data_7112663
loop_
_publ_author_name
'Miersch, Linda'
'R\"uffer, Tobias'
'Mehring, Michael'

_publ_section_title
;
 Organic-inorganic hybrid materials starting from the novel nanoscaled
 bismuth oxido methacrylate cluster
 [Bi38O45(OMc)24(DMSO)9]&#x00B7;2DMSO&#x00B7;7H2O.
;
_journal_issue 22
_journal_name_full 'Chemical communications (Cambridge, England)'
_journal_page_first 6353
_journal_page_last 6355
_journal_paper_doi 10.1039/c1cc11299f
_journal_volume 47
_journal_year 2011
_chemical_formula_sum 'C117.5 H184.5 Bi38 O110.25 S10.75'
_chemical_formula_weight 11647.04
_chemical_name_systematic
;
?
;
_space_group_IT_number 2
_symmetry_cell_setting triclinic
_symmetry_space_group_name_Hall '-P 1'
_symmetry_space_group_name_H-M 'P -1'
_atom_sites_solution_hydrogens geom
_atom_sites_solution_primary direct
_atom_sites_solution_secondary difmap
_audit_creation_method SHELXL-97
_cell_angle_alpha 89.917(4)
_cell_angle_beta 86.768(4)
_cell_angle_gamma 67.305(4)
_cell_formula_units_Z 2
_cell_length_a 18.3720(7)
_cell_length_b 21.0842(10)
_cell_length_c 30.7821(15)
_cell_measurement_reflns_used 51923
_cell_measurement_temperature 110
_cell_measurement_theta_max 25.9999
_cell_measurement_theta_min 3.1348
_cell_volume 10980.3(9)
_computing_cell_refinement
;
CrysAlisPro, Oxford Diffraction Ltd.,
Version 1.171.33.64 (release 22-03-2010 CrysAlis171 .NET)
(compiled Mar 22 2010,13:57:49)
;
_computing_data_collection
;
CrysAlisPro, Oxford Diffraction Ltd.,
Version 1.171.33.64 (release 22-03-2010 CrysAlis171 .NET)
(compiled Mar 22 2010,13:57:49)
;
_computing_data_reduction
;
CrysAlisPro, Oxford Diffraction Ltd.,
Version 1.171.33.64 (release 22-03-2010 CrysAlis171 .NET)
(compiled Mar 22 2010,13:57:49)
;
_computing_structure_refinement 'SHELXL-97 (Sheldrick, 1997)'
_computing_structure_solution 'SHELXS-97 (Sheldrick, 1990)'
_diffrn_ambient_temperature 110
_diffrn_measured_fraction_theta_full 0.982
_diffrn_measured_fraction_theta_max 0.982
_diffrn_measurement_device_type 'oxford gemini s'
_diffrn_measurement_method '\w scans'
_diffrn_radiation_monochromator graphite
_diffrn_radiation_source 'fine-focus sealed tube'
_diffrn_radiation_type MoK\a
_diffrn_radiation_wavelength 0.71073
_diffrn_reflns_av_R_equivalents 0.0448
_diffrn_reflns_av_sigmaI/netI 0.0545
_diffrn_reflns_limit_h_max 22
_diffrn_reflns_limit_h_min -22
_diffrn_reflns_limit_k_max 25
_diffrn_reflns_limit_k_min -24
_diffrn_reflns_limit_l_max 37
_diffrn_reflns_limit_l_min -36
_diffrn_reflns_number 112217
_diffrn_reflns_theta_full 25.87
_diffrn_reflns_theta_max 25.87
_diffrn_reflns_theta_min 3.14
_diffrn_standards_decay_% 0
_diffrn_standards_interval_count 20
_diffrn_standards_interval_time 10
_diffrn_standards_number 2
_exptl_absorpt_coefficient_mu 30.512
_exptl_absorpt_correction_T_max 1
_exptl_absorpt_correction_T_min 0.21962
_exptl_absorpt_correction_type multi-scan
_exptl_absorpt_process_details
;
CrysAlisPro, Oxford Diffraction Ltd.,
Version 1.171.33.64 (release 22-03-2010 CrysAlis171 .NET)
(compiled Mar 22 2010,13:57:49)
Empirical absorption correction using spherical harmonics,
implemented in SCALE3 ABSPACK scaling algorithm.
;
_exptl_crystal_colour colorless
_exptl_crystal_density_diffrn 3.523
_exptl_crystal_density_method 'not measured'
_exptl_crystal_description block
_exptl_crystal_F_000 10195
_exptl_crystal_size_max 0.25
_exptl_crystal_size_mid 0.25
_exptl_crystal_size_min 0.2
_refine_diff_density_max 3.480
_refine_diff_density_min -2.786
_refine_diff_density_rms 0.326
_refine_ls_extinction_method none
_refine_ls_goodness_of_fit_ref 0.975
_refine_ls_hydrogen_treatment mixed
_refine_ls_matrix_type full
_refine_ls_number_parameters 2542
_refine_ls_number_reflns 41802
_refine_ls_number_restraints 1035
_refine_ls_restrained_S_all 0.971
_refine_ls_R_factor_all 0.0539
_refine_ls_R_factor_gt 0.0351
_refine_ls_shift/su_max 0.042
_refine_ls_shift/su_mean 0.010
_refine_ls_structure_factor_coef Fsqd
_refine_ls_weighting_details 'calc w=1/[\s^2^(Fo^2^)+(0.0450P)^2^+0.0000P] where P=(Fo^2^+2Fc^2^)/3'
_refine_ls_weighting_scheme calc
_refine_ls_wR_factor_gt 0.0835
_refine_ls_wR_factor_ref 0.0863
_reflns_number_gt 30844
_reflns_number_total 41802
_reflns_threshold_expression >2sigma(I)
_cod_duplicate_entry 7106469
_cod_data_source_file c1cc11299f.txt
_cod_data_source_block lm51neu
_cod_original_sg_symbol_H-M P-1
_cod_original_formula_sum 'C117.50 H184.50 Bi38 O110.25 S10.75'
_cod_database_code 7112663

loop_
_symmetry_equiv_pos_as_xyz
'x, y, z'
'-x, -y, -z'

loop_
_atom_site_label
_atom_site_type_symbol
_atom_site_fract_x
_atom_site_fract_y
_atom_site_fract_z
_atom_site_U_iso_or_equiv
_atom_site_adp_type
_atom_site_occupancy
_atom_site_symmetry_multiplicity
_atom_site_calc_flag
_atom_site_refinement_flags
_atom_site_disorder_assembly
_atom_site_disorder_group
C1 C 0.6967(8) 0.1627(6) 0.4908(4) 0.025(3) Uani 1 1 d . . .
C101 C 0.4482(8) 0.4143(7) 0.5027(4) 0.038(4) Uani 1 1 d . . .
H10A H 0.4906 0.4060 0.5216 0.057 Uiso 1 1 calc R . .
H10B H 0.4545 0.3720 0.4882 0.057 Uiso 1 1 calc R . .
H10C H 0.3986 0.4316 0.5195 0.057 Uiso 1 1 calc R . .
C2 C 0.6881(8) 0.1500(7) 0.5386(4) 0.031(3) Uani 1 1 d . . .
C102 C 0.3695(7) 0.4810(7) 0.4325(4) 0.034(3) Uani 1 1 d . . .
H10D H 0.3633 0.5136 0.4098 0.051 Uiso 1 1 calc R . .
H10E H 0.3221 0.4955 0.4513 0.051 Uiso 1 1 calc R . .
H10F H 0.3793 0.4366 0.4199 0.051 Uiso 1 1 calc R . .
C3 C 0.6075(9) 0.1563(9) 0.5563(5) 0.065(5) Uani 1 1 d . . .
H3A H 0.5728 0.1649 0.5329 0.097 Uiso 1 1 calc R . .
H3B H 0.5868 0.1938 0.5771 0.097 Uiso 1 1 calc R . .
H3C H 0.6114 0.1144 0.5701 0.097 Uiso 1 1 calc R . .
C110 C 0.3984(12) 0.0055(9) 0.2443(6) 0.078(6) Uani 1 1 d . . .
H11A H 0.4274 -0.0199 0.2679 0.117 Uiso 1 1 calc R . .
H11B H 0.4347 0.0070 0.2210 0.117 Uiso 1 1 calc R . .
H11C H 0.3653 -0.0165 0.2341 0.117 Uiso 1 1 calc R . .
C4 C 0.7490(10) 0.1373(7) 0.5634(4) 0.053(5) Uani 1 1 d . . .
H4A H 0.7428 0.1319 0.5932 0.064 Uiso 1 1 calc R . .
H4B H 0.7977 0.1339 0.5510 0.064 Uiso 1 1 calc R . .
C109 C 0.2943(9) 0.1235(9) 0.2140(4) 0.055(5) Uani 1 1 d . . .
H10G H 0.2591 0.1706 0.2188 0.083 Uiso 1 1 calc R . .
H10H H 0.2649 0.0973 0.2049 0.083 Uiso 1 1 calc R . .
H10I H 0.3343 0.1207 0.1918 0.083 Uiso 1 1 calc R . .
C5 C 0.7914(8) 0.3247(7) 0.5013(4) 0.032(3) Uani 1 1 d . . .
C107 C 0.9623(9) -0.1006(8) 0.4306(4) 0.045(4) Uani 1 1 d . . .
H10J H 0.9121 -0.1040 0.4366 0.068 Uiso 1 1 calc R . .
H10K H 0.9592 -0.0562 0.4400 0.068 Uiso 1 1 calc R . .
H10L H 1.0020 -0.1356 0.4459 0.068 Uiso 1 1 calc R . .
C6 C 0.8462(8) 0.3337(7) 0.5340(4) 0.035(3) Uani 1 1 d . . .
C108 C 1.0806(7) -0.1028(6) 0.3715(4) 0.031(3) Uani 1 1 d . . .
H10M H 1.1023 -0.1083 0.3420 0.046 Uiso 1 1 calc R . .
H10N H 1.1163 -0.1374 0.3890 0.046 Uiso 1 1 calc R . .
H10O H 1.0732 -0.0581 0.3825 0.046 Uiso 1 1 calc R . .
C7 C 0.8613(10) 0.3963(8) 0.5298(5) 0.065(5) Uani 1 1 d . . .
H7A H 0.8301 0.4241 0.5076 0.097 Uiso 1 1 calc R . .
H7B H 0.9163 0.3847 0.5220 0.097 Uiso 1 1 calc R . .
H7C H 0.8475 0.4214 0.5571 0.097 Uiso 1 1 calc R . .
C8 C 0.8820(9) 0.2837(8) 0.5625(5) 0.056(5) Uani 1 1 d . . .
H8A H 0.9183 0.2885 0.5807 0.067 Uiso 1 1 calc R . .
H8B H 0.8702 0.2446 0.5638 0.067 Uiso 1 1 calc R . .
C9 C 0.3862(7) 0.3047(6) 0.4205(4) 0.024(3) Uani 1 1 d . . .
C10 C 0.3374(11) 0.2993(10) 0.4581(5) 0.066(6) Uani 1 1 d . . .
C99 C 1.1530(7) -0.2407(6) 0.2927(4) 0.032(3) Uani 1 1 d . . .
H99A H 1.1900 -0.2191 0.2874 0.048 Uiso 1 1 calc R . .
H99B H 1.1791 -0.2893 0.2871 0.048 Uiso 1 1 calc R . .
H99C H 1.1325 -0.2325 0.3224 0.048 Uiso 1 1 calc R . .
C11 C 0.2550(12) 0.3262(16) 0.4569(6) 0.162(15) Uani 1 1 d . . .
H11D H 0.2312 0.3476 0.4321 0.194 Uiso 1 1 calc R . .
H11E H 0.2240 0.3226 0.4810 0.194 Uiso 1 1 calc R . .
C100 C 1.0167(8) -0.2549(6) 0.2750(5) 0.037(3) Uani 1 1 d . . .
H10P H 0.9699 -0.2419 0.2591 0.056 Uiso 1 1 calc R . .
H10Q H 1.0021 -0.2464 0.3055 0.056 Uiso 1 1 calc R . .
H10R H 1.0480 -0.3029 0.2699 0.056 Uiso 1 1 calc R . .
C12 C 0.3824(16) 0.2653(12) 0.4963(7) 0.138(11) Uani 1 1 d . . .
H12A H 0.4380 0.2491 0.4887 0.208 Uiso 1 1 calc R . .
H12B H 0.3688 0.2272 0.5046 0.208 Uiso 1 1 calc R . .
H12C H 0.3692 0.2978 0.5202 0.208 Uiso 1 1 calc R . .
C13 C 1.0614(7) 0.0567(6) 0.4146(4) 0.026(3) Uani 1 1 d U . .
C14 C 1.1163(8) 0.0312(8) 0.4488(4) 0.046(3) Uani 1 1 d U . .
C15 C 1.1022(9) -0.0081(9) 0.4790(4) 0.072(5) Uani 1 1 d U . .
H15A H 1.0578 -0.0189 0.4782 0.086 Uiso 1 1 calc R . .
H15B H 1.1367 -0.0249 0.5011 0.086 Uiso 1 1 calc R . .
C16 C 1.1891(9) 0.0486(9) 0.4435(7) 0.086(6) Uani 1 1 d U . .
H16A H 1.1850 0.0773 0.4188 0.129 Uiso 1 1 calc R . .
H16B H 1.2353 0.0069 0.4393 0.129 Uiso 1 1 calc R . .
H16C H 1.1932 0.0724 0.4693 0.129 Uiso 1 1 calc R . .
C17 C 0.9205(7) -0.1375(6) 0.1871(4) 0.022(2) Uani 1 1 d U . .
C18 C 0.9840(9) -0.1886(7) 0.1579(4) 0.041(3) Uani 1 1 d U . .
C19 C 1.0446(9) -0.1692(9) 0.1374(5) 0.062(4) Uani 1 1 d U . .
H19A H 1.0330 -0.1217 0.1440 0.094 Uiso 1 1 calc R . .
H19B H 1.0464 -0.1759 0.1065 0.094 Uiso 1 1 calc R . .
H19C H 1.0949 -0.1971 0.1481 0.094 Uiso 1 1 calc R . .
C20 C 0.9926(10) -0.2524(8) 0.1524(4) 0.059(4) Uani 1 1 d U . .
H20A H 1.0362 -0.2827 0.1360 0.071 Uiso 1 1 calc R . .
H20B H 0.9552 -0.2677 0.1649 0.071 Uiso 1 1 calc R . .
C97 C 1.0879(7) -0.0510(6) 0.0507(4) 0.031(3) Uani 1 1 d . . .
H97A H 1.0560 -0.0760 0.0437 0.046 Uiso 1 1 calc R . .
H97B H 1.0935 -0.0517 0.0815 0.046 Uiso 1 1 calc R . .
H97C H 1.1392 -0.0721 0.0358 0.046 Uiso 1 1 calc R . .
C21 C 1.1730(6) -0.0713(6) 0.2646(4) 0.021(3) Uani 1 1 d . . .
C98 C 1.1119(7) 0.0684(7) 0.0512(4) 0.030(3) Uani 1 1 d . . .
H98A H 1.0946 0.1160 0.0439 0.046 Uiso 1 1 calc R . .
H98B H 1.1628 0.0432 0.0368 0.046 Uiso 1 1 calc R . .
H98C H 1.1158 0.0641 0.0821 0.046 Uiso 1 1 calc R . .
C22 C 1.2443(7) -0.0775(7) 0.2876(4) 0.027(3) Uani 1 1 d . . .
C103 C 0.4370(8) 0.5718(8) 0.0955(4) 0.040(4) Uani 1 1 d . . .
H10S H 0.4112 0.5534 0.1171 0.060 Uiso 1 1 calc R . .
H10T H 0.4705 0.5354 0.0760 0.060 Uiso 1 1 calc R . .
H10U H 0.3979 0.6060 0.0794 0.060 Uiso 1 1 calc R . .
C23 C 1.3193(7) -0.1331(7) 0.2715(5) 0.043(4) Uani 1 1 d . . .
H23A H 1.3095 -0.1574 0.2477 0.064 Uiso 1 1 calc R . .
H23B H 1.3404 -0.1644 0.2946 0.064 Uiso 1 1 calc R . .
H23C H 1.3566 -0.1135 0.2619 0.064 Uiso 1 1 calc R . .
C104 C 0.5313(9) 0.6389(8) 0.0724(4) 0.049(4) Uani 1 1 d . . .
H10V H 0.5655 0.6614 0.0800 0.073 Uiso 1 1 calc R . .
H10W H 0.4875 0.6706 0.0578 0.073 Uiso 1 1 calc R . .
H10X H 0.5602 0.6002 0.0534 0.073 Uiso 1 1 calc R . .
C24 C 1.2393(8) -0.0356(8) 0.3206(4) 0.036(3) Uani 1 1 d . . .
H24A H 1.2843 -0.0403 0.3350 0.043 Uiso 1 1 calc R . .
H24B H 1.1908 -0.0014 0.3295 0.043 Uiso 1 1 calc R . .
C105 C 1.0798(7) 0.1878(8) -0.0419(4) 0.037(4) Uani 1 1 d . . .
H77A H 1.0852 0.1407 -0.0444 0.055 Uiso 1 1 calc R . .
H77B H 1.1081 0.1928 -0.0177 0.055 Uiso 1 1 calc R . .
H77C H 1.1009 0.2005 -0.0681 0.055 Uiso 1 1 calc R . .
C25 C 0.7685(7) -0.0433(6) 0.0763(3) 0.018(3) Uani 1 1 d . . .
C106 C 0.9872(7) 0.3220(6) -0.0307(4) 0.031(3) Uani 1 1 d . . .
H77D H 0.9356 0.3577 -0.0257 0.046 Uiso 1 1 calc R . .
H77E H 1.0112 0.3296 -0.0577 0.046 Uiso 1 1 calc R . .
H77F H 1.0194 0.3226 -0.0073 0.046 Uiso 1 1 calc R . .
C26 C 0.7135(7) -0.0677(7) 0.0521(4) 0.027(3) Uani 1 1 d . . .
C27 C 0.6782(8) -0.0323(9) 0.0150(4) 0.050(4) Uani 1 1 d . . .
H27A H 0.6936 0.0059 0.0102 0.074 Uiso 1 1 calc R . .
H27B H 0.6217 -0.0158 0.0195 0.074 Uiso 1 1 calc R . .
H27C H 0.6952 -0.0629 -0.0099 0.074 Uiso 1 1 calc R . .
C28 C 0.7014(7) -0.1244(7) 0.0682(4) 0.034(3) Uani 1 1 d . . .
H28A H 0.6685 -0.1411 0.0543 0.041 Uiso 1 1 calc R . .
H28B H 0.7262 -0.1458 0.0928 0.041 Uiso 1 1 calc R . .
C29 C 1.1743(7) -0.0094(6) 0.1603(3) 0.019(3) Uani 1 1 d . . .
C30 C 1.2492(7) -0.0694(6) 0.1456(4) 0.024(3) Uani 1 1 d . . .
C31 C 1.3171(8) -0.0598(8) 0.1433(5) 0.051(4) Uani 1 1 d . . .
H31A H 1.3639 -0.0955 0.1338 0.061 Uiso 1 1 calc R . .
H31B H 1.3176 -0.0174 0.1512 0.061 Uiso 1 1 calc R . .
C32 C 1.2453(7) -0.1355(6) 0.1334(4) 0.030(3) Uani 1 1 d . . .
H32A H 1.1915 -0.1318 0.1369 0.045 Uiso 1 1 calc R . .
H32B H 1.2774 -0.1708 0.1518 0.045 Uiso 1 1 calc R . .
H32C H 1.2643 -0.1469 0.1036 0.045 Uiso 1 1 calc R . .
C33 C 1.1564(6) 0.2473(6) 0.2923(3) 0.016(3) Uani 1 1 d . . .
C34 C 1.1970(7) 0.2636(6) 0.3279(3) 0.019(3) Uani 1 1 d . . .
C35 C 1.1934(9) 0.3347(7) 0.3310(4) 0.041(4) Uani 1 1 d . . .
H35A H 1.1644 0.3610 0.3077 0.062 Uiso 1 1 calc R . .
H35B H 1.2460 0.3340 0.3291 0.062 Uiso 1 1 calc R . .
H35C H 1.1674 0.3553 0.3584 0.062 Uiso 1 1 calc R . .
C36 C 1.2330(9) 0.2165(8) 0.3558(4) 0.043(4) Uani 1 1 d . . .
H36A H 1.2330 0.1725 0.3532 0.052 Uiso 1 1 calc R . .
H36B H 1.2586 0.2270 0.3783 0.052 Uiso 1 1 calc R . .
C37 C 1.1130(7) 0.2390(7) 0.0777(4) 0.026(3) Uani 1 1 d . . .
C38 C 1.1996(7) 0.1934(7) 0.0772(4) 0.028(3) Uani 1 1 d . . .
C39 C 1.2539(8) 0.2091(8) 0.0458(4) 0.046(4) Uani 1 1 d . . .
H39A H 1.2242 0.2478 0.0288 0.070 Uiso 1 1 calc R . .
H39B H 1.2810 0.1699 0.0269 0.070 Uiso 1 1 calc R . .
H39C H 1.2918 0.2199 0.0613 0.070 Uiso 1 1 calc R . .
C40 C 1.2241(8) 0.1412(7) 0.1056(4) 0.038(3) Uani 1 1 d . . .
H40A H 1.2775 0.1132 0.1059 0.045 Uiso 1 1 calc R . .
H40B H 1.1876 0.1334 0.1247 0.045 Uiso 1 1 calc R . .
C41 C 1.0063(8) 0.4324(7) 0.1174(5) 0.038(3) Uani 1 1 d U . .
C42 C 1.0462(10) 0.4648(10) 0.0957(6) 0.067(5) Uani 1 1 d U . .
C43 C 1.0487(17) 0.4625(14) 0.0513(7) 0.139(10) Uani 1 1 d U . .
H43A H 1.0231 0.4389 0.0371 0.167 Uiso 1 1 calc R . .
H43B H 1.0761 0.4846 0.0352 0.167 Uiso 1 1 calc R . .
C44 C 1.0807(12) 0.5079(11) 0.1187(7) 0.107(8) Uani 1 1 d U . .
H44A H 1.1075 0.5264 0.0978 0.161 Uiso 1 1 calc R . .
H44B H 1.1176 0.4801 0.1387 0.161 Uiso 1 1 calc R . .
H44C H 1.0393 0.5448 0.1344 0.161 Uiso 1 1 calc R . .
C45 C 0.9850(8) 0.2348(7) 0.4635(4) 0.028(3) Uani 1 1 d . . .
C46 C 1.0414(8) 0.2682(8) 0.4712(4) 0.041(4) Uani 1 1 d . . .
C47 C 1.0394(11) 0.3221(9) 0.4483(5) 0.068(6) Uani 1 1 d . . .
H47A H 1.0747 0.3428 0.4533 0.081 Uiso 1 1 calc R . .
H47B H 1.0028 0.3391 0.4272 0.081 Uiso 1 1 calc R . .
C49 C 0.7780(6) 0.3582(6) 0.0062(3) 0.019(2) Uani 1 1 d U . .
C50 C 0.7698(7) 0.3354(7) -0.0393(4) 0.031(3) Uani 1 1 d U . .
C51 C 0.7470(10) 0.2807(8) -0.0451(5) 0.057(4) Uani 1 1 d U . .
H51A H 0.7429 0.2608 -0.0175 0.085 Uiso 1 1 calc R . .
H51B H 0.7856 0.2466 -0.0641 0.085 Uiso 1 1 calc R . .
H51C H 0.6966 0.2967 -0.0578 0.085 Uiso 1 1 calc R . .
C52 C 0.7800(8) 0.3755(10) -0.0734(5) 0.065(5) Uani 1 1 d U . .
H52A H 0.7714 0.3659 -0.1017 0.078 Uiso 1 1 calc R . .
H52B H 0.7954 0.4117 -0.0679 0.078 Uiso 1 1 calc R . .
C53 C 0.4318(6) 0.4160(6) 0.0639(4) 0.021(3) Uani 1 1 d . . .
C54 C 0.3471(7) 0.4236(6) 0.0700(4) 0.020(3) Uani 1 1 d . . .
C55 C 0.3102(7) 0.4358(6) 0.1096(4) 0.030(3) Uani 1 1 d . . .
H55A H 0.2573 0.4417 0.1131 0.035 Uiso 1 1 calc R . .
H55B H 0.3374 0.4383 0.1337 0.035 Uiso 1 1 calc R . .
C56 C 0.3099(8) 0.4185(7) 0.0291(4) 0.034(3) Uani 1 1 d . . .
H56A H 0.3482 0.4093 0.0049 0.051 Uiso 1 1 calc R . .
H56B H 0.2663 0.4610 0.0247 0.051 Uiso 1 1 calc R . .
H56C H 0.2912 0.3818 0.0312 0.051 Uiso 1 1 calc R . .
C57 C 0.5372(7) 0.2253(6) 0.0291(4) 0.022(3) Uani 1 1 d . . .
C58 C 0.5155(7) 0.2004(6) -0.0115(4) 0.025(3) Uani 1 1 d . . .
C59 C 0.5781(8) 0.1654(8) -0.0433(4) 0.046(4) Uani 1 1 d . . .
H59A H 0.6277 0.1608 -0.0323 0.069 Uiso 1 1 calc R . .
H59B H 0.5701 0.1913 -0.0695 0.069 Uiso 1 1 calc R . .
H59C H 0.5786 0.1206 -0.0494 0.069 Uiso 1 1 calc R . .
C60 C 0.4374(8) 0.2120(7) -0.0170(4) 0.039(4) Uani 1 1 d . . .
H60A H 0.4234 0.1969 -0.0424 0.047 Uiso 1 1 calc R . .
H60B H 0.3987 0.2351 0.0046 0.047 Uiso 1 1 calc R . .
C61 C 0.3319(6) 0.2777(6) 0.2102(3) 0.014(2) Uani 1 1 d U . .
C62 C 0.2625(6) 0.3192(6) 0.1857(3) 0.016(2) Uani 1 1 d U . .
C63 C 0.2075(7) 0.3833(6) 0.2049(4) 0.028(3) Uani 1 1 d U . .
H63A H 0.2239 0.3900 0.2330 0.043 Uiso 1 1 calc R . .
H63B H 0.1557 0.3821 0.2080 0.043 Uiso 1 1 calc R . .
H63C H 0.2061 0.4205 0.1865 0.043 Uiso 1 1 calc R . .
C64 C 0.2518(7) 0.2981(6) 0.1457(4) 0.026(3) Uani 1 1 d U . .
H64A H 0.2087 0.3252 0.1304 0.031 Uiso 1 1 calc R . .
H64B H 0.2876 0.2567 0.1335 0.031 Uiso 1 1 calc R . .
C65 C 0.5807(6) 0.0031(6) 0.1353(4) 0.018(3) Uani 1 1 d . . .
C66 C 0.5184(7) 0.0273(6) 0.1033(4) 0.024(3) Uani 1 1 d . . .
C67 C 0.5051(9) 0.0859(8) 0.0820(5) 0.052(4) Uani 1 1 d . . .
H67A H 0.4668 0.1002 0.0616 0.063 Uiso 1 1 calc R . .
H67B H 0.5343 0.1123 0.0875 0.063 Uiso 1 1 calc R . .
C68 C 0.4760(9) -0.0157(9) 0.0964(5) 0.054(5) Uani 1 1 d . . .
H68A H 0.4946 -0.0548 0.1148 0.081 Uiso 1 1 calc R . .
H68B H 0.4842 -0.0311 0.0665 0.081 Uiso 1 1 calc R . .
H68C H 0.4206 0.0098 0.1031 0.081 Uiso 1 1 calc R . .
C69 C 0.3087(6) 0.5451(6) 0.3172(3) 0.020(3) Uani 1 1 d . . .
C70 C 0.2371(7) 0.5329(7) 0.3366(4) 0.029(3) Uani 1 1 d . . .
C71 C 0.2442(8) 0.4724(7) 0.3523(4) 0.036(3) Uani 1 1 d . . .
H71A H 0.2000 0.4661 0.3644 0.043 Uiso 1 1 calc R . .
H71B H 0.2934 0.4362 0.3513 0.043 Uiso 1 1 calc R . .
C72 C 0.1592(8) 0.5930(7) 0.3374(6) 0.057(5) Uani 1 1 d . . .
H72A H 0.1666 0.6319 0.3248 0.086 Uiso 1 1 calc R . .
H72B H 0.1382 0.6040 0.3669 0.086 Uiso 1 1 calc R . .
H72C H 0.1230 0.5815 0.3209 0.086 Uiso 1 1 calc R . .
C73 C 0.3518(8) 0.5638(6) 0.2027(3) 0.022(2) Uani 1 1 d U . .
C74 C 0.2826(7) 0.6314(6) 0.1988(3) 0.026(3) Uani 1 1 d U . .
C75 C 0.2989(10) 0.6915(8) 0.2004(5) 0.064(5) Uani 1 1 d U . .
H75A H 0.2586 0.7344 0.1974 0.077 Uiso 1 1 calc R . .
H75B H 0.3501 0.6882 0.2044 0.077 Uiso 1 1 calc R . .
C76 C 0.2093(8) 0.6320(9) 0.1931(5) 0.054(4) Uani 1 1 d U . .
H76A H 0.2120 0.5856 0.1922 0.081 Uiso 1 1 calc R . .
H76B H 0.1908 0.6538 0.1662 0.081 Uiso 1 1 calc R . .
H76C H 0.1735 0.6569 0.2168 0.081 Uiso 1 1 calc R . .
C77 C 0.5625(9) 0.6444(7) 0.3080(5) 0.040(4) Uani 1 1 d . . .
C78 C 0.5685(9) 0.6959(8) 0.3396(4) 0.043(4) Uani 1 1 d . . .
C79 C 0.6147(9) 0.6715(8) 0.3762(5) 0.061(5) Uani 1 1 d . . .
H79A H 0.6366 0.6221 0.3755 0.091 Uiso 1 1 calc R . .
H79B H 0.5820 0.6880 0.4025 0.091 Uiso 1 1 calc R . .
H79C H 0.6568 0.6879 0.3753 0.091 Uiso 1 1 calc R . .
C80 C 0.5269(9) 0.7658(8) 0.3320(6) 0.062(5) Uani 1 1 d . . .
H80A H 0.5287 0.7989 0.3514 0.074 Uiso 1 1 calc R . .
H80B H 0.4975 0.7791 0.3075 0.074 Uiso 1 1 calc R . .
C81 C 0.9054(9) 0.4866(7) 0.3960(4) 0.031(3) Uani 1 1 d . . .
C82 C 0.9329(10) 0.5194(8) 0.4326(4) 0.043(4) Uani 1 1 d . . .
C83 C 1.0148(12) 0.5081(10) 0.4309(6) 0.087(7) Uani 1 1 d . . .
H83A H 1.0403 0.4836 0.4045 0.130 Uiso 1 1 calc R . .
H83B H 1.0389 0.4817 0.4554 0.130 Uiso 1 1 calc R . .
H83C H 1.0202 0.5516 0.4317 0.130 Uiso 1 1 calc R . .
C84 C 0.8829(15) 0.5529(9) 0.4650(5) 0.101(9) Uani 1 1 d . . .
H84A H 0.9005 0.5704 0.4881 0.121 Uiso 1 1 calc R . .
H84B H 0.8300 0.5591 0.4648 0.121 Uiso 1 1 calc R . .
O1 O 0.6738(4) 0.3851(3) 0.3914(2) 0.0116(15) Uani 1 1 d . . .
O2 O 0.6152(4) 0.2747(4) 0.3933(2) 0.0147(15) Uani 1 1 d U . .
O3 O 0.5310(4) 0.2355(4) 0.3456(2) 0.0121(16) Uani 1 1 d . . .
O4 O 0.7705(4) 0.2550(4) 0.4068(2) 0.0104(15) Uani 1 1 d . . .
O5 O 0.6831(4) 0.1354(4) 0.3729(2) 0.0149(16) Uani 1 1 d U . .
O6 O 0.9267(4) 0.1836(4) 0.3701(2) 0.0140(16) Uani 1 1 d . . .
O7 O 0.8361(4) 0.1189(4) 0.3773(2) 0.0115(16) Uani 1 1 d . . .
O8 O 0.7802(4) 0.0241(4) 0.3296(2) 0.0204(18) Uani 1 1 d . . .
O9 O 0.5576(4) 0.4544(4) 0.3273(2) 0.0160(16) Uani 1 1 d U . .
O10 O 0.4522(4) 0.3251(4) 0.2932(2) 0.0151(16) Uani 1 1 d . . .
O11 O 0.7150(4) 0.4614(3) 0.3405(2) 0.0130(16) Uani 1 1 d . . .
O12 O 0.6205(4) 0.3075(3) 0.3018(2) 0.0085(15) Uani 1 1 d . . .
O13 O 0.5243(4) 0.1779(4) 0.2634(2) 0.0124(16) Uani 1 1 d . . .
O14 O 0.8524(4) 0.4172(4) 0.3073(2) 0.0166(17) Uani 1 1 d . . .
O15 O 0.7848(4) 0.3089(4) 0.3175(2) 0.0135(16) Uani 1 1 d . . .
O16 O 0.6957(4) 0.1568(4) 0.2761(2) 0.0126(16) Uani 1 1 d . . .
O17 O 0.6288(4) 0.0649(4) 0.2242(2) 0.0129(16) Uani 1 1 d . . .
O18 O 0.9548(4) 0.2994(4) 0.3304(2) 0.0229(19) Uani 1 1 d . . .
O19 O 0.8563(4) 0.1584(4) 0.2921(2) 0.0116(16) Uani 1 1 d . . .
O20 O 0.7700(4) 0.0186(3) 0.2482(2) 0.0110(15) Uani 1 1 d . . .
O21 O 1.0160(4) 0.1525(4) 0.3007(2) 0.0144(16) Uani 1 1 d . . .
O22 O 0.9169(4) 0.0164(4) 0.2658(2) 0.0132(16) Uani 1 1 d . . .
O23 O 0.7494(4) 0.2611(3) 0.2465(2) 0.0107(15) Uani 1 1 d . . .
O24 O 0.5839(4) 0.4896(3) 0.2313(2) 0.0110(15) Uani 1 1 d . . .
O25 O 0.4846(4) 0.4347(3) 0.2522(2) 0.0091(15) Uani 1 1 d . . .
O26 O 0.4687(4) 0.3503(4) 0.1961(2) 0.0146(16) Uani 1 1 d . . .
O27 O 0.7418(4) 0.4944(4) 0.2462(2) 0.0202(17) Uani 1 1 d U . .
O28 O 0.6345(4) 0.3469(3) 0.2094(2) 0.0106(15) Uani 1 1 d . . .
O29 O 0.5505(4) 0.1935(3) 0.1711(2) 0.0103(15) Uani 1 1 d . . .
O30 O 0.7982(4) 0.3494(4) 0.2185(2) 0.0111(15) Uani 1 1 d U . .
O31 O 0.7111(4) 0.1954(4) 0.1841(2) 0.0151(17) Uani 1 1 d . . .
O32 O 0.9614(4) 0.3447(4) 0.2367(2) 0.0200(17) Uani 1 1 d U . .
O33 O 0.8746(4) 0.1948(4) 0.1976(2) 0.0107(15) Uani 1 1 d . . .
O34 O 0.7716(4) 0.0514(3) 0.1619(2) 0.0113(15) Uani 1 1 d . . .
O35 O 1.0411(4) 0.1915(4) 0.2075(2) 0.0144(16) Uani 1 1 d . . .
O36 O 1.0132(4) 0.0822(4) 0.2249(2) 0.0130(16) Uani 1 1 d . . .
O37 O 0.9310(4) 0.0518(4) 0.1713(2) 0.0128(16) Uani 1 1 d . . .
O38 O 0.7147(5) 0.4815(4) 0.1651(2) 0.0272(18) Uani 1 1 d U . .
O39 O 0.6493(4) 0.3883(4) 0.1208(2) 0.0140(16) Uani 1 1 d . . .
O40 O 0.5884(4) 0.2816(4) 0.1275(2) 0.0103(15) Uani 1 1 d . . .
O41 O 0.8145(4) 0.3772(4) 0.1238(2) 0.0125(15) Uani 1 1 d U . .
O42 O 0.7268(4) 0.2380(3) 0.0906(2) 0.0103(15) Uani 1 1 d . . .
O43 O 0.9432(4) 0.3086(4) 0.1586(2) 0.0181(16) Uani 1 1 d U . .
O44 O 0.8920(4) 0.2234(4) 0.1051(2) 0.0156(17) Uani 1 1 d U . .
O45 O 0.8208(4) 0.1197(3) 0.1062(2) 0.0116(15) Uani 1 1 d . . .
O96 O 0.5240(5) 0.4390(4) 0.4338(2) 0.0265(19) Uani 1 1 d . . .
O94 O 0.9701(4) 0.0664(4) 0.0650(2) 0.0197(18) Uani 1 1 d . . .
O109 O 0.7532(5) 0.1199(4) 0.0123(2) 0.027(2) Uani 1 1 d . . .
O99 O 0.9308(4) -0.0449(4) 0.3548(2) 0.0207(18) Uani 1 1 d . . .
O95 O 1.0247(4) -0.1319(4) 0.2739(2) 0.0227(18) Uani 1 1 d . . .
O100 O 0.3969(5) 0.1224(5) 0.2703(3) 0.042(3) Uani 1 1 d . . .
O92 O 0.9025(6) 0.5103(5) 0.2709(3) 0.043(3) Uani 1 1 d D . .
O46 O 0.7606(5) 0.1314(4) 0.4697(2) 0.029(2) Uani 1 1 d . . .
O47 O 0.6367(5) 0.2085(4) 0.4754(2) 0.029(2) Uani 1 1 d . . .
O48 O 0.7881(5) 0.2651(4) 0.4992(2) 0.028(2) Uani 1 1 d . . .
O49 O 0.7521(5) 0.3739(4) 0.4795(3) 0.032(2) Uani 1 1 d . . .
O50 O 0.4550(5) 0.3031(4) 0.4286(2) 0.0260(19) Uani 1 1 d . . .
O51 O 0.3599(5) 0.3115(6) 0.3837(3) 0.062(4) Uani 1 1 d . . .
O52 O 0.9918(5) 0.0554(4) 0.4197(3) 0.0286(19) Uani 1 1 d U . .
O53 O 1.0830(5) 0.0768(5) 0.3789(3) 0.035(2) Uani 1 1 d U . .
O54 O 0.9173(5) -0.0756(4) 0.1859(3) 0.040(2) Uani 1 1 d U . .
O55 O 0.8765(7) -0.1540(6) 0.2097(3) 0.056(3) Uani 1 1 d U . .
O56 O 1.1082(4) -0.0177(4) 0.2732(2) 0.0187(17) Uani 1 1 d . . .
O57 O 1.1781(5) -0.1160(4) 0.2375(3) 0.028(2) Uani 1 1 d . . .
O58 O 0.7840(5) 0.0056(4) 0.0612(2) 0.0253(19) Uani 1 1 d . . .
O59 O 0.7962(4) -0.0750(4) 0.1111(2) 0.0203(18) Uani 1 1 d . . .
O60 O 1.1805(5) 0.0406(4) 0.1798(3) 0.033(2) Uani 1 1 d . . .
O61 O 1.1109(4) -0.0139(4) 0.1514(2) 0.0203(18) Uani 1 1 d . . .
O62 O 1.1304(5) 0.2898(5) 0.2629(3) 0.035(2) Uani 1 1 d . . .
O63 O 1.1425(5) 0.1936(5) 0.2952(3) 0.035(2) Uani 1 1 d . . .
O64 O 1.0649(5) 0.2264(4) 0.1044(2) 0.027(2) Uani 1 1 d U . .
O65 O 1.0922(5) 0.2879(6) 0.0530(3) 0.052(3) Uani 1 1 d . . .
O66 O 1.0315(7) 0.4085(5) 0.1576(3) 0.060(3) Uani 1 1 d U . .
O67 O 0.9441(6) 0.4277(5) 0.1082(3) 0.049(3) Uani 1 1 d U . .
O68 O 0.9309(5) 0.2620(4) 0.4371(2) 0.029(2) Uani 1 1 d . . .
O69 O 0.9938(5) 0.1810(5) 0.4813(3) 0.046(3) Uani 1 1 d . . .
O70 O 0.7636(5) 0.3262(5) 0.0384(3) 0.034(2) Uani 1 1 d . . .
O71 O 0.8012(6) 0.4059(5) 0.0114(3) 0.053(3) Uani 1 1 d . . .
O72 O 0.4750(4) 0.3948(4) 0.0976(2) 0.0170(17) Uani 1 1 d . . .
O97 O 0.5647(5) 0.5497(4) 0.1365(2) 0.0247(19) Uani 1 1 d . . .
O73 O 0.4570(5) 0.4318(4) 0.0292(2) 0.0240(19) Uani 1 1 d . . .
O74 O 0.4813(5) 0.2549(5) 0.0576(3) 0.041(2) Uani 1 1 d . . .
O75 O 0.6087(5) 0.2150(4) 0.0340(2) 0.026(2) Uani 1 1 d . . .
O76 O 0.3835(4) 0.2252(4) 0.1906(2) 0.0223(18) Uani 1 1 d U . .
O77 O 0.3384(4) 0.2971(4) 0.2481(2) 0.0202(17) Uani 1 1 d U . .
O78 O 0.5842(5) -0.0425(4) 0.1616(3) 0.030(2) Uani 1 1 d . . .
O103 O 0.7147(7) -0.0710(6) 0.2777(3) 0.057(3) Uani 1 1 d . . .
O79 O 0.6291(4) 0.0339(4) 0.1361(2) 0.0197(18) Uani 1 1 d . . .
O80 O 0.3734(4) 0.4928(4) 0.3153(3) 0.0233(19) Uani 1 1 d . . .
O98 O 0.9575(4) 0.2261(4) 0.0124(2) 0.026(2) Uani 1 1 d . . .
O81 O 0.2992(5) 0.6019(4) 0.3044(2) 0.027(2) Uani 1 1 d . . .
O82 O 0.4200(5) 0.5644(4) 0.2055(2) 0.0224(18) Uani 1 1 d U . .
O83 O 0.3385(5) 0.5093(4) 0.2012(2) 0.029(2) Uani 1 1 d U . .
O84 O 0.6057(6) 0.5802(5) 0.3110(3) 0.051(3) Uani 1 1 d . . .
O85 O 0.5139(7) 0.6638(5) 0.2799(3) 0.053(3) Uani 1 1 d . . .
S1 S 1.04237(17) 0.03461(16) 0.03419(9) 0.0202(6) Uani 1 1 d . . .
S2 S 1.07308(18) -0.20527(15) 0.25725(9) 0.0212(7) Uani 1 1 d . . .
S3 S 0.45008(18) 0.47604(16) 0.46309(10) 0.0261(7) Uani 1 1 d . . .
S4 S 0.49503(19) 0.60962(16) 0.12138(10) 0.0268(7) Uani 1 1 d . . .
S5 S 0.97883(18) 0.24137(18) -0.03320(9) 0.0279(7) Uani 1 1 d . . .
S6 S 0.98773(18) -0.11179(16) 0.37328(10) 0.0243(7) Uani 1 1 d . . .
S7 S 0.3391(2) 0.0901(2) 0.26254(12) 0.0472(11) Uani 1 1 d . . .
S8 S 0.4119(3) 0.6637(2) 0.38676(14) 0.0266(16) Uani 0.670(10) 1 d P A 1
S8' S 0.3614(6) 0.6407(5) 0.3865(3) 0.021(3) Uani 0.330(10) 1 d P A 2
S9 S 0.9096(3) -0.3174(3) 0.39154(18) 0.0802(16) Uani 1 1 d . . .
S10 S 0.6807(3) -0.1221(3) 0.29400(18) 0.0862(18) Uani 1 1 d . . .
Bi1 Bi 0.66471(2) 0.32016(2) 0.441665(12) 0.01104(9) Uani 1 1 d U . .
Bi2 Bi 0.57171(2) 0.18992(2) 0.406729(12) 0.01477(9) Uani 1 1 d U . .
Bi3 Bi 0.87080(2) 0.17813(2) 0.433180(12) 0.01224(9) Uani 1 1 d . . .
Bi4 Bi 0.77742(2) 0.04842(2) 0.395965(12) 0.01288(9) Uani 1 1 d U . .
Bi5 Bi 0.60609(2) 0.48907(2) 0.378042(12) 0.01250(9) Uani 1 1 d U A .
Bi6 Bi 0.52283(2) 0.34216(2) 0.347271(12) 0.01087(9) Uani 1 1 d . . .
Bi7 Bi 0.43361(2) 0.23296(2) 0.310840(12) 0.01045(9) Uani 1 1 d U . .
Bi8 Bi 0.80861(3) 0.36898(2) 0.363981(12) 0.01440(9) Uani 1 1 d . . .
Bi9 Bi 0.73738(2) 0.21222(2) 0.343454(13) 0.01347(9) Uani 1 1 d U . .
Bi10 Bi 0.66330(2) 0.07243(2) 0.292861(12) 0.01135(9) Uani 1 1 d . . .
Bi11 Bi 1.02842(2) 0.20678(2) 0.356436(12) 0.01389(9) Uani 1 1 d . . .
Bi12 Bi 0.94539(2) 0.09003(2) 0.331681(12) 0.01204(9) Uani 1 1 d . . .
Bi13 Bi 0.86032(2) -0.05304(2) 0.287046(12) 0.01149(9) Uani 1 1 d . . .
Bi14 Bi 0.48154(2) 0.52619(2) 0.284303(12) 0.01140(9) Uani 1 1 d U A .
Bi15 Bi 0.38948(2) 0.40205(2) 0.248799(12) 0.01021(9) Uani 1 1 d U . .
Bi16 Bi 0.77048(3) 0.52217(2) 0.305270(13) 0.01564(9) Uani 1 1 d . . .
Bi17 Bi 0.68338(2) 0.37221(2) 0.271508(12) 0.01091(9) Uani 1 1 d . . .
Bi18 Bi 0.61482(2) 0.24633(2) 0.239963(12) 0.01236(9) Uani 1 1 d . . .
Bi19 Bi 0.51120(2) 0.12763(2) 0.207791(12) 0.01003(9) Uani 1 1 d U . .
Bi20 Bi 0.97505(3) 0.38196(2) 0.298446(13) 0.01567(10) Uani 1 1 d . . .
Bi21 Bi 0.87513(2) 0.24986(2) 0.262982(12) 0.01226(9) Uani 1 1 d . . .
Bi22 Bi 0.81482(2) 0.11212(2) 0.231046(13) 0.01471(9) Uani 1 1 d . . .
Bi23 Bi 0.72265(2) -0.01635(2) 0.189756(12) 0.01089(9) Uani 1 1 d . . .
Bi24 Bi 1.10333(2) 0.11057(2) 0.248928(12) 0.01208(9) Uani 1 1 d . . .
Bi25 Bi 1.01558(2) -0.02046(2) 0.218201(12) 0.01096(9) Uani 1 1 d U . .
Bi26 Bi 0.64316(3) 0.55442(2) 0.210942(12) 0.01397(9) Uani 1 1 d . . .
Bi27 Bi 0.53947(2) 0.42965(2) 0.185785(12) 0.01145(9) Uani 1 1 d . . .
Bi28 Bi 0.47447(2) 0.28604(2) 0.140568(12) 0.00965(9) Uani 1 1 d . . .
Bi29 Bi 0.84464(2) 0.41335(2) 0.186731(12) 0.01326(9) Uani 1 1 d U . .
Bi30 Bi 0.76098(2) 0.28173(2) 0.174275(12) 0.00977(8) Uani 1 1 d . . .
Bi31 Bi 0.68468(2) 0.16291(2) 0.125346(12) 0.00989(9) Uani 1 1 d . . .
Bi32 Bi 1.04853(2) 0.28849(2) 0.190245(12) 0.01268(9) Uani 1 1 d U . .
Bi33 Bi 0.97858(2) 0.13573(2) 0.162614(12) 0.01067(9) Uani 1 1 d . . .
Bi34 Bi 0.87619(2) 0.01518(2) 0.121238(12) 0.01027(9) Uani 1 1 d U . .
Bi35 Bi 0.70966(2) 0.45008(2) 0.100590(12) 0.01158(9) Uani 1 1 d U . .
Bi36 Bi 0.62507(2) 0.32632(2) 0.073482(12) 0.00980(9) Uani 1 1 d U . .
Bi37 Bi 0.92861(2) 0.30616(2) 0.091766(12) 0.01233(9) Uani 1 1 d U . .
Bi38 Bi 0.83990(2) 0.18584(2) 0.058729(12) 0.01032(9) Uani 1 1 d U . .
O105 O 0.7138(5) 0.5007(4) 0.4431(2) 0.0265(19) Uani 1 1 d . . .
O106 O 0.5945(5) 0.4579(4) 0.0254(3) 0.032(2) Uani 1 1 d . . .
O88 O 0.8335(5) 0.5059(5) 0.3902(3) 0.040(2) Uani 1 1 d . . .
O101 O 0.4456(5) 0.5894(4) 0.3695(2) 0.028(2) Uani 1 1 d . . .
O89 O 0.9587(7) 0.4461(7) 0.3730(4) 0.086(5) Uani 1 1 d . . .
C111 C 0.3516(9) 0.7144(7) 0.3465(4) 0.050(4) Uani 1 1 d . . .
H11F H 0.3844 0.7187 0.3223 0.075 Uiso 1 1 calc R A 1
H11G H 0.3199 0.7592 0.3586 0.075 Uiso 1 1 calc R A 1
H11H H 0.3178 0.6927 0.3370 0.075 Uiso 1 1 calc R A 1
O102 O 0.9286(8) -0.2580(7) 0.3794(4) 0.093(5) Uani 1 1 d . . .
C48 C 1.0980(12) 0.2385(11) 0.5052(6) 0.091(7) Uani 1 1 d . . .
H48A H 1.0891 0.2004 0.5180 0.137 Uiso 1 1 calc R . .
H48B H 1.0909 0.2729 0.5272 0.137 Uiso 1 1 calc R . .
H48C H 1.1510 0.2229 0.4923 0.137 Uiso 1 1 calc R . .
C115 C 0.7623(7) -0.1774(7) 0.2729(4) 0.035(3) Uani 1 1 d . . .
H11I H 0.8045 -0.1812 0.2912 0.052 Uiso 1 1 calc R . .
H11J H 0.7731 -0.1629 0.2446 0.052 Uiso 1 1 calc R . .
H11K H 0.7583 -0.2213 0.2704 0.052 Uiso 1 1 calc R . .
C113 C 0.9129(12) -0.3543(12) 0.3451(6) 0.091(6) Uani 1 1 d . . .
H11L H 0.9667 -0.3745 0.3335 0.137 Uiso 1 1 calc R . .
H11M H 0.8819 -0.3207 0.3253 0.137 Uiso 1 1 calc R . .
H11N H 0.8921 -0.3894 0.3488 0.137 Uiso 1 1 calc R . .
C114 C 0.8069(11) -0.2906(10) 0.3982(6) 0.082(5) Uani 1 1 d . . .
H11O H 0.7883 -0.2648 0.4251 0.123 Uiso 1 1 calc R . .
H11P H 0.7930 -0.3301 0.3988 0.123 Uiso 1 1 calc R . .
H11Q H 0.7829 -0.2622 0.3744 0.123 Uiso 1 1 calc R . .
C112 C 0.3428(18) 0.6712(11) 0.4247(7) 0.195(18) Uani 1 1 d . . .
H11R H 0.3663 0.6452 0.4495 0.292 Uiso 1 1 calc R A 1
H11S H 0.3059 0.6541 0.4137 0.292 Uiso 1 1 calc R A 1
H11T H 0.3158 0.7187 0.4332 0.292 Uiso 1 1 calc R A 1
C116 C 0.6080(14) -0.1113(13) 0.2600(7) 0.127(9) Uani 1 1 d DU . .
H11U H 0.5591 -0.0782 0.2726 0.191 Uiso 1 1 calc R . .
H11V H 0.6028 -0.1544 0.2556 0.191 Uiso 1 1 calc R . .
H11W H 0.6207 -0.0953 0.2326 0.191 Uiso 1 1 calc R . .
O91 O 0.6523(6) 0.0532(6) 0.4447(4) 0.072(3) Uani 1 1 d DU B .
O86 O 0.5144(10) 0.1158(7) 0.3606(4) 0.144(7) Uani 1 1 d DU . .
O104 O 0.8303(7) -0.1352(6) 0.3559(3) 0.068(3) Uani 1 1 d . . .
C89 C 0.6647(7) -0.0075(8) 0.4349(4) 0.079(5) Uani 1 1 d DU . .
O90 O 0.7065(9) -0.0340(9) 0.4045(5) 0.164(8) Uani 1 1 d DU B .
C86 C 0.4398(11) 0.0535(10) 0.3799(5) 0.099(6) Uani 1 1 d DU . .
O87 O 0.5336(11) 0.0163(11) 0.3243(7) 0.215(11) Uani 1 1 d DU . .
C87 C 0.4143(16) 0.0034(14) 0.3788(7) 0.188(12) Uani 1 1 d DU . .
H87A H 0.4348 -0.0311 0.3574 0.225 Uiso 1 1 calc R . .
H87B H 0.3756 0.0024 0.3993 0.225 Uiso 1 1 calc R . .
C85 C 0.5019(10) 0.0650(9) 0.3499(6) 0.108(6) Uani 1 1 d DU . .
C88 C 0.4201(17) 0.1245(13) 0.4055(8) 0.236(15) Uani 1 1 d DU . .
H88A H 0.4550 0.1457 0.3945 0.355 Uiso 1 1 calc R . .
H88B H 0.4270 0.1160 0.4360 0.355 Uiso 1 1 calc R . .
H88C H 0.3664 0.1546 0.4015 0.355 Uiso 1 1 calc R . .
O107 O 0.8384(11) 0.4984(9) 0.0510(7) 0.169(9) Uani 1 1 d . . .
C90 C 0.6254(13) -0.0423(11) 0.4675(8) 0.112(8) Uani 0.91(3) 1 d PD B 1
C91 C 0.638(2) -0.1160(15) 0.4506(15) 0.39(5) Uani 0.91(3) 1 d PD B 1
H91A H 0.6766 -0.1292 0.4265 0.585 Uiso 0.91(3) 1 calc PR B 1
H91B H 0.5887 -0.1158 0.4413 0.585 Uiso 0.91(3) 1 calc PR B 1
H91C H 0.6557 -0.1481 0.4736 0.585 Uiso 0.91(3) 1 calc PR B 1
C92 C 0.5748(16) 0.0105(15) 0.5004(9) 0.219(16) Uani 0.91(3) 1 d PD B 1
H92A H 0.5714 0.0555 0.4987 0.263 Uiso 0.91(3) 1 calc PR B 1
H92B H 0.5465 -0.0018 0.5226 0.263 Uiso 0.91(3) 1 calc PR B 1
C90' C 0.638(5) -0.065(4) 0.450(3) 0.112(8) Uani 0.09 1 d PDU B 2
C91' C 0.674(7) -0.138(3) 0.425(5) 0.13(3) Uani 0.09(3) 1 d PDU B 2
H91D H 0.6787 -0.1302 0.3943 0.198 Uiso 0.09(3) 1 calc PR B 2
H91E H 0.6403 -0.1622 0.4302 0.198 Uiso 0.09(3) 1 calc PR B 2
H91F H 0.7256 -0.1640 0.4349 0.198 Uiso 0.09(3) 1 calc PR B 2
C92' C 0.587(5) -0.046(9) 0.494(3) 0.219(16) Uani 0.09 1 d PDU B 2
H92C H 0.5768 -0.0038 0.5076 0.263 Uiso 0.09(3) 1 calc PR B 2
H92D H 0.5677 -0.0768 0.5067 0.263 Uiso 0.09(3) 1 calc PR B 2
C95 C 1.0564(11) 0.5073(11) 0.2617(9) 0.165(17) Uani 1 1 d D . .
H95A H 1.1068 0.5067 0.2556 0.198 Uiso 1 1 calc R . .
H95B H 1.0491 0.4750 0.2802 0.198 Uiso 1 1 calc R . .
C93 C 0.9148(11) 0.5537(8) 0.2511(4) 0.104(10) Uani 1 1 d D . .
O93 O 0.8653(14) 0.6031(12) 0.2355(8) 0.32(2) Uani 1 1 d D . .
C94 C 0.9983(13) 0.5516(10) 0.2452(5) 0.125(13) Uani 1 1 d D . .
C96 C 1.005(2) 0.6033(18) 0.2163(7) 0.329(8) Uani 1 1 d D . .
H96A H 0.9538 0.6347 0.2094 0.494 Uiso 1 1 calc R . .
H96B H 1.0351 0.5815 0.1900 0.494 Uiso 1 1 calc R . .
H96C H 1.0323 0.6280 0.2302 0.494 Uiso 1 1 calc R . .
O108 O 0.7477(11) 0.6058(9) 0.1148(5) 0.039(5) Uani 0.50 1 d PU . .
S11 S 0.5786(5) -0.2604(4) 0.1840(2) 0.038(3) Uani 0.427(9) 1 d PDU C 1
O111 O 0.4930(14) -0.222(3) 0.1992(13) 0.136(15) Uani 0.427(9) 1 d PDU C 1
C1A C 0.632(2) -0.271(2) 0.2284(9) 0.091(6) Uani 0.427(9) 1 d PDU C 1
H1A1 H 0.6070 -0.2317 0.2478 0.137 Uiso 0.427(9) 1 calc PR C 1
H1A2 H 0.6843 -0.2749 0.2197 0.137 Uiso 0.427(9) 1 calc PR C 1
H1A3 H 0.6338 -0.3117 0.2431 0.137 Uiso 0.427(9) 1 calc PR C 1
C1B C 0.627(2) -0.3328(15) 0.1545(11) 0.082(5) Uani 0.427(9) 1 d PDU C 1
H1B1 H 0.5970 -0.3339 0.1302 0.123 Uiso 0.427(9) 1 calc PR C 1
H1B2 H 0.6338 -0.3719 0.1723 0.123 Uiso 0.427(9) 1 calc PR C 1
H1B3 H 0.6778 -0.3340 0.1442 0.123 Uiso 0.427(9) 1 calc PR C 1
S11' S 0.5158(8) -0.1840(6) 0.1991(4) 0.040(3) Uani 0.323(9) 1 d PDU C 2
O11' O 0.5623(16) -0.1912(15) 0.1514(7) 0.044(7) Uani 0.323(9) 1 d PDU C 2
C1A' C 0.588(3) -0.226(2) 0.221(2) 0.127(9) Uani 0.32 1 d PDU C 2
H1A4 H 0.6051 -0.1968 0.2382 0.191 Uiso 0.323(9) 1 calc PR C 2
H1A5 H 0.6295 -0.2510 0.1998 0.191 Uiso 0.323(9) 1 calc PR C 2
H1A6 H 0.5771 -0.2582 0.2399 0.191 Uiso 0.323(9) 1 calc PR C 2
C1B' C 0.471(2) -0.2410(19) 0.1922(18) 0.035(3) Uani 0.32 1 d PDU C 2
H1B4 H 0.4331 -0.2244 0.1706 0.052 Uiso 0.323(9) 1 calc PR C 2
H1B5 H 0.4455 -0.2457 0.2193 0.052 Uiso 0.323(9) 1 calc PR C 2
H1B6 H 0.5106 -0.2849 0.1829 0.052 Uiso 0.323(9) 1 calc PR C 2
O112 O 0.8311(16) 0.6489(8) 0.0857(7) 0.249(15) Uani 1 1 d U . .

loop_
_atom_site_aniso_label
_atom_site_aniso_U_11
_atom_site_aniso_U_22
_atom_site_aniso_U_33
_atom_site_aniso_U_23
_atom_site_aniso_U_13
_atom_site_aniso_U_12
C1 0.034(8) 0.018(7) 0.019(6) 0.008(5) -0.007(6) -0.006(6)
C101 0.048(9) 0.047(10) 0.026(7) -0.006(6) 0.019(6) -0.029(8)
C2 0.041(8) 0.025(8) 0.016(6) -0.003(5) 0.006(6) -0.001(7)
C102 0.033(8) 0.030(8) 0.037(8) -0.012(6) -0.014(6) -0.008(7)
C3 0.061(12) 0.080(14) 0.037(9) 0.009(8) 0.026(8) -0.014(10)
C110 0.112(17) 0.065(14) 0.072(13) -0.020(10) 0.036(11) -0.055(13)
C4 0.085(12) 0.031(9) 0.008(6) 0.004(6) -0.009(7) 0.019(8)
C109 0.044(10) 0.099(15) 0.046(9) -0.018(9) -0.008(8) -0.052(10)
C5 0.051(9) 0.028(8) 0.022(7) 0.012(6) -0.017(6) -0.020(7)
C107 0.059(10) 0.043(10) 0.022(7) 0.016(6) -0.006(7) -0.007(8)
C6 0.032(8) 0.042(9) 0.029(7) -0.011(6) -0.014(6) -0.009(7)
C108 0.020(7) 0.019(7) 0.041(8) -0.002(6) -0.014(6) 0.008(6)
C7 0.069(12) 0.050(11) 0.082(13) -0.019(9) -0.037(10) -0.026(10)
C8 0.049(10) 0.054(11) 0.043(9) -0.012(8) -0.029(8) 0.008(9)
C9 0.017(7) 0.019(7) 0.033(7) -0.012(5) 0.012(6) -0.006(6)
C10 0.088(14) 0.090(15) 0.055(11) -0.023(10) 0.024(10) -0.076(13)
C99 0.035(8) 0.013(7) 0.042(8) 0.009(6) -0.021(6) 0.001(6)
C11 0.081(16) 0.39(5) 0.059(13) -0.12(2) 0.039(12) -0.15(2)
C100 0.034(8) 0.017(8) 0.060(10) 0.011(6) -0.011(7) -0.008(7)
C12 0.22(3) 0.10(2) 0.073(16) 0.039(14) 0.064(17) -0.05(2)
C13 0.027(6) 0.016(6) 0.028(6) 0.003(5) -0.019(5) 0.001(5)
C14 0.041(7) 0.041(9) 0.036(7) -0.003(6) -0.028(6) 0.008(7)
C15 0.048(10) 0.100(14) 0.012(7) 0.016(7) 0.001(7) 0.032(8)
C16 0.046(10) 0.068(13) 0.144(17) 0.002(11) -0.076(11) -0.011(9)
C17 0.027(6) 0.009(5) 0.025(6) 0.004(4) -0.023(4) 0.000(5)
C18 0.054(8) 0.036(7) 0.015(6) -0.004(5) -0.017(5) 0.004(6)
C19 0.059(10) 0.087(13) 0.039(9) -0.024(8) -0.008(7) -0.025(10)
C20 0.090(13) 0.031(7) 0.035(8) -0.014(6) -0.018(8) 0.001(8)
C97 0.019(7) 0.031(8) 0.032(7) -0.014(6) 0.006(6) 0.000(6)
C21 0.012(6) 0.025(7) 0.023(6) 0.014(5) 0.000(5) -0.005(6)
C98 0.016(7) 0.044(9) 0.038(8) -0.007(6) 0.002(6) -0.019(7)
C22 0.012(6) 0.036(8) 0.033(7) 0.017(6) -0.012(6) -0.009(6)
C103 0.033(8) 0.059(11) 0.020(7) 0.009(6) -0.006(6) -0.008(8)
C23 0.012(7) 0.034(9) 0.071(11) 0.018(7) -0.017(7) 0.005(6)
C104 0.060(11) 0.049(11) 0.042(9) 0.010(7) 0.005(8) -0.028(9)
C24 0.019(7) 0.061(11) 0.029(7) 0.010(7) -0.008(6) -0.016(7)
C105 0.015(7) 0.058(10) 0.023(7) 0.010(6) 0.006(6) 0.002(7)
C25 0.019(6) 0.012(6) 0.017(6) -0.005(5) -0.001(5) 0.000(5)
C106 0.029(7) 0.029(8) 0.025(7) 0.003(6) 0.013(6) -0.003(6)
C26 0.014(6) 0.034(8) 0.024(7) -0.008(6) 0.004(5) 0.000(6)
C27 0.042(9) 0.096(14) 0.029(8) 0.004(8) -0.009(7) -0.046(10)
C28 0.022(7) 0.053(10) 0.038(8) -0.016(7) -0.002(6) -0.026(7)
C29 0.020(7) 0.039(8) 0.002(5) -0.001(5) -0.001(5) -0.015(6)
C30 0.020(7) 0.027(7) 0.026(7) -0.003(5) 0.002(5) -0.010(6)
C31 0.016(7) 0.051(11) 0.070(11) -0.019(8) 0.015(7) 0.004(7)
C32 0.030(8) 0.022(8) 0.030(7) 0.000(6) -0.003(6) -0.001(6)
C33 0.011(6) 0.027(7) 0.014(6) -0.004(5) -0.003(5) -0.011(6)
C34 0.019(6) 0.026(7) 0.016(6) 0.005(5) 0.000(5) -0.014(6)
C35 0.062(10) 0.046(10) 0.028(7) -0.003(6) -0.028(7) -0.032(9)
C36 0.063(11) 0.040(10) 0.041(9) -0.004(7) -0.014(8) -0.034(9)
C37 0.027(7) 0.041(9) 0.017(6) 0.008(6) 0.000(6) -0.022(7)
C38 0.022(7) 0.046(9) 0.024(7) -0.017(6) 0.007(6) -0.021(7)
C39 0.034(8) 0.067(12) 0.044(9) -0.021(8) 0.020(7) -0.029(9)
C40 0.028(8) 0.037(9) 0.045(9) -0.002(7) -0.007(7) -0.008(7)
C41 0.029(7) 0.019(7) 0.069(8) 0.014(6) -0.026(6) -0.010(6)
C42 0.054(10) 0.080(13) 0.070(9) 0.023(9) -0.009(9) -0.027(9)
C43 0.20(3) 0.18(3) 0.069(9) 0.026(15) 0.008(16) -0.12(2)
C44 0.103(16) 0.115(19) 0.151(17) 0.078(14) -0.071(15) -0.085(15)
C45 0.037(8) 0.033(8) 0.021(7) -0.001(6) 0.002(6) -0.021(7)
C46 0.040(9) 0.064(11) 0.034(8) 0.002(7) -0.013(7) -0.036(9)
C47 0.109(16) 0.085(15) 0.054(10) 0.013(9) -0.018(10) -0.085(14)
C49 0.009(6) 0.025(7) 0.015(5) 0.012(5) 0.000(5) 0.001(5)
C50 0.028(7) 0.035(8) 0.015(5) 0.000(5) -0.005(5) 0.004(6)
C51 0.068(11) 0.043(10) 0.053(10) -0.002(7) -0.027(9) -0.011(8)
C52 0.040(9) 0.117(15) 0.029(7) 0.050(9) -0.002(7) -0.022(10)
C53 0.012(6) 0.015(7) 0.029(7) -0.006(5) -0.005(5) 0.004(5)
C54 0.016(6) 0.024(7) 0.023(6) 0.011(5) -0.009(5) -0.008(6)
C55 0.019(7) 0.027(8) 0.031(7) 0.005(6) -0.001(6) 0.003(6)
C56 0.031(8) 0.051(10) 0.023(7) 0.005(6) -0.009(6) -0.017(7)
C57 0.017(7) 0.020(7) 0.022(6) -0.008(5) -0.008(5) 0.001(6)
C58 0.035(8) 0.021(7) 0.018(6) -0.002(5) -0.005(6) -0.011(6)
C59 0.039(9) 0.076(12) 0.015(7) -0.019(7) -0.014(6) -0.010(8)
C60 0.033(8) 0.062(11) 0.025(7) -0.019(7) -0.004(6) -0.023(8)
C61 0.003(5) 0.018(5) 0.021(5) -0.001(4) 0.001(4) -0.005(4)
C62 0.010(5) 0.015(6) 0.023(5) 0.013(4) -0.010(4) -0.003(4)
C63 0.020(6) 0.024(7) 0.035(7) 0.000(5) -0.003(6) -0.001(5)
C64 0.019(7) 0.020(7) 0.033(6) 0.005(5) -0.009(5) 0.001(6)
C65 0.010(6) 0.021(7) 0.021(6) -0.010(5) 0.005(5) -0.003(5)
C66 0.017(7) 0.025(7) 0.024(7) -0.002(5) -0.007(5) -0.003(6)
C67 0.057(10) 0.045(10) 0.063(11) 0.013(8) -0.048(9) -0.023(9)
C68 0.056(11) 0.087(14) 0.043(9) 0.020(9) -0.030(8) -0.050(11)
C69 0.011(6) 0.026(8) 0.015(6) 0.002(5) -0.001(5) 0.003(6)
C70 0.022(7) 0.022(8) 0.038(8) 0.002(6) -0.004(6) -0.005(6)
C71 0.037(8) 0.027(8) 0.048(9) -0.004(6) 0.012(7) -0.020(7)
C72 0.022(8) 0.019(9) 0.120(15) 0.010(9) 0.010(9) 0.002(7)
C73 0.037(6) 0.020(5) 0.007(5) 0.012(4) -0.005(5) -0.009(5)
C74 0.032(6) 0.026(6) 0.011(6) 0.007(5) 0.001(5) -0.001(5)
C75 0.052(10) 0.019(7) 0.102(14) 0.014(8) 0.012(9) 0.005(7)
C76 0.041(7) 0.070(12) 0.035(8) -0.009(8) -0.014(7) -0.001(7)
C77 0.043(9) 0.007(7) 0.060(10) 0.012(6) -0.017(8) 0.004(7)
C78 0.050(10) 0.049(10) 0.033(8) -0.012(7) -0.008(7) -0.022(8)
C79 0.058(11) 0.056(12) 0.054(10) -0.025(9) -0.009(9) -0.006(9)
C80 0.065(12) 0.024(9) 0.081(13) -0.008(8) -0.026(10) 0.002(9)
C81 0.054(10) 0.031(8) 0.008(6) 0.003(5) -0.005(6) -0.018(8)
C82 0.080(12) 0.042(10) 0.023(7) 0.005(6) -0.013(8) -0.041(9)
C83 0.113(18) 0.096(17) 0.099(16) 0.038(12) -0.058(14) -0.085(15)
C84 0.22(3) 0.061(13) 0.031(10) -0.013(9) -0.048(13) -0.055(16)
O1 0.012(4) 0.009(4) 0.012(4) 0.003(3) -0.004(3) 0.000(3)
O2 0.024(4) 0.014(4) 0.008(4) 0.008(3) -0.011(3) -0.008(3)
O3 0.013(4) 0.017(4) 0.007(3) 0.001(3) -0.002(3) -0.006(3)
O4 0.008(4) 0.014(4) 0.006(3) 0.000(3) -0.005(3) 0.000(3)
O5 0.014(4) 0.005(4) 0.019(4) 0.003(3) 0.004(3) 0.003(3)
O6 0.014(4) 0.021(5) 0.009(4) -0.002(3) 0.000(3) -0.010(4)
O7 0.019(4) 0.010(4) 0.006(3) 0.003(3) -0.005(3) -0.006(3)
O8 0.015(4) 0.015(4) 0.024(4) -0.005(3) -0.010(3) 0.003(4)
O9 0.026(4) 0.011(4) 0.006(3) 0.001(3) -0.001(3) 0.000(3)
O10 0.014(4) 0.012(4) 0.018(4) 0.004(3) -0.005(3) -0.003(3)
O11 0.016(4) 0.005(4) 0.014(4) 0.001(3) 0.001(3) 0.000(3)
O12 0.010(4) 0.005(4) 0.005(3) 0.000(3) 0.000(3) 0.003(3)
O13 0.013(4) 0.012(4) 0.008(4) -0.003(3) 0.002(3) 0.000(3)
O14 0.021(4) 0.021(5) 0.010(4) -0.002(3) -0.002(3) -0.010(4)
O15 0.006(4) 0.017(4) 0.018(4) -0.003(3) -0.003(3) -0.003(3)
O16 0.023(4) 0.012(4) 0.005(3) 0.004(3) -0.002(3) -0.009(4)
O17 0.009(4) 0.013(4) 0.009(4) 0.002(3) -0.003(3) 0.003(3)
O18 0.023(5) 0.020(5) 0.028(5) 0.010(4) -0.002(4) -0.011(4)
O19 0.016(4) 0.010(4) 0.009(4) 0.004(3) -0.005(3) -0.005(3)
O20 0.017(4) 0.010(4) 0.005(3) 0.004(3) -0.004(3) -0.004(3)
O21 0.013(4) 0.018(4) 0.008(4) -0.004(3) 0.003(3) -0.002(4)
O22 0.010(4) 0.015(4) 0.015(4) 0.005(3) -0.001(3) -0.006(3)
O23 0.009(4) 0.007(4) 0.011(4) 0.002(3) -0.002(3) 0.002(3)
O24 0.014(4) 0.009(4) 0.008(3) 0.000(3) 0.001(3) -0.003(3)
O25 0.009(4) 0.013(4) 0.007(3) 0.002(3) 0.000(3) -0.006(3)
O26 0.025(4) 0.008(4) 0.009(4) 0.001(3) -0.002(3) -0.003(4)
O27 0.027(4) 0.018(4) 0.016(4) -0.001(3) 0.001(3) -0.009(3)
O28 0.004(4) 0.009(4) 0.013(4) 0.000(3) 0.001(3) 0.004(3)
O29 0.008(4) 0.007(4) 0.013(4) 0.007(3) -0.003(3) 0.001(3)
O30 0.016(4) 0.016(4) 0.005(3) -0.005(3) 0.004(3) -0.010(3)
O31 0.023(4) 0.012(4) 0.010(4) 0.006(3) -0.003(3) -0.005(4)
O32 0.019(4) 0.028(5) 0.013(4) 0.000(3) -0.007(3) -0.008(4)
O33 0.004(4) 0.011(4) 0.011(4) 0.001(3) 0.002(3) 0.004(3)
O34 0.008(4) 0.009(4) 0.012(4) 0.002(3) 0.004(3) 0.002(3)
O35 0.020(4) 0.009(4) 0.015(4) 0.001(3) -0.006(3) -0.006(4)
O36 0.015(4) 0.009(4) 0.016(4) 0.002(3) -0.005(3) -0.004(3)
O37 0.017(4) 0.009(4) 0.013(4) 0.001(3) -0.006(3) -0.004(3)
O38 0.024(4) 0.032(5) 0.017(4) -0.008(3) -0.009(3) 0.000(3)
O39 0.019(4) 0.010(4) 0.012(4) 0.002(3) 0.000(3) -0.004(3)
O40 0.002(3) 0.013(4) 0.013(4) 0.000(3) -0.001(3) 0.001(3)
O41 0.010(4) 0.016(4) 0.009(3) -0.001(3) -0.008(3) -0.002(3)
O42 0.009(4) 0.010(4) 0.008(3) -0.003(3) 0.004(3) 0.001(3)
O43 0.012(4) 0.031(5) 0.013(4) 0.000(3) -0.002(3) -0.010(3)
O44 0.014(4) 0.019(4) 0.011(4) 0.001(3) -0.001(3) -0.004(4)
O45 0.012(4) 0.008(4) 0.012(4) 0.000(3) 0.001(3) 0.000(3)
O96 0.025(5) 0.030(5) 0.019(4) -0.001(4) 0.012(4) -0.006(4)
O94 0.003(4) 0.020(5) 0.028(4) -0.003(3) 0.003(3) 0.005(3)
O109 0.030(5) 0.043(6) 0.012(4) -0.004(4) -0.001(4) -0.019(5)
O99 0.018(4) 0.020(5) 0.018(4) 0.003(3) -0.013(3) 0.002(4)
O95 0.023(5) 0.005(4) 0.033(5) -0.002(3) 0.001(4) 0.002(4)
O100 0.048(6) 0.074(8) 0.020(5) -0.012(5) 0.006(4) -0.044(6)
O92 0.055(7) 0.036(6) 0.045(6) 0.014(5) 0.002(5) -0.027(6)
O46 0.037(6) 0.031(5) 0.015(4) 0.001(4) -0.004(4) -0.010(5)
O47 0.036(5) 0.025(5) 0.020(4) 0.002(4) -0.010(4) -0.006(4)
O48 0.045(6) 0.019(5) 0.022(5) 0.001(4) -0.004(4) -0.013(4)
O49 0.043(6) 0.029(6) 0.030(5) 0.008(4) -0.022(4) -0.016(5)
O50 0.024(5) 0.024(5) 0.024(5) -0.008(4) 0.004(4) -0.004(4)
O51 0.024(5) 0.084(9) 0.045(6) -0.044(6) -0.015(5) 0.017(5)
O52 0.027(5) 0.019(5) 0.032(5) 0.010(4) -0.010(4) 0.000(4)
O53 0.025(5) 0.035(6) 0.038(5) 0.012(4) -0.001(4) -0.002(4)
O54 0.049(6) 0.015(4) 0.056(6) 0.006(4) -0.025(5) -0.009(4)
O55 0.070(8) 0.062(8) 0.048(6) 0.011(5) 0.002(5) -0.038(7)
O56 0.015(4) 0.019(5) 0.021(4) 0.005(3) -0.010(3) -0.004(4)
O57 0.023(5) 0.030(5) 0.027(5) 0.000(4) 0.000(4) -0.007(4)
O58 0.029(5) 0.024(5) 0.027(5) 0.008(4) -0.012(4) -0.014(4)
O59 0.019(4) 0.016(5) 0.020(4) -0.004(3) 0.001(4) 0.000(4)
O60 0.034(5) 0.038(6) 0.033(5) -0.026(4) 0.021(4) -0.024(5)
O61 0.020(4) 0.020(5) 0.019(4) -0.004(3) 0.003(4) -0.007(4)
O62 0.039(6) 0.034(6) 0.035(5) 0.012(4) -0.020(4) -0.017(5)
O63 0.048(6) 0.042(6) 0.028(5) -0.003(4) -0.012(4) -0.029(5)
O64 0.020(5) 0.042(6) 0.014(4) 0.005(4) -0.001(4) -0.008(4)
O65 0.029(6) 0.073(8) 0.061(7) 0.035(6) -0.012(5) -0.026(6)
O66 0.081(8) 0.044(7) 0.070(7) 0.028(5) -0.038(6) -0.036(6)
O67 0.062(7) 0.047(6) 0.046(6) 0.005(5) -0.011(5) -0.028(6)
O68 0.053(6) 0.034(6) 0.012(4) 0.008(4) -0.021(4) -0.027(5)
O69 0.041(6) 0.047(7) 0.059(7) 0.024(5) -0.029(5) -0.025(6)
O70 0.020(5) 0.051(6) 0.020(5) 0.020(4) 0.006(4) -0.003(5)
O71 0.043(6) 0.029(6) 0.087(8) -0.012(5) 0.008(6) -0.017(5)
O72 0.016(4) 0.027(5) 0.006(4) 0.005(3) -0.002(3) -0.006(4)
O97 0.026(5) 0.026(5) 0.013(4) 0.004(3) -0.007(4) 0.000(4)
O73 0.024(5) 0.036(5) 0.012(4) 0.011(4) -0.002(4) -0.011(4)
O74 0.032(5) 0.059(7) 0.028(5) -0.016(5) -0.003(4) -0.013(5)
O75 0.025(5) 0.034(5) 0.022(4) -0.013(4) 0.003(4) -0.014(4)
O76 0.015(4) 0.019(4) 0.027(4) -0.005(3) -0.005(3) 0.001(3)
O77 0.018(4) 0.021(5) 0.022(4) 0.001(3) -0.011(3) -0.007(4)
O78 0.035(5) 0.028(5) 0.034(5) 0.006(4) -0.007(4) -0.018(5)
O103 0.088(9) 0.070(8) 0.047(6) 0.025(6) -0.025(6) -0.065(8)
O79 0.023(4) 0.013(4) 0.021(4) -0.007(3) -0.008(4) -0.004(4)
O80 0.013(4) 0.010(4) 0.040(5) -0.005(4) 0.005(4) 0.003(4)
O98 0.017(4) 0.040(6) 0.020(4) -0.007(4) 0.010(4) -0.010(4)
O81 0.034(5) 0.022(5) 0.021(4) 0.006(4) 0.001(4) -0.007(4)
O82 0.025(4) 0.021(5) 0.017(4) 0.013(3) -0.009(4) -0.003(4)
O83 0.047(6) 0.024(4) 0.019(4) 0.005(3) -0.015(4) -0.015(4)
O84 0.066(7) 0.017(6) 0.054(7) -0.003(5) -0.008(5) 0.004(5)
O85 0.086(8) 0.021(6) 0.056(7) 0.004(5) -0.026(6) -0.020(6)
S1 0.0147(15) 0.0269(18) 0.0147(14) -0.0012(12) 0.0002(12) -0.0035(14)
S2 0.0228(17) 0.0143(16) 0.0195(15) 0.0038(12) -0.0038(13) 0.0009(13)
S3 0.0237(17) 0.0229(18) 0.0289(17) -0.0126(13) 0.0072(14) -0.0071(15)
S4 0.0316(19) 0.0181(17) 0.0208(16) 0.0036(13) -0.0023(14) 0.0013(15)
S5 0.0222(17) 0.042(2) 0.0138(15) -0.0049(13) 0.0053(13) -0.0062(16)
S6 0.0273(18) 0.0150(16) 0.0259(16) 0.0071(12) -0.0084(14) -0.0021(14)
S7 0.058(3) 0.062(3) 0.040(2) -0.0150(19) 0.0185(19) -0.046(2)
S8 0.032(3) 0.021(3) 0.023(3) -0.0048(19) 0.002(2) -0.006(2)
S8' 0.027(6) 0.012(5) 0.017(5) 0.006(3) -0.003(4) 0.000(4)
S9 0.093(4) 0.052(3) 0.098(4) 0.019(3) -0.007(3) -0.030(3)
S10 0.098(4) 0.094(5) 0.092(4) 0.026(3) -0.020(3) -0.064(4)
Bi1 0.0158(2) 0.0107(2) 0.00462(18) 0.00105(15) -0.00214(16) -0.00265(18)
Bi2 0.0148(2) 0.0204(2) 0.00675(19) 0.00287(16) -0.00081(17) -0.00418(19)
Bi3 0.0156(2) 0.0121(2) 0.00776(19) 0.00357(15) -0.00514(17) -0.00329(18)
Bi4 0.0184(2) 0.0093(2) 0.00937(19) 0.00431(15) -0.00216(17) -0.00342(18)
Bi5 0.0191(2) 0.0081(2) 0.00678(19) -0.00097(15) -0.00054(17) -0.00140(18)
Bi6 0.0106(2) 0.0113(2) 0.00707(19) -0.00171(15) -0.00056(16) -0.00029(18)
Bi7 0.0107(2) 0.0110(2) 0.00878(19) 0.00129(15) -0.00022(16) -0.00328(18)
Bi8 0.0223(2) 0.0128(2) 0.00831(19) -0.00096(16) -0.00588(17) -0.00626(19)
Bi9 0.0168(2) 0.0108(2) 0.0128(2) 0.00267(16) -0.00463(17) -0.00491(19)
Bi10 0.0136(2) 0.0079(2) 0.0118(2) 0.00213(15) -0.00083(17) -0.00346(18)
Bi11 0.0142(2) 0.0189(2) 0.0093(2) 0.00161(16) -0.00441(17) -0.00668(19)
Bi12 0.0115(2) 0.0097(2) 0.0120(2) 0.00223(16) -0.00517(17) -0.00033(18)
Bi13 0.0123(2) 0.0061(2) 0.0132(2) 0.00243(15) -0.00336(17) -0.00009(17)
Bi14 0.0145(2) 0.0065(2) 0.00902(19) 0.00061(15) -0.00165(16) 0.00067(18)
Bi15 0.0093(2) 0.0091(2) 0.00828(19) 0.00082(15) -0.00135(16) 0.00094(17)
Bi16 0.0271(3) 0.0126(2) 0.0105(2) 0.00055(16) -0.00282(18) -0.0110(2)
Bi17 0.0146(2) 0.0090(2) 0.00723(19) 0.00095(15) -0.00302(16) -0.00217(18)
Bi18 0.0156(2) 0.0090(2) 0.00790(19) 0.00130(15) -0.00029(17) 0.00031(18)
Bi19 0.0101(2) 0.0095(2) 0.01005(19) 0.00045(15) -0.00199(16) -0.00310(17)
Bi20 0.0205(2) 0.0190(2) 0.0120(2) -0.00116(17) -0.00190(18) -0.0124(2)
Bi21 0.0138(2) 0.0126(2) 0.00934(19) 0.00098(16) -0.00110(17) -0.00399(19)
Bi22 0.0130(2) 0.0164(2) 0.0107(2) 0.00371(17) -0.00125(17) -0.00112(19)
Bi23 0.0119(2) 0.0059(2) 0.0137(2) -0.00040(15) -0.00238(17) -0.00191(17)
Bi24 0.0089(2) 0.0132(2) 0.0124(2) -0.00024(16) -0.00289(17) -0.00206(18)
Bi25 0.0087(2) 0.0087(2) 0.0119(2) 0.00040(15) -0.00225(16) 0.00074(17)
Bi26 0.0215(2) 0.0081(2) 0.0110(2) 0.00216(16) -0.00077(18) -0.00437(19)
Bi27 0.0141(2) 0.0091(2) 0.00716(19) 0.00323(15) -0.00323(16) 0.00032(18)
Bi28 0.0085(2) 0.0109(2) 0.00704(19) 0.00075(15) -0.00161(16) -0.00076(17)
Bi29 0.0194(2) 0.0121(2) 0.0109(2) 0.00333(16) -0.00225(17) -0.00880(19)
Bi30 0.0143(2) 0.0093(2) 0.00567(18) 0.00151(15) -0.00185(16) -0.00433(18)
Bi31 0.0118(2) 0.0100(2) 0.00712(19) -0.00093(15) -0.00215(16) -0.00322(18)
Bi32 0.0132(2) 0.0166(2) 0.0102(2) 0.00300(16) -0.00174(17) -0.00770(19)
Bi33 0.0090(2) 0.0130(2) 0.00757(19) 0.00018(15) -0.00001(16) -0.00168(18)
Bi34 0.0092(2) 0.0082(2) 0.01045(19) -0.00223(15) -0.00084(16) 0.00002(17)
Bi35 0.0152(2) 0.0108(2) 0.00796(19) 0.00445(15) -0.00172(16) -0.00404(18)
Bi36 0.0105(2) 0.0103(2) 0.00591(18) 0.00248(15) -0.00256(16) -0.00077(17)
Bi37 0.0140(2) 0.0154(2) 0.00793(19) 0.00216(16) 0.00013(16) -0.00615(19)
Bi38 0.0098(2) 0.0129(2) 0.00595(18) -0.00066(15) 0.00014(16) -0.00188(18)
O105 0.027(5) 0.023(5) 0.021(4) 0.001(4) -0.003(4) -0.001(4)
O106 0.027(5) 0.033(6) 0.031(5) 0.011(4) -0.007(4) -0.005(4)
O88 0.029(6) 0.072(8) 0.019(5) -0.002(4) -0.003(4) -0.019(5)
O101 0.042(5) 0.020(5) 0.013(4) 0.000(3) 0.003(4) 0.000(4)
O89 0.052(8) 0.121(12) 0.052(7) -0.061(8) -0.016(6) 0.004(8)
C111 0.078(12) 0.019(8) 0.037(8) 0.009(6) -0.012(8) 0.001(8)
O102 0.123(12) 0.095(12) 0.086(10) 0.029(8) 0.001(8) -0.072(10)
C48 0.106(17) 0.114(19) 0.094(15) 0.026(13) -0.062(13) -0.079(16)
C115 0.026(7) 0.039(8) 0.027(7) 0.002(6) 0.004(6) -0.001(6)
C113 0.083(13) 0.141(19) 0.063(10) 0.011(10) -0.006(9) -0.057(14)
C114 0.107(14) 0.062(11) 0.086(12) 0.005(8) -0.010(10) -0.043(10)
C112 0.30(4) 0.063(16) 0.084(17) 0.011(13) 0.13(2) 0.07(2)
C116 0.153(17) 0.17(2) 0.131(16) 0.100(16) -0.110(15) -0.130(16)
O91 0.052(7) 0.064(7) 0.093(9) 0.027(6) -0.003(6) -0.016(7)
O86 0.265(18) 0.146(13) 0.086(10) -0.087(9) 0.077(10) -0.165(13)
O104 0.066(8) 0.082(10) 0.058(7) 0.037(6) -0.008(6) -0.031(7)
C89 0.078(11) 0.111(11) 0.083(11) -0.049(9) 0.041(8) -0.081(10)
O90 0.180(14) 0.218(15) 0.175(14) -0.134(12) 0.135(11) -0.186(13)
C86 0.159(16) 0.127(15) 0.060(10) 0.059(9) -0.071(9) -0.100(12)
O87 0.159(18) 0.20(2) 0.30(2) -0.171(18) 0.025(14) -0.084(17)
C87 0.29(3) 0.35(3) 0.080(15) 0.113(18) -0.105(18) -0.28(3)
C85 0.133(16) 0.091(13) 0.140(16) -0.004(10) -0.019(10) -0.086(12)
C88 0.23(3) 0.22(2) 0.15(2) -0.11(2) -0.120(16) 0.06(2)
O107 0.152(17) 0.070(13) 0.28(2) 0.014(14) -0.117(17) -0.021(12)
C90 0.061(12) 0.097(13) 0.183(19) -0.001(13) 0.051(12) -0.043(12)
C91 0.36(7) 0.12(3) 0.71(11) -0.12(5) 0.40(8) -0.17(5)
C92 0.18(3) 0.27(3) 0.20(3) 0.01(2) 0.13(2) -0.10(3)
C90' 0.061(12) 0.097(13) 0.183(19) -0.001(13) 0.051(12) -0.043(12)
C91' 0.14(6) 0.11(3) 0.20(5) 0.00(4) -0.03(5) -0.10(4)
C92' 0.18(3) 0.27(3) 0.20(3) 0.01(2) 0.13(2) -0.10(3)
C95 0.048(15) 0.054(17) 0.38(5) -0.03(2) 0.08(2) -0.014(13)
C93 0.19(3) 0.16(2) 0.049(11) 0.056(13) -0.041(14) -0.16(2)
O93 0.35(4) 0.34(4) 0.43(4) 0.34(4) -0.31(3) -0.28(3)
C94 0.21(3) 0.19(3) 0.072(14) -0.070(16) 0.082(17) -0.19(3)
C96 0.65(3) 0.56(3) 0.11(2) 0.18(3) -0.15(3) -0.571
O108 0.069(14) 0.030(11) 0.037(11) 0.012(8) -0.015(10) -0.038(11)
S11 0.048(5) 0.022(5) 0.028(4) 0.005(3) -0.008(4) 0.004(4)
O111 0.060(12) 0.19(3) 0.10(3) 0.07(2) 0.019(13) 0.02(2)
C1A 0.083(13) 0.141(19) 0.063(10) 0.011(10) -0.006(9) -0.057(14)
C1B 0.107(14) 0.062(11) 0.086(12) 0.005(8) -0.010(10) -0.043(10)
S11' 0.057(8) 0.036(7) 0.039(7) 0.001(5) -0.004(5) -0.030(6)
O11' 0.053(19) 0.034(18) 0.044(11) -0.003(12) -0.002(10) -0.017(15)
C1A' 0.153(17) 0.17(2) 0.131(16) 0.100(16) -0.110(15) -0.130(16)
C1B' 0.026(7) 0.039(8) 0.027(7) 0.002(6) 0.004(6) -0.001(6)
O112 0.39(3) 0.072(12) 0.28(2) -0.078(14) 0.29(2) -0.123(17)

loop_
_atom_type_symbol
_atom_type_description
_atom_type_scat_dispersion_real
_atom_type_scat_dispersion_imag
_atom_type_scat_source
C C 0.0033 0.0016 'International Tables Vol C Tables 4.2.6.8 and 6.1.1.4'
O O 0.0106 0.0060 'International Tables Vol C Tables 4.2.6.8 and 6.1.1.4'
S S 0.1246 0.1234 'International Tables Vol C Tables 4.2.6.8 and 6.1.1.4'
Bi Bi -4.1077 10.2566 'International Tables Vol C Tables 4.2.6.8 and 6.1.1.4'
H H 0.0000 0.0000 'International Tables Vol C Tables 4.2.6.8 and 6.1.1.4'

loop_
_geom_angle_atom_site_label_1
_geom_angle_atom_site_label_2
_geom_angle_atom_site_label_3
_geom_angle
O46 C1 O47 124.4(11)
O46 C1 C2 120.3(11)
O47 C1 C2 115.1(11)
S3 C101 H10A 109.5
S3 C101 H10B 109.5
H10A C101 H10B 109.5
S3 C101 H10C 109.4
H10A C101 H10C 109.5
H10B C101 H10C 109.5
C4 C2 C3 123.2(13)
C4 C2 C1 120.0(12)
C3 C2 C1 116.7(12)
S3 C102 H10D 109.5
S3 C102 H10E 109.5
H10D C102 H10E 109.5
S3 C102 H10F 109.5
H10D C102 H10F 109.5
H10E C102 H10F 109.5
C2 C3 H3A 109.5
C2 C3 H3B 109.5
H3A C3 H3B 109.5
C2 C3 H3C 109.4
H3A C3 H3C 109.5
H3B C3 H3C 109.5
S7 C110 H11A 109.5
S7 C110 H11B 109.5
H11A C110 H11B 109.5
S7 C110 H11C 109.5
H11A C110 H11C 109.5
H11B C110 H11C 109.5
C2 C4 H4A 120.0
C2 C4 H4B 120.0
H4A C4 H4B 120.0
S7 C109 H10G 109.4
S7 C109 H10H 109.5
H10G C109 H10H 109.5
S7 C109 H10I 109.5
H10G C109 H10I 109.5
H10H C109 H10I 109.5
O49 C5 O48 123.9(11)
O49 C5 C6 119.8(11)
O48 C5 C6 116.3(11)
S6 C107 H10J 109.4
S6 C107 H10K 109.5
H10J C107 H10K 109.5
S6 C107 H10L 109.5
H10J C107 H10L 109.5
H10K C107 H10L 109.5
C8 C6 C7 123.5(13)
C8 C6 C5 121.1(13)
C7 C6 C5 115.2(12)
S6 C108 H10M 109.5
S6 C108 H10N 109.5
H10M C108 H10N 109.5
S6 C108 H10O 109.5
H10M C108 H10O 109.5
H10N C108 H10O 109.5
C6 C7 H7A 109.5
C6 C7 H7B 109.5
H7A C7 H7B 109.5
C6 C7 H7C 109.5
H7A C7 H7C 109.5
H7B C7 H7C 109.5
C6 C8 H8A 120.0
C6 C8 H8B 120.0
H8A C8 H8B 120.0
O51 C9 O50 124.6(11)
O51 C9 C10 119.6(13)
O50 C9 C10 115.8(12)
C11 C10 C9 120.3(18)
C11 C10 C12 125.0(18)
C9 C10 C12 114.6(17)
S2 C99 H99A 109.5
S2 C99 H99B 109.5
H99A C99 H99B 109.5
S2 C99 H99C 109.5
H99A C99 H99C 109.5
H99B C99 H99C 109.5
C10 C11 H11D 120.0
C10 C11 H11E 120.0
H11D C11 H11E 120.0
S2 C100 H10P 109.5
S2 C100 H10Q 109.5
H10P C100 H10Q 109.5
S2 C100 H10R 109.5
H10P C100 H10R 109.5
H10Q C100 H10R 109.5
C10 C12 H12A 109.4
C10 C12 H12B 109.5
H12A C12 H12B 109.5
C10 C12 H12C 109.4
H12A C12 H12C 109.5
H12B C12 H12C 109.5
O53 C13 O52 120.0(10)
O53 C13 C14 120.4(12)
O52 C13 C14 119.5(12)
C15 C14 C13 118.8(14)
C15 C14 C16 126.3(14)
C13 C14 C16 114.7(14)
C14 C15 H15A 120.0
C14 C15 H15B 120.0
H15A C15 H15B 120.0
C14 C16 H16A 109.4
C14 C16 H16B 109.5
H16A C16 H16B 109.5
C14 C16 H16C 109.5
H16A C16 H16C 109.5
H16B C16 H16C 109.5
O55 C17 O54 123.0(13)
O55 C17 C18 121.4(12)
O54 C17 C18 115.6(12)
C20 C18 C19 116.5(15)
C20 C18 C17 124.2(15)
C19 C18 C17 119.0(13)
C18 C19 H19A 109.5
C18 C19 H19B 109.5
H19A C19 H19B 109.5
C18 C19 H19C 109.5
H19A C19 H19C 109.5
H19B C19 H19C 109.5
C18 C20 H20A 120.0
C18 C20 H20B 120.0
H20A C20 H20B 120.0
S1 C97 H97A 109.5
S1 C97 H97B 109.5
H97A C97 H97B 109.5
S1 C97 H97C 109.5
H97A C97 H97C 109.5
H97B C97 H97C 109.5
O57 C21 O56 122.9(10)
O57 C21 C22 118.9(11)
O56 C21 C22 118.3(11)
S1 C98 H98A 109.5
S1 C98 H98B 109.5
H98A C98 H98B 109.5
S1 C98 H98C 109.5
H98A C98 H98C 109.5
H98B C98 H98C 109.5
C24 C22 C23 123.2(11)
C24 C22 C21 120.8(12)
C23 C22 C21 116.0(12)
S4 C103 H10S 109.5
S4 C103 H10T 109.5
H10S C103 H10T 109.5
S4 C103 H10U 109.5
H10S C103 H10U 109.5
H10T C103 H10U 109.5
C22 C23 H23A 109.5
C22 C23 H23B 109.5
H23A C23 H23B 109.5
C22 C23 H23C 109.5
H23A C23 H23C 109.5
H23B C23 H23C 109.5
S4 C104 H10V 109.5
S4 C104 H10W 109.5
H10V C104 H10W 109.5
S4 C104 H10X 109.5
H10V C104 H10X 109.5
H10W C104 H10X 109.5
C22 C24 H24A 120.0
C22 C24 H24B 120.0
H24A C24 H24B 120.0
S5 C105 H77A 109.5
S5 C105 H77B 109.5
H77A C105 H77B 109.5
S5 C105 H77C 109.5
H77A C105 H77C 109.5
H77B C105 H77C 109.5
O58 C25 O59 124.4(10)
O58 C25 C26 118.6(10)
O59 C25 C26 117.0(10)
S5 C106 H77D 109.5
S5 C106 H77E 109.5
H77D C106 H77E 109.5
S5 C106 H77F 109.5
H77D C106 H77F 109.5
H77E C106 H77F 109.5
C28 C26 C27 123.6(12)
C28 C26 C25 117.2(11)
C27 C26 C25 119.2(12)
C26 C27 H27A 109.5
C26 C27 H27B 109.5
H27A C27 H27B 109.5
C26 C27 H27C 109.5
H27A C27 H27C 109.5
H27B C27 H27C 109.5
C26 C28 H28A 120.0
C26 C28 H28B 120.0
H28A C28 H28B 120.0
O61 C29 O60 125.6(11)
O61 C29 C30 116.2(10)
O60 C29 C30 118.2(10)
C31 C30 C32 122.1(12)
C31 C30 C29 118.2(11)
C32 C30 C29 119.6(10)
C30 C31 H31A 120.0
C30 C31 H31B 120.0
H31A C31 H31B 120.0
C30 C32 H32A 109.5
C30 C32 H32B 109.5
H32A C32 H32B 109.5
C30 C32 H32C 109.5
H32A C32 H32C 109.5
H32B C32 H32C 109.5
O62 C33 O63 122.3(10)
O62 C33 C34 119.7(10)
O63 C33 C34 117.6(10)
C36 C34 C33 120.2(11)
C36 C34 C35 122.4(11)
C33 C34 C35 117.3(10)
C34 C35 H35A 109.4
C34 C35 H35B 109.5
H35A C35 H35B 109.5
C34 C35 H35C 109.4
H35A C35 H35C 109.5
H35B C35 H35C 109.5
C34 C36 H36A 120.0
C34 C36 H36B 120.0
H36A C36 H36B 120.0
O65 C37 O64 123.0(12)
O65 C37 C38 118.2(11)
O64 C37 C38 118.7(11)
C40 C38 C39 123.3(13)
C40 C38 C37 119.2(11)
C39 C38 C37 117.6(12)
C38 C39 H39A 109.5
C38 C39 H39B 109.5
H39A C39 H39B 109.5
C38 C39 H39C 109.5
H39A C39 H39C 109.5
H39B C39 H39C 109.5
C38 C40 H40A 120.0
C38 C40 H40B 120.0
H40A C40 H40B 120.0
O67 C41 C42 128.2(14)
O67 C41 O66 114.7(13)
C42 C41 O66 116.6(13)
C41 C42 C43 118.0(19)
C41 C42 C44 121.6(17)
C43 C42 C44 120.2(18)
C42 C43 H43A 120.0
C42 C43 H43B 120.0
H43A C43 H43B 120.0
C42 C44 H44A 109.4
C42 C44 H44B 109.4
H44A C44 H44B 109.5
C42 C44 H44C 109.5
H44A C44 H44C 109.5
H44B C44 H44C 109.5
O69 C45 O68 122.1(11)
O69 C45 C46 118.9(12)
O68 C45 C46 118.9(11)
C47 C46 C48 122.8(13)
C47 C46 C45 120.3(13)
C48 C46 C45 116.9(13)
C46 C47 H47A 120.0
C46 C47 H47B 120.0
H47A C47 H47B 120.0
O71 C49 O70 121.2(11)
O71 C49 C50 120.2(11)
O70 C49 C50 118.6(11)
C51 C50 C52 123.2(13)
C51 C50 C49 120.0(12)
C52 C50 C49 116.6(13)
C50 C51 H51A 109.5
C50 C51 H51B 109.4
H51A C51 H51B 109.5
C50 C51 H51C 109.5
H51A C51 H51C 109.5
H51B C51 H51C 109.5
C50 C52 H52A 120.0
C50 C52 H52B 120.0
H52A C52 H52B 120.0
O73 C53 O72 123.2(10)
O73 C53 C54 120.4(10)
O72 C53 C54 116.3(10)
C55 C54 C56 124.9(11)
C55 C54 C53 120.4(10)
C56 C54 C53 114.7(10)
C54 C55 H55A 120.0
C54 C55 H55B 120.0
H55A C55 H55B 120.0
C54 C56 H56A 109.5
C54 C56 H56B 109.5
H56A C56 H56B 109.5
C54 C56 H56C 109.5
H56A C56 H56C 109.5
H56B C56 H56C 109.5
O75 C57 O74 123.9(10)
O75 C57 C58 119.4(10)
O74 C57 C58 116.7(10)
C60 C58 C59 123.2(10)
C60 C58 C57 119.6(11)
C59 C58 C57 117.2(10)
C58 C59 H59A 109.5
C58 C59 H59B 109.5
H59A C59 H59B 109.5
C58 C59 H59C 109.5
H59A C59 H59C 109.5
H59B C59 H59C 109.5
C58 C60 H60A 120.0
C58 C60 H60B 120.0
H60A C60 H60B 120.0
O77 C61 O76 123.6(10)
O77 C61 C62 119.5(10)
O76 C61 C62 116.9(9)
C64 C62 C63 120.6(10)
C64 C62 C61 121.0(10)
C63 C62 C61 118.4(10)
C62 C63 H63A 109.5
C62 C63 H63B 109.4
H63A C63 H63B 109.5
C62 C63 H63C 109.5
H63A C63 H63C 109.5
H63B C63 H63C 109.5
C62 C64 H64A 120.0
C62 C64 H64B 120.0
H64A C64 H64B 120.0
O78 C65 O79 120.7(10)
O78 C65 C66 122.1(10)
O79 C65 C66 117.2(10)
C67 C66 C68 123.1(12)
C67 C66 C65 120.6(11)
C68 C66 C65 116.3(11)
C66 C67 H67A 120.0
C66 C67 H67B 120.0
H67A C67 H67B 120.0
C66 C68 H68A 109.5
C66 C68 H68B 109.5
H68A C68 H68B 109.5
C66 C68 H68C 109.5
H68A C68 H68C 109.5
H68B C68 H68C 109.5
O81 C69 O80 126.2(11)
O81 C69 C70 118.5(11)
O80 C69 C70 115.3(11)
C71 C70 C72 122.3(12)
C71 C70 C69 121.2(12)
C72 C70 C69 116.5(11)
C70 C71 H71A 120.0
C70 C71 H71B 120.0
H71A C71 H71B 120.0
C70 C72 H72A 109.5
C70 C72 H72B 109.4
H72A C72 H72B 109.5
C70 C72 H72C 109.5
H72A C72 H72C 109.5
H72B C72 H72C 109.5
O83 C73 O82 123.6(11)
O83 C73 C74 117.7(11)
O82 C73 C74 118.7(10)
C76 C74 C75 123.5(14)
C76 C74 C73 119.9(12)
C75 C74 C73 116.6(12)
C74 C75 H75A 120.0
C74 C75 H75B 120.0
H75A C75 H75B 120.0
C74 C76 H76A 109.5
C74 C76 H76B 109.4
H76A C76 H76B 109.5
C74 C76 H76C 109.5
H76A C76 H76C 109.5
H76B C76 H76C 109.5
O85 C77 O84 120.0(13)
O85 C77 C78 119.5(12)
O84 C77 C78 120.4(13)
C80 C78 C79 123.4(13)
C80 C78 C77 118.0(13)
C79 C78 C77 118.6(14)
C78 C79 H79A 109.5
C78 C79 H79B 109.5
H79A C79 H79B 109.5
C78 C79 H79C 109.5
H79A C79 H79C 109.5
H79B C79 H79C 109.5
C78 C80 H80A 120.0
C78 C80 H80B 120.0
H80A C80 H80B 120.0
O89 C81 O88 125.9(12)
O89 C81 C82 114.0(13)
O88 C81 C82 119.9(13)
C84 C82 C83 122.8(15)
C84 C82 C81 120.2(16)
C83 C82 C81 116.9(14)
C82 C83 H83A 109.5
C82 C83 H83B 109.4
H83A C83 H83B 109.5
C82 C83 H83C 109.5
H83A C83 H83C 109.5
H83B C83 H83C 109.5
C82 C84 H84A 120.0
C82 C84 H84B 120.0
H84A C84 H84B 120.0
Bi1 O1 Bi5 132.6(3)
Bi1 O1 Bi8 116.5(3)
Bi5 O1 Bi8 103.5(3)
Bi1 O2 Bi2 124.6(3)
Bi1 O2 Bi6 121.5(3)
Bi2 O2 Bi6 101.2(3)
Bi1 O2 Bi9 100.7(3)
Bi2 O2 Bi9 100.9(3)
Bi6 O2 Bi9 104.2(2)
Bi2 O3 Bi7 128.5(3)
Bi2 O3 Bi6 108.3(3)
Bi7 O3 Bi6 107.9(3)
Bi1 O4 Bi3 126.9(3)
Bi1 O4 Bi9 108.9(3)
Bi3 O4 Bi9 110.2(3)
Bi2 O5 Bi4 126.1(3)
Bi2 O5 Bi9 110.9(3)
Bi4 O5 Bi9 107.9(3)
Bi2 O5 Bi10 110.9(3)
Bi4 O5 Bi10 97.7(2)
Bi9 O5 Bi10 99.6(2)
Bi11 O6 Bi3 127.9(3)
Bi11 O6 Bi12 106.3(3)
Bi3 O6 Bi12 109.0(3)
Bi4 O7 Bi12 124.3(3)
Bi4 O7 Bi3 118.8(3)
Bi12 O7 Bi3 100.0(2)
Bi4 O7 Bi9 104.7(3)
Bi12 O7 Bi9 105.0(2)
Bi3 O7 Bi9 101.1(3)
Bi4 O8 Bi13 134.2(4)
Bi4 O8 Bi10 118.6(3)
Bi13 O8 Bi10 105.8(3)
Bi5 O9 Bi14 120.3(3)
Bi5 O9 Bi6 114.2(3)
Bi14 O9 Bi6 116.3(3)
Bi5 O9 Bi17 107.1(3)
Bi14 O9 Bi17 102.9(2)
Bi6 O9 Bi17 89.7(2)
Bi15 O10 Bi7 128.3(3)
Bi15 O10 Bi6 124.3(3)
Bi7 O10 Bi6 104.7(3)
Bi5 O11 Bi16 132.3(3)
Bi5 O11 Bi8 113.0(3)
Bi16 O11 Bi8 108.3(3)
Bi6 O12 Bi17 126.1(3)
Bi6 O12 Bi18 119.0(3)
Bi17 O12 Bi18 99.3(2)
Bi6 O12 Bi9 105.2(2)
Bi17 O12 Bi9 101.7(2)
Bi18 O12 Bi9 101.9(2)
Bi19 O13 Bi7 126.3(3)
Bi19 O13 Bi18 107.4(3)
Bi7 O13 Bi18 112.1(3)
Bi19 O13 Bi10 98.7(2)
Bi7 O13 Bi10 117.7(3)
Bi18 O13 Bi10 87.25(19)
Bi20 O14 Bi16 126.3(3)
Bi20 O14 Bi8 114.3(3)
Bi16 O14 Bi8 106.4(3)
Bi8 O15 Bi21 122.6(3)
Bi8 O15 Bi17 114.1(3)
Bi21 O15 Bi17 96.2(2)
Bi8 O15 Bi9 119.0(3)
Bi21 O15 Bi9 99.4(3)
Bi17 O15 Bi9 101.3(2)
Bi10 O16 Bi18 121.0(3)
Bi10 O16 Bi22 107.4(3)
Bi18 O16 Bi22 104.9(2)
Bi10 O16 Bi9 113.9(3)
Bi18 O16 Bi9 105.2(3)
Bi22 O16 Bi9 102.7(2)
Bi23 O17 Bi19 132.2(3)
Bi23 O17 Bi10 109.0(3)
Bi19 O17 Bi10 118.4(3)
Bi11 O18 Bi20 134.0(4)
Bi11 O18 Bi8 121.7(3)
Bi20 O18 Bi8 98.9(3)
Bi12 O19 Bi21 118.6(3)
Bi12 O19 Bi22 119.4(3)
Bi21 O19 Bi22 102.3(2)
Bi12 O19 Bi9 104.6(3)
Bi21 O19 Bi9 103.4(3)
Bi22 O19 Bi9 107.0(2)
Bi13 O20 Bi10 107.5(3)
Bi13 O20 Bi23 122.4(3)
Bi10 O20 Bi23 104.8(3)
Bi13 O20 Bi22 105.7(3)
Bi10 O20 Bi22 101.7(3)
Bi23 O20 Bi22 112.8(2)
Bi24 O21 Bi11 125.2(3)
Bi24 O21 Bi12 121.5(3)
Bi11 O21 Bi12 101.2(3)
Bi25 O22 Bi13 118.8(3)
Bi25 O22 Bi22 105.1(3)
Bi13 O22 Bi22 105.8(3)
Bi25 O22 Bi12 111.1(2)
Bi13 O22 Bi12 114.8(3)
Bi22 O22 Bi12 98.3(2)
Bi30 O23 Bi17 98.9(2)
Bi30 O23 Bi21 97.1(2)
Bi17 O23 Bi21 97.6(2)
Bi30 O23 Bi18 93.3(2)
Bi17 O23 Bi18 90.7(2)
Bi21 O23 Bi18 165.5(3)
Bi26 O24 Bi27 124.9(3)
Bi26 O24 Bi14 120.8(3)
Bi27 O24 Bi14 100.8(2)
Bi26 O24 Bi17 112.1(3)
Bi27 O24 Bi17 93.7(2)
Bi14 O24 Bi17 98.5(2)
Bi15 O25 Bi14 126.6(3)
Bi15 O25 Bi27 108.4(3)
Bi14 O25 Bi27 108.0(3)
Bi15 O26 Bi28 139.4(3)
Bi15 O26 Bi27 99.0(3)
Bi28 O26 Bi27 115.7(3)
Bi16 O27 Bi26 125.5(4)
Bi16 O27 Bi29 124.9(3)
Bi26 O27 Bi29 104.6(3)
Bi27 O28 Bi17 114.4(3)
Bi27 O28 Bi30 129.2(3)
Bi17 O28 Bi30 95.4(2)
Bi27 O28 Bi18 120.7(3)
Bi17 O28 Bi18 94.6(2)
Bi30 O28 Bi18 94.9(2)
Bi19 O29 Bi28 125.0(3)
Bi19 O29 Bi31 128.2(3)
Bi28 O29 Bi31 102.2(2)
Bi19 O29 Bi18 99.0(2)
Bi28 O29 Bi18 102.9(2)
Bi31 O29 Bi18 88.69(18)
Bi29 O30 Bi30 115.4(3)
Bi29 O30 Bi17 132.6(3)
Bi30 O30 Bi17 93.4(2)
Bi29 O30 Bi21 124.6(3)
Bi30 O30 Bi21 92.3(2)
Bi17 O30 Bi21 88.4(2)
Bi31 O31 Bi18 122.2(3)
Bi31 O31 Bi30 111.8(3)
Bi18 O31 Bi30 99.8(3)
Bi31 O31 Bi22 121.0(3)
Bi18 O31 Bi22 97.2(2)
Bi30 O31 Bi22 100.9(2)
Bi32 O32 Bi20 128.4(3)
Bi32 O32 Bi29 100.9(3)
Bi20 O32 Bi29 123.2(3)
Bi33 O33 Bi21 121.6(3)
Bi33 O33 Bi30 129.9(3)
Bi21 O33 Bi30 95.3(2)
Bi33 O33 Bi22 107.6(3)
Bi21 O33 Bi22 95.6(2)
Bi30 O33 Bi22 100.4(2)
Bi34 O34 Bi23 121.7(3)
Bi34 O34 Bi31 103.4(2)
Bi23 O34 Bi31 121.3(3)
Bi34 O34 Bi22 102.1(2)
Bi23 O34 Bi22 106.4(2)
Bi31 O34 Bi22 97.7(2)
Bi24 O35 Bi32 134.5(3)
Bi24 O35 Bi33 101.3(3)
Bi32 O35 Bi33 122.1(3)
Bi24 O36 Bi25 126.9(3)
Bi24 O36 Bi33 107.6(3)
Bi25 O36 Bi33 108.5(3)
Bi34 O37 Bi33 125.1(3)
Bi34 O37 Bi25 122.7(3)
Bi33 O37 Bi25 102.5(2)
Bi34 O37 Bi22 104.5(3)
Bi33 O37 Bi22 99.7(2)
Bi25 O37 Bi22 95.7(2)
Bi26 O38 Bi35 138.4(4)
Bi26 O38 Bi29 115.3(3)
Bi35 O38 Bi29 106.2(3)
Bi35 O39 Bi36 118.8(3)
Bi35 O39 Bi27 120.3(3)
Bi36 O39 Bi27 112.6(3)
Bi28 O40 Bi36 125.0(3)
Bi28 O40 Bi31 111.2(3)
Bi36 O40 Bi31 103.8(3)
Bi35 O41 Bi37 133.8(3)
Bi35 O41 Bi29 111.6(3)
Bi37 O41 Bi29 106.2(3)
Bi38 O42 Bi36 132.4(3)
Bi38 O42 Bi31 110.6(3)
Bi36 O42 Bi31 108.8(3)
Bi37 O43 Bi32 128.3(3)
Bi37 O43 Bi29 106.5(3)
Bi32 O43 Bi29 109.3(3)
Bi38 O44 Bi37 121.6(3)
Bi38 O44 Bi33 118.0(3)
Bi37 O44 Bi33 113.4(3)
Bi34 O45 Bi38 135.9(3)
Bi34 O45 Bi31 111.7(3)
Bi38 O45 Bi31 107.2(3)
S3 O96 Bi5 130.5(5)
S3 O96 Bi1 134.8(4)
Bi5 O96 Bi1 88.4(2)
S1 O94 Bi38 130.0(4)
S6 O99 Bi13 117.8(4)
S6 O99 Bi4 126.6(4)
Bi13 O99 Bi4 89.2(2)
S2 O95 Bi13 133.6(4)
S7 O100 Bi19 124.1(4)
S7 O100 Bi7 149.7(5)
Bi19 O100 Bi7 81.3(2)
C93 O92 Bi16 124.9(11)
C93 O92 Bi20 141.8(11)
Bi16 O92 Bi20 93.3(3)
C1 O46 Bi3 130.7(8)
C1 O46 Bi4 124.2(7)
Bi3 O46 Bi4 90.6(2)
C1 O47 Bi2 123.7(7)
C1 O47 Bi1 114.1(7)
Bi2 O47 Bi1 94.0(2)
C5 O48 Bi3 118.5(7)
C5 O48 Bi1 88.2(7)
Bi3 O48 Bi1 86.9(2)
C5 O49 Bi1 99.8(7)
C9 O50 Bi2 115.2(7)
C9 O50 Bi6 107.4(7)
Bi2 O50 Bi6 78.1(2)
C9 O51 Bi7 126.0(8)
C13 O52 Bi3 116.1(7)
C13 O53 Bi11 122.8(8)
C13 O53 Bi12 97.2(7)
Bi11 O53 Bi12 77.2(2)
C17 O54 Bi34 129.4(7)
C17 O54 Bi25 130.1(7)
Bi34 O54 Bi25 92.9(3)
C21 O56 Bi25 105.8(7)
C25 O58 Bi34 98.9(6)
C25 O59 Bi23 118.0(7)
C29 O60 Bi24 130.4(7)
C29 O61 Bi25 116.9(6)
C33 O63 Bi24 141.6(7)
C33 O63 Bi11 111.7(7)
Bi24 O63 Bi11 92.0(3)
C37 O64 Bi37 109.1(7)
C41 O66 Bi32 127.4(8)
C41 O67 Bi37 124.3(9)
C45 O68 Bi3 102.5(7)
C45 O68 Bi11 97.2(7)
Bi3 O68 Bi11 91.6(2)
C45 O69 Bi3 86.5(7)
C49 O70 Bi36 130.8(7)
C53 O72 Bi36 111.5(6)
C53 O72 Bi28 120.1(6)
Bi36 O72 Bi28 89.4(2)
C57 O74 Bi28 134.4(7)
C61 O76 Bi19 137.6(7)
C61 O77 Bi7 131.7(7)
C61 O77 Bi15 113.3(6)
Bi7 O77 Bi15 91.5(2)
S10 O103 Bi10 131.1(7)
S10 O103 Bi13 135.1(6)
Bi10 O103 Bi13 77.3(2)
C65 O79 Bi23 109.7(7)
C69 O80 Bi14 109.3(7)
C69 O80 Bi15 114.7(7)
Bi14 O80 Bi15 93.7(2)
C73 O82 Bi14 114.1(6)
C73 O83 Bi15 129.5(7)
C77 O84 Bi16 125.8(9)
C77 O84 Bi5 129.3(9)
Bi16 O84 Bi5 89.2(3)
O94 S1 C97 105.1(5)
O94 S1 C98 105.6(5)
C97 S1 C98 100.0(6)
O95 S2 C99 106.5(5)
O95 S2 C100 105.5(6)
C99 S2 C100 98.1(6)
O96 S3 C102 105.9(5)
O96 S3 C101 105.0(6)
C102 S3 C101 100.7(6)
O97 S4 C103 104.8(6)
O97 S4 C104 105.6(6)
C103 S4 C104 97.1(6)
O98 S5 C105 104.1(5)
O98 S5 C106 106.7(5)
C105 S5 C106 99.3(6)
O99 S6 C108 104.6(5)
O99 S6 C107 103.0(6)
C108 S6 C107 100.0(6)
O100 S7 C109 107.4(6)
O100 S7 C110 104.4(7)
C109 S7 C110 99.5(8)
O101 S8 C112 108.0(10)
O101 S8 C111 106.9(6)
C112 S8 C111 98.8(12)
C112 S8' O101 125.9(16)
C112 S8' C111 104.2(12)
O101 S8' C111 97.9(7)
O102 S9 C113 102.8(9)
O102 S9 C114 108.6(9)
C113 S9 C114 92.4(9)
O103 S10 C115 83.3(7)
O103 S10 C116 102.9(8)
C115 S10 C116 109.3(11)
O1 Bi1 O4 78.9(3)
O1 Bi1 O2 85.5(2)
O4 Bi1 O2 80.0(3)
O1 Bi1 O49 81.5(2)
O4 Bi1 O49 86.5(3)
O2 Bi1 O49 162.9(3)
O1 Bi1 O47 154.2(2)
O4 Bi1 O47 92.2(3)
O2 Bi1 O47 69.0(2)
O49 Bi1 O47 122.5(2)
O1 Bi1 O48 120.2(2)
O4 Bi1 O48 69.8(2)
O2 Bi1 O48 133.8(2)
O49 Bi1 O48 47.9(2)
O47 Bi1 O48 77.9(2)
O1 Bi1 O96 66.5(2)
O4 Bi1 O96 143.0(2)
O2 Bi1 O96 84.4(2)
O49 Bi1 O96 100.5(3)
O47 Bi1 O96 113.1(2)
O48 Bi1 O96 139.5(2)
O1 Bi1 Bi9 73.43(18)
O4 Bi1 Bi9 37.62(16)
O2 Bi1 Bi9 43.21(19)
O49 Bi1 Bi9 121.4(2)
O47 Bi1 Bi9 84.69(16)
O48 Bi1 Bi9 104.13(16)
O96 Bi1 Bi9 115.37(15)
O1 Bi1 O91 133.8(2)
O4 Bi1 O91 75.1(2)
O2 Bi1 O91 52.9(2)
O49 Bi1 O91 133.2(2)
O47 Bi1 O91 22.1(2)
O48 Bi1 O91 85.26(19)
O96 Bi1 O91 120.07(19)
Bi9 Bi1 O91 62.63(12)
O5 Bi2 O3 86.9(3)
O5 Bi2 O2 78.4(3)
O3 Bi2 O2 70.7(2)
O5 Bi2 O50 150.9(3)
O3 Bi2 O50 76.0(3)
O2 Bi2 O50 73.9(3)
O5 Bi2 O47 92.7(3)
O3 Bi2 O47 141.9(3)
O2 Bi2 O47 72.0(2)
O50 Bi2 O47 86.8(3)
O5 Bi2 O86 87.4(4)
O3 Bi2 O86 67.4(4)
O2 Bi2 O86 136.2(3)
O50 Bi2 O86 106.8(4)
O47 Bi2 O86 150.7(4)
O5 Bi2 Bi6 96.50(18)
O3 Bi2 Bi6 36.31(18)
O2 Bi2 Bi6 39.96(17)
O50 Bi2 Bi6 56.13(17)
O47 Bi2 Bi6 106.34(18)
O86 Bi2 Bi6 102.8(4)
O4 Bi3 O6 82.7(3)
O4 Bi3 O7 75.8(2)
O6 Bi3 O7 67.3(2)
O4 Bi3 O68 88.9(3)
O6 Bi3 O68 70.8(2)
O7 Bi3 O68 136.7(2)
O4 Bi3 O52 146.3(2)
O6 Bi3 O52 74.1(3)
O7 Bi3 O52 72.8(2)
O68 Bi3 O52 105.7(3)
O4 Bi3 O48 72.6(2)
O6 Bi3 O48 138.0(3)
O7 Bi3 O48 134.0(2)
O68 Bi3 O48 75.2(3)
O52 Bi3 O48 140.1(2)
O4 Bi3 O46 83.8(2)
O6 Bi3 O46 139.7(2)
O7 Bi3 O46 72.6(2)
O68 Bi3 O46 146.5(3)
O52 Bi3 O46 98.2(3)
O48 Bi3 O46 71.4(2)
O4 Bi3 O69 134.3(3)
O6 Bi3 O69 95.5(3)
O7 Bi3 O69 145.0(3)
O68 Bi3 O69 48.8(3)
O52 Bi3 O69 73.2(3)
O48 Bi3 O69 79.4(3)
O46 Bi3 O69 120.5(2)
O4 Bi3 Bi12 94.24(17)
O6 Bi3 Bi12 35.81(18)
O7 Bi3 Bi12 38.75(16)
O68 Bi3 Bi12 104.76(19)
O52 Bi3 Bi12 52.99(16)
O48 Bi3 Bi12 166.80(17)
O46 Bi3 Bi12 108.30(16)
O69 Bi3 Bi12 110.7(2)
O4 Bi3 Bi9 36.89(17)
O6 Bi3 Bi9 66.27(17)
O7 Bi3 Bi9 39.54(17)
O68 Bi3 Bi9 111.91(18)
O52 Bi3 Bi9 109.91(16)
O48 Bi3 Bi9 106.18(17)
O46 Bi3 Bi9 80.45(16)
O69 Bi3 Bi9 158.69(19)
Bi12 Bi3 Bi9 61.277(11)
O8 Bi4 O5 77.2(3)
O8 Bi4 O7 88.1(3)
O5 Bi4 O7 77.2(3)
O8 Bi4 O90 82.9(4)
O5 Bi4 O90 98.9(5)
O7 Bi4 O90 170.8(4)
O8 Bi4 O91 116.9(3)
O5 Bi4 O91 76.1(3)
O7 Bi4 O91 137.5(3)
O90 Bi4 O91 47.4(4)
O8 Bi4 O46 157.3(3)
O5 Bi4 O46 84.8(3)
O7 Bi4 O46 74.3(2)
O90 Bi4 O46 113.9(3)
O91 Bi4 O46 71.0(3)
O8 Bi4 O99 63.0(2)
O5 Bi4 O99 132.6(2)
O7 Bi4 O99 77.0(2)
O90 Bi4 O99 100.3(4)
O91 Bi4 O99 144.1(3)
O46 Bi4 O99 124.4(2)
O8 Bi4 Bi9 76.5(2)
O5 Bi4 Bi9 38.16(18)
O7 Bi4 Bi9 39.41(18)
O90 Bi4 Bi9 135.4(5)
O91 Bi4 Bi9 110.2(2)
O46 Bi4 Bi9 80.74(17)
O99 Bi4 Bi9 104.61(15)
O9 Bi5 O1 88.4(3)
O9 Bi5 O11 90.4(3)
O1 Bi5 O11 73.4(3)
O9 Bi5 O96 87.3(2)
O1 Bi5 O96 69.5(3)
O11 Bi5 O96 142.9(3)
O9 Bi5 O84 77.7(3)
O1 Bi5 O84 135.9(3)
O11 Bi5 O84 65.3(3)
O96 Bi5 O84 148.8(3)
O9 Bi5 O101 72.3(2)
O1 Bi5 O101 143.9(2)
O11 Bi5 O101 134.9(2)
O96 Bi5 O101 79.2(2)
O84 Bi5 O101 70.3(3)
O9 Bi5 O105 163.5(3)
O1 Bi5 O105 77.3(2)
O11 Bi5 O105 77.7(2)
O96 Bi5 O105 95.3(2)
O84 Bi5 O105 106.9(3)
O101 Bi5 O105 124.2(2)
O9 Bi5 Bi8 99.6(2)
O1 Bi5 Bi8 41.68(18)
O11 Bi5 Bi8 34.13(18)
O96 Bi5 Bi8 110.06(18)
O84 Bi5 Bi8 99.4(2)
O101 Bi5 Bi8 167.83(14)
O105 Bi5 Bi8 64.17(15)
O9 Bi5 Bi14 30.13(19)
O1 Bi5 Bi14 118.29(17)
O11 Bi5 Bi14 95.57(18)
O96 Bi5 Bi14 100.57(17)
O84 Bi5 Bi14 54.4(2)
O101 Bi5 Bi14 49.94(14)
O105 Bi5 Bi14 160.84(15)
Bi8 Bi5 Bi14 118.993(14)
O12 Bi6 O3 85.4(2)
O12 Bi6 O10 86.2(2)
O3 Bi6 O10 68.9(2)
O12 Bi6 O2 82.4(2)
O3 Bi6 O2 68.9(2)
O10 Bi6 O2 136.9(2)
O12 Bi6 O9 73.7(2)
O3 Bi6 O9 159.0(2)
O10 Bi6 O9 108.2(2)
O2 Bi6 O9 108.0(2)
O12 Bi6 O50 142.8(2)
O3 Bi6 O50 66.8(2)
O10 Bi6 O50 104.8(2)
O2 Bi6 O50 65.3(2)
O9 Bi6 O50 132.0(2)
O12 Bi6 Bi7 96.17(17)
O3 Bi6 Bi7 35.64(17)
O10 Bi6 Bi7 36.50(17)
O2 Bi6 Bi7 103.90(17)
O9 Bi6 Bi7 144.65(14)
O50 Bi6 Bi7 75.68(14)
O12 Bi6 Bi2 97.47(18)
O3 Bi6 Bi2 35.43(16)
O10 Bi6 Bi2 102.90(17)
O2 Bi6 Bi2 38.84(17)
O9 Bi6 Bi2 146.79(14)
O50 Bi6 Bi2 45.73(15)
Bi7 Bi6 Bi2 66.847(12)
O13 Bi7 O3 83.2(2)
O13 Bi7 O10 88.5(3)
O3 Bi7 O10 71.9(2)
O13 Bi7 O77 90.5(2)
O3 Bi7 O77 141.7(2)
O10 Bi7 O77 70.2(2)
O13 Bi7 O51 159.9(3)
O3 Bi7 O51 77.0(3)
O10 Bi7 O51 82.0(3)
O77 Bi7 O51 102.8(3)
O13 Bi7 O100 69.9(2)
O3 Bi7 O100 134.4(3)
O10 Bi7 O100 139.9(2)
O77 Bi7 O100 76.4(2)
O51 Bi7 O100 127.6(3)
O13 Bi7 Bi6 96.70(18)
O3 Bi7 Bi6 36.44(19)
O10 Bi7 Bi6 38.81(17)
O77 Bi7 Bi6 108.02(15)
O51 Bi7 Bi6 65.0(2)
O100 Bi7 Bi6 166.20(18)
O15 Bi8 O11 90.2(3)
O15 Bi8 O14 86.7(3)
O11 Bi8 O14 67.5(3)
O15 Bi8 O1 81.4(2)
O11 Bi8 O1 65.5(2)
O14 Bi8 O1 131.3(2)
O15 Bi8 O18 80.5(2)
O11 Bi8 O18 129.9(2)
O14 Bi8 O18 62.9(2)
O1 Bi8 O18 156.1(2)
O15 Bi8 Bi16 100.2(2)
O11 Bi8 Bi16 35.64(17)
O14 Bi8 Bi16 35.50(19)
O1 Bi8 Bi16 100.88(16)
O18 Bi8 Bi16 97.57(15)
O15 Bi8 Bi5 94.01(19)
O11 Bi8 Bi5 32.88(17)
O14 Bi8 Bi5 100.29(19)
O1 Bi8 Bi5 34.78(16)
O18 Bi8 Bi5 162.43(16)
Bi16 Bi8 Bi5 66.778(13)
O15 Bi8 Bi20 93.99(18)
O11 Bi8 Bi20 97.75(17)
O14 Bi8 Bi20 31.21(18)
O1 Bi8 Bi20 162.44(15)
O18 Bi8 Bi20 35.26(15)
Bi16 Bi8 Bi20 63.097(13)
Bi5 Bi8 Bi20 129.871(15)
O4 Bi9 O5 101.5(2)
O4 Bi9 O7 71.7(2)
O5 Bi9 O7 69.5(2)
O4 Bi9 O19 110.9(2)
O5 Bi9 O19 115.0(2)
O7 Bi9 O19 69.8(2)
O4 Bi9 O2 68.9(2)
O5 Bi9 O2 68.7(2)
O7 Bi9 O2 113.4(2)
O19 Bi9 O2 176.1(2)
O4 Bi9 O15 74.3(2)
O5 Bi9 O15 172.9(2)
O7 Bi9 O15 113.8(2)
O19 Bi9 O15 72.1(2)
O2 Bi9 O15 104.3(2)
O4 Bi9 O16 175.0(2)
O5 Bi9 O16 73.5(2)
O7 Bi9 O16 105.8(2)
O19 Bi9 O16 71.7(2)
O2 Bi9 O16 108.8(2)
O15 Bi9 O16 110.7(2)
O4 Bi9 O12 113.7(2)
O5 Bi9 O12 105.8(2)
O7 Bi9 O12 173.8(2)
O19 Bi9 O12 109.7(2)
O2 Bi9 O12 67.3(2)
O15 Bi9 O12 71.3(2)
O16 Bi9 O12 68.5(2)
O4 Bi9 Bi4 89.60(16)
O5 Bi9 Bi4 33.91(17)
O7 Bi9 Bi4 35.90(15)
O19 Bi9 Bi4 90.76(15)
O2 Bi9 Bi4 93.10(15)
O15 Bi9 Bi4 149.71(15)
O16 Bi9 Bi4 86.08(14)
O12 Bi9 Bi4 138.95(14)
O4 Bi9 Bi1 33.48(16)
O5 Bi9 Bi1 89.35(17)
O7 Bi9 Bi1 96.03(16)
O19 Bi9 Bi1 143.00(14)
O2 Bi9 Bi1 36.08(14)
O15 Bi9 Bi1 84.05(15)
O16 Bi9 Bi1 144.79(15)
O12 Bi9 Bi1 87.83(13)
Bi4 Bi9 Bi1 96.643(13)
O4 Bi9 Bi3 32.90(17)
O5 Bi9 Bi3 90.48(17)
O7 Bi9 Bi3 39.39(15)
O19 Bi9 Bi3 88.47(14)
O2 Bi9 Bi3 92.89(14)
O15 Bi9 Bi3 88.89(14)
O16 Bi9 Bi3 145.14(15)
O12 Bi9 Bi3 146.33(13)
Bi4 Bi9 Bi3 65.277(12)
Bi1 Bi9 Bi3 62.615(11)
O4 Bi9 Bi12 87.21(16)
O5 Bi9 Bi12 97.58(17)
O7 Bi9 Bi12 36.29(16)
O19 Bi9 Bi12 34.38(15)
O2 Bi9 Bi12 148.28(15)
O15 Bi9 Bi12 88.10(15)
O16 Bi9 Bi12 93.20(16)
O12 Bi9 Bi12 143.99(13)
Bi4 Bi9 Bi12 65.219(12)
Bi1 Bi9 Bi12 119.884(14)
Bi3 Bi9 Bi12 57.715(11)
O16 Bi10 O20 79.9(3)
O16 Bi10 O17 91.2(2)
O20 Bi10 O17 69.0(2)
O16 Bi10 O8 88.9(3)
O20 Bi10 O8 66.9(2)
O17 Bi10 O8 135.1(3)
O16 Bi10 O103 140.5(3)
O20 Bi10 O103 60.6(3)
O17 Bi10 O103 76.8(3)
O8 Bi10 O103 75.1(3)
O16 Bi10 O13 73.8(2)
O20 Bi10 O13 122.0(2)
O17 Bi10 O13 61.1(2)
O8 Bi10 O13 157.5(2)
O103 Bi10 O13 127.3(2)
O16 Bi10 O5 71.8(2)
O20 Bi10 O5 118.4(2)
O17 Bi10 O5 158.8(2)
O8 Bi10 O5 59.2(2)
O103 Bi10 O5 124.4(2)
O13 Bi10 O5 100.93(19)
O16 Bi10 Bi13 95.23(19)
O20 Bi10 Bi13 35.73(16)
O17 Bi10 Bi13 100.63(17)
O8 Bi10 Bi13 34.84(17)
O103 Bi10 Bi13 51.9(2)
O13 Bi10 Bi13 157.70(13)
O5 Bi10 Bi13 93.68(14)
O16 Bi10 Bi23 96.52(17)
O20 Bi10 Bi23 38.08(16)
O17 Bi10 Bi23 34.29(17)
O8 Bi10 Bi23 101.18(18)
O103 Bi10 Bi23 53.44(19)
O13 Bi10 Bi23 95.03(13)
O5 Bi10 Bi23 156.44(13)
Bi13 Bi10 Bi23 66.440(12)
O16 Bi10 Bi22 38.62(19)
O20 Bi10 Bi22 41.39(17)
O17 Bi10 Bi22 79.65(17)
O8 Bi10 Bi22 72.82(19)
O103 Bi10 Bi22 101.9(2)
O13 Bi10 Bi22 100.16(13)
O5 Bi10 Bi22 93.65(13)
Bi13 Bi10 Bi22 61.830(12)
Bi23 Bi10 Bi22 66.327(12)
O18 Bi11 O6 88.2(3)
O18 Bi11 O21 89.8(3)
O6 Bi11 O21 73.2(2)
O18 Bi11 O53 159.8(3)
O6 Bi11 O53 74.6(3)
O21 Bi11 O53 75.4(3)
O18 Bi11 O63 91.0(3)
O6 Bi11 O63 142.7(2)
O21 Bi11 O63 69.5(2)
O53 Bi11 O63 96.4(3)
O18 Bi11 O68 84.0(3)
O6 Bi11 O68 61.2(2)
O21 Bi11 O68 134.1(2)
O53 Bi11 O68 96.4(2)
O63 Bi11 O68 155.6(2)
O18 Bi11 Bi12 104.97(19)
O6 Bi11 Bi12 37.57(19)
O21 Bi11 Bi12 41.62(18)
O53 Bi11 Bi12 54.91(18)
O63 Bi11 Bi12 107.79(17)
O68 Bi11 Bi12 96.55(14)
O19 Bi12 O6 84.6(3)
O19 Bi12 O7 78.6(2)
O6 Bi12 O7 69.0(2)
O19 Bi12 O21 80.6(2)
O6 Bi12 O21 67.9(2)
O7 Bi12 O21 133.4(2)
O19 Bi12 O22 70.2(2)
O6 Bi12 O22 154.9(2)
O7 Bi12 O22 103.8(2)
O21 Bi12 O22 107.6(2)
O19 Bi12 O53 143.5(2)
O6 Bi12 O53 67.9(3)
O7 Bi12 O53 111.0(2)
O21 Bi12 O53 67.2(2)
O22 Bi12 O53 134.8(2)
O19 Bi12 Bi11 95.87(17)
O6 Bi12 Bi11 36.09(17)
O7 Bi12 Bi11 104.80(16)
O21 Bi12 Bi11 37.22(16)
O22 Bi12 Bi11 144.83(13)
O53 Bi12 Bi11 47.87(17)
O19 Bi12 Bi3 97.61(18)
O6 Bi12 Bi3 35.22(17)
O7 Bi12 Bi3 41.21(16)
O21 Bi12 Bi3 102.28(16)
O22 Bi12 Bi3 144.95(14)
O53 Bi12 Bi3 73.99(17)
Bi11 Bi12 Bi3 66.686(12)
O19 Bi12 Bi9 41.01(18)
O6 Bi12 Bi9 65.90(18)
O7 Bi12 Bi9 38.67(17)
O21 Bi12 Bi9 105.63(18)
O22 Bi12 Bi9 93.10(15)
O53 Bi12 Bi9 132.04(18)
Bi11 Bi12 Bi9 96.529(14)
Bi3 Bi12 Bi9 61.008(12)
O8 Bi13 O22 90.7(3)
O8 Bi13 O20 72.1(3)
O22 Bi13 O20 78.8(2)
O8 Bi13 O99 71.1(2)
O22 Bi13 O99 78.5(2)
O20 Bi13 O99 136.1(2)
O8 Bi13 O95 140.0(2)
O22 Bi13 O95 72.3(2)
O20 Bi13 O95 135.1(2)
O99 Bi13 O95 70.1(2)
O8 Bi13 O103 77.6(3)
O22 Bi13 O103 139.1(3)
O20 Bi13 O103 60.3(3)
O99 Bi13 O103 131.1(3)
O95 Bi13 O103 137.9(3)
O8 Bi13 O104 78.8(3)
O22 Bi13 O104 148.0(3)
O20 Bi13 O104 124.8(3)
O99 Bi13 O104 69.5(3)
O95 Bi13 O104 96.6(3)
O103 Bi13 O104 68.3(3)
O8 Bi13 Bi10 39.40(18)
O22 Bi13 Bi10 96.28(19)
O20 Bi13 Bi10 36.81(17)
O99 Bi13 Bi10 110.47(17)
O95 Bi13 Bi10 168.41(15)
O103 Bi13 Bi10 50.8(2)
O104 Bi13 Bi10 94.4(2)
O9 Bi14 O25 83.3(2)
O9 Bi14 O24 88.5(3)
O25 Bi14 O24 70.1(2)
O9 Bi14 O80 87.3(3)
O25 Bi14 O80 69.5(2)
O24 Bi14 O80 139.6(2)
O9 Bi14 O82 153.0(2)
O25 Bi14 O82 73.1(2)
O24 Bi14 O82 71.6(2)
O80 Bi14 O82 96.2(2)
O9 Bi14 O101 73.0(2)
O25 Bi14 O101 138.9(2)
O24 Bi14 O101 139.8(2)
O80 Bi14 O101 76.2(2)
O82 Bi14 O101 133.8(2)
O9 Bi14 Bi27 100.12(18)
O25 Bi14 Bi27 36.57(16)
O24 Bi14 Bi27 39.18(16)
O80 Bi14 Bi27 102.50(17)
O82 Bi14 Bi27 52.98(17)
O101 Bi14 Bi27 172.99(16)
O9 Bi14 Bi5 29.59(18)
O25 Bi14 Bi5 112.79(17)
O24 Bi14 Bi5 96.50(16)
O80 Bi14 Bi5 99.24(18)
O82 Bi14 Bi5 164.60(16)
O101 Bi14 Bi5 51.11(17)
Bi27 Bi14 Bi5 122.967(15)
O26 Bi15 O25 75.5(3)
O26 Bi15 O10 92.0(3)
O25 Bi15 O10 85.0(3)
O26 Bi15 O83 88.2(3)
O25 Bi15 O83 80.6(3)
O10 Bi15 O83 165.1(2)
O26 Bi15 O77 86.7(2)
O25 Bi15 O77 148.6(2)
O10 Bi15 O77 69.8(2)
O83 Bi15 O77 125.1(2)
O26 Bi15 O80 140.6(2)
O25 Bi15 O80 65.2(2)
O10 Bi15 O80 85.1(2)
O83 Bi15 O80 85.3(2)
O77 Bi15 O80 127.9(2)
O26 Bi15 Bi27 44.57(18)
O25 Bi15 Bi27 36.70(17)
O10 Bi15 Bi27 103.85(18)
O83 Bi15 Bi27 66.29(19)
O77 Bi15 Bi27 131.25(16)
O80 Bi15 Bi27 98.14(15)
O27 Bi16 O14 85.5(3)
O27 Bi16 O11 91.5(3)
O14 Bi16 O11 70.2(3)
O27 Bi16 O92 89.1(3)
O14 Bi16 O92 70.0(3)
O11 Bi16 O92 140.0(3)
O27 Bi16 O84 77.0(3)
O14 Bi16 O84 131.3(3)
O11 Bi16 O84 65.3(3)
O92 Bi16 O84 152.2(3)
O27 Bi16 O88 158.5(3)
O14 Bi16 O88 74.1(3)
O11 Bi16 O88 75.5(2)
O92 Bi16 O88 90.1(3)
O84 Bi16 O88 111.5(3)
O27 Bi16 Bi8 100.9(2)
O14 Bi16 Bi8 38.05(18)
O11 Bi16 Bi8 36.04(18)
O92 Bi16 Bi8 104.9(2)
O84 Bi16 Bi8 101.4(2)
O88 Bi16 Bi8 58.7(2)
O12 Bi17 O23 72.2(2)
O12 Bi17 O28 81.5(2)
O23 Bi17 O28 66.5(2)
O12 Bi17 O15 83.6(2)
O23 Bi17 O15 68.4(2)
O28 Bi17 O15 134.9(2)
O12 Bi17 O30 134.8(2)
O23 Bi17 O30 62.7(2)
O28 Bi17 O30 79.2(2)
O15 Bi17 O30 81.9(2)
O12 Bi17 O24 114.0(2)
O23 Bi17 O24 131.8(2)
O28 Bi17 O24 67.4(2)
O15 Bi17 O24 155.5(2)
O30 Bi17 O24 95.5(2)
O12 Bi17 O9 70.5(2)
O23 Bi17 O9 142.6(2)
O28 Bi17 O9 109.1(2)
O15 Bi17 O9 105.4(2)
O30 Bi17 O9 154.7(2)
O24 Bi17 O9 67.73(19)
O12 Bi17 Bi21 99.51(17)
O23 Bi17 Bi21 41.43(16)
O28 Bi17 Bi21 100.65(16)
O15 Bi17 Bi21 40.92(16)
O30 Bi17 Bi21 45.86(16)
O24 Bi17 Bi21 141.26(13)
O9 Bi17 Bi21 146.28(14)
O12 Bi17 Bi30 100.65(16)
O23 Bi17 Bi30 40.40(16)
O28 Bi17 Bi30 43.24(16)
O15 Bi17 Bi30 99.34(17)
O30 Bi17 Bi30 41.03(14)
O24 Bi17 Bi30 94.22(13)
O9 Bi17 Bi30 152.35(14)
Bi21 Bi17 Bi30 59.494(12)
O12 Bi17 Bi18 40.94(15)
O23 Bi17 Bi18 48.52(16)
O28 Bi17 Bi18 44.42(17)
O15 Bi17 Bi18 101.39(16)
O30 Bi17 Bi18 101.34(14)
O24 Bi17 Bi18 103.05(13)
O9 Bi17 Bi18 100.85(14)
Bi21 Bi17 Bi18 89.337(14)
Bi30 Bi17 Bi18 61.625(11)
O16 Bi18 O12 82.7(2)
O16 Bi18 O31 81.1(2)
O12 Bi18 O31 129.6(2)
O16 Bi18 O28 130.9(2)
O12 Bi18 O28 77.1(2)
O31 Bi18 O28 78.5(2)
O16 Bi18 O23 71.6(2)
O12 Bi18 O23 65.3(2)
O31 Bi18 O23 64.2(2)
O28 Bi18 O23 59.3(2)
O16 Bi18 O13 76.5(2)
O12 Bi18 O13 106.1(2)
O31 Bi18 O13 115.8(2)
O28 Bi18 O13 152.2(2)
O23 Bi18 O13 147.7(2)
O16 Bi18 O29 108.2(2)
O12 Bi18 O29 160.3(2)
O31 Bi18 O29 69.4(2)
O28 Bi18 O29 105.4(2)
O23 Bi18 O29 133.06(19)
O13 Bi18 O29 62.51(18)
O16 Bi18 Bi17 99.49(16)
O12 Bi18 Bi17 39.71(16)
O31 Bi18 Bi17 97.23(17)
O28 Bi18 Bi17 40.94(15)
O23 Bi18 Bi17 40.83(14)
O13 Bi18 Bi17 145.23(14)
O29 Bi18 Bi17 146.35(13)
O16 Bi18 Bi30 98.57(17)
O12 Bi18 Bi30 96.65(16)
O31 Bi18 Bi30 40.23(17)
O28 Bi18 Bi30 41.76(15)
O23 Bi18 Bi30 39.51(14)
O13 Bi18 Bi30 155.70(14)
O29 Bi18 Bi30 97.73(13)
Bi17 Bi18 Bi30 58.729(11)
O16 Bi18 Bi22 38.87(17)
O12 Bi18 Bi22 101.41(16)
O31 Bi18 Bi22 43.69(17)
O28 Bi18 Bi22 102.80(15)
O23 Bi18 Bi22 52.29(14)
O13 Bi18 Bi22 103.53(15)
O29 Bi18 Bi22 97.06(13)
Bi17 Bi18 Bi22 92.602(13)
Bi30 Bi18 Bi22 62.851(12)
O13 Bi19 O29 87.5(3)
O13 Bi19 O17 77.7(3)
O29 Bi19 O17 92.2(3)
O13 Bi19 O76 93.1(2)
O29 Bi19 O76 77.0(2)
O17 Bi19 O76 166.2(2)
O13 Bi19 O100 73.8(2)
O29 Bi19 O100 144.4(3)
O17 Bi19 O100 112.2(3)
O76 Bi19 O100 74.2(3)
O14 Bi20 O32 86.0(3)
O14 Bi20 O18 75.9(3)
O32 Bi20 O18 91.2(3)
O14 Bi20 O89 82.1(3)
O32 Bi20 O89 167.1(3)
O18 Bi20 O89 90.5(4)
O14 Bi20 O92 67.5(3)
O32 Bi20 O92 88.9(3)
O18 Bi20 O92 143.3(3)
O89 Bi20 O92 82.2(4)
O14 Bi20 Bi8 34.50(19)
O32 Bi20 Bi8 101.88(19)
O18 Bi20 Bi8 45.8(2)
O89 Bi20 Bi8 70.5(3)
O92 Bi20 Bi8 98.37(19)
O19 Bi21 O15 83.0(2)
O19 Bi21 O23 73.7(2)
O15 Bi21 O23 69.6(2)
O19 Bi21 O33 83.0(2)
O15 Bi21 O33 137.0(2)
O23 Bi21 O33 67.5(2)
O19 Bi21 O30 136.0(2)
O15 Bi21 O30 83.6(2)
O23 Bi21 O30 62.3(2)
O33 Bi21 O30 78.9(2)
O19 Bi21 Bi30 101.79(16)
O15 Bi21 Bi30 102.11(16)
O23 Bi21 Bi30 41.04(16)
O33 Bi21 Bi30 42.41(16)
O30 Bi21 Bi30 41.51(14)
O19 Bi21 Bi17 100.48(18)
O15 Bi21 Bi17 42.89(17)
O23 Bi21 Bi17 40.96(16)
O33 Bi21 Bi17 100.90(16)
O30 Bi21 Bi17 45.76(15)
Bi30 Bi21 Bi17 60.352(12)
O19 Bi21 Bi22 40.31(16)
O15 Bi21 Bi22 104.77(16)
O23 Bi21 Bi22 53.45(16)
O33 Bi21 Bi22 44.87(16)
O30 Bi21 Bi22 104.89(14)
Bi30 Bi21 Bi22 64.391(12)
Bi17 Bi21 Bi22 93.762(13)
O16 Bi22 O19 78.5(2)
O16 Bi22 O22 111.3(2)
O19 Bi22 O22 72.1(2)
O16 Bi22 O20 70.9(2)
O19 Bi22 O20 115.1(2)
O22 Bi22 O20 68.5(2)
O16 Bi22 O31 74.0(2)
O19 Bi22 O31 118.3(2)
O22 Bi22 O31 169.6(2)
O20 Bi22 O31 106.2(2)
O16 Bi22 O33 119.8(2)
O19 Bi22 O33 75.1(2)
O22 Bi22 O33 110.3(2)
O20 Bi22 O33 167.5(2)
O31 Bi22 O33 72.9(2)
O16 Bi22 O37 168.3(2)
O19 Bi22 O37 113.0(2)
O22 Bi22 O37 72.5(2)
O20 Bi22 O37 101.4(2)
O31 Bi22 O37 100.6(2)
O33 Bi22 O37 67.0(2)
O16 Bi22 O34 102.4(2)
O19 Bi22 O34 176.9(2)
O22 Bi22 O34 104.8(2)
O20 Bi22 O34 62.74(19)
O31 Bi22 O34 64.8(2)
O33 Bi22 O34 106.76(19)
O37 Bi22 O34 65.93(19)
O16 Bi22 Bi21 92.70(15)
O19 Bi22 Bi21 37.41(15)
O22 Bi22 Bi21 98.52(15)
O20 Bi22 Bi21 151.95(14)
O31 Bi22 Bi21 90.07(15)
O33 Bi22 Bi21 39.55(14)
O37 Bi22 Bi21 97.71(14)
O34 Bi22 Bi21 144.99(13)
O16 Bi22 Bi10 34.02(16)
O19 Bi22 Bi10 95.68(16)
O22 Bi22 Bi10 89.40(15)
O20 Bi22 Bi10 36.96(16)
O31 Bi22 Bi10 90.97(15)
O33 Bi22 Bi10 153.65(15)
O37 Bi22 Bi10 138.08(14)
O34 Bi22 Bi10 83.73(13)
Bi21 Bi22 Bi10 122.645(14)
O16 Bi22 Bi18 36.21(16)
O19 Bi22 Bi18 92.90(17)
O22 Bi22 Bi18 147.40(16)
O20 Bi22 Bi18 94.01(16)
O31 Bi22 Bi18 39.09(16)
O33 Bi22 Bi18 92.60(15)
O37 Bi22 Bi18 139.67(14)
O34 Bi22 Bi18 89.57(14)
Bi21 Bi22 Bi18 84.293(13)
Bi10 Bi22 Bi18 62.824(12)
O16 Bi22 Bi25 145.75(16)
O19 Bi22 Bi25 88.22(17)
O22 Bi22 Bi25 34.58(15)
O20 Bi22 Bi25 87.00(16)
O31 Bi22 Bi25 138.95(16)
O33 Bi22 Bi25 86.10(15)
O37 Bi22 Bi25 38.36(14)
O34 Bi22 Bi25 89.37(14)
Bi21 Bi22 Bi25 95.623(13)
Bi10 Bi22 Bi25 118.711(15)
Bi18 Bi22 Bi25 178.015(15)
O34 Bi23 O17 93.0(3)
O34 Bi23 O20 77.1(2)
O17 Bi23 O20 70.3(2)
O34 Bi23 O79 80.9(3)
O17 Bi23 O79 75.9(2)
O20 Bi23 O79 138.3(2)
O34 Bi23 O59 73.6(2)
O17 Bi23 O59 148.3(2)
O20 Bi23 O59 130.9(2)
O79 Bi23 O59 73.7(2)
O34 Bi23 Bi10 95.77(18)
O17 Bi23 Bi10 36.70(17)
O20 Bi23 Bi10 37.15(17)
O79 Bi23 Bi10 112.51(17)
O59 Bi23 Bi10 167.05(15)
O34 Bi23 Bi34 29.05(18)
O17 Bi23 Bi34 122.00(18)
O20 Bi23 Bi34 87.59(16)
O79 Bi23 Bi34 90.09(18)
O59 Bi23 Bi34 49.82(15)
Bi10 Bi23 Bi34 117.671(13)
O35 Bi24 O21 91.5(3)
O35 Bi24 O36 75.2(3)
O21 Bi24 O36 81.5(3)
O35 Bi24 O63 91.0(3)
O21 Bi24 O63 71.3(3)
O36 Bi24 O63 149.2(3)
O35 Bi24 O60 88.0(3)
O21 Bi24 O60 162.0(2)
O36 Bi24 O60 81.0(2)
O63 Bi24 O60 126.7(3)
O35 Bi24 Bi33 42.43(17)
O21 Bi24 Bi33 98.95(18)
O36 Bi24 Bi33 37.03(18)
O63 Bi24 Bi33 133.0(2)
O60 Bi24 Bi33 68.97(19)
O22 Bi25 O36 83.7(3)
O22 Bi25 O37 85.6(2)
O36 Bi25 O37 69.5(2)
O22 Bi25 O56 91.3(2)
O36 Bi25 O56 69.9(2)
O37 Bi25 O56 139.4(2)
O22 Bi25 O61 157.3(2)
O36 Bi25 O61 77.1(2)
O37 Bi25 O61 76.4(2)
O56 Bi25 O61 93.4(2)
O22 Bi25 O54 78.9(3)
O36 Bi25 O54 134.9(3)
O37 Bi25 O54 68.0(2)
O56 Bi25 O54 150.6(2)
O61 Bi25 O54 106.4(3)
O22 Bi25 Bi33 98.26(18)
O36 Bi25 Bi33 36.33(17)
O37 Bi25 Bi33 38.51(16)
O56 Bi25 Bi33 102.67(17)
O61 Bi25 Bi33 59.00(17)
O54 Bi25 Bi33 106.06(18)
O22 Bi25 Bi22 40.27(18)
O36 Bi25 Bi22 66.76(18)
O37 Bi25 Bi22 45.95(17)
O56 Bi25 Bi22 116.03(18)
O61 Bi25 Bi22 118.98(17)
O54 Bi25 Bi22 73.22(19)
Bi33 Bi25 Bi22 62.826(12)
O38 Bi26 O24 91.7(3)
O38 Bi26 O27 76.7(3)
O24 Bi26 O27 89.9(3)
O28 Bi27 O25 84.5(2)
O28 Bi27 O24 81.5(2)
O25 Bi27 O24 69.8(2)
O28 Bi27 O26 83.4(2)
O25 Bi27 O26 66.4(2)
O24 Bi27 O26 134.7(2)
O28 Bi27 O39 74.0(2)
O25 Bi27 O39 158.4(2)
O24 Bi27 O39 104.3(2)
O26 Bi27 O39 112.0(2)
O28 Bi27 Bi15 96.65(18)
O25 Bi27 Bi15 34.91(16)
O24 Bi27 Bi15 103.95(16)
O26 Bi27 Bi15 36.42(16)
O39 Bi27 Bi15 148.45(14)
O28 Bi27 Bi14 96.74(18)
O25 Bi27 Bi14 35.40(16)
O24 Bi27 Bi14 40.00(16)
O26 Bi27 Bi14 100.74(15)
O39 Bi27 Bi14 144.21(14)
Bi15 Bi27 Bi14 65.586(12)
O40 Bi28 O26 86.6(3)
O40 Bi28 O29 74.7(2)
O26 Bi28 O29 93.1(3)
O40 Bi28 O74 84.6(3)
O26 Bi28 O74 155.8(3)
O29 Bi28 O74 106.2(3)
O40 Bi28 O72 68.3(2)
O26 Bi28 O72 82.3(2)
O29 Bi28 O72 142.9(2)
O74 Bi28 O72 73.6(3)
O30 Bi29 O41 87.4(2)
O30 Bi29 O43 84.1(3)
O41 Bi29 O43 66.5(2)
O30 Bi29 O38 88.6(3)
O41 Bi29 O38 66.1(2)
O43 Bi29 O38 132.3(2)
O30 Bi29 O27 76.0(2)
O41 Bi29 O27 125.6(2)
O43 Bi29 O27 155.4(2)
O38 Bi29 O27 62.2(2)
O30 Bi29 O32 79.2(2)
O41 Bi29 O32 127.8(2)
O43 Bi29 O32 62.0(2)
O38 Bi29 O32 160.4(2)
O27 Bi29 O32 99.7(2)
O30 Bi29 Bi37 97.40(18)
O41 Bi29 Bi37 36.61(17)
O43 Bi29 Bi37 34.01(16)
O38 Bi29 Bi37 101.55(17)
O27 Bi29 Bi37 162.11(15)
O32 Bi29 Bi37 95.24(16)
O30 Bi29 Bi35 93.76(18)
O41 Bi29 Bi35 32.93(18)
O43 Bi29 Bi35 99.33(16)
O38 Bi29 Bi35 34.20(17)
O27 Bi29 Bi35 96.18(16)
O32 Bi29 Bi35 160.46(16)
Bi37 Bi29 Bi35 67.360(12)
O30 Bi29 Bi32 93.2(2)
O41 Bi29 Bi32 98.50(18)
O43 Bi29 Bi32 32.95(16)
O38 Bi29 Bi32 164.44(17)
O27 Bi29 Bi32 133.21(16)
O32 Bi29 Bi32 33.76(16)
Bi37 Bi29 Bi32 62.895(12)
Bi35 Bi29 Bi32 130.249(15)
O30 Bi29 Bi30 34.07(17)
O41 Bi29 Bi30 53.52(17)
O43 Bi29 Bi30 69.38(16)
O38 Bi29 Bi30 78.57(19)
O27 Bi29 Bi30 99.80(15)
O32 Bi29 Bi30 98.80(16)
Bi37 Bi29 Bi30 68.022(11)
Bi35 Bi29 Bi30 67.133(11)
Bi32 Bi29 Bi30 94.392(13)
O23 Bi30 O30 66.2(2)
O23 Bi30 O33 68.0(2)
O30 Bi30 O33 83.1(2)
O23 Bi30 O31 69.9(2)
O30 Bi30 O31 136.0(2)
O33 Bi30 O31 81.4(2)
O23 Bi30 O28 65.3(2)
O30 Bi30 O28 81.6(2)
O33 Bi30 O28 133.2(2)
O31 Bi30 O28 79.7(2)
O23 Bi30 Bi21 41.83(16)
O30 Bi30 Bi21 46.23(18)
O33 Bi30 Bi21 42.32(16)
O31 Bi30 Bi21 98.66(16)
O28 Bi30 Bi21 99.50(15)
O23 Bi30 Bi17 40.70(17)
O30 Bi30 Bi17 45.56(16)
O33 Bi30 Bi17 100.62(16)
O31 Bi30 Bi17 97.87(17)
O28 Bi30 Bi17 41.36(15)
Bi21 Bi30 Bi17 60.154(12)
O23 Bi30 Bi18 47.19(16)
O30 Bi30 Bi18 103.79(16)
O33 Bi30 Bi18 99.43(16)
O31 Bi30 Bi18 39.96(17)
O28 Bi30 Bi18 43.33(16)
Bi21 Bi30 Bi18 88.582(13)
Bi17 Bi30 Bi18 59.645(11)
O23 Bi30 Bi31 101.64(16)
O30 Bi30 Bi31 167.60(16)
O33 Bi30 Bi31 94.51(16)
O31 Bi30 Bi31 31.81(16)
O28 Bi30 Bi31 91.35(16)
Bi21 Bi30 Bi31 126.035(15)
Bi17 Bi30 Bi31 123.697(14)
Bi18 Bi30 Bi31 64.496(11)
O23 Bi30 Bi29 96.62(16)
O30 Bi30 Bi29 30.55(16)
O33 Bi30 Bi29 92.30(16)
O31 Bi30 Bi29 166.40(16)
O28 Bi30 Bi29 96.30(16)
Bi21 Bi30 Bi29 69.007(12)
Bi17 Bi30 Bi29 71.330(12)
Bi18 Bi30 Bi29 130.851(15)
Bi31 Bi30 Bi29 161.740(15)
O31 Bi31 O42 89.0(2)
O31 Bi31 O45 87.0(3)
O42 Bi31 O45 65.5(2)
O31 Bi31 O40 80.9(2)
O42 Bi31 O40 65.4(2)
O45 Bi31 O40 129.4(2)
O31 Bi31 O34 75.2(2)
O42 Bi31 O34 126.5(2)
O45 Bi31 O34 63.0(2)
O40 Bi31 O34 152.6(2)
O31 Bi31 O29 78.9(2)
O42 Bi31 O29 126.2(2)
O45 Bi31 O29 161.1(2)
O40 Bi31 O29 61.0(2)
O34 Bi31 O29 100.8(2)
O31 Bi31 Bi36 96.53(19)
O42 Bi31 Bi36 34.70(17)
O45 Bi31 Bi36 99.69(16)
O40 Bi31 Bi36 34.89(15)
O34 Bi31 Bi36 160.68(14)
O29 Bi31 Bi36 94.48(14)
O31 Bi31 Bi38 97.00(19)
O42 Bi31 Bi38 33.45(17)
O45 Bi31 Bi38 34.32(16)
O40 Bi31 Bi38 98.77(15)
O34 Bi31 Bi38 97.26(14)
O29 Bi31 Bi38 159.67(14)
Bi36 Bi31 Bi38 65.991(12)
O31 Bi31 Bi30 36.36(18)
O42 Bi31 Bi30 52.68(16)
O45 Bi31 Bi30 73.64(16)
O40 Bi31 Bi30 67.76(14)
O34 Bi31 Bi30 98.89(15)
O29 Bi31 Bi30 101.09(14)
Bi36 Bi31 Bi30 66.379(11)
Bi38 Bi31 Bi30 66.780(11)
O31 Bi31 Bi34 89.7(2)
O42 Bi31 Bi34 97.38(17)
O45 Bi31 Bi34 32.01(16)
O40 Bi31 Bi34 160.31(15)
O34 Bi31 Bi34 33.78(14)
O29 Bi31 Bi34 134.20(14)
Bi36 Bi31 Bi34 131.051(14)
Bi38 Bi31 Bi34 65.062(12)
Bi30 Bi31 Bi34 94.510(13)
O32 Bi32 O43 76.9(3)
O32 Bi32 O35 93.9(3)
O43 Bi32 O35 85.8(3)
O32 Bi32 O66 85.5(3)
O43 Bi32 O66 81.3(3)
O35 Bi32 O66 166.9(3)
O32 Bi32 Bi29 45.32(19)
O43 Bi32 Bi29 37.8(2)
O35 Bi32 Bi29 106.28(19)
O66 Bi32 Bi29 64.3(2)
O33 Bi33 O36 84.9(3)
O33 Bi33 O37 83.2(3)
O36 Bi33 O37 68.9(2)
O33 Bi33 O35 85.8(2)
O36 Bi33 O35 67.9(2)
O37 Bi33 O35 136.2(2)
O33 Bi33 O44 75.3(2)
O36 Bi33 O44 160.2(2)
O37 Bi33 O44 107.6(2)
O35 Bi33 O44 110.3(2)
O33 Bi33 Bi24 96.57(18)
O36 Bi33 Bi24 35.37(16)
O37 Bi33 Bi24 103.37(16)
O35 Bi33 Bi24 36.32(16)
O44 Bi33 Bi24 146.62(15)
O33 Bi33 Bi25 97.44(19)
O36 Bi33 Bi25 35.19(17)
O37 Bi33 Bi25 38.95(17)
O35 Bi33 Bi25 101.56(16)
O44 Bi33 Bi25 146.47(15)
Bi24 Bi33 Bi25 65.833(12)
O45 Bi34 O34 75.5(3)
O45 Bi34 O37 84.9(3)
O34 Bi34 O37 87.3(3)
O45 Bi34 O58 80.5(2)
O34 Bi34 O58 84.7(3)
O37 Bi34 O58 164.7(3)
O45 Bi34 O54 145.0(3)
O34 Bi34 O54 79.3(3)
O37 Bi34 O54 69.9(2)
O58 Bi34 O54 120.9(2)
O45 Bi34 Bi31 36.24(18)
O34 Bi34 Bi31 42.86(18)
O37 Bi34 Bi31 97.66(19)
O58 Bi34 Bi31 67.74(18)
O54 Bi34 Bi31 121.9(2)
O45 Bi34 Bi23 102.99(18)
O34 Bi34 Bi23 29.22(18)
O37 Bi34 Bi23 99.46(18)
O58 Bi34 Bi23 79.56(17)
O54 Bi34 Bi23 59.8(2)
Bi31 Bi34 Bi23 67.510(11)
O39 Bi35 O41 89.7(3)
O39 Bi35 O38 92.4(3)
O41 Bi35 O38 73.9(3)
O39 Bi35 Bi29 98.29(18)
O41 Bi35 Bi29 35.52(17)
O38 Bi35 Bi29 39.6(2)
O39 Bi35 Bi36 30.99(18)
O41 Bi35 Bi36 95.65(18)
O38 Bi35 Bi36 123.3(2)
Bi29 Bi35 Bi36 119.382(14)
O40 Bi36 O39 85.2(2)
O40 Bi36 O42 73.1(2)
O39 Bi36 O42 90.6(3)
O40 Bi36 O72 68.1(2)
O39 Bi36 O72 86.0(2)
O42 Bi36 O72 141.2(2)
O40 Bi36 O70 136.5(2)
O39 Bi36 O70 79.9(3)
O42 Bi36 O70 66.6(2)
O72 Bi36 O70 149.3(2)
O40 Bi36 Bi31 41.35(18)
O39 Bi36 Bi31 102.06(18)
O42 Bi36 Bi31 36.53(17)
O72 Bi36 Bi31 106.80(15)
O70 Bi36 Bi31 102.75(18)
O40 Bi36 Bi35 115.00(17)
O39 Bi36 Bi35 30.18(18)
O42 Bi36 Bi35 94.52(17)
O72 Bi36 Bi35 101.26(16)
O70 Bi36 Bi35 55.1(2)
Bi31 Bi36 Bi35 121.039(13)
O43 Bi37 O44 86.1(3)
O43 Bi37 O41 72.1(3)
O44 Bi37 O41 88.4(3)
O43 Bi37 O64 72.5(3)
O44 Bi37 O64 87.8(3)
O41 Bi37 O64 144.5(2)
O43 Bi37 O67 74.1(3)
O44 Bi37 O67 156.0(3)
O41 Bi37 O67 72.9(3)
O64 Bi37 O67 98.8(3)
O43 Bi37 Bi29 39.5(2)
O44 Bi37 Bi29 100.60(18)
O41 Bi37 Bi29 37.15(16)
O64 Bi37 Bi29 109.55(17)
O67 Bi37 Bi29 55.4(2)
O43 Bi37 Bi38 114.35(19)
O44 Bi37 Bi38 28.81(18)
O41 Bi37 Bi38 91.79(16)
O64 Bi37 Bi38 101.34(19)
O67 Bi37 Bi38 159.8(2)
Bi29 Bi37 Bi38 118.548(14)
O44 Bi38 O42 90.8(3)
O44 Bi38 O45 89.0(3)
O42 Bi38 O45 71.8(3)
O44 Bi38 O94 84.3(3)
O42 Bi38 O94 139.4(2)
O45 Bi38 O94 67.9(2)
O44 Bi38 Bi31 100.42(19)
O42 Bi38 Bi31 35.90(18)
O45 Bi38 Bi31 38.49(18)
O94 Bi38 Bi31 105.55(15)
O44 Bi38 Bi37 29.55(19)
O42 Bi38 Bi37 97.13(17)
O45 Bi38 Bi37 118.45(17)
O94 Bi38 Bi37 97.93(15)
Bi31 Bi38 Bi37 121.168(13)
C81 O88 Bi16 123.5(7)
S8 O101 S8' 45.7(4)
S8 O101 Bi14 134.4(4)
S8' O101 Bi14 124.1(5)
S8 O101 Bi5 126.2(5)
S8' O101 Bi5 155.4(5)
Bi14 O101 Bi5 78.9(2)
C81 O89 Bi20 137.4(9)
S8 C111 S8' 37.5(4)
S8 C111 H11F 109.5
S8' C111 H11F 133.0
S8 C111 H11G 109.5
S8' C111 H11G 113.3
H11F C111 H11G 109.5
S8 C111 H11H 109.5
S8' C111 H11H 73.5
H11F C111 H11H 109.5
H11G C111 H11H 109.5
C46 C48 H48A 109.5
C46 C48 H48B 109.5
H48A C48 H48B 109.5
C46 C48 H48C 109.5
H48A C48 H48C 109.5
H48B C48 H48C 109.5
S10 C115 H11I 109.5
S10 C115 H11J 109.5
H11I C115 H11J 109.5
S10 C115 H11K 109.5
H11I C115 H11K 109.5
H11J C115 H11K 109.5
S9 C113 H11L 109.5
S9 C113 H11M 109.5
H11L C113 H11M 109.5
S9 C113 H11N 109.5
H11L C113 H11N 109.5
H11M C113 H11N 109.5
S9 C114 H11O 109.5
S9 C114 H11P 109.5
H11O C114 H11P 109.5
S9 C114 H11Q 109.5
H11O C114 H11Q 109.5
H11P C114 H11Q 109.5
S8' C112 S8 46.6(8)
S8' C112 H11R 118.1
S8 C112 H11R 109.5
S8' C112 H11S 63.4
S8 C112 H11S 109.4
H11R C112 H11S 109.5
S8' C112 H11T 131.5
S8 C112 H11T 109.5
H11R C112 H11T 109.5
H11S C112 H11T 109.5
S10 C116 H11U 109.4
S10 C116 H11V 109.5
H11U C116 H11V 109.5
S10 C116 H11W 109.5
H11U C116 H11W 109.5
H11V C116 H11W 109.5
C89 O91 Bi4 91.7(9)
C89 O91 Bi1 161.4(9)
Bi4 O91 Bi1 70.5(2)
C85 O86 Bi2 157.3(13)
O90 C89 O91 119.6(15)
O90 C89 C90' 101(4)
O91 C89 C90' 139(4)
O90 C89 C90 126.1(15)
O91 C89 C90 114.1(13)
C90' C89 C90 26(4)
C89 O90 Bi4 98.4(10)
C87 C86 C85 129(2)
C87 C86 C88 139(2)
C85 C86 C88 92.1(15)
C86 C87 H87A 119.9
C86 C87 H87B 120.1
H87A C87 H87B 120.0
O87 C85 O86 136(2)
O87 C85 C86 111.1(17)
O86 C85 C86 112.5(16)
C86 C88 H88A 109.5
C86 C88 H88B 109.5
H88A C88 H88B 109.5
C86 C88 H88C 109.5
H88A C88 H88C 109.5
H88B C88 H88C 109.5
C92 C90 C89 108.5(15)
C92 C90 C91 139.4(19)
C89 C90 C91 110.7(16)
C90 C91 H91A 110.1
C90 C91 H91B 107.9
H91A C91 H91B 109.5
C90 C91 H91C 110.4
H91A C91 H91C 109.5
H91B C91 H91C 109.5
C90 C92 H92A 118.4
C90 C92 H92B 121.5
H92A C92 H92B 120.0
C89 C90' C92' 112(3)
C89 C90' C91' 118(3)
C92' C90' C91' 129(5)
C90' C91' H91D 111.9
C90' C91' H91E 105.2
H91D C91' H91E 109.5
C90' C91' H91F 111.3
H91D C91' H91F 109.5
H91E C91' H91F 109.5
C90' C92' H92C 115.6
C90' C92' H92D 124.4
H92C C92' H92D 120.0
C94 C95 H95A 120.0
C94 C95 H95B 120.0
H95A C95 H95B 120.0
O92 C93 O93 125.6(17)
O92 C93 C94 120.0(15)
O93 C93 C94 114.3(16)
C95 C94 C96 123(2)
C95 C94 C93 123.5(18)
C96 C94 C93 113.6(19)
C94 C96 H96A 109.4
C94 C96 H96B 109.6
H96A C96 H96B 109.5
C94 C96 H96C 109.5
H96A C96 H96C 109.5
H96B C96 H96C 109.5
O111 S11 C1B 134(3)
O111 S11 C1A 107(2)
C1B S11 C1A 103.8(18)
S11 C1A H1A1 109.4
S11 C1A H1A2 109.5
H1A1 C1A H1A2 109.5
S11 C1A H1A3 109.5
H1A1 C1A H1A3 109.5
H1A2 C1A H1A3 109.5
S11 C1B H1B1 109.5
S11 C1B H1B2 109.4
H1B1 C1B H1B2 109.5
S11 C1B H1B3 109.5
H1B1 C1B H1B3 109.5
H1B2 C1B H1B3 109.5
C1A' S11' O11' 94(3)
C1A' S11' C1B' 102(2)
O11' S11' C1B' 100(2)
S11' C1A' H1A4 109.4
S11' C1A' H1A5 109.5
H1A4 C1A' H1A5 109.5
S11' C1A' H1A6 109.5
H1A4 C1A' H1A6 109.5
H1A5 C1A' H1A6 109.5
S11' C1B' H1B4 109.5
S11' C1B' H1B5 109.4
H1B4 C1B' H1B5 109.5
S11' C1B' H1B6 109.5
H1B4 C1B' H1B6 109.5
H1B5 C1B' H1B6 109.5

loop_
_geom_bond_atom_site_label_1
_geom_bond_atom_site_label_2
_geom_bond_distance
C1 O46 1.247(14)
C1 O47 1.269(14)
C1 C2 1.505(16)
C101 S3 1.791(13)
C101 H10A 0.9600
C101 H10B 0.9600
C101 H10C 0.9600
C2 C4 1.331(18)
C2 C3 1.504(19)
C102 S3 1.768(11)
C102 H10D 0.9600
C102 H10E 0.9600
C102 H10F 0.9600
C3 H3A 0.9600
C3 H3B 0.9600
C3 H3C 0.9600
C110 S7 1.766(18)
C110 H11A 0.9600
C110 H11B 0.9600
C110 H11C 0.9600
C4 H4A 0.9300
C4 H4B 0.9300
C109 S7 1.759(15)
C109 H10G 0.9600
C109 H10H 0.9600
C109 H10I 0.9600
C5 O49 1.234(14)
C5 O48 1.285(14)
C5 C6 1.524(16)
C107 S6 1.792(12)
C107 H10J 0.9600
C107 H10K 0.9600
C107 H10L 0.9600
C6 C8 1.358(19)
C6 C7 1.453(19)
C108 S6 1.785(12)
C108 H10M 0.9600
C108 H10N 0.9600
C108 H10O 0.9600
C7 H7A 0.9600
C7 H7B 0.9600
C7 H7C 0.9600
C8 H8A 0.9300
C8 H8B 0.9300
C9 O51 1.242(14)
C9 O50 1.289(13)
C9 C10 1.455(18)
C10 C11 1.40(3)
C10 C12 1.49(3)
C99 S2 1.798(11)
C99 H99A 0.9600
C99 H99B 0.9600
C99 H99C 0.9600
C11 H11D 0.9300
C11 H11E 0.9300
C100 S2 1.799(12)
C100 H10P 0.9600
C100 H10Q 0.9600
C100 H10R 0.9600
C12 H12A 0.9600
C12 H12B 0.9600
C12 H12C 0.9600
C13 O53 1.277(14)
C13 O52 1.290(14)
C13 C14 1.453(16)
C14 C15 1.33(2)
C14 C16 1.52(2)
C15 H15A 0.9300
C15 H15B 0.9300
C16 H16A 0.9600
C16 H16B 0.9600
C16 H16C 0.9600
C17 O55 1.188(14)
C17 O54 1.285(13)
C17 C18 1.500(18)
C18 C20 1.302(19)
C18 C19 1.44(2)
C19 H19A 0.9600
C19 H19B 0.9600
C19 H19C 0.9600
C20 H20A 0.9300
C20 H20B 0.9300
C97 S1 1.760(13)
C97 H97A 0.9600
C97 H97B 0.9600
C97 H97C 0.9600
C21 O57 1.232(14)
C21 O56 1.301(13)
C21 C22 1.485(15)
C98 S1 1.787(10)
C98 H98A 0.9600
C98 H98B 0.9600
C98 H98C 0.9600
C22 C24 1.325(17)
C22 C23 1.482(18)
C103 S4 1.779(13)
C103 H10S 0.9600
C103 H10T 0.9600
C103 H10U 0.9600
C23 H23A 0.9600
C23 H23B 0.9600
C23 H23C 0.9600
C104 S4 1.818(13)
C104 H10V 0.9600
C104 H10W 0.9600
C104 H10X 0.9600
C24 H24A 0.9300
C24 H24B 0.9300
C105 S5 1.765(12)
C105 H77A 0.9600
C105 H77B 0.9600
C105 H77C 0.9600
C25 O58 1.253(13)
C25 O59 1.284(13)
C25 C26 1.526(15)
C106 S5 1.768(12)
C106 H77D 0.9600
C106 H77E 0.9600
C106 H77F 0.9600
C26 C28 1.383(17)
C26 C27 1.412(17)
C27 H27A 0.9600
C27 H27B 0.9600
C27 H27C 0.9600
C28 H28A 0.9300
C28 H28B 0.9300
C29 O61 1.249(12)
C29 O60 1.261(13)
C29 C30 1.512(16)
C30 C31 1.338(16)
C30 C32 1.473(16)
C31 H31A 0.9300
C31 H31B 0.9300
C32 H32A 0.9600
C32 H32B 0.9600
C32 H32C 0.9600
C33 O62 1.251(13)
C33 O63 1.256(13)
C33 C34 1.470(14)
C34 C36 1.313(17)
C34 C35 1.477(16)
C35 H35A 0.9600
C35 H35B 0.9600
C35 H35C 0.9600
C36 H36A 0.9300
C36 H36B 0.9300
C37 O65 1.230(14)
C37 O64 1.275(13)
C37 C38 1.508(17)
C38 C40 1.355(18)
C38 C39 1.478(16)
C39 H39A 0.9600
C39 H39B 0.9600
C39 H39C 0.9600
C40 H40A 0.9300
C40 H40B 0.9300
C41 O67 1.234(14)
C41 C42 1.33(2)
C41 O66 1.374(16)
C42 C43 1.37(2)
C42 C44 1.49(2)
C43 H43A 0.9300
C43 H43B 0.9300
C44 H44A 0.9600
C44 H44B 0.9600
C44 H44C 0.9600
C45 O69 1.214(14)
C45 O68 1.275(14)
C45 C46 1.489(16)
C46 C47 1.33(2)
C46 C48 1.48(2)
C47 H47A 0.9300
C47 H47B 0.9300
C49 O71 1.246(14)
C49 O70 1.271(12)
C49 C50 1.515(15)
C50 C51 1.388(18)
C50 C52 1.395(17)
C51 H51A 0.9600
C51 H51B 0.9600
C51 H51C 0.9600
C52 H52A 0.9300
C52 H52B 0.9300
C53 O73 1.237(13)
C53 O72 1.313(13)
C53 C54 1.503(15)
C54 C55 1.337(15)
C54 C56 1.491(15)
C55 H55A 0.9300
C55 H55B 0.9300
C56 H56A 0.9600
C56 H56B 0.9600
C56 H56C 0.9600
C57 O75 1.263(13)
C57 O74 1.271(13)
C57 C58 1.490(14)
C58 C60 1.380(16)
C58 C59 1.431(17)
C59 H59A 0.9600
C59 H59B 0.9600
C59 H59C 0.9600
C60 H60A 0.9300
C60 H60B 0.9300
C61 O77 1.263(12)
C61 O76 1.270(12)
C61 C62 1.486(14)
C62 C64 1.360(15)
C62 C63 1.442(16)
C63 H63A 0.9600
C63 H63B 0.9600
C63 H63C 0.9600
C64 H64A 0.9300
C64 H64B 0.9300
C65 O78 1.240(13)
C65 O79 1.290(12)
C65 C66 1.488(15)
C66 C67 1.342(18)
C66 C68 1.429(16)
C67 H67A 0.9300
C67 H67B 0.9300
C68 H68A 0.9600
C68 H68B 0.9600
C68 H68C 0.9600
C69 O81 1.209(13)
C69 O80 1.270(13)
C69 C70 1.526(16)
C70 C71 1.326(17)
C70 C72 1.500(17)
C71 H71A 0.9300
C71 H71B 0.9300
C72 H72A 0.9600
C72 H72B 0.9600
C72 H72C 0.9600
C73 O83 1.266(13)
C73 O82 1.265(13)
C73 C74 1.511(16)
C74 C76 1.363(17)
C74 C75 1.412(18)
C75 H75A 0.9300
C75 H75B 0.9300
C76 H76A 0.9600
C76 H76B 0.9600
C76 H76C 0.9600
C77 O85 1.231(15)
C77 O84 1.285(15)
C77 C78 1.500(18)
C78 C80 1.40(2)
C78 C79 1.422(19)
C79 H79A 0.9600
C79 H79B 0.9600
C79 H79C 0.9600
C80 H80A 0.9300
C80 H80B 0.9300
C81 O89 1.210(16)
C81 O88 1.246(15)
C81 C82 1.529(17)
C82 C84 1.32(2)
C82 C83 1.43(2)
C83 H83A 0.9600
C83 H83B 0.9600
C83 H83C 0.9600
C84 H84A 0.9300
C84 H84B 0.9300
O1 Bi1 2.106(6)
O1 Bi5 2.115(7)
O1 Bi8 2.466(7)
O2 Bi1 2.188(6)
O2 Bi2 2.251(7)
O2 Bi6 2.306(7)
O2 Bi9 2.543(7)
O3 Bi2 2.150(6)
O3 Bi7 2.154(6)
O3 Bi6 2.196(7)
O4 Bi1 2.128(7)
O4 Bi3 2.131(7)
O4 Bi9 2.355(6)
O5 Bi2 2.132(7)
O5 Bi4 2.134(7)
O5 Bi9 2.363(7)
O5 Bi10 2.905(7)
O6 Bi11 2.127(6)
O6 Bi3 2.170(6)
O6 Bi12 2.201(7)
O7 Bi4 2.206(6)
O7 Bi12 2.262(7)
O7 Bi3 2.380(6)
O7 Bi9 2.388(7)
O8 Bi4 2.101(7)
O8 Bi13 2.113(7)
O8 Bi10 2.348(7)
O9 Bi5 2.103(7)
O9 Bi14 2.138(7)
O9 Bi6 2.739(7)
O9 Bi17 2.787(7)
O10 Bi15 2.133(7)
O10 Bi7 2.163(7)
O10 Bi6 2.279(6)
O11 Bi5 2.126(7)
O11 Bi16 2.176(7)
O11 Bi8 2.197(7)
O12 Bi6 2.103(6)
O12 Bi17 2.271(6)
O12 Bi18 2.329(6)
O12 Bi9 2.696(6)
O13 Bi19 2.088(6)
O13 Bi7 2.120(7)
O13 Bi18 2.661(7)
O13 Bi10 2.857(7)
O14 Bi20 2.084(7)
O14 Bi16 2.147(8)
O14 Bi8 2.278(7)
O15 Bi8 2.085(6)
O15 Bi21 2.284(7)
O15 Bi17 2.373(7)
O15 Bi9 2.615(7)
O16 Bi10 2.135(6)
O16 Bi18 2.242(7)
O16 Bi22 2.382(7)
O16 Bi9 2.671(6)
O17 Bi23 2.133(7)
O17 Bi19 2.142(7)
O17 Bi10 2.263(6)
O18 Bi11 2.089(8)
O18 Bi20 2.143(7)
O18 Bi8 2.663(8)
O19 Bi12 2.154(7)
O19 Bi21 2.263(7)
O19 Bi22 2.409(6)
O19 Bi9 2.503(7)
O20 Bi13 2.179(7)
O20 Bi10 2.236(7)
O20 Bi23 2.284(6)
O20 Bi22 2.459(6)
O21 Bi24 2.125(7)
O21 Bi11 2.136(6)
O21 Bi12 2.345(7)
O22 Bi25 2.157(7)
O22 Bi13 2.178(6)
O22 Bi22 2.456(7)
O22 Bi12 2.749(7)
O23 Bi30 2.279(6)
O23 Bi17 2.293(7)
O23 Bi21 2.314(6)
O23 Bi18 2.628(6)
O24 Bi26 2.124(6)
O24 Bi27 2.270(6)
O24 Bi14 2.309(7)
O24 Bi17 2.786(7)
O25 Bi15 2.117(6)
O25 Bi14 2.150(6)
O25 Bi27 2.211(6)
O26 Bi15 2.111(7)
O26 Bi28 2.155(6)
O26 Bi27 2.494(7)
O27 Bi16 2.067(7)
O27 Bi26 2.125(8)
O27 Bi29 2.639(7)
O28 Bi27 2.099(7)
O28 Bi17 2.306(6)
O28 Bi30 2.390(6)
O28 Bi18 2.463(7)
O29 Bi19 2.098(6)
O29 Bi28 2.163(7)
O29 Bi31 2.619(7)
O29 Bi18 2.906(6)
O30 Bi29 2.072(6)
O30 Bi30 2.284(6)
O30 Bi17 2.485(6)
O30 Bi21 2.489(7)
O31 Bi31 2.084(7)
O31 Bi18 2.331(7)
O31 Bi30 2.344(7)
O31 Bi22 2.553(7)
O32 Bi32 2.073(7)
O32 Bi20 2.122(7)
O32 Bi29 2.652(7)
O33 Bi33 2.073(6)
O33 Bi21 2.328(6)
O33 Bi30 2.332(7)
O33 Bi22 2.579(7)
O34 Bi34 2.107(6)
O34 Bi23 2.118(6)
O34 Bi31 2.577(7)
O34 Bi22 2.790(7)
O35 Bi24 2.121(7)
O35 Bi32 2.165(7)
O35 Bi33 2.416(6)
O36 Bi24 2.133(6)
O36 Bi25 2.159(7)
O36 Bi33 2.219(7)
O37 Bi34 2.183(6)
O37 Bi33 2.266(6)
O37 Bi25 2.288(7)
O37 Bi22 2.650(7)
O38 Bi26 2.078(8)
O38 Bi35 2.114(7)
O38 Bi29 2.394(8)
O39 Bi35 2.085(7)
O39 Bi36 2.136(7)
O39 Bi27 2.650(7)
O40 Bi28 2.075(6)
O40 Bi36 2.114(7)
O40 Bi31 2.442(7)
O41 Bi35 2.110(7)
O41 Bi37 2.227(7)
O41 Bi29 2.255(6)
O42 Bi38 2.122(6)
O42 Bi36 2.159(7)
O42 Bi31 2.257(7)
O43 Bi37 2.092(7)
O43 Bi32 2.110(7)
O43 Bi29 2.377(8)
O44 Bi38 2.080(7)
O44 Bi37 2.129(7)
O44 Bi33 2.668(7)
O45 Bi34 2.104(7)
O45 Bi38 2.126(6)
O45 Bi31 2.347(7)
O96 S3 1.521(8)
O96 Bi5 2.695(7)
O96 Bi1 2.845(8)
O94 S1 1.512(7)
O94 Bi38 2.739(7)
O99 S6 1.527(8)
O99 Bi13 2.557(7)
O99 Bi4 2.957(8)
O95 S2 1.528(8)
O95 Bi13 2.835(8)
O100 S7 1.496(8)
O100 Bi19 2.802(8)
O100 Bi7 2.959(8)
O92 C93 1.184(13)
O92 Bi16 2.512(9)
O92 Bi20 2.675(9)
O46 Bi3 2.758(8)
O46 Bi4 2.797(8)
O47 Bi2 2.589(7)
O47 Bi1 2.785(8)
O48 Bi3 2.704(8)
O48 Bi1 2.835(8)
O49 Bi1 2.614(7)
O50 Bi2 2.577(8)
O50 Bi6 2.988(8)
O51 Bi7 2.748(9)
O52 Bi3 2.697(8)
O53 Bi11 2.634(9)
O53 Bi12 2.907(8)
O54 Bi34 2.691(9)
O54 Bi25 2.724(8)
O56 Bi25 2.483(7)
O58 Bi34 2.636(7)
O59 Bi23 2.751(7)
O60 Bi24 2.601(7)
O61 Bi25 2.663(7)
O63 Bi24 2.590(8)
O63 Bi11 2.670(9)
O64 Bi37 2.472(8)
O66 Bi32 2.632(9)
O67 Bi37 2.736(9)
O68 Bi3 2.427(7)
O68 Bi11 2.937(8)
O69 Bi3 2.791(8)
O70 Bi36 2.708(8)
O72 Bi36 2.635(7)
O72 Bi28 2.648(7)
O97 S4 1.505(8)
O74 Bi28 2.623(8)
O76 Bi19 2.535(8)
O77 Bi7 2.678(7)
O77 Bi15 2.717(7)
O103 S10 1.511(9)
O103 Bi10 2.829(11)
O103 Bi13 2.872(9)
O79 Bi23 2.389(7)
O80 Bi14 2.493(7)
O80 Bi15 2.728(7)
O98 S5 1.505(8)
O82 Bi14 2.721(7)
O83 Bi15 2.578(8)
O84 Bi16 2.788(10)
O84 Bi5 2.816(10)
S8 O101 1.528(9)
S8 C112 1.64(2)
S8 C111 1.772(13)
S8' C112 1.31(2)
S8' O101 1.567(12)
S8' C111 1.939(16)
S9 O102 1.468(12)
S9 C113 1.614(18)
S9 C114 1.748(19)
S10 C115 1.604(13)
S10 C116 1.689(16)
Bi1 Bi9 3.6498(6)
Bi1 O91 5.721(12)
Bi2 O86 2.648(11)
Bi2 Bi6 3.5217(6)
Bi3 Bi12 3.5581(6)
Bi3 Bi9 3.6813(6)
Bi4 O90 2.547(11)
Bi4 O91 2.641(11)
Bi4 Bi9 3.6385(6)
Bi5 O101 2.917(8)
Bi5 O105 2.967(7)
Bi5 Bi8 3.6047(6)
Bi5 Bi14 3.6784(6)
Bi6 Bi7 3.5175(5)
Bi8 Bi16 3.5452(6)
Bi8 Bi20 3.6665(6)
Bi9 Bi12 3.6908(6)
Bi10 Bi13 3.5597(6)
Bi10 Bi23 3.5802(6)
Bi10 Bi22 3.6423(6)
Bi11 Bi12 3.4642(6)
Bi13 O104 2.896(10)
Bi14 O101 2.869(7)
Bi14 Bi27 3.5291(6)
Bi15 Bi27 3.5108(6)
Bi16 O88 2.885(8)
Bi17 Bi21 3.4668(6)
Bi17 Bi30 3.4737(6)
Bi17 Bi18 3.5069(6)
Bi18 Bi30 3.5758(6)
Bi18 Bi22 3.6672(6)
Bi20 O89 2.610(9)
Bi21 Bi30 3.4437(6)
Bi21 Bi22 3.6388(6)
Bi22 Bi25 3.6684(6)
Bi23 Bi34 3.6905(6)
Bi24 Bi33 3.5125(6)
Bi25 Bi33 3.5527(6)
Bi29 Bi37 3.5851(6)
Bi29 Bi35 3.6102(6)
Bi29 Bi32 3.6619(6)
Bi29 Bi30 3.6838(6)
Bi30 Bi31 3.6699(5)
Bi31 Bi36 3.5900(6)
Bi31 Bi38 3.6018(6)
Bi31 Bi34 3.6867(6)
Bi35 Bi36 3.6334(5)
Bi37 Bi38 3.6755(6)
C111 H11F 0.9600
C111 H11G 0.9600
C111 H11H 0.9600
C48 H48A 0.9600
C48 H48B 0.9600
C48 H48C 0.9600
C115 H11I 0.9600
C115 H11J 0.9600
C115 H11K 0.9600
C113 H11L 0.9600
C113 H11M 0.9600
C113 H11N 0.9600
C114 H11O 0.9600
C114 H11P 0.9600
C114 H11Q 0.9600
C112 H11R 0.9600
C112 H11S 0.9600
C112 H11T 0.9600
C116 H11U 0.9600
C116 H11V 0.9600
C116 H11W 0.9600
O91 C89 1.245(14)
O86 C85 1.229(14)
C89 O90 1.167(13)
C89 C90' 1.55(2)
C89 C90 1.546(16)
C86 C87 1.312(16)
C86 C85 1.519(16)
C86 C88 1.596(17)
O87 C85 1.224(15)
C87 H87A 0.9300
C87 H87B 0.9300
C88 H88A 0.9600
C88 H88B 0.9600
C88 H88C 0.9600
C90 C92 1.493(14)
C90 C91 1.566(18)
C91 H91A 0.9600
C91 H91B 0.9600
C91 H91C 0.9600
C92 H92A 0.9300
C92 H92B 0.9300
C90' C92' 1.55(2)
C90' C91' 1.59(2)
C91' H91D 0.9600
C91' H91E 0.9600
C91' H91F 0.9600
C92' H92C 0.9300
C92' H92D 0.9300
C95 C94 1.249(17)
C95 H95A 0.9300
C95 H95B 0.9300
C93 O93 1.208(16)
C93 C94 1.518(16)
C94 C96 1.446(17)
C96 H96A 0.9600
C96 H96B 0.9600
C96 H96C 0.9600
S11 O111 1.512(18)
S11 C1B 1.676(18)
S11 C1A 1.689(18)
C1A H1A1 0.9600
C1A H1A2 0.9600
C1A H1A3 0.9600
C1B H1B1 0.9600
C1B H1B2 0.9600
C1B H1B3 0.9600
S11' C1A' 1.49(5)
S11' O11' 1.635(17)
S11' C1B' 1.713(19)
C1A' H1A4 0.9600
C1A' H1A5 0.9600
C1A' H1A6 0.9600
C1B' H1B4 0.9600
C1B' H1B5 0.9600
C1B' H1B6 0.9600

loop_
_geom_torsion_atom_site_label_1
_geom_torsion_atom_site_label_2
_geom_torsion_atom_site_label_3
_geom_torsion_atom_site_label_4
_geom_torsion
O46 C1 C2 C4 35.0(18)
O47 C1 C2 C4 -141.8(13)
O46 C1 C2 C3 -148.2(13)
O47 C1 C2 C3 35.0(16)
O49 C5 C6 C8 171.0(14)
O48 C5 C6 C8 -7(2)
O49 C5 C6 C7 -13(2)
O48 C5 C6 C7 168.2(13)
O51 C9 C10 C11 -24(2)
O50 C9 C10 C11 155.1(16)
O51 C9 C10 C12 157.6(16)
O50 C9 C10 C12 -24(2)
O53 C13 C14 C15 -159.5(14)
O52 C13 C14 C15 17(2)
O53 C13 C14 C16 15.7(19)
O52 C13 C14 C16 -168.0(13)
O55 C17 C18 C20 5(2)
O54 C17 C18 C20 -174.9(12)
O55 C17 C18 C19 -168.5(12)
O54 C17 C18 C19 11.3(17)
O57 C21 C22 C24 -171.7(12)
O56 C21 C22 C24 10.4(17)
O57 C21 C22 C23 7.6(16)
O56 C21 C22 C23 -170.3(10)
O58 C25 C26 C28 176.2(11)
O59 C25 C26 C28 -3.6(16)
O58 C25 C26 C27 -3.5(17)
O59 C25 C26 C27 176.6(11)
O61 C29 C30 C31 161.8(11)
O60 C29 C30 C31 -17.3(17)
O61 C29 C30 C32 -16.9(15)
O60 C29 C30 C32 164.0(11)
O62 C33 C34 C36 -171.5(12)
O63 C33 C34 C36 15.4(17)
O62 C33 C34 C35 9.9(16)
O63 C33 C34 C35 -163.1(11)
O65 C37 C38 C40 176.9(12)
O64 C37 C38 C40 -1.0(17)
O65 C37 C38 C39 -2.1(17)
O64 C37 C38 C39 179.9(11)
O67 C41 C42 C43 -37(3)
O66 C41 C42 C43 151.7(19)
O67 C41 C42 C44 137.0(19)
O66 C41 C42 C44 -34(2)
O69 C45 C46 C47 171.6(15)
O68 C45 C46 C47 -6(2)
O69 C45 C46 C48 -8(2)
O68 C45 C46 C48 174.3(14)
O71 C49 C50 C51 177.5(13)
O70 C49 C50 C51 0.0(18)
O71 C49 C50 C52 -7.5(17)
O70 C49 C50 C52 175.0(11)
O73 C53 C54 C55 -151.1(12)
O72 C53 C54 C55 26.1(16)
O73 C53 C54 C56 27.3(16)
O72 C53 C54 C56 -155.5(10)
O75 C57 C58 C60 -179.4(12)
O74 C57 C58 C60 1.8(18)
O75 C57 C58 C59 0.2(18)
O74 C57 C58 C59 -178.5(12)
O77 C61 C62 C64 -176.9(10)
O76 C61 C62 C64 5.5(15)
O77 C61 C62 C63 4.5(15)
O76 C61 C62 C63 -173.0(10)
O78 C65 C66 C67 165.3(13)
O79 C65 C66 C67 -11.4(18)
O78 C65 C66 C68 -15.8(17)
O79 C65 C66 C68 167.5(11)
O81 C69 C70 C71 -177.9(11)
O80 C69 C70 C71 3.6(17)
O81 C69 C70 C72 1.2(17)
O80 C69 C70 C72 -177.3(11)
O83 C73 C74 C76 -1.2(16)
O82 C73 C74 C76 175.9(11)
O83 C73 C74 C75 -179.6(11)
O82 C73 C74 C75 -2.5(16)
O85 C77 C78 C80 -10(2)
O84 C77 C78 C80 172.9(14)
O85 C77 C78 C79 169.2(15)
O84 C77 C78 C79 -8(2)
O89 C81 C82 C84 -166.0(16)
O88 C81 C82 C84 19(2)
O89 C81 C82 C83 10.4(19)
O88 C81 C82 C83 -164.7(13)
O47 C1 O46 Bi3 65.8(15)
C2 C1 O46 Bi3 -110.7(11)
O47 C1 O46 Bi4 -61.2(15)
C2 C1 O46 Bi4 122.3(10)
O46 C1 O47 Bi2 54.8(15)
C2 C1 O47 Bi2 -128.6(9)
O46 C1 O47 Bi1 -58.1(14)
C2 C1 O47 Bi1 118.5(9)
O49 C5 O48 Bi3 80.6(15)
C6 C5 O48 Bi3 -101.0(11)
O49 C5 O48 Bi1 -4.8(14)
C6 C5 O48 Bi1 173.5(11)
O48 C5 O49 Bi1 5.3(15)
C6 C5 O49 Bi1 -173.0(10)
O51 C9 O50 Bi2 -75.4(14)
C10 C9 O50 Bi2 105.9(12)
O51 C9 O50 Bi6 9.4(14)
C10 C9 O50 Bi6 -169.4(10)
O50 C9 O51 Bi7 52.9(17)
C10 C9 O51 Bi7 -128.4(12)
O53 C13 O52 Bi3 -75.0(12)
C14 C13 O52 Bi3 108.7(11)
O52 C13 O53 Bi11 73.1(13)
C14 C13 O53 Bi11 -110.6(12)
O52 C13 O53 Bi12 -6.3(12)
C14 C13 O53 Bi12 170.0(11)
O55 C17 O54 Bi34 -111.7(12)
C18 C17 O54 Bi34 68.4(13)
O55 C17 O54 Bi25 107.2(13)
C18 C17 O54 Bi25 -72.6(13)
O57 C21 O56 Bi25 -7.8(12)
C22 C21 O56 Bi25 170.0(8)
O59 C25 O58 Bi34 -1.3(12)
C26 C25 O58 Bi34 178.9(8)
O58 C25 O59 Bi23 81.9(12)
C26 C25 O59 Bi23 -98.3(9)
O61 C29 O60 Bi24 44.8(17)
C30 C29 O60 Bi24 -136.2(9)
O60 C29 O61 Bi25 -65.5(13)
C30 C29 O61 Bi25 115.4(8)
O62 C33 O63 Bi24 23(2)
C34 C33 O63 Bi24 -164.4(8)
O62 C33 O63 Bi11 -101.3(11)
C34 C33 O63 Bi11 71.5(11)
O65 C37 O64 Bi37 6.2(15)
C38 C37 O64 Bi37 -175.9(8)
O67 C41 O66 Bi32 51.0(18)
C42 C41 O66 Bi32 -136.7(13)
C42 C41 O67 Bi37 119.2(17)
O66 C41 O67 Bi37 -69.6(16)
O69 C45 O68 Bi3 -3.1(15)
C46 C45 O68 Bi3 174.1(10)
O69 C45 O68 Bi11 -96.3(13)
C46 C45 O68 Bi11 80.9(11)
O68 C45 O69 Bi3 2.6(13)
C46 C45 O69 Bi3 -174.5(11)
O71 C49 O70 Bi36 109.9(12)
C50 C49 O70 Bi36 -72.7(14)
O73 C53 O72 Bi36 -31.8(13)
C54 C53 O72 Bi36 151.1(8)
O73 C53 O72 Bi28 -134.2(9)
C54 C53 O72 Bi28 48.6(12)
O75 C57 O74 Bi28 -15(2)
C58 C57 O74 Bi28 163.4(8)
O77 C61 O76 Bi19 5.6(17)
C62 C61 O76 Bi19 -177.0(6)
O76 C61 O77 Bi7 -15.3(15)
C62 C61 O77 Bi7 167.4(6)
O76 C61 O77 Bi15 99.7(11)
C62 C61 O77 Bi15 -77.7(10)
O78 C65 O79 Bi23 3.9(12)
C66 C65 O79 Bi23 -179.4(8)
O81 C69 O80 Bi14 3.0(14)
C70 C69 O80 Bi14 -178.6(7)
O81 C69 O80 Bi15 -100.6(12)
C70 C69 O80 Bi15 77.7(10)
O83 C73 O82 Bi14 -71.1(12)
C74 C73 O82 Bi14 111.9(8)
O82 C73 O83 Bi15 46.8(15)
C74 C73 O83 Bi15 -136.2(8)
O85 C77 O84 Bi16 122.2(13)
C78 C77 O84 Bi16 -60.2(17)
O85 C77 O84 Bi5 -113.1(14)
C78 C77 O84 Bi5 64.4(18)
Bi38 O94 S1 C97 -164.5(5)
Bi38 O94 S1 C98 90.2(6)
Bi13 O95 S2 C99 -136.6(6)
Bi13 O95 S2 C100 -33.0(7)
Bi5 O96 S3 C102 92.3(7)
Bi1 O96 S3 C102 -124.9(7)
Bi5 O96 S3 C101 -161.7(6)
Bi1 O96 S3 C101 -18.8(8)
Bi13 O99 S6 C108 120.7(5)
Bi4 O99 S6 C108 -127.5(5)
Bi13 O99 S6 C107 -135.1(6)
Bi4 O99 S6 C107 -23.3(7)
Bi19 O100 S7 C109 -50.2(9)
Bi7 O100 S7 C109 92.6(11)
Bi19 O100 S7 C110 54.8(9)
Bi7 O100 S7 C110 -162.3(11)
Bi10 O103 S10 C115 -170.4(7)
Bi13 O103 S10 C115 -53.0(9)
Bi10 O103 S10 C116 81.2(12)
Bi13 O103 S10 C116 -161.4(12)
Bi5 O1 Bi1 O4 -175.9(5)
Bi8 O1 Bi1 O4 -31.5(3)
Bi5 O1 Bi1 O2 103.4(4)
Bi8 O1 Bi1 O2 -112.1(3)
Bi5 O1 Bi1 O49 -87.8(4)
Bi8 O1 Bi1 O49 56.6(3)
Bi5 O1 Bi1 O47 112.5(6)
Bi8 O1 Bi1 O47 -103.0(6)
Bi5 O1 Bi1 O48 -117.3(4)
Bi8 O1 Bi1 O48 27.1(4)
Bi5 O1 Bi1 O96 17.6(4)
Bi8 O1 Bi1 O96 162.1(4)
Bi5 O1 Bi1 Bi9 145.7(4)
Bi8 O1 Bi1 Bi9 -69.8(2)
Bi5 O1 Bi1 O91 127.5(4)
Bi8 O1 Bi1 O91 -88.0(3)
Bi3 O4 Bi1 O1 147.3(4)
Bi9 O4 Bi1 O1 -77.2(3)
Bi3 O4 Bi1 O2 -125.3(4)
Bi9 O4 Bi1 O2 10.2(3)
Bi3 O4 Bi1 O49 65.3(4)
Bi9 O4 Bi1 O49 -159.2(3)
Bi3 O4 Bi1 O47 -57.1(4)
Bi9 O4 Bi1 O47 78.4(3)
Bi3 O4 Bi1 O48 19.1(3)
Bi9 O4 Bi1 O48 154.6(3)
Bi3 O4 Bi1 O96 168.2(3)
Bi9 O4 Bi1 O96 -56.3(5)
Bi3 O4 Bi1 Bi9 -135.5(5)
Bi3 O4 Bi1 O91 -71.3(4)
Bi9 O4 Bi1 O91 64.3(2)
Bi2 O2 Bi1 O1 -178.1(4)
Bi6 O2 Bi1 O1 -43.7(4)
Bi9 O2 Bi1 O1 70.4(3)
Bi2 O2 Bi1 O4 102.4(4)
Bi6 O2 Bi1 O4 -123.2(4)
Bi9 O2 Bi1 O4 -9.1(2)
Bi2 O2 Bi1 O49 141.0(8)
Bi6 O2 Bi1 O49 -84.6(10)
Bi9 O2 Bi1 O49 29.6(10)
Bi2 O2 Bi1 O47 6.1(3)
Bi6 O2 Bi1 O47 140.5(4)
Bi9 O2 Bi1 O47 -105.3(3)
Bi2 O2 Bi1 O48 53.3(5)
Bi6 O2 Bi1 O48 -172.4(3)
Bi9 O2 Bi1 O48 -58.2(4)
Bi2 O2 Bi1 O96 -111.3(4)
Bi6 O2 Bi1 O96 23.1(3)
Bi9 O2 Bi1 O96 137.2(2)
Bi2 O2 Bi1 Bi9 111.4(5)
Bi6 O2 Bi1 Bi9 -114.2(4)
Bi2 O2 Bi1 O91 23.5(3)
Bi6 O2 Bi1 O91 157.9(5)
Bi9 O2 Bi1 O91 -87.9(3)
C5 O49 Bi1 O1 -147.7(8)
C5 O49 Bi1 O4 -68.4(8)
C5 O49 Bi1 O2 -106.5(11)
C5 O49 Bi1 O47 22.0(9)
C5 O49 Bi1 O48 -2.7(8)
C5 O49 Bi1 O96 148.3(8)
C5 O49 Bi1 Bi9 -83.1(8)
C5 O49 Bi1 O91 -2.6(9)
C1 O47 Bi1 O1 115.7(8)
Bi2 O47 Bi1 O1 -14.1(7)
C1 O47 Bi1 O4 47.0(8)
Bi2 O47 Bi1 O4 -82.8(3)
C1 O47 Bi1 O2 125.4(8)
Bi2 O47 Bi1 O2 -4.4(2)
C1 O47 Bi1 O49 -40.3(9)
Bi2 O47 Bi1 O49 -170.1(3)
C1 O47 Bi1 O48 -21.8(8)
Bi2 O47 Bi1 O48 -151.6(3)
C1 O47 Bi1 O96 -160.7(7)
Bi2 O47 Bi1 O96 69.4(3)
C1 O47 Bi1 Bi9 83.9(8)
Bi2 O47 Bi1 Bi9 -45.91(19)
C1 O47 Bi1 O91 85.9(9)
Bi2 O47 Bi1 O91 -43.9(4)
C5 O48 Bi1 O1 43.5(8)
Bi3 O48 Bi1 O1 -75.1(3)
C5 O48 Bi1 O4 106.7(7)
Bi3 O48 Bi1 O4 -11.9(2)
C5 O48 Bi1 O2 159.2(7)
Bi3 O48 Bi1 O2 40.6(4)
C5 O48 Bi1 O49 2.5(7)
Bi3 O48 Bi1 O49 -116.1(4)
C5 O48 Bi1 O47 -156.4(7)
Bi3 O48 Bi1 O47 85.0(2)
C5 O48 Bi1 O96 -44.8(8)
Bi3 O48 Bi1 O96 -163.5(2)
C5 O48 Bi1 Bi9 122.4(7)
Bi3 O48 Bi1 Bi9 3.70(19)
C5 O48 Bi1 O91 -177.4(7)
Bi3 O48 Bi1 O91 63.93(19)
S3 O96 Bi1 O1 -162.7(7)
Bi5 O96 Bi1 O1 -10.1(2)
S3 O96 Bi1 O4 174.9(5)
Bi5 O96 Bi1 O4 -32.5(5)
S3 O96 Bi1 O2 109.7(6)
Bi5 O96 Bi1 O2 -97.6(2)
S3 O96 Bi1 O49 -86.9(6)
Bi5 O96 Bi1 O49 65.8(3)
S3 O96 Bi1 O47 45.4(7)
Bi5 O96 Bi1 O47 -161.91(19)
S3 O96 Bi1 O48 -53.1(8)
Bi5 O96 Bi1 O48 99.5(3)
S3 O96 Bi1 Bi9 140.7(5)
Bi5 O96 Bi1 Bi9 -66.7(2)
S3 O96 Bi1 O91 68.9(6)
Bi5 O96 Bi1 O91 -138.42(18)
Bi4 O5 Bi2 O3 -165.0(4)
Bi9 O5 Bi2 O3 61.7(3)
Bi10 O5 Bi2 O3 -48.0(3)
Bi4 O5 Bi2 O2 124.1(4)
Bi9 O5 Bi2 O2 -9.2(3)
Bi10 O5 Bi2 O2 -118.8(3)
Bi4 O5 Bi2 O50 141.5(4)
Bi9 O5 Bi2 O50 8.2(7)
Bi10 O5 Bi2 O50 -101.4(5)
Bi4 O5 Bi2 O47 53.1(4)
Bi9 O5 Bi2 O47 -80.2(3)
Bi10 O5 Bi2 O47 170.2(3)
Bi4 O5 Bi2 O86 -97.6(5)
Bi9 O5 Bi2 O86 129.2(4)
Bi10 O5 Bi2 O86 19.5(4)
Bi4 O5 Bi2 Bi6 159.9(3)
Bi9 O5 Bi2 Bi6 26.6(3)
Bi10 O5 Bi2 Bi6 -83.0(2)
Bi7 O3 Bi2 O5 122.0(4)
Bi6 O3 Bi2 O5 -105.3(3)
Bi7 O3 Bi2 O2 -159.2(5)
Bi6 O3 Bi2 O2 -26.6(3)
Bi7 O3 Bi2 O50 -81.7(4)
Bi6 O3 Bi2 O50 50.9(3)
Bi7 O3 Bi2 O47 -147.5(4)
Bi6 O3 Bi2 O47 -14.8(6)
Bi7 O3 Bi2 O86 33.6(5)
Bi6 O3 Bi2 O86 166.2(5)
Bi7 O3 Bi2 Bi6 -132.6(6)
Bi1 O2 Bi2 O5 -103.2(4)
Bi6 O2 Bi2 O5 115.2(3)
Bi9 O2 Bi2 O5 8.1(2)
Bi1 O2 Bi2 O3 166.0(5)
Bi6 O2 Bi2 O3 24.4(3)
Bi9 O2 Bi2 O3 -82.7(3)
Bi1 O2 Bi2 O50 85.5(4)
Bi6 O2 Bi2 O50 -56.1(3)
Bi9 O2 Bi2 O50 -163.2(3)
Bi1 O2 Bi2 O47 -6.4(4)
Bi6 O2 Bi2 O47 -148.0(3)
Bi9 O2 Bi2 O47 104.9(3)
Bi1 O2 Bi2 O86 -176.8(6)
Bi6 O2 Bi2 O86 41.6(7)
Bi9 O2 Bi2 O86 -65.5(6)
Bi1 O2 Bi2 Bi6 141.6(6)
Bi9 O2 Bi2 Bi6 -107.1(3)
C9 O50 Bi2 O5 126.0(8)
Bi6 O50 Bi2 O5 22.2(6)
C9 O50 Bi2 O3 70.2(8)
Bi6 O50 Bi2 O3 -33.61(19)
C9 O50 Bi2 O2 143.7(8)
Bi6 O50 Bi2 O2 39.94(18)
C9 O50 Bi2 O47 -144.1(8)
Bi6 O50 Bi2 O47 112.1(2)
C9 O50 Bi2 O86 9.5(9)
Bi6 O50 Bi2 O86 -94.3(3)
C9 O50 Bi2 Bi6 103.8(8)
C1 O47 Bi2 O5 -41.5(9)
Bi1 O47 Bi2 O5 81.0(3)
C1 O47 Bi2 O3 -130.0(9)
Bi1 O47 Bi2 O3 -7.5(5)
C1 O47 Bi2 O2 -118.4(9)
Bi1 O47 Bi2 O2 4.2(2)
C1 O47 Bi2 O50 167.6(9)
Bi1 O47 Bi2 O50 -69.9(3)
C1 O47 Bi2 O86 48.0(13)
Bi1 O47 Bi2 O86 170.5(7)
C1 O47 Bi2 Bi6 -139.1(9)
Bi1 O47 Bi2 Bi6 -16.6(2)
Bi1 O4 Bi3 O6 -165.3(4)
Bi9 O4 Bi3 O6 59.6(3)
Bi1 O4 Bi3 O7 126.3(4)
Bi9 O4 Bi3 O7 -8.7(3)
Bi1 O4 Bi3 O68 -94.6(4)
Bi9 O4 Bi3 O68 130.4(3)
Bi1 O4 Bi3 O52 148.1(4)
Bi9 O4 Bi3 O52 13.1(6)
Bi1 O4 Bi3 O48 -19.8(3)
Bi9 O4 Bi3 O48 -154.8(3)
Bi1 O4 Bi3 O46 52.7(4)
Bi9 O4 Bi3 O46 -82.3(3)
Bi1 O4 Bi3 O69 -74.7(5)
Bi9 O4 Bi3 O69 150.3(3)
Bi1 O4 Bi3 Bi12 160.7(3)
Bi9 O4 Bi3 Bi12 25.6(2)
Bi1 O4 Bi3 Bi9 135.0(5)
Bi11 O6 Bi3 O4 122.1(5)
Bi12 O6 Bi3 O4 -107.7(3)
Bi11 O6 Bi3 O7 -160.2(5)
Bi12 O6 Bi3 O7 -30.1(3)
Bi11 O6 Bi3 O68 30.8(4)
Bi12 O6 Bi3 O68 160.9(4)
Bi11 O6 Bi3 O52 -82.6(4)
Bi12 O6 Bi3 O52 47.5(3)
Bi11 O6 Bi3 O48 68.5(6)
Bi12 O6 Bi3 O48 -161.4(3)
Bi11 O6 Bi3 O46 -166.5(3)
Bi12 O6 Bi3 O46 -36.3(5)
Bi11 O6 Bi3 O69 -11.9(5)
Bi12 O6 Bi3 O69 118.3(3)
Bi11 O6 Bi3 Bi12 -130.1(6)
Bi11 O6 Bi3 Bi9 156.6(5)
Bi12 O6 Bi3 Bi9 -73.3(2)
Bi4 O7 Bi3 O4 -105.5(4)
Bi12 O7 Bi3 O4 115.9(3)
Bi9 O7 Bi3 O4 8.2(2)
Bi4 O7 Bi3 O6 166.6(4)
Bi12 O7 Bi3 O6 27.9(3)
Bi9 O7 Bi3 O6 -79.7(3)
Bi4 O7 Bi3 O68 -178.2(3)
Bi12 O7 Bi3 O68 43.2(5)
Bi9 O7 Bi3 O68 -64.5(4)
Bi4 O7 Bi3 O52 87.0(4)
Bi12 O7 Bi3 O52 -51.6(3)
Bi9 O7 Bi3 O52 -159.3(3)
Bi4 O7 Bi3 O48 -57.8(5)
Bi12 O7 Bi3 O48 163.6(2)
Bi9 O7 Bi3 O48 56.0(4)
Bi4 O7 Bi3 O46 -17.6(3)
Bi12 O7 Bi3 O46 -156.3(3)
Bi9 O7 Bi3 O46 96.1(3)
Bi4 O7 Bi3 O69 101.0(5)
Bi12 O7 Bi3 O69 -37.6(5)
Bi9 O7 Bi3 O69 -145.2(4)
Bi4 O7 Bi3 Bi12 138.6(5)
Bi9 O7 Bi3 Bi12 -107.6(3)
Bi4 O7 Bi3 Bi9 -113.7(4)
Bi12 O7 Bi3 Bi9 107.6(3)
C45 O68 Bi3 O4 162.6(8)
Bi11 O68 Bi3 O4 -99.7(2)
C45 O68 Bi3 O6 -114.7(8)
Bi11 O68 Bi3 O6 -17.0(2)
C45 O68 Bi3 O7 -129.6(7)
Bi11 O68 Bi3 O7 -31.9(5)
C45 O68 Bi3 O52 -48.2(8)
Bi11 O68 Bi3 O52 49.5(3)
C45 O68 Bi3 O48 90.3(7)
Bi11 O68 Bi3 O48 -171.9(3)
C45 O68 Bi3 O46 85.6(9)
Bi11 O68 Bi3 O46 -176.7(3)
C45 O68 Bi3 O69 1.5(7)
Bi11 O68 Bi3 O69 99.2(4)
C45 O68 Bi3 Bi12 -103.3(7)
Bi11 O68 Bi3 Bi12 -5.6(2)
C45 O68 Bi3 Bi9 -167.9(7)
Bi11 O68 Bi3 Bi9 -70.1(2)
C13 O52 Bi3 O4 108.7(8)
C13 O52 Bi3 O6 60.2(8)
C13 O52 Bi3 O7 130.8(8)
C13 O52 Bi3 O68 -4.0(8)
C13 O52 Bi3 O48 -89.5(8)
C13 O52 Bi3 O46 -160.3(8)
C13 O52 Bi3 O69 -40.8(8)
C13 O52 Bi3 Bi12 92.9(8)
C13 O52 Bi3 Bi9 117.0(7)
C5 O48 Bi3 O4 -74.5(9)
Bi1 O48 Bi3 O4 11.7(2)
C5 O48 Bi3 O6 -17.6(10)
Bi1 O48 Bi3 O6 68.6(4)
C5 O48 Bi3 O7 -123.2(8)
Bi1 O48 Bi3 O7 -37.0(4)
C5 O48 Bi3 O68 19.1(8)
Bi1 O48 Bi3 O68 105.3(3)
C5 O48 Bi3 O52 116.0(8)
Bi1 O48 Bi3 O52 -157.8(3)
C5 O48 Bi3 O46 -163.7(9)
Bi1 O48 Bi3 O46 -77.5(2)
C5 O48 Bi3 O69 69.0(9)
Bi1 O48 Bi3 O69 155.2(3)
C5 O48 Bi3 Bi12 -72.6(12)
Bi1 O48 Bi3 Bi12 13.6(8)
C5 O48 Bi3 Bi9 -89.9(8)
Bi1 O48 Bi3 Bi9 -3.70(19)
C1 O46 Bi3 O4 -49.6(10)
Bi4 O46 Bi3 O4 89.1(2)
C1 O46 Bi3 O6 -120.6(9)
Bi4 O46 Bi3 O6 18.1(5)
C1 O46 Bi3 O7 -126.6(10)
Bi4 O46 Bi3 O7 12.1(2)
C1 O46 Bi3 O68 28.9(12)
Bi4 O46 Bi3 O68 167.6(4)
C1 O46 Bi3 O52 164.4(9)
Bi4 O46 Bi3 O52 -56.9(2)
C1 O46 Bi3 O48 24.1(9)
Bi4 O46 Bi3 O48 162.8(3)
C1 O46 Bi3 O69 89.1(10)
Bi4 O46 Bi3 O69 -132.2(3)
C1 O46 Bi3 Bi12 -142.0(9)
Bi4 O46 Bi3 Bi12 -3.3(2)
C1 O46 Bi3 Bi9 -86.7(9)
Bi4 O46 Bi3 Bi9 52.03(15)
C45 O69 Bi3 O4 -28.5(10)
C45 O69 Bi3 O6 56.7(8)
C45 O69 Bi3 O7 114.3(8)
C45 O69 Bi3 O68 -1.6(7)
C45 O69 Bi3 O52 128.3(8)
C45 O69 Bi3 O48 -81.1(8)
C45 O69 Bi3 O46 -142.0(8)
C45 O69 Bi3 Bi12 90.2(8)
C45 O69 Bi3 Bi9 26.5(12)
Bi13 O8 Bi4 O5 169.8(6)
Bi10 O8 Bi4 O5 -26.0(3)
Bi13 O8 Bi4 O7 92.5(5)
Bi10 O8 Bi4 O7 -103.3(4)
Bi13 O8 Bi4 O90 -89.3(7)
Bi10 O8 Bi4 O90 74.9(5)
Bi13 O8 Bi4 O91 -123.3(5)
Bi10 O8 Bi4 O91 40.9(5)
Bi13 O8 Bi4 O46 131.3(6)
Bi10 O8 Bi4 O46 -64.5(8)
Bi13 O8 Bi4 O99 16.2(4)
Bi10 O8 Bi4 O99 -179.6(5)
Bi13 O8 Bi4 Bi9 130.6(5)
Bi10 O8 Bi4 Bi9 -65.2(3)
Bi2 O5 Bi4 O8 141.2(4)
Bi9 O5 Bi4 O8 -84.5(3)
Bi10 O5 Bi4 O8 18.3(2)
Bi2 O5 Bi4 O7 -127.8(4)
Bi9 O5 Bi4 O7 6.5(3)
Bi10 O5 Bi4 O7 109.3(2)
Bi2 O5 Bi4 O90 60.7(5)
Bi9 O5 Bi4 O90 -165.0(4)
Bi10 O5 Bi4 O90 -62.3(3)
Bi2 O5 Bi4 O91 18.9(4)
Bi9 O5 Bi4 O91 153.2(4)
Bi10 O5 Bi4 O91 -104.0(3)
Bi2 O5 Bi4 O46 -52.8(4)
Bi9 O5 Bi4 O46 81.6(3)
Bi10 O5 Bi4 O46 -175.7(2)
Bi2 O5 Bi4 O99 173.7(3)
Bi9 O5 Bi4 O99 -51.9(4)
Bi10 O5 Bi4 O99 50.8(4)
Bi2 O5 Bi4 Bi9 -134.3(5)
Bi10 O5 Bi4 Bi9 102.7(3)
Bi12 O7 Bi4 O8 -49.3(4)
Bi3 O7 Bi4 O8 -177.3(4)
Bi9 O7 Bi4 O8 70.9(3)
Bi12 O7 Bi4 O5 -126.6(4)
Bi3 O7 Bi4 O5 105.4(4)
Bi9 O7 Bi4 O5 -6.3(3)
Bi12 O7 Bi4 O90 -60(3)
Bi3 O7 Bi4 O90 172(3)
Bi9 O7 Bi4 O90 60(3)
Bi12 O7 Bi4 O91 -178.7(4)
Bi3 O7 Bi4 O91 53.3(6)
Bi9 O7 Bi4 O91 -58.4(5)
Bi12 O7 Bi4 O46 145.2(4)
Bi3 O7 Bi4 O46 17.2(3)
Bi9 O7 Bi4 O46 -94.5(3)
Bi12 O7 Bi4 O99 13.3(3)
Bi3 O7 Bi4 O99 -114.7(3)
Bi9 O7 Bi4 O99 133.6(3)
Bi12 O7 Bi4 Bi9 -120.2(4)
Bi3 O7 Bi4 Bi9 111.7(4)
C1 O46 Bi4 O8 89.3(11)
Bi3 O46 Bi4 O8 -53.5(7)
C1 O46 Bi4 O5 51.7(9)
Bi3 O46 Bi4 O5 -91.1(3)
C1 O46 Bi4 O7 129.8(9)
Bi3 O46 Bi4 O7 -12.9(2)
C1 O46 Bi4 O90 -45.8(11)
Bi3 O46 Bi4 O90 171.4(5)
C1 O46 Bi4 O91 -25.3(9)
Bi3 O46 Bi4 O91 -168.1(3)
C1 O46 Bi4 O99 -168.6(8)
Bi3 O46 Bi4 O99 48.6(3)
C1 O46 Bi4 Bi9 90.0(9)
Bi3 O46 Bi4 Bi9 -52.84(16)
S6 O99 Bi4 O8 -134.3(6)
Bi13 O99 Bi4 O8 -9.5(2)
S6 O99 Bi4 O5 -170.3(4)
Bi13 O99 Bi4 O5 -45.6(4)
S6 O99 Bi4 O7 131.1(5)
Bi13 O99 Bi4 O7 -104.1(2)
S6 O99 Bi4 O90 -57.9(6)
Bi13 O99 Bi4 O90 66.9(5)
S6 O99 Bi4 O91 -35.0(7)
Bi13 O99 Bi4 O91 89.7(5)
S6 O99 Bi4 O46 70.8(5)
Bi13 O99 Bi4 O46 -164.4(2)
S6 O99 Bi4 Bi9 159.5(4)
Bi13 O99 Bi4 Bi9 -75.75(18)
Bi14 O9 Bi5 O1 -173.8(4)
Bi6 O9 Bi5 O1 40.7(3)
Bi17 O9 Bi5 O1 -57.0(3)
Bi14 O9 Bi5 O11 -100.4(4)
Bi6 O9 Bi5 O11 114.0(3)
Bi17 O9 Bi5 O11 16.3(3)
Bi14 O9 Bi5 O96 116.7(4)
Bi6 O9 Bi5 O96 -28.9(3)
Bi17 O9 Bi5 O96 -126.6(3)
Bi14 O9 Bi5 O84 -35.9(4)
Bi6 O9 Bi5 O84 178.6(4)
Bi17 O9 Bi5 O84 80.9(3)
Bi14 O9 Bi5 O101 37.1(3)
Bi6 O9 Bi5 O101 -108.4(3)
Bi17 O9 Bi5 O101 153.9(3)
Bi14 O9 Bi5 O105 -144.0(7)
Bi6 O9 Bi5 O105 70.5(9)
Bi17 O9 Bi5 O105 -27.2(10)
Bi14 O9 Bi5 Bi8 -133.5(3)
Bi6 O9 Bi5 Bi8 81.0(3)
Bi17 O9 Bi5 Bi8 -16.7(2)
Bi6 O9 Bi5 Bi14 -145.6(6)
Bi17 O9 Bi5 Bi14 116.7(5)
Bi1 O1 Bi5 O9 -105.9(4)
Bi8 O1 Bi5 O9 106.4(3)
Bi1 O1 Bi5 O11 163.2(5)
Bi8 O1 Bi5 O11 15.5(2)
Bi1 O1 Bi5 O96 -18.2(4)
Bi8 O1 Bi5 O96 -165.9(3)
Bi1 O1 Bi5 O84 -176.2(4)
Bi8 O1 Bi5 O84 36.2(5)
Bi1 O1 Bi5 O101 -49.6(6)
Bi8 O1 Bi5 O101 162.7(3)
Bi1 O1 Bi5 O105 82.4(4)
Bi8 O1 Bi5 O105 -65.2(2)
Bi1 O1 Bi5 Bi8 147.7(6)
Bi1 O1 Bi5 Bi14 -109.4(4)
Bi8 O1 Bi5 Bi14 102.90(19)
Bi16 O11 Bi5 O9 105.3(4)
Bi8 O11 Bi5 O9 -106.6(3)
Bi16 O11 Bi5 O1 -166.6(5)
Bi8 O11 Bi5 O1 -18.5(3)
Bi16 O11 Bi5 O96 -168.7(3)
Bi8 O11 Bi5 O96 -20.6(6)
Bi16 O11 Bi5 O84 29.1(4)
Bi8 O11 Bi5 O84 177.2(4)
Bi16 O11 Bi5 O101 40.2(6)
Bi8 O11 Bi5 O101 -171.8(2)
Bi16 O11 Bi5 O105 -86.3(4)
Bi8 O11 Bi5 O105 61.8(3)
Bi16 O11 Bi5 Bi8 -148.1(6)
Bi16 O11 Bi5 Bi14 75.5(4)
Bi8 O11 Bi5 Bi14 -136.4(2)
S3 O96 Bi5 O9 -106.3(6)
Bi1 O96 Bi5 O9 99.1(2)
S3 O96 Bi5 O1 164.4(6)
Bi1 O96 Bi5 O1 9.8(2)
S3 O96 Bi5 O11 166.6(5)
Bi1 O96 Bi5 O11 12.0(5)
S3 O96 Bi5 O84 -45.8(8)
Bi1 O96 Bi5 O84 159.6(4)
S3 O96 Bi5 O101 -33.8(5)
Bi1 O96 Bi5 O101 171.6(2)
S3 O96 Bi5 O105 90.1(6)
Bi1 O96 Bi5 O105 -64.6(2)
S3 O96 Bi5 Bi8 154.5(5)
Bi1 O96 Bi5 Bi8 -0.1(2)
S3 O96 Bi5 Bi14 -79.2(6)
Bi1 O96 Bi5 Bi14 126.23(14)
C77 O84 Bi5 O9 109.3(12)
Bi16 O84 Bi5 O9 -112.5(3)
C77 O84 Bi5 O1 -176.3(11)
Bi16 O84 Bi5 O1 -38.1(4)
C77 O84 Bi5 O11 -154.4(12)
Bi16 O84 Bi5 O11 -16.3(2)
C77 O84 Bi5 O96 46.4(14)
Bi16 O84 Bi5 O96 -175.4(3)
C77 O84 Bi5 O101 33.9(11)
Bi16 O84 Bi5 O101 172.0(3)
C77 O84 Bi5 O105 -87.1(12)
Bi16 O84 Bi5 O105 51.0(3)
C77 O84 Bi5 Bi8 -152.8(11)
Bi16 O84 Bi5 Bi8 -14.7(2)
C77 O84 Bi5 Bi14 88.1(12)
Bi16 O84 Bi5 Bi14 -133.8(3)
Bi17 O12 Bi6 O3 -179.3(4)
Bi18 O12 Bi6 O3 51.3(3)
Bi9 O12 Bi6 O3 -62.1(2)
Bi17 O12 Bi6 O10 111.5(4)
Bi18 O12 Bi6 O10 -17.9(3)
Bi9 O12 Bi6 O10 -131.2(3)
Bi17 O12 Bi6 O2 -110.1(4)
Bi18 O12 Bi6 O2 120.5(3)
Bi9 O12 Bi6 O2 7.2(2)
Bi17 O12 Bi6 O9 1.2(3)
Bi18 O12 Bi6 O9 -128.1(3)
Bi9 O12 Bi6 O9 118.5(3)
Bi17 O12 Bi6 O50 -139.0(3)
Bi18 O12 Bi6 O50 91.7(4)
Bi9 O12 Bi6 O50 -21.7(5)
Bi17 O12 Bi6 Bi7 146.6(3)
Bi18 O12 Bi6 Bi7 17.3(3)
Bi9 O12 Bi6 Bi7 -96.06(18)
Bi17 O12 Bi6 Bi2 -146.0(3)
Bi18 O12 Bi6 Bi2 84.7(3)
Bi9 O12 Bi6 Bi2 -28.7(2)
Bi2 O3 Bi6 O12 109.8(3)
Bi7 O3 Bi6 O12 -107.4(3)
Bi2 O3 Bi6 O10 -162.5(4)
Bi7 O3 Bi6 O10 -19.7(3)
Bi2 O3 Bi6 O2 26.2(3)
Bi7 O3 Bi6 O2 169.0(4)
Bi2 O3 Bi6 O9 111.4(6)
Bi7 O3 Bi6 O9 -105.8(6)
Bi2 O3 Bi6 O50 -45.0(3)
Bi7 O3 Bi6 O50 97.8(3)
Bi2 O3 Bi6 Bi7 -142.8(5)
Bi7 O3 Bi6 Bi2 142.8(5)
Bi15 O10 Bi6 O12 -91.7(4)
Bi7 O10 Bi6 O12 105.8(3)
Bi15 O10 Bi6 O3 -178.2(5)
Bi7 O10 Bi6 O3 19.3(3)
Bi15 O10 Bi6 O2 -166.2(3)
Bi7 O10 Bi6 O2 31.3(5)
Bi15 O10 Bi6 O9 -20.3(4)
Bi7 O10 Bi6 O9 177.2(2)
Bi15 O10 Bi6 O50 124.4(4)
Bi7 O10 Bi6 O50 -38.1(3)
Bi15 O10 Bi6 Bi7 162.5(6)
Bi15 O10 Bi6 Bi2 171.5(3)
Bi7 O10 Bi6 Bi2 9.0(3)
Bi1 O2 Bi6 O12 104.8(4)
Bi2 O2 Bi6 O12 -112.1(3)
Bi9 O2 Bi6 O12 -7.6(2)
Bi1 O2 Bi6 O3 -167.3(4)
Bi2 O2 Bi6 O3 -24.1(2)
Bi9 O2 Bi6 O3 80.4(3)
Bi1 O2 Bi6 O10 -179.3(3)
Bi2 O2 Bi6 O10 -36.1(5)
Bi9 O2 Bi6 O10 68.4(4)
Bi1 O2 Bi6 O9 34.7(4)
Bi2 O2 Bi6 O9 177.9(2)
Bi9 O2 Bi6 O9 -77.6(3)
Bi1 O2 Bi6 O50 -94.0(4)
Bi2 O2 Bi6 O50 49.2(2)
Bi9 O2 Bi6 O50 153.7(3)
Bi1 O2 Bi6 Bi7 -160.7(3)
Bi2 O2 Bi6 Bi7 -17.6(3)
Bi9 O2 Bi6 Bi7 86.9(2)
Bi1 O2 Bi6 Bi2 -143.2(5)
Bi9 O2 Bi6 Bi2 104.5(3)
Bi5 O9 Bi6 O12 -109.5(3)
Bi14 O9 Bi6 O12 103.4(3)
Bi17 O9 Bi6 O12 -0.8(2)
Bi5 O9 Bi6 O3 -111.2(6)
Bi14 O9 Bi6 O3 101.8(6)
Bi17 O9 Bi6 O3 -2.5(7)
Bi5 O9 Bi6 O10 170.2(3)
Bi14 O9 Bi6 O10 23.2(4)
Bi17 O9 Bi6 O10 -81.0(2)
Bi5 O9 Bi6 O2 -33.5(4)
Bi14 O9 Bi6 O2 179.5(3)
Bi17 O9 Bi6 O2 75.3(2)
Bi5 O9 Bi6 O50 39.1(5)
Bi14 O9 Bi6 O50 -107.9(3)
Bi17 O9 Bi6 O50 147.8(2)
Bi5 O9 Bi6 Bi7 173.09(8)
Bi14 O9 Bi6 Bi7 26.1(5)
Bi17 O9 Bi6 Bi7 -78.2(3)
Bi5 O9 Bi6 Bi2 -31.0(5)
Bi14 O9 Bi6 Bi2 -178.06(6)
Bi17 O9 Bi6 Bi2 77.7(3)
C9 O50 Bi6 O12 -122.6(7)
Bi2 O50 Bi6 O12 -9.7(4)
C9 O50 Bi6 O3 -78.0(7)
Bi2 O50 Bi6 O3 34.9(2)
C9 O50 Bi6 O10 -19.2(7)
Bi2 O50 Bi6 O10 93.7(2)
C9 O50 Bi6 O2 -154.4(7)
Bi2 O50 Bi6 O2 -41.5(2)
C9 O50 Bi6 O9 113.1(7)
Bi2 O50 Bi6 O9 -134.0(2)
C9 O50 Bi6 Bi7 -41.4(7)
Bi2 O50 Bi6 Bi7 71.47(13)
C9 O50 Bi6 Bi2 -112.9(7)
O5 Bi2 Bi6 O12 4.7(2)
O3 Bi2 Bi6 O12 -71.0(3)
O2 Bi2 Bi6 O12 67.9(3)
O50 Bi2 Bi6 O12 174.1(3)
O47 Bi2 Bi6 O12 99.5(3)
O86 Bi2 Bi6 O12 -84.0(4)
O5 Bi2 Bi6 O3 75.8(4)
O2 Bi2 Bi6 O3 138.9(4)
O50 Bi2 Bi6 O3 -114.9(4)
O47 Bi2 Bi6 O3 170.5(4)
O86 Bi2 Bi6 O3 -13.0(5)
O5 Bi2 Bi6 O10 92.5(3)
O3 Bi2 Bi6 O10 16.7(3)
O2 Bi2 Bi6 O10 155.6(3)
O50 Bi2 Bi6 O10 -98.2(3)
O47 Bi2 Bi6 O10 -172.7(3)
O86 Bi2 Bi6 O10 3.7(4)
O5 Bi2 Bi6 O2 -63.1(3)
O3 Bi2 Bi6 O2 -138.9(4)
O50 Bi2 Bi6 O2 106.2(3)
O47 Bi2 Bi6 O2 31.6(3)
O86 Bi2 Bi6 O2 -151.9(4)
O5 Bi2 Bi6 O9 -66.8(3)
O3 Bi2 Bi6 O9 -142.6(4)
O2 Bi2 Bi6 O9 -3.7(4)
O50 Bi2 Bi6 O9 102.6(3)
O47 Bi2 Bi6 O9 28.0(3)
O86 Bi2 Bi6 O9 -155.6(4)
O5 Bi2 Bi6 O50 -169.3(3)
O3 Bi2 Bi6 O50 114.9(4)
O2 Bi2 Bi6 O50 -106.2(3)
O47 Bi2 Bi6 O50 -74.6(3)
O86 Bi2 Bi6 O50 101.9(4)
O5 Bi2 Bi6 Bi7 98.30(18)
O3 Bi2 Bi6 Bi7 22.5(3)
O2 Bi2 Bi6 Bi7 161.4(3)
O50 Bi2 Bi6 Bi7 -92.4(2)
O47 Bi2 Bi6 Bi7 -166.93(19)
O86 Bi2 Bi6 Bi7 9.5(3)
Bi19 O13 Bi7 O3 171.5(4)
Bi18 O13 Bi7 O3 -54.2(3)
Bi10 O13 Bi7 O3 44.7(3)
Bi19 O13 Bi7 O10 -116.6(4)
Bi18 O13 Bi7 O10 17.7(3)
Bi10 O13 Bi7 O10 116.7(3)
Bi19 O13 Bi7 O77 -46.4(4)
Bi18 O13 Bi7 O77 87.9(3)
Bi10 O13 Bi7 O77 -173.1(3)
Bi19 O13 Bi7 O51 -178.1(8)
Bi18 O13 Bi7 O51 -43.8(10)
Bi10 O13 Bi7 O51 55.1(10)
Bi19 O13 Bi7 O100 29.0(4)
Bi18 O13 Bi7 O100 163.3(3)
Bi10 O13 Bi7 O100 -97.8(3)
Bi19 O13 Bi7 Bi6 -154.6(4)
Bi18 O13 Bi7 Bi6 -20.3(2)
Bi10 O13 Bi7 Bi6 78.7(2)
Bi2 O3 Bi7 O13 -116.2(4)
Bi6 O3 Bi7 O13 111.1(3)
Bi2 O3 Bi7 O10 153.2(5)
Bi6 O3 Bi7 O10 20.4(3)
Bi2 O3 Bi7 O77 161.7(3)
Bi6 O3 Bi7 O77 29.0(5)
Bi2 O3 Bi7 O51 67.5(5)
Bi6 O3 Bi7 O51 -65.3(4)
Bi2 O3 Bi7 O100 -63.1(5)
Bi6 O3 Bi7 O100 164.2(2)
Bi2 O3 Bi7 Bi6 132.8(6)
Bi15 O10 Bi7 O13 95.8(4)
Bi6 O10 Bi7 O13 -102.6(3)
Bi15 O10 Bi7 O3 179.1(5)
Bi6 O10 Bi7 O3 -19.3(3)
Bi15 O10 Bi7 O77 4.7(4)
Bi6 O10 Bi7 O77 166.3(3)
Bi15 O10 Bi7 O51 -102.0(4)
Bi6 O10 Bi7 O51 59.6(3)
Bi15 O10 Bi7 O100 40.1(6)
Bi6 O10 Bi7 O100 -158.3(3)
Bi15 O10 Bi7 Bi6 -161.6(6)
C61 O77 Bi7 O13 32.4(9)
Bi15 O77 Bi7 O13 -91.1(2)
C61 O77 Bi7 O3 112.0(8)
Bi15 O77 Bi7 O3 -11.5(5)
C61 O77 Bi7 O10 120.7(9)
Bi15 O77 Bi7 O10 -2.9(2)
C61 O77 Bi7 O51 -162.8(8)
Bi15 O77 Bi7 O51 73.6(3)
C61 O77 Bi7 O100 -36.8(8)
Bi15 O77 Bi7 O100 -160.3(3)
C61 O77 Bi7 Bi6 129.6(8)
Bi15 O77 Bi7 Bi6 6.1(2)
C9 O51 Bi7 O13 -43.6(18)
C9 O51 Bi7 O3 -33.0(11)
C9 O51 Bi7 O10 -106.1(11)
C9 O51 Bi7 O77 -173.6(11)
C9 O51 Bi7 O100 103.8(11)
C9 O51 Bi7 Bi6 -69.5(11)
S7 O100 Bi7 O13 -166.7(11)
Bi19 O100 Bi7 O13 -17.1(2)
S7 O100 Bi7 O3 135.6(10)
Bi19 O100 Bi7 O3 -74.8(4)
S7 O100 Bi7 O10 -105.2(10)
Bi19 O100 Bi7 O10 44.4(5)
S7 O100 Bi7 O77 -71.1(11)
Bi19 O100 Bi7 O77 78.5(2)
S7 O100 Bi7 O51 24.7(12)
Bi19 O100 Bi7 O51 174.3(3)
S7 O100 Bi7 Bi6 178.3(4)
Bi19 O100 Bi7 Bi6 -32.1(9)
O12 Bi6 Bi7 O13 4.2(3)
O3 Bi6 Bi7 O13 -68.9(3)
O10 Bi6 Bi7 O13 79.2(4)
O2 Bi6 Bi7 O13 -79.4(3)
O9 Bi6 Bi7 O13 74.6(3)
O50 Bi6 Bi7 O13 -138.9(2)
Bi2 Bi6 Bi7 O13 -91.30(18)
O12 Bi6 Bi7 O3 73.1(3)
O10 Bi6 Bi7 O3 148.0(4)
O2 Bi6 Bi7 O3 -10.5(3)
O9 Bi6 Bi7 O3 143.5(4)
O50 Bi6 Bi7 O3 -70.0(3)
Bi2 Bi6 Bi7 O3 -22.4(3)
O12 Bi6 Bi7 O10 -75.0(4)
O3 Bi6 Bi7 O10 -148.0(4)
O2 Bi6 Bi7 O10 -158.6(4)
O9 Bi6 Bi7 O10 -4.6(4)
O50 Bi6 Bi7 O10 141.9(3)
Bi2 Bi6 Bi7 O10 -170.5(3)
O12 Bi6 Bi7 O77 -88.5(2)
O3 Bi6 Bi7 O77 -161.6(3)
O10 Bi6 Bi7 O77 -13.6(3)
O2 Bi6 Bi7 O77 -172.1(3)
O9 Bi6 Bi7 O77 -18.1(3)
O50 Bi6 Bi7 O77 128.4(2)
Bi2 Bi6 Bi7 O77 175.98(17)
O12 Bi6 Bi7 O51 175.5(3)
O3 Bi6 Bi7 O51 102.4(4)
O10 Bi6 Bi7 O51 -109.6(4)
O2 Bi6 Bi7 O51 91.9(3)
O9 Bi6 Bi7 O51 -114.1(4)
O50 Bi6 Bi7 O51 32.4(3)
Bi2 Bi6 Bi7 O51 80.0(3)
O12 Bi6 Bi7 O100 18.4(8)
O3 Bi6 Bi7 O100 -54.7(8)
O10 Bi6 Bi7 O100 93.3(8)
O2 Bi6 Bi7 O100 -65.3(8)
O9 Bi6 Bi7 O100 88.7(8)
O50 Bi6 Bi7 O100 -124.7(8)
Bi2 Bi6 Bi7 O100 -77.2(7)
Bi21 O15 Bi8 O11 116.6(4)
Bi17 O15 Bi8 O11 1.4(3)
Bi9 O15 Bi8 O11 -118.3(3)
Bi21 O15 Bi8 O14 49.1(4)
Bi17 O15 Bi8 O14 -66.1(3)
Bi9 O15 Bi8 O14 174.3(3)
Bi21 O15 Bi8 O1 -178.3(4)
Bi17 O15 Bi8 O1 66.5(3)
Bi9 O15 Bi8 O1 -53.1(3)
Bi21 O15 Bi8 O18 -13.9(3)
Bi17 O15 Bi8 O18 -129.1(3)
Bi9 O15 Bi8 O18 111.3(3)
Bi21 O15 Bi8 Bi16 82.1(3)
Bi17 O15 Bi8 Bi16 -33.1(3)
Bi9 O15 Bi8 Bi16 -152.7(2)
Bi21 O15 Bi8 Bi5 149.2(3)
Bi17 O15 Bi8 Bi5 34.0(3)
Bi9 O15 Bi8 Bi5 -85.6(3)
Bi21 O15 Bi8 Bi20 18.8(4)
Bi17 O15 Bi8 Bi20 -96.4(3)
Bi9 O15 Bi8 Bi20 144.0(3)
Bi5 O11 Bi8 O15 97.0(3)
Bi16 O11 Bi8 O15 -107.3(3)
Bi5 O11 Bi8 O14 -176.6(4)
Bi16 O11 Bi8 O14 -20.9(2)
Bi5 O11 Bi8 O1 16.6(2)
Bi16 O11 Bi8 O1 172.3(4)
Bi5 O11 Bi8 O18 174.9(2)
Bi16 O11 Bi8 O18 -29.5(4)
Bi5 O11 Bi8 Bi16 -155.7(5)
Bi16 O11 Bi8 Bi5 155.7(5)
Bi5 O11 Bi8 Bi20 -168.9(2)
Bi16 O11 Bi8 Bi20 -13.2(3)
Bi20 O14 Bi8 O15 -103.2(3)
Bi16 O14 Bi8 O15 112.6(3)
Bi20 O14 Bi8 O11 165.1(4)
Bi16 O14 Bi8 O11 21.0(2)
Bi20 O14 Bi8 O1 -178.7(2)
Bi16 O14 Bi8 O1 37.1(4)
Bi20 O14 Bi8 O18 -22.2(3)
Bi16 O14 Bi8 O18 -166.3(4)
Bi20 O14 Bi8 Bi16 144.1(5)
Bi20 O14 Bi8 Bi5 163.3(3)
Bi16 O14 Bi8 Bi5 19.2(3)
Bi16 O14 Bi8 Bi20 -144.1(5)
Bi1 O1 Bi8 O15 96.0(3)
Bi5 O1 Bi8 O15 -110.1(3)
Bi1 O1 Bi8 O11 -169.7(4)
Bi5 O1 Bi8 O11 -15.8(2)
Bi1 O1 Bi8 O14 173.9(3)
Bi5 O1 Bi8 O14 -32.2(4)
Bi1 O1 Bi8 O18 54.9(7)
Bi5 O1 Bi8 O18 -151.2(4)
Bi1 O1 Bi8 Bi16 -165.2(2)
Bi5 O1 Bi8 Bi16 -11.3(2)
Bi1 O1 Bi8 Bi5 -153.9(5)
Bi1 O1 Bi8 Bi20 171.8(2)
Bi5 O1 Bi8 Bi20 -34.3(7)
Bi11 O18 Bi8 O15 -91.6(4)
Bi20 O18 Bi8 O15 111.0(3)
Bi11 O18 Bi8 O11 -173.9(3)
Bi20 O18 Bi8 O11 28.7(4)
Bi11 O18 Bi8 O14 177.3(5)
Bi20 O18 Bi8 O14 19.8(2)
Bi11 O18 Bi8 O1 -50.3(7)
Bi20 O18 Bi8 O1 152.2(4)
Bi11 O18 Bi8 Bi16 169.3(3)
Bi20 O18 Bi8 Bi16 11.9(2)
Bi11 O18 Bi8 Bi5 -164.6(2)
Bi20 O18 Bi8 Bi5 38.0(7)
Bi11 O18 Bi8 Bi20 157.5(5)
O9 Bi5 Bi8 O15 -7.9(3)
O1 Bi5 Bi8 O15 68.6(3)
O11 Bi5 Bi8 O15 -84.2(4)
O96 Bi5 Bi8 O15 82.7(3)
O84 Bi5 Bi8 O15 -86.8(3)
O101 Bi5 Bi8 O15 -55.4(8)
O105 Bi5 Bi8 O15 168.8(3)
Bi14 Bi5 Bi8 O15 -32.51(19)
O9 Bi5 Bi8 O11 76.3(4)
O1 Bi5 Bi8 O11 152.8(4)
O96 Bi5 Bi8 O11 166.9(4)
O84 Bi5 Bi8 O11 -2.6(4)
O101 Bi5 Bi8 O11 28.8(8)
O105 Bi5 Bi8 O11 -107.0(4)
Bi14 Bi5 Bi8 O11 51.7(3)
O9 Bi5 Bi8 O14 79.5(3)
O1 Bi5 Bi8 O14 156.0(3)
O11 Bi5 Bi8 O14 3.2(4)
O96 Bi5 Bi8 O14 170.1(2)
O84 Bi5 Bi8 O14 0.6(3)
O101 Bi5 Bi8 O14 32.0(8)
O105 Bi5 Bi8 O14 -103.8(2)
Bi14 Bi5 Bi8 O14 54.88(17)
O9 Bi5 Bi8 O1 -76.5(3)
O11 Bi5 Bi8 O1 -152.8(4)
O96 Bi5 Bi8 O1 14.1(3)
O84 Bi5 Bi8 O1 -155.4(3)
O101 Bi5 Bi8 O1 -124.0(8)
O105 Bi5 Bi8 O1 100.2(3)
Bi14 Bi5 Bi8 O1 -101.1(3)
O9 Bi5 Bi8 O18 63.1(6)
O1 Bi5 Bi8 O18 139.6(6)
O11 Bi5 Bi8 O18 -13.2(6)
O96 Bi5 Bi8 O18 153.7(5)
O84 Bi5 Bi8 O18 -15.8(6)
O101 Bi5 Bi8 O18 15.6(9)
O105 Bi5 Bi8 O18 -120.2(5)
Bi14 Bi5 Bi8 O18 38.5(5)
O9 Bi5 Bi8 Bi16 91.47(19)
O1 Bi5 Bi8 Bi16 167.9(3)
O11 Bi5 Bi8 Bi16 15.1(3)
O96 Bi5 Bi8 Bi16 -177.96(17)
O84 Bi5 Bi8 Bi16 12.53(19)
O101 Bi5 Bi8 Bi16 43.9(8)
O105 Bi5 Bi8 Bi16 -91.84(17)
Bi14 Bi5 Bi8 Bi16 66.847(15)
O9 Bi5 Bi8 Bi20 90.71(19)
O1 Bi5 Bi8 Bi20 167.2(3)
O11 Bi5 Bi8 Bi20 14.4(3)
O96 Bi5 Bi8 Bi20 -178.71(17)
O84 Bi5 Bi8 Bi20 11.77(19)
O101 Bi5 Bi8 Bi20 43.2(8)
O105 Bi5 Bi8 Bi20 -92.59(17)
Bi14 Bi5 Bi8 Bi20 66.09(2)
Bi1 O4 Bi9 O5 -70.8(3)
Bi3 O4 Bi9 O5 72.6(3)
Bi1 O4 Bi9 O7 -134.4(3)
Bi3 O4 Bi9 O7 8.9(3)
Bi1 O4 Bi9 O19 166.6(2)
Bi3 O4 Bi9 O19 -50.1(3)
Bi1 O4 Bi9 O2 -9.2(2)
Bi3 O4 Bi9 O2 134.1(3)
Bi1 O4 Bi9 O15 103.3(3)
Bi3 O4 Bi9 O15 -113.4(3)
Bi1 O4 Bi9 O16 -73(3)
Bi3 O4 Bi9 O16 70(3)
Bi1 O4 Bi9 O12 42.4(3)
Bi3 O4 Bi9 O12 -174.3(2)
Bi1 O4 Bi9 Bi4 -102.7(2)
Bi3 O4 Bi9 Bi4 40.6(2)
Bi3 O4 Bi9 Bi1 143.3(5)
Bi1 O4 Bi9 Bi3 -143.3(5)
Bi1 O4 Bi9 Bi12 -167.9(3)
Bi3 O4 Bi9 Bi12 -24.6(2)
Bi2 O5 Bi9 O4 70.2(3)
Bi4 O5 Bi9 O4 -71.6(3)
Bi10 O5 Bi9 O4 -172.9(2)
Bi2 O5 Bi9 O7 135.5(3)
Bi4 O5 Bi9 O7 -6.3(3)
Bi10 O5 Bi9 O7 -107.6(3)
Bi2 O5 Bi9 O19 -170.0(2)
Bi4 O5 Bi9 O19 48.2(3)
Bi10 O5 Bi9 O19 -53.2(3)
Bi2 O5 Bi9 O2 8.5(3)
Bi4 O5 Bi9 O2 -133.3(3)
Bi10 O5 Bi9 O2 125.4(3)
Bi2 O5 Bi9 O15 17(2)
Bi4 O5 Bi9 O15 -125.3(17)
Bi10 O5 Bi9 O15 133.3(17)
Bi2 O5 Bi9 O16 -110.0(3)
Bi4 O5 Bi9 O16 108.2(3)
Bi10 O5 Bi9 O16 6.8(2)
Bi2 O5 Bi9 O12 -48.7(3)
Bi4 O5 Bi9 O12 169.5(2)
Bi10 O5 Bi9 O12 68.1(2)
Bi2 O5 Bi9 Bi4 141.8(5)
Bi10 O5 Bi9 Bi4 -101.4(3)
Bi2 O5 Bi9 Bi1 38.8(3)
Bi4 O5 Bi9 Bi1 -103.0(2)
Bi10 O5 Bi9 Bi1 155.67(17)
Bi2 O5 Bi9 Bi3 101.5(3)
Bi4 O5 Bi9 Bi3 -40.3(2)
Bi10 O5 Bi9 Bi3 -141.73(17)
Bi2 O5 Bi9 Bi12 158.9(2)
Bi4 O5 Bi9 Bi12 17.1(3)
Bi10 O5 Bi9 Bi12 -84.26(17)
Bi4 O7 Bi9 O4 116.3(3)
Bi12 O7 Bi9 O4 -111.3(3)
Bi3 O7 Bi9 O4 -7.6(2)
Bi4 O7 Bi9 O5 6.0(2)
Bi12 O7 Bi9 O5 138.3(3)
Bi3 O7 Bi9 O5 -118.0(3)
Bi4 O7 Bi9 O19 -122.2(3)
Bi12 O7 Bi9 O19 10.1(2)
Bi3 O7 Bi9 O19 113.8(3)
Bi4 O7 Bi9 O2 60.1(3)
Bi12 O7 Bi9 O2 -167.5(2)
Bi3 O7 Bi9 O2 -63.8(3)
Bi4 O7 Bi9 O15 179.1(2)
Bi12 O7 Bi9 O15 -48.5(3)
Bi3 O7 Bi9 O15 55.2(3)
Bi4 O7 Bi9 O16 -59.1(3)
Bi12 O7 Bi9 O16 73.2(3)
Bi3 O7 Bi9 O16 176.9(2)
Bi4 O7 Bi9 O12 -36(2)
Bi12 O7 Bi9 O12 96.8(19)
Bi3 O7 Bi9 O12 -159.5(18)
Bi12 O7 Bi9 Bi4 132.4(4)
Bi3 O7 Bi9 Bi4 -124.0(4)
Bi4 O7 Bi9 Bi1 93.0(2)
Bi12 O7 Bi9 Bi1 -134.6(2)
Bi3 O7 Bi9 Bi1 -31.0(2)
Bi4 O7 Bi9 Bi3 124.0(4)
Bi12 O7 Bi9 Bi3 -103.7(3)
Bi4 O7 Bi9 Bi12 -132.4(4)
Bi3 O7 Bi9 Bi12 103.7(3)
Bi12 O19 Bi9 O4 49.5(3)
Bi21 O19 Bi9 O4 -75.3(3)
Bi22 O19 Bi9 O4 177.1(2)
Bi12 O19 Bi9 O5 -65.0(3)
Bi21 O19 Bi9 O5 170.2(2)
Bi22 O19 Bi9 O5 62.7(3)
Bi12 O19 Bi9 O7 -10.6(2)
Bi21 O19 Bi9 O7 -135.4(3)
Bi22 O19 Bi9 O7 117.0(3)
Bi12 O19 Bi9 O2 136(3)
Bi21 O19 Bi9 O2 11(3)
Bi22 O19 Bi9 O2 -97(3)
Bi12 O19 Bi9 O15 114.2(3)
Bi21 O19 Bi9 O15 -10.6(2)
Bi22 O19 Bi9 O15 -118.2(3)
Bi12 O19 Bi9 O16 -126.0(3)
Bi21 O19 Bi9 O16 109.2(3)
Bi22 O19 Bi9 O16 1.6(2)
Bi12 O19 Bi9 O12 175.9(2)
Bi21 O19 Bi9 O12 51.1(3)
Bi22 O19 Bi9 O12 -56.4(3)
Bi12 O19 Bi9 Bi4 -40.4(2)
Bi21 O19 Bi9 Bi4 -165.2(2)
Bi22 O19 Bi9 Bi4 87.3(2)
Bi12 O19 Bi9 Bi1 61.7(4)
Bi21 O19 Bi9 Bi1 -63.1(3)
Bi22 O19 Bi9 Bi1 -170.63(4)
Bi12 O19 Bi9 Bi3 24.9(2)
Bi21 O19 Bi9 Bi3 -99.9(2)
Bi22 O19 Bi9 Bi3 152.5(2)
Bi21 O19 Bi9 Bi12 -124.8(4)
Bi22 O19 Bi9 Bi12 127.6(4)
Bi1 O2 Bi9 O4 8.7(2)
Bi2 O2 Bi9 O4 -120.1(3)
Bi6 O2 Bi9 O4 135.3(3)
Bi1 O2 Bi9 O5 121.0(3)
Bi2 O2 Bi9 O5 -7.7(2)
Bi6 O2 Bi9 O5 -112.4(3)
Bi1 O2 Bi9 O7 66.4(3)
Bi2 O2 Bi9 O7 -62.3(3)
Bi6 O2 Bi9 O7 -167.0(2)
Bi1 O2 Bi9 O19 -79(3)
Bi2 O2 Bi9 O19 152(3)
Bi6 O2 Bi9 O19 48(3)
Bi1 O2 Bi9 O15 -57.9(3)
Bi2 O2 Bi9 O15 173.3(2)
Bi6 O2 Bi9 O15 68.7(3)
Bi1 O2 Bi9 O16 -176.1(2)
Bi2 O2 Bi9 O16 55.2(3)
Bi6 O2 Bi9 O16 -49.5(3)
Bi1 O2 Bi9 O12 -120.2(3)
Bi2 O2 Bi9 O12 111.0(3)
Bi6 O2 Bi9 O12 6.4(2)
Bi1 O2 Bi9 Bi4 97.0(2)
Bi2 O2 Bi9 Bi4 -31.7(2)
Bi6 O2 Bi9 Bi4 -136.4(2)
Bi2 O2 Bi9 Bi1 -128.7(4)
Bi6 O2 Bi9 Bi1 126.6(4)
Bi1 O2 Bi9 Bi3 31.6(2)
Bi2 O2 Bi9 Bi3 -97.08(19)
Bi6 O2 Bi9 Bi3 158.3(2)
Bi1 O2 Bi9 Bi12 52.3(4)
Bi2 O2 Bi9 Bi12 -76.4(3)
Bi6 O2 Bi9 Bi12 178.92(4)
Bi8 O15 Bi9 O4 -6.7(3)
Bi21 O15 Bi9 O4 129.0(3)
Bi17 O15 Bi9 O4 -132.7(3)
Bi8 O15 Bi9 O5 48.4(19)
Bi21 O15 Bi9 O5 -175.8(17)
Bi17 O15 Bi9 O5 -77.5(18)
Bi8 O15 Bi9 O7 -68.0(4)
Bi21 O15 Bi9 O7 67.7(3)
Bi17 O15 Bi9 O7 166.0(2)
Bi8 O15 Bi9 O19 -125.4(4)
Bi21 O15 Bi9 O19 10.4(2)
Bi17 O15 Bi9 O19 108.7(3)
Bi8 O15 Bi9 O2 56.1(4)
Bi21 O15 Bi9 O2 -168.2(2)
Bi17 O15 Bi9 O2 -69.9(3)
Bi8 O15 Bi9 O16 173.0(3)
Bi21 O15 Bi9 O16 -51.3(3)
Bi17 O15 Bi9 O16 47.0(3)
Bi8 O15 Bi9 O12 115.7(4)
Bi21 O15 Bi9 O12 -108.6(3)
Bi17 O15 Bi9 O12 -10.3(2)
Bi8 O15 Bi9 Bi4 -67.0(5)
Bi21 O15 Bi9 Bi4 68.7(4)
Bi17 O15 Bi9 Bi4 167.03(8)
Bi8 O15 Bi9 Bi1 26.0(3)
Bi21 O15 Bi9 Bi1 161.7(2)
Bi17 O15 Bi9 Bi1 -100.0(2)
Bi8 O15 Bi9 Bi3 -36.6(3)
Bi21 O15 Bi9 Bi3 99.12(19)
Bi17 O15 Bi9 Bi3 -162.6(2)
Bi8 O15 Bi9 Bi12 -94.3(3)
Bi21 O15 Bi9 Bi12 41.39(19)
Bi17 O15 Bi9 Bi12 139.7(2)
Bi10 O16 Bi9 O4 -8(3)
Bi18 O16 Bi9 O4 127(3)
Bi22 O16 Bi9 O4 -123(3)
Bi10 O16 Bi9 O5 -10.1(3)
Bi18 O16 Bi9 O5 124.6(3)
Bi22 O16 Bi9 O5 -125.8(3)
Bi10 O16 Bi9 O7 52.3(4)
Bi18 O16 Bi9 O7 -173.0(2)
Bi22 O16 Bi9 O7 -63.4(3)
Bi10 O16 Bi9 O19 114.1(3)
Bi18 O16 Bi9 O19 -111.2(3)
Bi22 O16 Bi9 O19 -1.6(2)
Bi10 O16 Bi9 O2 -69.9(3)
Bi18 O16 Bi9 O2 64.8(3)
Bi22 O16 Bi9 O2 174.3(2)
Bi10 O16 Bi9 O15 176.1(3)
Bi18 O16 Bi9 O15 -49.2(3)
Bi22 O16 Bi9 O15 60.3(3)
Bi10 O16 Bi9 O12 -125.1(3)
Bi18 O16 Bi9 O12 9.7(2)
Bi22 O16 Bi9 O12 119.2(3)
Bi10 O16 Bi9 Bi4 22.0(3)
Bi18 O16 Bi9 Bi4 156.7(2)
Bi22 O16 Bi9 Bi4 -93.7(2)
Bi10 O16 Bi9 Bi1 -74.0(4)
Bi18 O16 Bi9 Bi1 60.8(3)
Bi22 O16 Bi9 Bi1 170.30(4)
Bi10 O16 Bi9 Bi3 55.7(4)
Bi18 O16 Bi9 Bi3 -169.56(5)
Bi22 O16 Bi9 Bi3 -60.0(3)
Bi10 O16 Bi9 Bi12 86.9(3)
Bi18 O16 Bi9 Bi12 -138.4(2)
Bi22 O16 Bi9 Bi12 -28.9(2)
Bi6 O12 Bi9 O4 -59.5(3)
Bi17 O12 Bi9 O4 73.3(3)
Bi18 O12 Bi9 O4 175.6(2)
Bi6 O12 Bi9 O5 51.1(3)
Bi17 O12 Bi9 O5 -176.1(2)
Bi18 O12 Bi9 O5 -73.8(3)
Bi6 O12 Bi9 O7 91(2)
Bi17 O12 Bi9 O7 -135.9(19)
Bi18 O12 Bi9 O7 -34(2)
Bi6 O12 Bi9 O19 175.7(2)
Bi17 O12 Bi9 O19 -51.5(3)
Bi18 O12 Bi9 O19 50.8(3)
Bi6 O12 Bi9 O2 -7.0(2)
Bi17 O12 Bi9 O2 125.8(3)
Bi18 O12 Bi9 O2 -131.9(3)
Bi6 O12 Bi9 O15 -122.1(3)
Bi17 O12 Bi9 O15 10.7(2)
Bi18 O12 Bi9 O15 113.1(3)
Bi6 O12 Bi9 O16 115.7(3)
Bi17 O12 Bi9 O16 -111.5(3)
Bi18 O12 Bi9 O16 -9.2(2)
Bi6 O12 Bi9 Bi4 60.0(3)
Bi17 O12 Bi9 Bi4 -167.18(6)
Bi18 O12 Bi9 Bi4 -64.9(3)
Bi6 O12 Bi9 Bi1 -37.6(2)
Bi17 O12 Bi9 Bi1 95.19(19)
Bi18 O12 Bi9 Bi1 -162.49(19)
Bi6 O12 Bi9 Bi3 -65.1(4)
Bi17 O12 Bi9 Bi3 67.7(3)
Bi18 O12 Bi9 Bi3 170.03(4)
Bi6 O12 Bi9 Bi12 179.64(4)
Bi17 O12 Bi9 Bi12 -47.6(3)
Bi18 O12 Bi9 Bi12 54.8(3)
O8 Bi4 Bi9 O4 -162.1(3)
O5 Bi4 Bi9 O4 111.6(3)
O7 Bi4 Bi9 O4 -58.3(3)
O90 Bi4 Bi9 O4 133.0(4)
O91 Bi4 Bi9 O4 83.9(3)
O46 Bi4 Bi9 O4 18.2(2)
O99 Bi4 Bi9 O4 -105.1(2)
O8 Bi4 Bi9 O5 86.3(4)
O7 Bi4 Bi9 O5 -170.0(4)
O90 Bi4 Bi9 O5 21.4(5)
O91 Bi4 Bi9 O5 -27.8(4)
O46 Bi4 Bi9 O5 -93.5(3)
O99 Bi4 Bi9 O5 143.2(3)
O8 Bi4 Bi9 O7 -103.8(3)
O5 Bi4 Bi9 O7 170.0(4)
O90 Bi4 Bi9 O7 -168.7(5)
O91 Bi4 Bi9 O7 142.2(4)
O46 Bi4 Bi9 O7 76.5(3)
O99 Bi4 Bi9 O7 -46.8(3)
O8 Bi4 Bi9 O19 -51.2(2)
O5 Bi4 Bi9 O19 -137.5(3)
O7 Bi4 Bi9 O19 52.6(3)
O90 Bi4 Bi9 O19 -116.1(4)
O91 Bi4 Bi9 O19 -165.2(3)
O46 Bi4 Bi9 O19 129.1(2)
O99 Bi4 Bi9 O19 5.7(2)
O8 Bi4 Bi9 O2 129.1(2)
O5 Bi4 Bi9 O2 42.8(3)
O7 Bi4 Bi9 O2 -127.2(3)
O90 Bi4 Bi9 O2 64.1(4)
O91 Bi4 Bi9 O2 15.0(3)
O46 Bi4 Bi9 O2 -50.7(2)
O99 Bi4 Bi9 O2 -174.0(2)
O8 Bi4 Bi9 O15 -105.3(4)
O5 Bi4 Bi9 O15 168.4(4)
O7 Bi4 Bi9 O15 -1.6(4)
O90 Bi4 Bi9 O15 -170.2(5)
O91 Bi4 Bi9 O15 140.6(4)
O46 Bi4 Bi9 O15 74.9(3)
O99 Bi4 Bi9 O15 -48.4(3)
O8 Bi4 Bi9 O16 20.4(2)
O5 Bi4 Bi9 O16 -65.9(3)
O7 Bi4 Bi9 O16 124.1(3)
O90 Bi4 Bi9 O16 -44.5(4)
O91 Bi4 Bi9 O16 -93.7(3)
O46 Bi4 Bi9 O16 -159.4(2)
O99 Bi4 Bi9 O16 77.3(2)
O8 Bi4 Bi9 O12 70.8(3)
O5 Bi4 Bi9 O12 -15.5(4)
O7 Bi4 Bi9 O12 174.5(3)
O90 Bi4 Bi9 O12 5.8(5)
O91 Bi4 Bi9 O12 -43.3(3)
O46 Bi4 Bi9 O12 -109.0(3)
O99 Bi4 Bi9 O12 127.7(2)
O8 Bi4 Bi9 Bi1 165.1(2)
O5 Bi4 Bi9 Bi1 78.8(3)
O7 Bi4 Bi9 Bi1 -91.1(3)
O90 Bi4 Bi9 Bi1 100.2(4)
O91 Bi4 Bi9 Bi1 51.1(3)
O46 Bi4 Bi9 Bi1 -14.62(18)
O99 Bi4 Bi9 Bi1 -137.94(13)
O8 Bi4 Bi9 Bi3 -139.2(2)
O5 Bi4 Bi9 Bi3 134.5(3)
O7 Bi4 Bi9 Bi3 -35.4(3)
O90 Bi4 Bi9 Bi3 155.9(4)
O91 Bi4 Bi9 Bi3 106.8(3)
O46 Bi4 Bi9 Bi3 41.09(18)
O99 Bi4 Bi9 Bi3 -82.23(13)
O8 Bi4 Bi9 Bi12 -75.0(2)
O5 Bi4 Bi9 Bi12 -161.2(3)
O7 Bi4 Bi9 Bi12 28.8(3)
O90 Bi4 Bi9 Bi12 -139.9(4)
O91 Bi4 Bi9 Bi12 171.0(3)
O46 Bi4 Bi9 Bi12 105.30(18)
O99 Bi4 Bi9 Bi12 -18.03(13)
O1 Bi1 Bi9 O4 93.3(3)
O2 Bi1 Bi9 O4 -165.3(4)
O49 Bi1 Bi9 O4 24.5(4)
O47 Bi1 Bi9 O4 -100.6(3)
O48 Bi1 Bi9 O4 -24.5(3)
O96 Bi1 Bi9 O4 146.3(3)
O91 Bi1 Bi9 O4 -101.4(3)
O1 Bi1 Bi9 O5 -154.4(2)
O4 Bi1 Bi9 O5 112.3(3)
O2 Bi1 Bi9 O5 -53.0(3)
O49 Bi1 Bi9 O5 136.9(3)
O47 Bi1 Bi9 O5 11.7(2)
O48 Bi1 Bi9 O5 87.8(2)
O96 Bi1 Bi9 O5 -101.4(2)
O91 Bi1 Bi9 O5 10.9(2)
O1 Bi1 Bi9 O7 136.3(2)
O4 Bi1 Bi9 O7 43.0(3)
O2 Bi1 Bi9 O7 -122.3(3)
O49 Bi1 Bi9 O7 67.5(3)
O47 Bi1 Bi9 O7 -57.6(2)
O48 Bi1 Bi9 O7 18.5(2)
O96 Bi1 Bi9 O7 -170.7(2)
O91 Bi1 Bi9 O7 -58.4(2)
O1 Bi1 Bi9 O19 72.2(3)
O4 Bi1 Bi9 O19 -21.1(4)
O2 Bi1 Bi9 O19 173.7(4)
O49 Bi1 Bi9 O19 3.5(3)
O47 Bi1 Bi9 O19 -121.6(3)
O48 Bi1 Bi9 O19 -45.5(3)
O96 Bi1 Bi9 O19 125.3(3)
O91 Bi1 Bi9 O19 -122.5(3)
O1 Bi1 Bi9 O2 -101.5(3)
O4 Bi1 Bi9 O2 165.3(4)
O49 Bi1 Bi9 O2 -170.2(3)
O47 Bi1 Bi9 O2 64.7(3)
O48 Bi1 Bi9 O2 140.8(3)
O96 Bi1 Bi9 O2 -48.4(3)
O91 Bi1 Bi9 O2 63.8(3)
O1 Bi1 Bi9 O15 22.9(2)
O4 Bi1 Bi9 O15 -70.4(3)
O2 Bi1 Bi9 O15 124.3(3)
O49 Bi1 Bi9 O15 -45.9(3)
O47 Bi1 Bi9 O15 -171.0(2)
O48 Bi1 Bi9 O15 -94.9(2)
O96 Bi1 Bi9 O15 75.9(2)
O91 Bi1 Bi9 O15 -171.83(19)
O1 Bi1 Bi9 O16 -95.0(3)
O4 Bi1 Bi9 O16 171.7(4)
O2 Bi1 Bi9 O16 6.5(3)
O49 Bi1 Bi9 O16 -163.7(3)
O47 Bi1 Bi9 O16 71.2(3)
O48 Bi1 Bi9 O16 147.2(3)
O96 Bi1 Bi9 O16 -41.9(3)
O91 Bi1 Bi9 O16 70.3(3)
O1 Bi1 Bi9 O12 -48.5(2)
O4 Bi1 Bi9 O12 -141.8(3)
O2 Bi1 Bi9 O12 52.9(3)
O49 Bi1 Bi9 O12 -117.3(3)
O47 Bi1 Bi9 O12 117.6(2)
O48 Bi1 Bi9 O12 -166.3(2)
O96 Bi1 Bi9 O12 4.5(2)
O91 Bi1 Bi9 O12 116.76(18)
O1 Bi1 Bi9 Bi4 172.41(18)
O4 Bi1 Bi9 Bi4 79.1(3)
O2 Bi1 Bi9 Bi4 -86.1(3)
O49 Bi1 Bi9 Bi4 103.7(2)
O47 Bi1 Bi9 Bi4 -21.45(17)
O48 Bi1 Bi9 Bi4 54.63(16)
O96 Bi1 Bi9 Bi4 -134.56(17)
O91 Bi1 Bi9 Bi4 -22.30(12)
O1 Bi1 Bi9 Bi3 114.72(18)
O4 Bi1 Bi9 Bi3 21.4(3)
O2 Bi1 Bi9 Bi3 -143.8(3)
O49 Bi1 Bi9 Bi3 46.0(2)
O47 Bi1 Bi9 Bi3 -79.13(17)
O48 Bi1 Bi9 Bi3 -3.05(16)
O96 Bi1 Bi9 Bi3 167.75(17)
O91 Bi1 Bi9 Bi3 -79.98(12)
O1 Bi1 Bi9 Bi12 107.23(18)
O4 Bi1 Bi9 Bi12 13.9(3)
O2 Bi1 Bi9 Bi12 -151.3(3)
O49 Bi1 Bi9 Bi12 38.5(2)
O47 Bi1 Bi9 Bi12 -86.63(17)
O48 Bi1 Bi9 Bi12 -10.55(16)
O96 Bi1 Bi9 Bi12 160.26(17)
O91 Bi1 Bi9 Bi12 -87.48(12)
O6 Bi3 Bi9 O4 -110.8(4)
O7 Bi3 Bi9 O4 166.6(4)
O68 Bi3 Bi9 O4 -55.2(4)
O52 Bi3 Bi9 O4 -172.3(3)
O48 Bi3 Bi9 O4 25.0(3)
O46 Bi3 Bi9 O4 92.4(3)
O69 Bi3 Bi9 O4 -77.6(7)
Bi12 Bi3 Bi9 O4 -150.5(3)
O4 Bi3 Bi9 O5 -110.8(3)
O6 Bi3 Bi9 O5 138.4(3)
O7 Bi3 Bi9 O5 55.8(3)
O68 Bi3 Bi9 O5 -166.0(3)
O52 Bi3 Bi9 O5 76.9(2)
O48 Bi3 Bi9 O5 -85.8(2)
O46 Bi3 Bi9 O5 -18.4(2)
O69 Bi3 Bi9 O5 171.6(6)
Bi12 Bi3 Bi9 O5 98.66(17)
O4 Bi3 Bi9 O7 -166.6(4)
O6 Bi3 Bi9 O7 82.6(3)
O68 Bi3 Bi9 O7 138.2(3)
O52 Bi3 Bi9 O7 21.1(3)
O48 Bi3 Bi9 O7 -141.6(3)
O46 Bi3 Bi9 O7 -74.2(3)
O69 Bi3 Bi9 O7 115.8(7)
Bi12 Bi3 Bi9 O7 42.9(3)
O4 Bi3 Bi9 O19 134.2(3)
O6 Bi3 Bi9 O19 23.4(3)
O7 Bi3 Bi9 O19 -59.2(3)
O68 Bi3 Bi9 O19 79.0(3)
O52 Bi3 Bi9 O19 -38.1(2)
O48 Bi3 Bi9 O19 159.2(2)
O46 Bi3 Bi9 O19 -133.4(2)
O69 Bi3 Bi9 O19 56.6(6)
Bi12 Bi3 Bi9 O19 -16.31(15)
O4 Bi3 Bi9 O2 -42.1(3)
O6 Bi3 Bi9 O2 -153.0(3)
O7 Bi3 Bi9 O2 124.5(3)
O68 Bi3 Bi9 O2 -97.4(3)
O52 Bi3 Bi9 O2 145.5(2)
O48 Bi3 Bi9 O2 -17.1(2)
O46 Bi3 Bi9 O2 50.2(2)
O69 Bi3 Bi9 O2 -119.8(6)
Bi12 Bi3 Bi9 O2 167.32(15)
O4 Bi3 Bi9 O15 62.1(3)
O6 Bi3 Bi9 O15 -48.7(3)
O7 Bi3 Bi9 O15 -131.3(3)
O68 Bi3 Bi9 O15 6.9(3)
O52 Bi3 Bi9 O15 -110.2(2)
O48 Bi3 Bi9 O15 87.1(2)
O46 Bi3 Bi9 O15 154.5(2)
O69 Bi3 Bi9 O15 -15.5(6)
Bi12 Bi3 Bi9 O15 -88.45(15)
O4 Bi3 Bi9 O16 -171.8(4)
O6 Bi3 Bi9 O16 77.4(3)
O7 Bi3 Bi9 O16 -5.2(3)
O68 Bi3 Bi9 O16 133.0(3)
O52 Bi3 Bi9 O16 15.9(3)
O48 Bi3 Bi9 O16 -146.8(3)
O46 Bi3 Bi9 O16 -79.4(3)
O69 Bi3 Bi9 O16 110.6(7)
Bi12 Bi3 Bi9 O16 37.7(2)
O4 Bi3 Bi9 O12 9.5(4)
O6 Bi3 Bi9 O12 -101.3(3)
O7 Bi3 Bi9 O12 176.1(3)
O68 Bi3 Bi9 O12 -45.7(3)
O52 Bi3 Bi9 O12 -162.8(3)
O48 Bi3 Bi9 O12 34.5(3)
O46 Bi3 Bi9 O12 101.9(3)
O69 Bi3 Bi9 O12 -68.1(7)
Bi12 Bi3 Bi9 O12 -141.0(2)
O4 Bi3 Bi9 Bi4 -134.2(3)
O6 Bi3 Bi9 Bi4 114.9(2)
O7 Bi3 Bi9 Bi4 32.4(2)
O68 Bi3 Bi9 Bi4 170.6(2)
O52 Bi3 Bi9 Bi4 53.44(18)
O48 Bi3 Bi9 Bi4 -109.22(17)
O46 Bi3 Bi9 Bi4 -41.85(18)
O69 Bi3 Bi9 Bi4 148.1(6)
Bi12 Bi3 Bi9 Bi4 75.231(13)
O4 Bi3 Bi9 Bi1 -21.8(3)
O6 Bi3 Bi9 Bi1 -132.6(2)
O7 Bi3 Bi9 Bi1 144.8(2)
O68 Bi3 Bi9 Bi1 -77.0(2)
O52 Bi3 Bi9 Bi1 165.90(18)
O48 Bi3 Bi9 Bi1 3.23(17)
O46 Bi3 Bi9 Bi1 70.60(18)
O69 Bi3 Bi9 Bi1 -99.4(6)
Bi12 Bi3 Bi9 Bi1 -172.314(14)
O4 Bi3 Bi9 Bi12 150.5(3)
O6 Bi3 Bi9 Bi12 39.7(2)
O7 Bi3 Bi9 Bi12 -42.9(2)
O68 Bi3 Bi9 Bi12 95.3(2)
O52 Bi3 Bi9 Bi12 -21.79(18)
O48 Bi3 Bi9 Bi12 175.55(17)
O46 Bi3 Bi9 Bi12 -117.08(18)
O69 Bi3 Bi9 Bi12 72.9(6)
Bi18 O16 Bi10 O20 116.8(4)
Bi22 O16 Bi10 O20 -3.3(2)
Bi9 O16 Bi10 O20 -116.3(3)
Bi18 O16 Bi10 O17 48.4(4)
Bi22 O16 Bi10 O17 -71.7(3)
Bi9 O16 Bi10 O17 175.3(3)
Bi18 O16 Bi10 O8 -176.5(4)
Bi22 O16 Bi10 O8 63.4(3)
Bi9 O16 Bi10 O8 -49.6(3)
Bi18 O16 Bi10 O103 118.9(4)
Bi22 O16 Bi10 O103 -1.3(5)
Bi9 O16 Bi10 O103 -114.2(4)
Bi18 O16 Bi10 O13 -11.0(3)
Bi22 O16 Bi10 O13 -131.1(3)
Bi9 O16 Bi10 O13 115.9(3)
Bi18 O16 Bi10 O5 -118.6(4)
Bi22 O16 Bi10 O5 121.2(3)
Bi9 O16 Bi10 O5 8.3(2)
Bi18 O16 Bi10 Bi13 149.2(3)
Bi22 O16 Bi10 Bi13 29.1(2)
Bi9 O16 Bi10 Bi13 -83.9(3)
Bi18 O16 Bi10 Bi23 82.4(3)
Bi22 O16 Bi10 Bi23 -37.8(2)
Bi9 O16 Bi10 Bi23 -150.7(2)
Bi18 O16 Bi10 Bi22 120.2(4)
Bi9 O16 Bi10 Bi22 -113.0(4)
Bi13 O20 Bi10 O16 113.9(3)
Bi23 O20 Bi10 O16 -114.4(3)
Bi22 O20 Bi10 O16 3.2(2)
Bi13 O20 Bi10 O17 -150.9(3)
Bi23 O20 Bi10 O17 -19.2(2)
Bi22 O20 Bi10 O17 98.4(3)
Bi13 O20 Bi10 O8 20.8(3)
Bi23 O20 Bi10 O8 152.5(3)
Bi22 O20 Bi10 O8 -89.9(3)
Bi13 O20 Bi10 O103 -64.5(3)
Bi23 O20 Bi10 O103 67.1(3)
Bi22 O20 Bi10 O103 -175.3(3)
Bi13 O20 Bi10 O13 177.5(2)
Bi23 O20 Bi10 O13 -50.9(3)
Bi22 O20 Bi10 O13 66.7(3)
Bi13 O20 Bi10 O5 51.1(3)
Bi23 O20 Bi10 O5 -177.28(19)
Bi22 O20 Bi10 O5 -59.7(3)
Bi23 O20 Bi10 Bi13 131.6(4)
Bi22 O20 Bi10 Bi13 -110.8(3)
Bi13 O20 Bi10 Bi23 -131.6(4)
Bi22 O20 Bi10 Bi23 117.6(3)
Bi13 O20 Bi10 Bi22 110.8(3)
Bi23 O20 Bi10 Bi22 -117.6(3)
Bi23 O17 Bi10 O16 99.9(3)
Bi19 O17 Bi10 O16 -86.6(4)
Bi23 O17 Bi10 O20 21.2(3)
Bi19 O17 Bi10 O20 -165.3(4)
Bi23 O17 Bi10 O8 10.3(5)
Bi19 O17 Bi10 O8 -176.2(3)
Bi23 O17 Bi10 O103 -42.1(3)
Bi19 O17 Bi10 O103 131.4(4)
Bi23 O17 Bi10 O13 170.6(4)
Bi19 O17 Bi10 O13 -15.9(3)
Bi23 O17 Bi10 O5 135.9(5)
Bi19 O17 Bi10 O5 -50.6(8)
Bi23 O17 Bi10 Bi13 4.3(3)
Bi19 O17 Bi10 Bi13 177.9(3)
Bi19 O17 Bi10 Bi23 173.5(6)
Bi23 O17 Bi10 Bi22 62.8(2)
Bi19 O17 Bi10 Bi22 -123.6(3)
Bi4 O8 Bi10 O16 90.9(4)
Bi13 O8 Bi10 O16 -100.9(3)
Bi4 O8 Bi10 O20 170.4(4)
Bi13 O8 Bi10 O20 -21.3(3)
Bi4 O8 Bi10 O17 -178.6(3)
Bi13 O8 Bi10 O17 -10.3(5)
Bi4 O8 Bi10 O103 -125.6(4)
Bi13 O8 Bi10 O103 42.7(3)
Bi4 O8 Bi10 O13 51.9(8)
Bi13 O8 Bi10 O13 -139.8(4)
Bi4 O8 Bi10 O5 21.4(3)
Bi13 O8 Bi10 O5 -170.3(4)
Bi4 O8 Bi10 Bi13 -168.3(6)
Bi4 O8 Bi10 Bi23 -172.7(3)
Bi13 O8 Bi10 Bi23 -4.4(3)
Bi4 O8 Bi10 Bi22 126.6(4)
Bi13 O8 Bi10 Bi22 -65.1(2)
S10 O103 Bi10 O16 179.7(6)
Bi13 O103 Bi10 O16 39.7(4)
S10 O103 Bi10 O20 -177.9(8)
Bi13 O103 Bi10 O20 42.1(2)
S10 O103 Bi10 O17 -104.9(7)
Bi13 O103 Bi10 O17 115.1(2)
S10 O103 Bi10 O8 110.5(7)
Bi13 O103 Bi10 O8 -29.5(2)
S10 O103 Bi10 O13 -68.3(7)
Bi13 O103 Bi10 O13 151.71(18)
S10 O103 Bi10 O5 76.0(7)
Bi13 O103 Bi10 O5 -64.0(3)
S10 O103 Bi10 Bi13 140.0(8)
S10 O103 Bi10 Bi23 -132.9(8)
Bi13 O103 Bi10 Bi23 87.1(2)
S10 O103 Bi10 Bi22 178.9(6)
Bi13 O103 Bi10 Bi22 38.91(18)
Bi19 O13 Bi10 O16 115.1(3)
Bi7 O13 Bi10 O16 -105.7(3)
Bi18 O13 Bi10 O16 7.9(2)
Bi19 O13 Bi10 O20 48.4(3)
Bi7 O13 Bi10 O20 -172.4(3)
Bi18 O13 Bi10 O20 -58.7(3)
Bi19 O13 Bi10 O17 14.4(2)
Bi7 O13 Bi10 O17 153.6(4)
Bi18 O13 Bi10 O17 -92.7(2)
Bi19 O13 Bi10 O8 155.9(5)
Bi7 O13 Bi10 O8 -64.9(7)
Bi18 O13 Bi10 O8 48.8(6)
Bi19 O13 Bi10 O103 -27.1(4)
Bi7 O13 Bi10 O103 112.2(4)
Bi18 O13 Bi10 O103 -134.2(3)
Bi19 O13 Bi10 O5 -177.7(2)
Bi7 O13 Bi10 O5 -38.5(3)
Bi18 O13 Bi10 O5 75.14(19)
Bi19 O13 Bi10 Bi13 52.3(5)
Bi7 O13 Bi10 Bi13 -168.49(8)
Bi18 O13 Bi10 Bi13 -54.9(4)
Bi19 O13 Bi10 Bi23 19.7(2)
Bi7 O13 Bi10 Bi23 158.9(3)
Bi18 O13 Bi10 Bi23 -87.44(13)
Bi19 O13 Bi10 Bi22 86.5(2)
Bi7 O13 Bi10 Bi22 -134.3(3)
Bi18 O13 Bi10 Bi22 -20.63(15)
Bi2 O5 Bi10 O16 108.1(3)
Bi4 O5 Bi10 O16 -118.4(3)
Bi9 O5 Bi10 O16 -8.7(3)
Bi2 O5 Bi10 O20 175.4(3)
Bi4 O5 Bi10 O20 -51.2(3)
Bi9 O5 Bi10 O20 58.6(3)
Bi2 O5 Bi10 O17 69.9(7)
Bi4 O5 Bi10 O17 -156.6(5)
Bi9 O5 Bi10 O17 -46.9(7)
Bi2 O5 Bi10 O8 -152.0(4)
Bi4 O5 Bi10 O8 -18.6(3)
Bi9 O5 Bi10 O8 91.2(3)
Bi2 O5 Bi10 O103 -112.4(3)
Bi4 O5 Bi10 O103 21.0(4)
Bi9 O5 Bi10 O103 130.8(3)
Bi2 O5 Bi10 O13 39.4(3)
Bi4 O5 Bi10 O13 172.8(2)
Bi9 O5 Bi10 O13 -77.4(2)
Bi2 O5 Bi10 Bi13 -157.6(2)
Bi4 O5 Bi10 Bi13 -24.1(2)
Bi9 O5 Bi10 Bi13 85.65(19)
Bi2 O5 Bi10 Bi23 171.15(8)
Bi4 O5 Bi10 Bi23 -55.4(4)
Bi9 O5 Bi10 Bi23 54.4(5)
Bi2 O5 Bi10 Bi22 140.5(2)
Bi4 O5 Bi10 Bi22 -86.1(2)
Bi9 O5 Bi10 Bi22 23.7(2)
Bi20 O18 Bi11 O6 -176.3(5)
Bi8 O18 Bi11 O6 35.5(4)
Bi20 O18 Bi11 O21 -103.1(5)
Bi8 O18 Bi11 O21 108.7(4)
Bi20 O18 Bi11 O53 -145.2(6)
Bi8 O18 Bi11 O53 66.5(9)
Bi20 O18 Bi11 O63 -33.6(5)
Bi8 O18 Bi11 O63 178.2(3)
Bi20 O18 Bi11 O68 122.5(5)
Bi8 O18 Bi11 O68 -25.7(3)
Bi20 O18 Bi11 Bi12 -142.3(4)
Bi8 O18 Bi11 Bi12 69.5(3)
Bi3 O6 Bi11 O18 -111.2(5)
Bi12 O6 Bi11 O18 117.7(3)
Bi3 O6 Bi11 O21 158.4(5)
Bi12 O6 Bi11 O21 27.3(3)
Bi3 O6 Bi11 O53 79.4(4)
Bi12 O6 Bi11 O53 -51.7(3)
Bi3 O6 Bi11 O63 159.5(4)
Bi12 O6 Bi11 O63 28.4(6)
Bi3 O6 Bi11 O68 -27.1(4)
Bi12 O6 Bi11 O68 -158.2(4)
Bi3 O6 Bi11 Bi12 131.1(6)
Bi24 O21 Bi11 O18 104.5(4)
Bi12 O21 Bi11 O18 -113.1(3)
Bi24 O21 Bi11 O6 -167.3(5)
Bi12 O21 Bi11 O6 -24.9(3)
Bi24 O21 Bi11 O53 -89.3(4)
Bi12 O21 Bi11 O53 53.1(3)
Bi24 O21 Bi11 O63 13.4(4)
Bi12 O21 Bi11 O63 155.8(4)
Bi24 O21 Bi11 O68 -174.0(3)
Bi12 O21 Bi11 O68 -31.7(4)
Bi24 O21 Bi11 Bi12 -142.4(6)
C13 O53 Bi11 O18 -86.9(12)
Bi12 O53 Bi11 O18 3.5(9)
C13 O53 Bi11 O6 -54.6(9)
Bi12 O53 Bi11 O6 35.8(2)
C13 O53 Bi11 O21 -130.8(9)
Bi12 O53 Bi11 O21 -40.5(2)
C13 O53 Bi11 O63 162.3(9)
Bi12 O53 Bi11 O63 -107.3(2)
C13 O53 Bi11 O68 3.1(9)
Bi12 O53 Bi11 O68 93.5(2)
C13 O53 Bi11 Bi12 -90.4(9)
C33 O63 Bi11 O18 50.6(8)
Bi24 O63 Bi11 O18 -98.4(3)
C33 O63 Bi11 O6 138.9(7)
Bi24 O63 Bi11 O6 -10.1(6)
C33 O63 Bi11 O21 140.0(8)
Bi24 O63 Bi11 O21 -9.0(2)
C33 O63 Bi11 O53 -148.2(7)
Bi24 O63 Bi11 O53 62.8(3)
C33 O63 Bi11 O68 -26.9(11)
Bi24 O63 Bi11 O68 -175.9(4)
C33 O63 Bi11 Bi12 156.6(7)
Bi24 O63 Bi11 Bi12 7.7(3)
C45 O68 Bi11 O18 -147.2(7)
Bi3 O68 Bi11 O18 110.0(3)
C45 O68 Bi11 O6 121.6(7)
Bi3 O68 Bi11 O6 18.8(3)
C45 O68 Bi11 O21 129.0(7)
Bi3 O68 Bi11 O21 26.1(4)
C45 O68 Bi11 O53 53.1(7)
Bi3 O68 Bi11 O53 -49.7(3)
C45 O68 Bi11 O63 -68.2(10)
Bi3 O68 Bi11 O63 -171.0(5)
C45 O68 Bi11 Bi12 108.4(7)
Bi3 O68 Bi11 Bi12 5.6(2)
Bi21 O19 Bi12 O6 55.7(3)
Bi22 O19 Bi12 O6 -178.5(3)
Bi9 O19 Bi12 O6 -58.8(3)
Bi21 O19 Bi12 O7 125.3(4)
Bi22 O19 Bi12 O7 -108.9(3)
Bi9 O19 Bi12 O7 10.8(2)
Bi21 O19 Bi12 O21 -12.8(3)
Bi22 O19 Bi12 O21 113.1(3)
Bi9 O19 Bi12 O21 -127.3(3)
Bi21 O19 Bi12 O22 -125.5(4)
Bi22 O19 Bi12 O22 0.4(3)
Bi9 O19 Bi12 O22 120.0(3)
Bi21 O19 Bi12 O53 15.2(6)
Bi22 O19 Bi12 O53 141.0(3)
Bi9 O19 Bi12 O53 -99.3(4)
Bi21 O19 Bi12 Bi11 21.3(3)
Bi22 O19 Bi12 Bi11 147.2(3)
Bi9 O19 Bi12 Bi11 -93.2(2)
Bi21 O19 Bi12 Bi3 88.5(3)
Bi22 O19 Bi12 Bi3 -145.7(3)
Bi9 O19 Bi12 Bi3 -26.0(2)
Bi21 O19 Bi12 Bi9 114.5(4)
Bi22 O19 Bi12 Bi9 -119.6(4)
Bi11 O6 Bi12 O19 -107.6(3)
Bi3 O6 Bi12 O19 111.3(3)
Bi11 O6 Bi12 O7 172.5(4)
Bi3 O6 Bi12 O7 31.4(3)
Bi11 O6 Bi12 O21 -25.6(3)
Bi3 O6 Bi12 O21 -166.7(4)
Bi11 O6 Bi12 O22 -110.1(5)
Bi3 O6 Bi12 O22 108.8(5)
Bi11 O6 Bi12 O53 47.7(3)
Bi3 O6 Bi12 O53 -93.3(3)
Bi3 O6 Bi12 Bi11 -141.1(5)
Bi11 O6 Bi12 Bi3 141.1(5)
Bi11 O6 Bi12 Bi9 -145.6(3)
Bi3 O6 Bi12 Bi9 73.3(2)
Bi4 O7 Bi12 O19 108.8(4)
Bi3 O7 Bi12 O19 -115.7(3)
Bi9 O7 Bi12 O19 -11.3(2)
Bi4 O7 Bi12 O6 -162.6(4)
Bi3 O7 Bi12 O6 -27.2(2)
Bi9 O7 Bi12 O6 77.3(3)
Bi4 O7 Bi12 O21 174.0(3)
Bi3 O7 Bi12 O21 -50.5(4)
Bi9 O7 Bi12 O21 54.0(4)
Bi4 O7 Bi12 O22 42.6(4)
Bi3 O7 Bi12 O22 178.1(2)
Bi9 O7 Bi12 O22 -77.4(3)
Bi4 O7 Bi12 O53 -108.0(3)
Bi3 O7 Bi12 O53 27.5(3)
Bi9 O7 Bi12 O53 131.9(2)
Bi4 O7 Bi12 Bi11 -158.1(3)
Bi3 O7 Bi12 Bi11 -22.6(2)
Bi9 O7 Bi12 Bi11 81.8(2)
Bi4 O7 Bi12 Bi3 -135.5(5)
Bi9 O7 Bi12 Bi3 104.4(3)
Bi4 O7 Bi12 Bi9 120.1(4)
Bi3 O7 Bi12 Bi9 -104.4(3)
Bi24 O21 Bi12 O19 -103.0(4)
Bi11 O21 Bi12 O19 112.9(3)
Bi24 O21 Bi12 O6 169.0(4)
Bi11 O21 Bi12 O6 24.9(3)
Bi24 O21 Bi12 O7 -167.4(3)
Bi11 O21 Bi12 O7 48.4(4)
Bi24 O21 Bi12 O22 -37.3(4)
Bi11 O21 Bi12 O22 178.5(2)
Bi24 O21 Bi12 O53 94.7(4)
Bi11 O21 Bi12 O53 -49.5(3)
Bi24 O21 Bi12 Bi11 144.2(5)
Bi24 O21 Bi12 Bi3 161.2(3)
Bi11 O21 Bi12 Bi3 17.0(3)
Bi24 O21 Bi12 Bi9 -135.8(3)
Bi11 O21 Bi12 Bi9 80.0(2)
Bi25 O22 Bi12 O19 109.5(3)
Bi13 O22 Bi12 O19 -112.1(3)
Bi22 O22 Bi12 O19 -0.4(2)
Bi25 O22 Bi12 O6 112.1(5)
Bi13 O22 Bi12 O6 -109.5(5)
Bi22 O22 Bi12 O6 2.2(6)
Bi25 O22 Bi12 O7 -178.2(3)
Bi13 O22 Bi12 O7 -39.8(4)
Bi22 O22 Bi12 O7 72.0(3)
Bi25 O22 Bi12 O21 36.7(3)
Bi13 O22 Bi12 O21 175.1(3)
Bi22 O22 Bi12 O21 -73.2(3)
Bi25 O22 Bi12 O53 -38.4(4)
Bi13 O22 Bi12 O53 100.0(4)
Bi22 O22 Bi12 O53 -148.2(3)
Bi25 O22 Bi12 Bi11 38.2(4)
Bi13 O22 Bi12 Bi11 176.63(7)
Bi22 O22 Bi12 Bi11 -71.6(3)
Bi25 O22 Bi12 Bi3 -176.02(5)
Bi13 O22 Bi12 Bi3 -37.6(5)
Bi22 O22 Bi12 Bi3 74.1(3)
Bi25 O22 Bi12 Bi9 144.2(2)
Bi13 O22 Bi12 Bi9 -77.4(3)
Bi22 O22 Bi12 Bi9 34.32(18)
C13 O53 Bi12 O19 130.3(7)
Bi11 O53 Bi12 O19 8.2(5)
C13 O53 Bi12 O6 86.1(7)
Bi11 O53 Bi12 O6 -36.0(2)
C13 O53 Bi12 O7 30.9(8)
Bi11 O53 Bi12 O7 -91.2(2)
C13 O53 Bi12 O21 160.4(8)
Bi11 O53 Bi12 O21 38.3(2)
C13 O53 Bi12 O22 -107.0(7)
Bi11 O53 Bi12 O22 130.9(2)
C13 O53 Bi12 Bi11 122.1(8)
C13 O53 Bi12 Bi3 49.3(7)
Bi11 O53 Bi12 Bi3 -72.80(15)
C13 O53 Bi12 Bi9 69.6(8)
Bi11 O53 Bi12 Bi9 -52.5(3)
O18 Bi11 Bi12 O19 6.1(3)
O6 Bi11 Bi12 O19 72.5(4)
O21 Bi11 Bi12 O19 -66.1(3)
O53 Bi11 Bi12 O19 -175.1(3)
O63 Bi11 Bi12 O19 -89.8(3)
O68 Bi11 Bi12 O19 91.6(2)
O18 Bi11 Bi12 O6 -66.4(4)
O21 Bi11 Bi12 O6 -138.6(4)
O53 Bi11 Bi12 O6 112.4(4)
O63 Bi11 Bi12 O6 -162.4(4)
O68 Bi11 Bi12 O6 19.1(3)
O18 Bi11 Bi12 O7 -73.6(3)
O6 Bi11 Bi12 O7 -7.2(4)
O21 Bi11 Bi12 O7 -145.8(3)
O53 Bi11 Bi12 O7 105.1(3)
O63 Bi11 Bi12 O7 -169.6(3)
O68 Bi11 Bi12 O7 11.9(2)
O18 Bi11 Bi12 O21 72.2(4)
O6 Bi11 Bi12 O21 138.6(4)
O53 Bi11 Bi12 O21 -109.0(4)
O63 Bi11 Bi12 O21 -23.8(3)
O68 Bi11 Bi12 O21 157.7(3)
O18 Bi11 Bi12 O22 69.8(3)
O6 Bi11 Bi12 O22 136.1(4)
O21 Bi11 Bi12 O22 -2.4(4)
O53 Bi11 Bi12 O22 -111.5(3)
O63 Bi11 Bi12 O22 -26.2(3)
O68 Bi11 Bi12 O22 155.2(3)
O18 Bi11 Bi12 O53 -178.8(3)
O6 Bi11 Bi12 O53 -112.4(4)
O21 Bi11 Bi12 O53 109.0(4)
O63 Bi11 Bi12 O53 85.2(3)
O68 Bi11 Bi12 O53 -93.3(3)
O18 Bi11 Bi12 Bi3 -89.6(2)
O6 Bi11 Bi12 Bi3 -23.2(3)
O21 Bi11 Bi12 Bi3 -161.8(3)
O53 Bi11 Bi12 Bi3 89.1(2)
O63 Bi11 Bi12 Bi3 174.4(2)
O68 Bi11 Bi12 Bi3 -4.14(16)
O18 Bi11 Bi12 Bi9 -35.1(2)
O6 Bi11 Bi12 Bi9 31.3(3)
O21 Bi11 Bi12 Bi9 -107.3(3)
O53 Bi11 Bi12 Bi9 143.6(2)
O63 Bi11 Bi12 Bi9 -131.1(2)
O68 Bi11 Bi12 Bi9 50.37(16)
O4 Bi3 Bi12 O19 2.0(2)
O6 Bi3 Bi12 O19 -69.4(4)
O7 Bi3 Bi12 O19 63.0(3)
O68 Bi3 Bi12 O19 -88.0(3)
O52 Bi3 Bi12 O19 173.3(3)
O48 Bi3 Bi12 O19 0.2(7)
O46 Bi3 Bi12 O19 86.8(3)
O69 Bi3 Bi12 O19 -139.0(3)
Bi9 Bi3 Bi12 O19 19.22(17)
O4 Bi3 Bi12 O6 71.4(4)
O7 Bi3 Bi12 O6 132.4(4)
O68 Bi3 Bi12 O6 -18.6(4)
O52 Bi3 Bi12 O6 -117.3(4)
O48 Bi3 Bi12 O6 69.5(8)
O46 Bi3 Bi12 O6 156.2(4)
O69 Bi3 Bi12 O6 -69.6(4)
Bi9 Bi3 Bi12 O6 88.6(3)
O4 Bi3 Bi12 O7 -61.0(3)
O6 Bi3 Bi12 O7 -132.4(4)
O68 Bi3 Bi12 O7 -151.0(3)
O52 Bi3 Bi12 O7 110.3(3)
O48 Bi3 Bi12 O7 -62.8(8)
O46 Bi3 Bi12 O7 23.9(3)
O69 Bi3 Bi12 O7 158.0(3)
Bi9 Bi3 Bi12 O7 -43.8(3)
O4 Bi3 Bi12 O21 84.0(2)
O6 Bi3 Bi12 O21 12.6(4)
O7 Bi3 Bi12 O21 145.0(3)
O68 Bi3 Bi12 O21 -6.0(3)
O52 Bi3 Bi12 O21 -104.7(3)
O48 Bi3 Bi12 O21 82.2(7)
O46 Bi3 Bi12 O21 168.9(3)
O69 Bi3 Bi12 O21 -57.0(3)
Bi9 Bi3 Bi12 O21 101.23(18)
O4 Bi3 Bi12 O22 -64.2(3)
O6 Bi3 Bi12 O22 -135.6(4)
O7 Bi3 Bi12 O22 -3.2(4)
O68 Bi3 Bi12 O22 -154.2(3)
O52 Bi3 Bi12 O22 107.1(3)
O48 Bi3 Bi12 O22 -66.0(8)
O46 Bi3 Bi12 O22 20.7(3)
O69 Bi3 Bi12 O22 154.8(3)
Bi9 Bi3 Bi12 O22 -47.0(3)
O4 Bi3 Bi12 O53 145.6(2)
O6 Bi3 Bi12 O53 74.3(4)
O7 Bi3 Bi12 O53 -153.4(3)
O68 Bi3 Bi12 O53 55.6(3)
O52 Bi3 Bi12 O53 -43.1(3)
O48 Bi3 Bi12 O53 143.8(7)
O46 Bi3 Bi12 O53 -129.5(3)
O69 Bi3 Bi12 O53 4.6(3)
Bi9 Bi3 Bi12 O53 162.84(18)
O4 Bi3 Bi12 Bi11 95.13(17)
O6 Bi3 Bi12 Bi11 23.8(3)
O7 Bi3 Bi12 Bi11 156.1(3)
O68 Bi3 Bi12 Bi11 5.2(2)
O52 Bi3 Bi12 Bi11 -93.6(2)
O48 Bi3 Bi12 Bi11 93.3(7)
O46 Bi3 Bi12 Bi11 179.99(18)
O69 Bi3 Bi12 Bi11 -45.8(2)
Bi9 Bi3 Bi12 Bi11 112.355(14)
O4 Bi3 Bi12 Bi9 -17.22(17)
O6 Bi3 Bi12 Bi9 -88.6(3)
O7 Bi3 Bi12 Bi9 43.8(3)
O68 Bi3 Bi12 Bi9 -107.2(2)
O52 Bi3 Bi12 Bi9 154.1(2)
O48 Bi3 Bi12 Bi9 -19.1(7)
O46 Bi3 Bi12 Bi9 67.63(18)
O69 Bi3 Bi12 Bi9 -158.2(2)
O4 Bi9 Bi12 O19 -134.7(3)
O5 Bi9 Bi12 O19 124.1(3)
O7 Bi9 Bi12 O19 163.0(4)
O2 Bi9 Bi12 O19 -174.8(4)
O15 Bi9 Bi12 O19 -60.3(3)
O16 Bi9 Bi12 O19 50.3(3)
O12 Bi9 Bi12 O19 -6.6(3)
Bi4 Bi9 Bi12 O19 134.5(3)
Bi1 Bi9 Bi12 O19 -142.3(3)
Bi3 Bi9 Bi12 O19 -150.2(3)
O4 Bi9 Bi12 O6 -23.7(3)
O5 Bi9 Bi12 O6 -124.9(3)
O7 Bi9 Bi12 O6 -86.0(3)
O19 Bi9 Bi12 O6 111.0(3)
O2 Bi9 Bi12 O6 -63.8(3)
O15 Bi9 Bi12 O6 50.7(2)
O16 Bi9 Bi12 O6 161.3(2)
O12 Bi9 Bi12 O6 104.5(3)
Bi4 Bi9 Bi12 O6 -114.51(19)
Bi1 Bi9 Bi12 O6 -31.30(19)
Bi3 Bi9 Bi12 O6 -39.17(19)
O4 Bi9 Bi12 O7 62.3(3)
O5 Bi9 Bi12 O7 -38.9(3)
O19 Bi9 Bi12 O7 -163.0(4)
O2 Bi9 Bi12 O7 22.2(4)
O15 Bi9 Bi12 O7 136.7(3)
O16 Bi9 Bi12 O7 -112.7(3)
O12 Bi9 Bi12 O7 -169.5(3)
Bi4 Bi9 Bi12 O7 -28.5(3)
Bi1 Bi9 Bi12 O7 54.7(3)
Bi3 Bi9 Bi12 O7 46.8(3)
O4 Bi9 Bi12 O21 -80.1(2)
O5 Bi9 Bi12 O21 178.7(2)
O7 Bi9 Bi12 O21 -142.4(3)
O19 Bi9 Bi12 O21 54.6(3)
O2 Bi9 Bi12 O21 -120.2(3)
O15 Bi9 Bi12 O21 -5.7(2)
O16 Bi9 Bi12 O21 104.9(2)
O12 Bi9 Bi12 O21 48.0(3)
Bi4 Bi9 Bi12 O21 -170.92(16)
Bi1 Bi9 Bi12 O21 -87.72(16)
Bi3 Bi9 Bi12 O21 -95.59(16)
O4 Bi9 Bi12 O22 170.7(2)
O5 Bi9 Bi12 O22 69.4(2)
O7 Bi9 Bi12 O22 108.3(3)
O19 Bi9 Bi12 O22 -54.7(3)
O2 Bi9 Bi12 O22 130.5(3)
O15 Bi9 Bi12 O22 -115.0(2)
O16 Bi9 Bi12 O22 -4.38(19)
O12 Bi9 Bi12 O22 -61.2(3)
Bi4 Bi9 Bi12 O22 79.81(14)
Bi1 Bi9 Bi12 O22 163.01(14)
Bi3 Bi9 Bi12 O22 155.14(14)
O4 Bi9 Bi12 O53 -6.9(3)
O5 Bi9 Bi12 O53 -108.2(3)
O7 Bi9 Bi12 O53 -69.3(3)
O19 Bi9 Bi12 O53 127.7(3)
O2 Bi9 Bi12 O53 -47.1(4)
O15 Bi9 Bi12 O53 67.4(3)
O16 Bi9 Bi12 O53 178.0(3)
O12 Bi9 Bi12 O53 121.2(3)
Bi4 Bi9 Bi12 O53 -97.8(2)
Bi1 Bi9 Bi12 O53 -14.6(2)
Bi3 Bi9 Bi12 O53 -22.4(2)
O4 Bi9 Bi12 Bi11 -43.23(16)
O5 Bi9 Bi12 Bi11 -144.50(17)
O7 Bi9 Bi12 Bi11 -105.6(3)
O19 Bi9 Bi12 Bi11 91.4(3)
O2 Bi9 Bi12 Bi11 -83.4(3)
O15 Bi9 Bi12 Bi11 31.15(14)
O16 Bi9 Bi12 Bi11 141.73(14)
O12 Bi9 Bi12 Bi11 84.9(2)
Bi4 Bi9 Bi12 Bi11 -134.078(14)
Bi1 Bi9 Bi12 Bi11 -50.874(17)
Bi3 Bi9 Bi12 Bi11 -58.746(12)
O4 Bi9 Bi12 Bi3 15.52(16)
O5 Bi9 Bi12 Bi3 -85.76(17)
O7 Bi9 Bi12 Bi3 -46.8(3)
O19 Bi9 Bi12 Bi3 150.2(3)
O2 Bi9 Bi12 Bi3 -24.6(3)
O15 Bi9 Bi12 Bi3 89.89(14)
O16 Bi9 Bi12 Bi3 -159.52(14)
O12 Bi9 Bi12 Bi3 143.6(2)
Bi4 Bi9 Bi12 Bi3 -75.332(12)
Bi1 Bi9 Bi12 Bi3 7.872(14)
Bi4 O8 Bi13 O22 -95.3(5)
Bi10 O8 Bi13 O22 99.1(3)
Bi4 O8 Bi13 O20 -173.2(6)
Bi10 O8 Bi13 O20 21.1(3)
Bi4 O8 Bi13 O99 -17.7(4)
Bi10 O8 Bi13 O99 176.7(4)
Bi4 O8 Bi13 O95 -32.5(7)
Bi10 O8 Bi13 O95 161.8(2)
Bi4 O8 Bi13 O103 124.3(5)
Bi10 O8 Bi13 O103 -41.4(3)
Bi4 O8 Bi13 O104 54.3(5)
Bi10 O8 Bi13 O104 -111.3(3)
Bi4 O8 Bi13 Bi10 165.6(7)
Bi25 O22 Bi13 O8 179.5(3)
Bi22 O22 Bi13 O8 -62.7(3)
Bi12 O22 Bi13 O8 44.5(3)
Bi25 O22 Bi13 O20 -108.9(4)
Bi22 O22 Bi13 O20 8.9(3)
Bi12 O22 Bi13 O20 116.1(3)
Bi25 O22 Bi13 O99 108.9(4)
Bi22 O22 Bi13 O99 -133.3(3)
Bi12 O22 Bi13 O99 -26.1(3)
Bi25 O22 Bi13 O95 36.4(3)
Bi22 O22 Bi13 O95 154.1(3)
Bi12 O22 Bi13 O95 -98.7(3)
Bi25 O22 Bi13 O103 -108.9(5)
Bi22 O22 Bi13 O103 8.9(5)
Bi12 O22 Bi13 O103 116.1(4)
Bi25 O22 Bi13 O104 109.9(6)
Bi22 O22 Bi13 O104 -132.3(5)
Bi12 O22 Bi13 O104 -25.1(7)
Bi25 O22 Bi13 Bi10 -141.4(3)
Bi22 O22 Bi13 Bi10 -23.7(2)
Bi12 O22 Bi13 Bi10 83.6(2)
Bi10 O20 Bi13 O8 -22.5(3)
Bi23 O20 Bi13 O8 -143.5(4)
Bi22 O20 Bi13 O8 85.5(3)
Bi10 O20 Bi13 O22 -116.8(3)
Bi23 O20 Bi13 O22 122.1(4)
Bi22 O20 Bi13 O22 -8.9(3)
Bi10 O20 Bi13 O99 -56.8(4)
Bi23 O20 Bi13 O99 -177.9(3)
Bi22 O20 Bi13 O99 51.1(4)
Bi10 O20 Bi13 O95 -167.2(2)
Bi23 O20 Bi13 O95 71.7(4)
Bi22 O20 Bi13 O95 -59.2(4)
Bi10 O20 Bi13 O103 63.2(3)
Bi23 O20 Bi13 O103 -57.9(4)
Bi22 O20 Bi13 O103 171.1(4)
Bi10 O20 Bi13 O104 39.3(4)
Bi23 O20 Bi13 O104 -81.7(5)
Bi22 O20 Bi13 O104 147.3(3)
Bi23 O20 Bi13 Bi10 -121.1(5)
Bi22 O20 Bi13 Bi10 108.0(3)
S6 O99 Bi13 O8 140.7(5)
Bi4 O99 Bi13 O8 8.9(2)
S6 O99 Bi13 O22 -124.6(5)
Bi4 O99 Bi13 O22 103.6(2)
S6 O99 Bi13 O20 175.3(4)
Bi4 O99 Bi13 O20 43.5(4)
S6 O99 Bi13 O95 -49.4(4)
Bi4 O99 Bi13 O95 178.8(3)
S6 O99 Bi13 O103 87.6(5)
Bi4 O99 Bi13 O103 -44.2(4)
S6 O99 Bi13 O104 55.9(5)
Bi4 O99 Bi13 O104 -75.8(3)
S6 O99 Bi13 Bi10 142.9(4)
Bi4 O99 Bi13 Bi10 11.1(2)
S2 O95 Bi13 O8 146.1(5)
S2 O95 Bi13 O22 -145.0(6)
S2 O95 Bi13 O20 -92.6(6)
S2 O95 Bi13 O99 131.2(6)
S2 O95 Bi13 O103 1.1(8)
S2 O95 Bi13 O104 65.7(6)
S2 O95 Bi13 Bi10 -134.0(5)
S10 O103 Bi13 O8 -104.0(9)
Bi10 O103 Bi13 O8 32.7(2)
S10 O103 Bi13 O22 179.7(7)
Bi10 O103 Bi13 O22 -43.6(5)
S10 O103 Bi13 O20 179.7(10)
Bi10 O103 Bi13 O20 -43.6(2)
S10 O103 Bi13 O99 -53.2(11)
Bi10 O103 Bi13 O99 83.5(3)
S10 O103 Bi13 O95 53.8(10)
Bi10 O103 Bi13 O95 -169.5(2)
S10 O103 Bi13 O104 -21.2(9)
Bi10 O103 Bi13 O104 115.5(3)
S10 O103 Bi13 Bi10 -136.7(10)
O16 Bi10 Bi13 O8 80.4(4)
O20 Bi10 Bi13 O8 145.1(4)
O17 Bi10 Bi13 O8 172.6(4)
O103 Bi10 Bi13 O8 -123.7(4)
O13 Bi10 Bi13 O8 139.4(5)
O5 Bi10 Bi13 O8 8.3(3)
Bi23 Bi10 Bi13 O8 175.3(3)
Bi22 Bi10 Bi13 O8 100.5(3)
O16 Bi10 Bi13 O22 -2.9(2)
O20 Bi10 Bi13 O22 61.7(3)
O17 Bi10 Bi13 O22 89.2(2)
O8 Bi10 Bi13 O22 -83.4(4)
O103 Bi10 Bi13 O22 153.0(3)
O13 Bi10 Bi13 O22 56.1(4)
O5 Bi10 Bi13 O22 -75.0(2)
Bi23 Bi10 Bi13 O22 91.90(17)
Bi22 Bi10 Bi13 O22 17.18(17)
O16 Bi10 Bi13 O20 -64.6(3)
O17 Bi10 Bi13 O20 27.5(3)
O8 Bi10 Bi13 O20 -145.1(4)
O103 Bi10 Bi13 O20 91.3(4)
O13 Bi10 Bi13 O20 -5.6(4)
O5 Bi10 Bi13 O20 -136.7(3)
Bi23 Bi10 Bi13 O20 30.2(3)
Bi22 Bi10 Bi13 O20 -44.5(3)
O16 Bi10 Bi13 O99 77.1(2)
O20 Bi10 Bi13 O99 141.7(3)
O17 Bi10 Bi13 O99 169.3(3)
O8 Bi10 Bi13 O99 -3.3(4)
O103 Bi10 Bi13 O99 -127.0(3)
O13 Bi10 Bi13 O99 136.1(4)
O5 Bi10 Bi13 O99 5.0(2)
Bi23 Bi10 Bi13 O99 171.93(18)
Bi22 Bi10 Bi13 O99 97.20(18)
O16 Bi10 Bi13 O95 -13.5(8)
O20 Bi10 Bi13 O95 51.1(8)
O17 Bi10 Bi13 O95 78.7(8)
O8 Bi10 Bi13 O95 -93.9(8)
O103 Bi10 Bi13 O95 142.4(8)
O13 Bi10 Bi13 O95 45.5(8)
O5 Bi10 Bi13 O95 -85.6(8)
Bi23 Bi10 Bi13 O95 81.3(7)
Bi22 Bi10 Bi13 O95 6.6(7)
O16 Bi10 Bi13 O103 -155.9(3)
O20 Bi10 Bi13 O103 -91.3(4)
O17 Bi10 Bi13 O103 -63.7(3)
O8 Bi10 Bi13 O103 123.7(4)
O13 Bi10 Bi13 O103 -96.9(4)
O5 Bi10 Bi13 O103 132.0(3)
Bi23 Bi10 Bi13 O103 -61.1(2)
Bi22 Bi10 Bi13 O103 -135.8(2)
O16 Bi10 Bi13 O104 146.8(3)
O20 Bi10 Bi13 O104 -148.5(4)
O17 Bi10 Bi13 O104 -121.0(3)
O8 Bi10 Bi13 O104 66.4(4)
O103 Bi10 Bi13 O104 -57.2(3)
O13 Bi10 Bi13 O104 -154.1(4)
O5 Bi10 Bi13 O104 74.8(3)
Bi23 Bi10 Bi13 O104 -118.3(2)
Bi22 Bi10 Bi13 O104 167.0(2)
Bi5 O9 Bi14 O25 176.2(4)
Bi6 O9 Bi14 O25 -38.9(3)
Bi17 O9 Bi14 O25 57.3(2)
Bi5 O9 Bi14 O24 106.0(4)
Bi6 O9 Bi14 O24 -109.1(3)
Bi17 O9 Bi14 O24 -12.9(2)
Bi5 O9 Bi14 O80 -114.2(4)
Bi6 O9 Bi14 O80 30.7(3)
Bi17 O9 Bi14 O80 126.9(3)
Bi5 O9 Bi14 O82 147.6(4)
Bi6 O9 Bi14 O82 -67.5(6)
Bi17 O9 Bi14 O82 28.7(7)
Bi5 O9 Bi14 O101 -37.7(3)
Bi6 O9 Bi14 O101 107.2(3)
Bi17 O9 Bi14 O101 -156.6(3)
Bi5 O9 Bi14 Bi27 143.6(3)
Bi6 O9 Bi14 Bi27 -71.5(3)
Bi17 O9 Bi14 Bi27 24.7(2)
Bi6 O9 Bi14 Bi5 144.9(5)
Bi17 O9 Bi14 Bi5 -118.9(5)
Bi15 O25 Bi14 O9 111.9(4)
Bi27 O25 Bi14 O9 -117.1(3)
Bi15 O25 Bi14 O24 -157.3(4)
Bi27 O25 Bi14 O24 -26.3(3)
Bi15 O25 Bi14 O80 22.3(3)
Bi27 O25 Bi14 O80 153.3(4)
Bi15 O25 Bi14 O82 -81.2(4)
Bi27 O25 Bi14 O82 49.7(3)
Bi15 O25 Bi14 O101 57.6(5)
Bi27 O25 Bi14 O101 -171.4(3)
Bi15 O25 Bi14 Bi27 -131.0(5)
Bi15 O25 Bi14 Bi5 113.9(3)
Bi27 O25 Bi14 Bi5 -115.1(2)
Bi26 O24 Bi14 O9 -109.4(4)
Bi27 O24 Bi14 O9 108.1(3)
Bi17 O24 Bi14 O9 12.7(2)
Bi26 O24 Bi14 O25 167.2(4)
Bi27 O24 Bi14 O25 24.7(2)
Bi17 O24 Bi14 O25 -70.7(2)
Bi26 O24 Bi14 O80 166.6(3)
Bi27 O24 Bi14 O80 24.1(5)
Bi17 O24 Bi14 O80 -71.3(4)
Bi26 O24 Bi14 O82 89.0(4)
Bi27 O24 Bi14 O82 -53.4(2)
Bi17 O24 Bi14 O82 -148.8(3)
Bi26 O24 Bi14 O101 -48.4(5)
Bi27 O24 Bi14 O101 169.1(2)
Bi17 O24 Bi14 O101 73.7(4)
Bi26 O24 Bi14 Bi27 142.4(5)
Bi17 O24 Bi14 Bi27 -95.4(3)
Bi26 O24 Bi14 Bi5 -80.9(3)
Bi27 O24 Bi14 Bi5 136.64(19)
Bi17 O24 Bi14 Bi5 41.21(17)
C69 O80 Bi14 O9 144.7(7)
Bi15 O80 Bi14 O9 -97.5(3)
C69 O80 Bi14 O25 -131.5(7)
Bi15 O80 Bi14 O25 -13.7(2)
C69 O80 Bi14 O24 -130.9(7)
Bi15 O80 Bi14 O24 -13.1(5)
C69 O80 Bi14 O82 -62.1(7)
Bi15 O80 Bi14 O82 55.6(2)
C69 O80 Bi14 O101 71.5(7)
Bi15 O80 Bi14 O101 -170.7(3)
C69 O80 Bi14 Bi27 -115.5(7)
Bi15 O80 Bi14 Bi27 2.2(2)
C69 O80 Bi14 Bi5 117.5(7)
Bi15 O80 Bi14 Bi5 -124.69(16)
C73 O82 Bi14 O9 102.2(9)
C73 O82 Bi14 O25 72.4(8)
C73 O82 Bi14 O24 146.6(8)
C73 O82 Bi14 O80 6.1(8)
C73 O82 Bi14 O101 -70.7(8)
C73 O82 Bi14 Bi27 107.1(8)
C73 O82 Bi14 Bi5 -172.7(6)
O1 Bi5 Bi14 O9 7.1(4)
O11 Bi5 Bi14 O9 81.2(4)
O96 Bi5 Bi14 O9 -65.3(4)
O84 Bi5 Bi14 O9 135.3(4)
O101 Bi5 Bi14 O9 -131.2(4)
O105 Bi5 Bi14 O9 149.3(6)
Bi8 Bi5 Bi14 O9 54.9(4)
O9 Bi5 Bi14 O25 -4.1(4)
O1 Bi5 Bi14 O25 3.0(3)
O11 Bi5 Bi14 O25 77.1(3)
O96 Bi5 Bi14 O25 -69.3(2)
O84 Bi5 Bi14 O25 131.2(3)
O101 Bi5 Bi14 O25 -135.3(3)
O105 Bi5 Bi14 O25 145.3(5)
Bi8 Bi5 Bi14 O25 50.82(18)
O9 Bi5 Bi14 O24 -75.2(4)
O1 Bi5 Bi14 O24 -68.1(3)
O11 Bi5 Bi14 O24 5.9(2)
O96 Bi5 Bi14 O24 -140.5(2)
O84 Bi5 Bi14 O24 60.0(3)
O101 Bi5 Bi14 O24 153.5(3)
O105 Bi5 Bi14 O24 74.1(5)
Bi8 Bi5 Bi14 O24 -20.33(16)
O9 Bi5 Bi14 O80 67.4(4)
O1 Bi5 Bi14 O80 74.5(3)
O11 Bi5 Bi14 O80 148.6(2)
O96 Bi5 Bi14 O80 2.2(2)
O84 Bi5 Bi14 O80 -157.3(3)
O101 Bi5 Bi14 O80 -63.8(3)
O105 Bi5 Bi14 O80 -143.3(5)
Bi8 Bi5 Bi14 O80 122.32(17)
O9 Bi5 Bi14 O82 -113.8(7)
O1 Bi5 Bi14 O82 -106.7(7)
O11 Bi5 Bi14 O82 -32.6(7)
O96 Bi5 Bi14 O82 -179.0(7)
O84 Bi5 Bi14 O82 21.5(7)
O101 Bi5 Bi14 O82 115.0(7)
O105 Bi5 Bi14 O82 35.6(8)
Bi8 Bi5 Bi14 O82 -58.9(6)
O9 Bi5 Bi14 O101 131.2(4)
O1 Bi5 Bi14 O101 138.3(3)
O11 Bi5 Bi14 O101 -147.6(3)
O96 Bi5 Bi14 O101 66.0(3)
O84 Bi5 Bi14 O101 -93.5(3)
O105 Bi5 Bi14 O101 -79.4(5)
Bi8 Bi5 Bi14 O101 -173.8(2)
O9 Bi5 Bi14 Bi27 -44.1(4)
O1 Bi5 Bi14 Bi27 -37.0(2)
O11 Bi5 Bi14 Bi27 37.07(18)
O96 Bi5 Bi14 Bi27 -109.35(17)
O84 Bi5 Bi14 Bi27 91.2(2)
O101 Bi5 Bi14 Bi27 -175.4(2)
O105 Bi5 Bi14 Bi27 105.2(5)
Bi8 Bi5 Bi14 Bi27 10.80(2)
Bi28 O26 Bi15 O25 -172.8(6)
Bi27 O26 Bi15 O25 -23.5(2)
Bi28 O26 Bi15 O10 102.9(5)
Bi27 O26 Bi15 O10 -107.8(3)
Bi28 O26 Bi15 O83 -92.0(5)
Bi27 O26 Bi15 O83 57.2(3)
Bi28 O26 Bi15 O77 33.3(5)
Bi27 O26 Bi15 O77 -177.5(2)
Bi28 O26 Bi15 O80 -172.4(4)
Bi27 O26 Bi15 O80 -23.1(5)
Bi28 O26 Bi15 Bi27 -149.3(7)
Bi14 O25 Bi15 O26 158.8(4)
Bi27 O25 Bi15 O26 27.9(3)
Bi14 O25 Bi15 O10 -107.9(4)
Bi27 O25 Bi15 O10 121.3(3)
Bi14 O25 Bi15 O83 68.2(4)
Bi27 O25 Bi15 O83 -62.6(3)
Bi14 O25 Bi15 O77 -143.8(4)
Bi27 O25 Bi15 O77 85.3(5)
Bi14 O25 Bi15 O80 -21.0(3)
Bi27 O25 Bi15 O80 -151.8(4)
Bi14 O25 Bi15 Bi27 130.8(5)
Bi7 O10 Bi15 O26 -90.5(4)
Bi6 O10 Bi15 O26 111.3(4)
Bi7 O10 Bi15 O25 -165.7(4)
Bi6 O10 Bi15 O25 36.1(4)
Bi7 O10 Bi15 O83 179.2(8)
Bi6 O10 Bi15 O83 20.9(13)
Bi7 O10 Bi15 O77 -4.7(4)
Bi6 O10 Bi15 O77 -162.9(4)
Bi7 O10 Bi15 O80 128.9(4)
Bi6 O10 Bi15 O80 -29.4(4)
Bi7 O10 Bi15 Bi27 -133.9(4)
Bi6 O10 Bi15 Bi27 67.8(4)
C73 O83 Bi15 O26 -104.3(10)
C73 O83 Bi15 O25 -28.7(10)
C73 O83 Bi15 O10 -13.4(17)
C73 O83 Bi15 O77 171.0(9)
C73 O83 Bi15 O80 36.9(10)
C73 O83 Bi15 Bi27 -64.2(10)
C61 O77 Bi15 O26 -41.1(7)
Bi7 O77 Bi15 O26 96.3(3)
C61 O77 Bi15 O25 -95.8(8)
Bi7 O77 Bi15 O25 41.5(5)
C61 O77 Bi15 O10 -134.4(7)
Bi7 O77 Bi15 O10 3.0(2)
C61 O77 Bi15 O83 44.4(8)
Bi7 O77 Bi15 O83 -178.3(2)
C61 O77 Bi15 O80 159.3(6)
Bi7 O77 Bi15 O80 -63.4(3)
C61 O77 Bi15 Bi27 -43.4(7)
Bi7 O77 Bi15 Bi27 93.9(2)
C69 O80 Bi15 O26 127.2(7)
Bi14 O80 Bi15 O26 14.0(5)
C69 O80 Bi15 O25 127.6(8)
Bi14 O80 Bi15 O25 14.4(2)
C69 O80 Bi15 O10 -145.6(8)
Bi14 O80 Bi15 O10 101.1(3)
C69 O80 Bi15 O83 45.8(8)
Bi14 O80 Bi15 O83 -67.4(3)
C69 O80 Bi15 O77 -86.0(8)
Bi14 O80 Bi15 O77 160.7(2)
C69 O80 Bi15 Bi27 111.0(7)
Bi14 O80 Bi15 Bi27 -2.2(2)
Bi26 O27 Bi16 O14 168.1(4)
Bi29 O27 Bi16 O14 -40.9(4)
Bi26 O27 Bi16 O11 98.1(4)
Bi29 O27 Bi16 O11 -110.9(4)
Bi26 O27 Bi16 O92 -121.9(4)
Bi29 O27 Bi16 O92 29.2(4)
Bi26 O27 Bi16 O84 33.8(4)
Bi29 O27 Bi16 O84 -175.1(4)
Bi26 O27 Bi16 O88 150.0(5)
Bi29 O27 Bi16 O88 -58.9(9)
Bi26 O27 Bi16 Bi8 133.1(4)
Bi29 O27 Bi16 Bi8 -75.8(3)
Bi20 O14 Bi16 O27 107.4(4)
Bi8 O14 Bi16 O27 -114.1(3)
Bi20 O14 Bi16 O11 -159.3(4)
Bi8 O14 Bi16 O11 -20.8(2)
Bi20 O14 Bi16 O92 16.7(4)
Bi8 O14 Bi16 O92 155.2(3)
Bi20 O14 Bi16 O84 175.7(3)
Bi8 O14 Bi16 O84 -45.8(4)
Bi20 O14 Bi16 O88 -79.4(4)
Bi8 O14 Bi16 O88 59.1(3)
Bi20 O14 Bi16 Bi8 -138.5(5)
Bi5 O11 Bi16 O27 -104.4(4)
Bi8 O11 Bi16 O27 106.5(3)
Bi5 O11 Bi16 O14 171.0(5)
Bi8 O11 Bi16 O14 21.9(3)
Bi5 O11 Bi16 O92 165.2(4)
Bi8 O11 Bi16 O92 16.0(5)
Bi5 O11 Bi16 O84 -29.4(4)
Bi8 O11 Bi16 O84 -178.6(4)
Bi5 O11 Bi16 O88 93.0(4)
Bi8 O11 Bi16 O88 -56.2(3)
Bi5 O11 Bi16 Bi8 149.1(6)
C93 O92 Bi16 O27 84.7(9)
Bi20 O92 Bi16 O27 -95.9(3)
C93 O92 Bi16 O14 170.2(9)
Bi20 O92 Bi16 O14 -10.4(2)
C93 O92 Bi16 O11 176.0(8)
Bi20 O92 Bi16 O11 -4.6(5)
C93 O92 Bi16 O84 25.4(12)
Bi20 O92 Bi16 O84 -155.2(5)
C93 O92 Bi16 O88 -116.8(9)
Bi20 O92 Bi16 O88 62.6(3)
C93 O92 Bi16 Bi8 -174.3(8)
Bi20 O92 Bi16 Bi8 5.1(3)
C77 O84 Bi16 O27 -105.8(11)
Bi5 O84 Bi16 O27 113.7(3)
C77 O84 Bi16 O14 -177.7(10)
Bi5 O84 Bi16 O14 41.8(4)
C77 O84 Bi16 O11 156.4(12)
Bi5 O84 Bi16 O11 15.9(2)
C77 O84 Bi16 O92 -43.9(14)
Bi5 O84 Bi16 O92 175.6(5)
C77 O84 Bi16 O88 94.9(11)
Bi5 O84 Bi16 O88 -45.6(3)
C77 O84 Bi16 Bi8 155.5(11)
Bi5 O84 Bi16 Bi8 15.0(2)
O15 Bi8 Bi16 O27 -1.5(3)
O11 Bi8 Bi16 O27 -77.4(4)
O14 Bi8 Bi16 O27 67.9(4)
O1 Bi8 Bi16 O27 -84.6(3)
O18 Bi8 Bi16 O27 80.2(3)
Bi5 Bi8 Bi16 O27 -91.5(2)
Bi20 Bi8 Bi16 O27 87.8(2)
O15 Bi8 Bi16 O14 -69.4(3)
O11 Bi8 Bi16 O14 -145.4(4)
O1 Bi8 Bi16 O14 -152.5(3)
O18 Bi8 Bi16 O14 12.3(3)
Bi5 Bi8 Bi16 O14 -159.4(3)
Bi20 Bi8 Bi16 O14 19.9(3)
O15 Bi8 Bi16 O11 75.9(3)
O14 Bi8 Bi16 O11 145.4(4)
O1 Bi8 Bi16 O11 -7.1(3)
O18 Bi8 Bi16 O11 157.6(3)
Bi5 Bi8 Bi16 O11 -14.1(3)
Bi20 Bi8 Bi16 O11 165.3(3)
O15 Bi8 Bi16 O92 -93.5(3)
O11 Bi8 Bi16 O92 -169.4(4)
O14 Bi8 Bi16 O92 -24.1(3)
O1 Bi8 Bi16 O92 -176.5(3)
O18 Bi8 Bi16 O92 -11.8(3)
Bi5 Bi8 Bi16 O92 176.5(2)
Bi20 Bi8 Bi16 O92 -4.2(2)
O15 Bi8 Bi16 O84 77.3(3)
O11 Bi8 Bi16 O84 1.3(3)
O14 Bi8 Bi16 O84 146.7(3)
O1 Bi8 Bi16 O84 -5.8(2)
O18 Bi8 Bi16 O84 159.0(3)
Bi5 Bi8 Bi16 O84 -12.74(19)
Bi20 Bi8 Bi16 O84 166.61(19)
O15 Bi8 Bi16 O88 -174.3(3)
O11 Bi8 Bi16 O88 109.7(4)
O14 Bi8 Bi16 O88 -104.9(3)
O1 Bi8 Bi16 O88 102.6(3)
O18 Bi8 Bi16 O88 -92.7(3)
Bi5 Bi8 Bi16 O88 95.6(2)
Bi20 Bi8 Bi16 O88 -85.0(2)
Bi6 O12 Bi17 O23 176.9(4)
Bi18 O12 Bi17 O23 -46.3(2)
Bi9 O12 Bi17 O23 58.1(2)
Bi6 O12 Bi17 O28 -115.1(4)
Bi18 O12 Bi17 O28 21.6(2)
Bi9 O12 Bi17 O28 126.0(2)
Bi6 O12 Bi17 O15 107.6(4)
Bi18 O12 Bi17 O15 -115.6(3)
Bi9 O12 Bi17 O15 -11.3(2)
Bi6 O12 Bi17 O30 179.4(3)
Bi18 O12 Bi17 O30 -43.8(4)
Bi9 O12 Bi17 O30 60.6(3)
Bi6 O12 Bi17 O24 -54.5(4)
Bi18 O12 Bi17 O24 82.2(3)
Bi9 O12 Bi17 O24 -173.42(17)
Bi6 O12 Bi17 O9 -1.3(3)
Bi18 O12 Bi17 O9 135.5(3)
Bi9 O12 Bi17 O9 -120.1(2)
Bi6 O12 Bi17 Bi21 145.4(3)
Bi18 O12 Bi17 Bi21 -77.8(2)
Bi9 O12 Bi17 Bi21 26.54(19)
Bi6 O12 Bi17 Bi30 -154.1(3)
Bi18 O12 Bi17 Bi30 -17.3(2)
Bi9 O12 Bi17 Bi30 87.05(17)
Bi6 O12 Bi17 Bi18 -136.8(5)
Bi9 O12 Bi17 Bi18 104.4(3)
Bi30 O23 Bi17 O12 132.7(3)
Bi21 O23 Bi17 O12 -128.8(3)
Bi18 O23 Bi17 O12 39.2(2)
Bi30 O23 Bi17 O28 44.4(2)
Bi21 O23 Bi17 O28 142.9(3)
Bi18 O23 Bi17 O28 -49.1(2)
Bi30 O23 Bi17 O15 -137.3(3)
Bi21 O23 Bi17 O15 -38.8(2)
Bi18 O23 Bi17 O15 129.3(3)
Bi30 O23 Bi17 O30 -45.3(2)
Bi21 O23 Bi17 O30 53.2(2)
Bi18 O23 Bi17 O30 -138.8(3)
Bi30 O23 Bi17 O24 26.1(4)
Bi21 O23 Bi17 O24 124.6(2)
Bi18 O23 Bi17 O24 -67.3(3)
Bi30 O23 Bi17 O9 135.5(3)
Bi21 O23 Bi17 O9 -126.0(3)
Bi18 O23 Bi17 O9 42.1(4)
Bi30 O23 Bi17 Bi21 -98.5(3)
Bi18 O23 Bi17 Bi21 168.1(3)
Bi21 O23 Bi17 Bi30 98.5(3)
Bi18 O23 Bi17 Bi30 -93.4(2)
Bi30 O23 Bi17 Bi18 93.4(2)
Bi21 O23 Bi17 Bi18 -168.1(3)
Bi27 O28 Bi17 O12 106.6(3)
Bi30 O28 Bi17 O12 -115.6(3)
Bi18 O28 Bi17 O12 -20.2(2)
Bi27 O28 Bi17 O23 -179.2(4)
Bi30 O28 Bi17 O23 -41.4(2)
Bi18 O28 Bi17 O23 54.0(2)
Bi27 O28 Bi17 O15 178.7(2)
Bi30 O28 Bi17 O15 -43.6(4)
Bi18 O28 Bi17 O15 51.8(4)
Bi27 O28 Bi17 O30 -114.4(3)
Bi30 O28 Bi17 O30 23.3(2)
Bi18 O28 Bi17 O30 118.7(2)
Bi27 O28 Bi17 O24 -13.8(2)
Bi30 O28 Bi17 O24 123.9(3)
Bi18 O28 Bi17 O24 -140.7(3)
Bi27 O28 Bi17 O9 40.8(3)
Bi30 O28 Bi17 O9 178.58(19)
Bi18 O28 Bi17 O9 -86.0(2)
Bi27 O28 Bi17 Bi21 -155.2(2)
Bi30 O28 Bi17 Bi21 -17.4(2)
Bi18 O28 Bi17 Bi21 77.95(17)
Bi27 O28 Bi17 Bi30 -137.8(4)
Bi18 O28 Bi17 Bi30 95.4(3)
Bi27 O28 Bi17 Bi18 126.8(4)
Bi30 O28 Bi17 Bi18 -95.4(3)
Bi8 O15 Bi17 O12 -117.5(3)
Bi21 O15 Bi17 O12 112.6(3)
Bi9 O15 Bi17 O12 11.6(2)
Bi8 O15 Bi17 O23 169.2(4)
Bi21 O15 Bi17 O23 39.2(2)
Bi9 O15 Bi17 O23 -61.7(2)
Bi8 O15 Bi17 O28 171.3(3)
Bi21 O15 Bi17 O28 41.3(4)
Bi9 O15 Bi17 O28 -59.6(4)
Bi8 O15 Bi17 O30 105.4(3)
Bi21 O15 Bi17 O30 -24.5(2)
Bi9 O15 Bi17 O30 -125.4(2)
Bi8 O15 Bi17 O24 20.0(7)
Bi21 O15 Bi17 O24 -109.9(5)
Bi9 O15 Bi17 O24 149.2(4)
Bi8 O15 Bi17 O9 -49.8(3)
Bi21 O15 Bi17 O9 -179.8(2)
Bi9 O15 Bi17 O9 79.3(3)
Bi8 O15 Bi17 Bi21 129.9(4)
Bi9 O15 Bi17 Bi21 -100.9(3)
Bi8 O15 Bi17 Bi30 142.7(3)
Bi21 O15 Bi17 Bi30 12.8(2)
Bi9 O15 Bi17 Bi30 -88.16(19)
Bi8 O15 Bi17 Bi18 -154.6(2)
Bi21 O15 Bi17 Bi18 75.5(2)
Bi9 O15 Bi17 Bi18 -25.4(2)
Bi29 O30 Bi17 O12 171.6(3)
Bi30 O30 Bi17 O12 41.9(4)
Bi21 O30 Bi17 O12 -50.3(3)
Bi29 O30 Bi17 O23 174.3(5)
Bi30 O30 Bi17 O23 44.6(2)
Bi21 O30 Bi17 O23 -47.6(2)
Bi29 O30 Bi17 O28 105.3(4)
Bi30 O30 Bi17 O28 -24.4(2)
Bi21 O30 Bi17 O28 -116.6(2)
Bi29 O30 Bi17 O15 -115.9(4)
Bi30 O30 Bi17 O15 114.4(3)
Bi21 O30 Bi17 O15 22.3(2)
Bi29 O30 Bi17 O24 39.5(4)
Bi30 O30 Bi17 O24 -90.2(2)
Bi21 O30 Bi17 O24 177.68(17)
Bi29 O30 Bi17 O9 -6.9(8)
Bi30 O30 Bi17 O9 -136.6(4)
Bi21 O30 Bi17 O9 131.2(4)
Bi29 O30 Bi17 Bi21 -138.2(5)
Bi30 O30 Bi17 Bi21 92.2(2)
Bi29 O30 Bi17 Bi30 129.7(5)
Bi21 O30 Bi17 Bi30 -92.2(2)
Bi29 O30 Bi17 Bi18 144.0(3)
Bi30 O30 Bi17 Bi18 14.3(2)
Bi21 O30 Bi17 Bi18 -77.82(14)
Bi26 O24 Bi17 O12 172.6(2)
Bi27 O24 Bi17 O12 -57.3(3)
Bi14 O24 Bi17 O12 44.3(3)
Bi26 O24 Bi17 O23 -100.5(3)
Bi27 O24 Bi17 O23 29.7(3)
Bi14 O24 Bi17 O23 131.3(3)
Bi26 O24 Bi17 O28 -118.6(3)
Bi27 O24 Bi17 O28 11.6(2)
Bi14 O24 Bi17 O28 113.1(3)
Bi26 O24 Bi17 O15 39.8(6)
Bi27 O24 Bi17 O15 170.0(4)
Bi14 O24 Bi17 O15 -88.5(5)
Bi26 O24 Bi17 O30 -42.7(3)
Bi27 O24 Bi17 O30 87.5(2)
Bi14 O24 Bi17 O30 -170.9(2)
Bi26 O24 Bi17 O9 117.8(3)
Bi27 O24 Bi17 O9 -112.0(2)
Bi14 O24 Bi17 O9 -10.5(2)
Bi26 O24 Bi17 Bi21 -40.0(4)
Bi27 O24 Bi17 Bi21 90.2(2)
Bi14 O24 Bi17 Bi21 -168.28(5)
Bi26 O24 Bi17 Bi30 -83.8(2)
Bi27 O24 Bi17 Bi30 46.37(18)
Bi14 O24 Bi17 Bi30 147.89(17)
Bi26 O24 Bi17 Bi18 -145.7(2)
Bi27 O24 Bi17 Bi18 -15.5(2)
Bi14 O24 Bi17 Bi18 86.06(18)
Bi5 O9 Bi17 O12 116.1(3)
Bi14 O9 Bi17 O12 -116.2(3)
Bi6 O9 Bi17 O12 0.78(19)
Bi5 O9 Bi17 O23 113.3(4)
Bi14 O9 Bi17 O23 -119.0(3)
Bi6 O9 Bi17 O23 -2.1(4)
Bi5 O9 Bi17 O28 -170.7(3)
Bi14 O9 Bi17 O28 -43.0(3)
Bi6 O9 Bi17 O28 74.0(2)
Bi5 O9 Bi17 O15 38.9(3)
Bi14 O9 Bi17 O15 166.6(2)
Bi6 O9 Bi17 O15 -76.5(2)
Bi5 O9 Bi17 O30 -65.0(6)
Bi14 O9 Bi17 O30 62.7(6)
Bi6 O9 Bi17 O30 179.6(4)
Bi5 O9 Bi17 O24 -116.2(3)
Bi14 O9 Bi17 O24 11.5(2)
Bi6 O9 Bi17 O24 128.4(2)
Bi5 O9 Bi17 Bi21 38.6(4)
Bi14 O9 Bi17 Bi21 166.29(6)
Bi6 O9 Bi17 Bi21 -76.8(3)
Bi5 O9 Bi17 Bi30 -168.59(7)
Bi14 O9 Bi17 Bi30 -40.9(5)
Bi6 O9 Bi17 Bi30 76.1(3)
Bi5 O9 Bi17 Bi18 144.0(2)
Bi14 O9 Bi17 Bi18 -88.3(2)
Bi6 O9 Bi17 Bi18 28.65(16)
Bi10 O16 Bi18 O12 120.2(4)
Bi22 O16 Bi18 O12 -118.4(3)
Bi9 O16 Bi18 O12 -10.5(2)
Bi10 O16 Bi18 O31 -107.7(4)
Bi22 O16 Bi18 O31 13.6(2)
Bi9 O16 Bi18 O31 121.5(3)
Bi10 O16 Bi18 O28 -173.9(3)
Bi22 O16 Bi18 O28 -52.6(4)
Bi9 O16 Bi18 O28 55.3(4)
Bi10 O16 Bi18 O23 -173.4(4)
Bi22 O16 Bi18 O23 -52.1(2)
Bi9 O16 Bi18 O23 55.9(2)
Bi10 O16 Bi18 O13 11.6(3)
Bi22 O16 Bi18 O13 133.0(3)
Bi9 O16 Bi18 O13 -119.1(3)
Bi10 O16 Bi18 O29 -43.0(4)
Bi22 O16 Bi18 O29 78.4(3)
Bi9 O16 Bi18 O29 -173.73(19)
Bi10 O16 Bi18 Bi17 156.4(3)
Bi22 O16 Bi18 Bi17 -82.3(2)
Bi9 O16 Bi18 Bi17 25.6(2)
Bi10 O16 Bi18 Bi30 -144.1(3)
Bi22 O16 Bi18 Bi30 -22.8(2)
Bi9 O16 Bi18 Bi30 85.2(2)
Bi10 O16 Bi18 Bi22 -121.3(4)
Bi9 O16 Bi18 Bi22 107.9(3)
Bi6 O12 Bi18 O16 -104.9(3)
Bi17 O12 Bi18 O16 114.4(3)
Bi9 O12 Bi18 O16 10.3(2)
Bi6 O12 Bi18 O31 -176.9(3)
Bi17 O12 Bi18 O31 42.4(4)
Bi9 O12 Bi18 O31 -61.8(3)
Bi6 O12 Bi18 O28 120.2(3)
Bi17 O12 Bi18 O28 -20.5(2)
Bi9 O12 Bi18 O28 -124.7(2)
Bi6 O12 Bi18 O23 -177.9(4)
Bi17 O12 Bi18 O23 41.4(2)
Bi9 O12 Bi18 O23 -62.8(2)
Bi6 O12 Bi18 O13 -31.2(4)
Bi17 O12 Bi18 O13 -172.0(2)
Bi9 O12 Bi18 O13 83.9(2)
Bi6 O12 Bi18 O29 20.5(8)
Bi17 O12 Bi18 O29 -120.2(5)
Bi9 O12 Bi18 O29 135.7(5)
Bi6 O12 Bi18 Bi17 140.7(5)
Bi9 O12 Bi18 Bi17 -104.2(3)
Bi6 O12 Bi18 Bi30 157.3(3)
Bi17 O12 Bi18 Bi30 16.6(2)
Bi9 O12 Bi18 Bi30 -87.57(17)
Bi6 O12 Bi18 Bi22 -139.1(3)
Bi17 O12 Bi18 Bi22 80.2(2)
Bi9 O12 Bi18 Bi22 -24.0(2)
Bi31 O31 Bi18 O16 121.5(4)
Bi30 O31 Bi18 O16 -114.8(3)
Bi22 O31 Bi18 O16 -12.4(2)
Bi31 O31 Bi18 O12 -165.7(3)
Bi30 O31 Bi18 O12 -41.9(4)
Bi22 O31 Bi18 O12 60.5(3)
Bi31 O31 Bi18 O28 -103.4(4)
Bi30 O31 Bi18 O28 20.4(2)
Bi22 O31 Bi18 O28 122.8(2)
Bi31 O31 Bi18 O23 -164.6(4)
Bi30 O31 Bi18 O23 -40.9(2)
Bi22 O31 Bi18 O23 61.5(2)
Bi31 O31 Bi18 O13 51.3(4)
Bi30 O31 Bi18 O13 175.0(2)
Bi22 O31 Bi18 O13 -82.6(3)
Bi31 O31 Bi18 O29 8.2(3)
Bi30 O31 Bi18 O29 131.9(3)
Bi22 O31 Bi18 O29 -125.7(3)
Bi31 O31 Bi18 Bi17 -139.9(3)
Bi30 O31 Bi18 Bi17 -16.2(2)
Bi22 O31 Bi18 Bi17 86.18(18)
Bi31 O31 Bi18 Bi30 -123.7(5)
Bi22 O31 Bi18 Bi30 102.4(3)
Bi31 O31 Bi18 Bi22 133.9(5)
Bi30 O31 Bi18 Bi22 -102.4(3)
Bi27 O28 Bi18 O16 -170.3(3)
Bi17 O28 Bi18 O16 -48.3(4)
Bi30 O28 Bi18 O16 47.6(4)
Bi27 O28 Bi18 O12 -102.1(3)
Bi17 O28 Bi18 O12 20.0(2)
Bi30 O28 Bi18 O12 115.8(2)
Bi27 O28 Bi18 O31 122.4(4)
Bi17 O28 Bi18 O31 -115.6(3)
Bi30 O28 Bi18 O31 -19.7(2)
Bi27 O28 Bi18 O23 -170.9(4)
Bi17 O28 Bi18 O23 -48.8(2)
Bi30 O28 Bi18 O23 47.0(2)
Bi27 O28 Bi18 O13 -2.0(6)
Bi17 O28 Bi18 O13 120.1(4)
Bi30 O28 Bi18 O13 -144.1(3)
Bi27 O28 Bi18 O29 57.8(4)
Bi17 O28 Bi18 O29 179.86(19)
Bi30 O28 Bi18 O29 -84.3(2)
Bi27 O28 Bi18 Bi17 -122.1(4)
Bi30 O28 Bi18 Bi17 95.8(3)
Bi27 O28 Bi18 Bi30 142.1(4)
Bi17 O28 Bi18 Bi30 -95.8(3)
Bi27 O28 Bi18 Bi22 158.9(3)
Bi17 O28 Bi18 Bi22 -79.00(19)
Bi30 O28 Bi18 Bi22 16.8(2)
Bi30 O23 Bi18 O16 130.5(3)
Bi17 O23 Bi18 O16 -130.6(3)
Bi21 O23 Bi18 O16 -5.6(12)
Bi30 O23 Bi18 O12 -139.2(3)
Bi17 O23 Bi18 O12 -40.2(2)
Bi21 O23 Bi18 O12 84.7(12)
Bi30 O23 Bi18 O31 41.7(2)
Bi17 O23 Bi18 O31 140.6(3)
Bi21 O23 Bi18 O31 -94.4(12)
Bi30 O23 Bi18 O28 -50.0(2)
Bi17 O23 Bi18 O28 49.0(2)
Bi21 O23 Bi18 O28 173.9(13)
Bi30 O23 Bi18 O13 139.7(3)
Bi17 O23 Bi18 O13 -121.4(3)
Bi21 O23 Bi18 O13 3.6(14)
Bi30 O23 Bi18 O29 32.4(3)
Bi17 O23 Bi18 O29 131.4(2)
Bi21 O23 Bi18 O29 -103.7(12)
Bi30 O23 Bi18 Bi17 -99.0(3)
Bi21 O23 Bi18 Bi17 125.0(13)
Bi17 O23 Bi18 Bi30 99.0(3)
Bi21 O23 Bi18 Bi30 -136.1(13)
Bi30 O23 Bi18 Bi22 91.8(2)
Bi17 O23 Bi18 Bi22 -169.3(3)
Bi21 O23 Bi18 Bi22 -44.3(11)
Bi19 O13 Bi18 O16 -105.7(3)
Bi7 O13 Bi18 O16 111.5(3)
Bi10 O13 Bi18 O16 -7.43(19)
Bi19 O13 Bi18 O12 176.1(3)
Bi7 O13 Bi18 O12 33.3(3)
Bi10 O13 Bi18 O12 -85.6(2)
Bi19 O13 Bi18 O31 -32.7(4)
Bi7 O13 Bi18 O31 -175.6(3)
Bi10 O13 Bi18 O31 65.5(2)
Bi19 O13 Bi18 O28 83.3(5)
Bi7 O13 Bi18 O28 -59.5(5)
Bi10 O13 Bi18 O28 -178.4(4)
Bi19 O13 Bi18 O23 -114.7(4)
Bi7 O13 Bi18 O23 102.5(4)
Bi10 O13 Bi18 O23 -16.4(4)
Bi19 O13 Bi18 O29 13.5(2)
Bi7 O13 Bi18 O29 -129.3(3)
Bi10 O13 Bi18 O29 111.7(2)
Bi19 O13 Bi18 Bi17 167.12(6)
Bi7 O13 Bi18 Bi17 24.3(5)
Bi10 O13 Bi18 Bi17 -94.6(2)
Bi19 O13 Bi18 Bi30 -24.9(6)
Bi7 O13 Bi18 Bi30 -167.74(10)
Bi10 O13 Bi18 Bi30 73.3(4)
Bi19 O13 Bi18 Bi22 -77.5(3)
Bi7 O13 Bi18 Bi22 139.7(2)
Bi10 O13 Bi18 Bi22 20.75(15)
Bi19 O29 Bi18 O16 50.4(3)
Bi28 O29 Bi18 O16 179.6(2)
Bi31 O29 Bi18 O16 -78.1(2)
Bi19 O29 Bi18 O12 -71.3(7)
Bi28 O29 Bi18 O12 58.0(7)
Bi31 O29 Bi18 O12 160.2(5)
Bi19 O29 Bi18 O31 123.1(3)
Bi28 O29 Bi18 O31 -107.7(3)
Bi31 O29 Bi18 O31 -5.5(2)
Bi19 O29 Bi18 O28 -165.9(2)
Bi28 O29 Bi18 O28 -36.7(3)
Bi31 O29 Bi18 O28 65.5(2)
Bi19 O29 Bi18 O23 132.0(2)
Bi28 O29 Bi18 O23 -98.8(3)
Bi31 O29 Bi18 O23 3.4(3)
Bi19 O29 Bi18 O13 -13.0(2)
Bi28 O29 Bi18 O13 116.3(3)
Bi31 O29 Bi18 O13 -141.5(3)
Bi19 O29 Bi18 Bi17 -165.76(6)
Bi28 O29 Bi18 Bi17 -36.5(4)
Bi31 O29 Bi18 Bi17 65.7(3)
Bi19 O29 Bi18 Bi30 152.10(19)
Bi28 O29 Bi18 Bi30 -78.7(2)
Bi31 O29 Bi18 Bi30 23.56(16)
Bi19 O29 Bi18 Bi22 88.7(2)
Bi28 O29 Bi18 Bi22 -142.12(19)
Bi31 O29 Bi18 Bi22 -39.88(15)
O12 Bi17 Bi18 O16 -66.3(3)
O23 Bi17 Bi18 O16 47.0(3)
O28 Bi17 Bi18 O16 145.1(3)
O15 Bi17 Bi18 O16 -0.2(2)
O30 Bi17 Bi18 O16 83.7(2)
O24 Bi17 Bi18 O16 -177.9(2)
O9 Bi17 Bi18 O16 -108.5(2)
Bi21 Bi17 Bi18 O16 39.11(17)
Bi30 Bi17 Bi18 O16 94.31(17)
O23 Bi17 Bi18 O12 113.3(3)
O28 Bi17 Bi18 O12 -148.6(3)
O15 Bi17 Bi18 O12 66.0(3)
O30 Bi17 Bi18 O12 149.9(3)
O24 Bi17 Bi18 O12 -111.7(3)
O9 Bi17 Bi18 O12 -42.3(3)
Bi21 Bi17 Bi18 O12 105.4(3)
Bi30 Bi17 Bi18 O12 160.6(3)
O12 Bi17 Bi18 O31 -148.4(3)
O23 Bi17 Bi18 O31 -35.1(3)
O28 Bi17 Bi18 O31 63.0(3)
O15 Bi17 Bi18 O31 -82.4(2)
O30 Bi17 Bi18 O31 1.5(2)
O24 Bi17 Bi18 O31 99.9(2)
O9 Bi17 Bi18 O31 169.3(2)
Bi21 Bi17 Bi18 O31 -43.01(17)
Bi30 Bi17 Bi18 O31 12.18(17)
O12 Bi17 Bi18 O28 148.6(3)
O23 Bi17 Bi18 O28 -98.1(3)
O15 Bi17 Bi18 O28 -145.4(3)
O30 Bi17 Bi18 O28 -61.5(3)
O24 Bi17 Bi18 O28 36.9(3)
O9 Bi17 Bi18 O28 106.3(3)
Bi21 Bi17 Bi18 O28 -106.0(2)
Bi30 Bi17 Bi18 O28 -50.8(2)
O12 Bi17 Bi18 O23 -113.3(3)
O28 Bi17 Bi18 O23 98.1(3)
O15 Bi17 Bi18 O23 -47.2(3)
O30 Bi17 Bi18 O23 36.7(3)
O24 Bi17 Bi18 O23 135.1(2)
O9 Bi17 Bi18 O23 -155.5(3)
Bi21 Bi17 Bi18 O23 -7.9(2)
Bi30 Bi17 Bi18 O23 47.3(2)
O12 Bi17 Bi18 O13 13.6(4)
O23 Bi17 Bi18 O13 126.9(3)
O28 Bi17 Bi18 O13 -134.9(3)
O15 Bi17 Bi18 O13 79.7(3)
O30 Bi17 Bi18 O13 163.6(3)
O24 Bi17 Bi18 O13 -98.0(3)
O9 Bi17 Bi18 O13 -28.6(3)
Bi21 Bi17 Bi18 O13 119.0(3)
Bi30 Bi17 Bi18 O13 174.2(3)
O12 Bi17 Bi18 O29 148.3(3)
O23 Bi17 Bi18 O29 -98.4(3)
O28 Bi17 Bi18 O29 -0.2(3)
O15 Bi17 Bi18 O29 -145.6(3)
O30 Bi17 Bi18 O29 -61.7(3)
O24 Bi17 Bi18 O29 36.7(3)
O9 Bi17 Bi18 O29 106.1(3)
Bi21 Bi17 Bi18 O29 -106.3(2)
Bi30 Bi17 Bi18 O29 -51.1(2)
O12 Bi17 Bi18 Bi30 -160.6(3)
O23 Bi17 Bi18 Bi30 -47.3(2)
O28 Bi17 Bi18 Bi30 50.8(2)
O15 Bi17 Bi18 Bi30 -94.56(17)
O30 Bi17 Bi18 Bi30 -10.65(16)
O24 Bi17 Bi18 Bi30 87.74(14)
O9 Bi17 Bi18 Bi30 157.15(14)
Bi21 Bi17 Bi18 Bi30 -55.199(12)
O12 Bi17 Bi18 Bi22 -104.8(3)
O23 Bi17 Bi18 Bi22 8.5(2)
O28 Bi17 Bi18 Bi22 106.6(2)
O15 Bi17 Bi18 Bi22 -38.75(17)
O30 Bi17 Bi18 Bi22 45.15(16)
O24 Bi17 Bi18 Bi22 143.55(14)
O9 Bi17 Bi18 Bi22 -147.04(14)
Bi21 Bi17 Bi18 Bi22 0.606(12)
Bi30 Bi17 Bi18 Bi22 55.805(12)
Bi7 O13 Bi19 O29 119.4(4)
Bi18 O13 Bi19 O29 -16.7(3)
Bi10 O13 Bi19 O29 -106.5(2)
Bi7 O13 Bi19 O17 -147.8(4)
Bi18 O13 Bi19 O17 76.2(3)
Bi10 O13 Bi19 O17 -13.7(2)
Bi7 O13 Bi19 O76 42.6(4)
Bi18 O13 Bi19 O76 -93.5(3)
Bi10 O13 Bi19 O76 176.7(2)
Bi7 O13 Bi19 O100 -30.0(4)
Bi18 O13 Bi19 O100 -166.0(3)
Bi10 O13 Bi19 O100 104.1(3)
Bi28 O29 Bi19 O13 -98.1(4)
Bi31 O29 Bi19 O13 110.2(4)
Bi18 O29 Bi19 O13 14.7(2)
Bi28 O29 Bi19 O17 -175.6(4)
Bi31 O29 Bi19 O17 32.7(4)
Bi18 O29 Bi19 O17 -62.8(2)
Bi28 O29 Bi19 O76 -4.3(3)
Bi31 O29 Bi19 O76 -156.1(4)
Bi18 O29 Bi19 O76 108.4(2)
Bi28 O29 Bi19 O100 -40.8(6)
Bi31 O29 Bi19 O100 167.4(3)
Bi18 O29 Bi19 O100 72.0(4)
Bi23 O17 Bi19 O13 -168.7(5)
Bi10 O17 Bi19 O13 19.6(3)
Bi23 O17 Bi19 O29 -81.7(4)
Bi10 O17 Bi19 O29 106.6(3)
Bi23 O17 Bi19 O76 -119.9(9)
Bi10 O17 Bi19 O76 68.4(11)
Bi23 O17 Bi19 O100 124.7(4)
Bi10 O17 Bi19 O100 -47.0(4)
C61 O76 Bi19 O13 -16.0(10)
C61 O76 Bi19 O29 -102.8(10)
C61 O76 Bi19 O17 -63.4(16)
C61 O76 Bi19 O100 56.2(10)
S7 O100 Bi19 O13 179.0(8)
Bi7 O100 Bi19 O13 17.0(2)
S7 O100 Bi19 O29 118.0(7)
Bi7 O100 Bi19 O29 -44.1(5)
S7 O100 Bi19 O17 -112.0(7)
Bi7 O100 Bi19 O17 85.9(3)
S7 O100 Bi19 O76 81.0(7)
Bi7 O100 Bi19 O76 -81.1(2)
Bi16 O14 Bi20 O32 -106.4(4)
Bi8 O14 Bi20 O32 117.8(3)
Bi16 O14 Bi20 O18 161.3(4)
Bi8 O14 Bi20 O18 25.6(3)
Bi16 O14 Bi20 O89 68.8(5)
Bi8 O14 Bi20 O89 -67.0(4)
Bi16 O14 Bi20 O92 -16.0(3)
Bi8 O14 Bi20 O92 -151.7(4)
Bi16 O14 Bi20 Bi8 135.8(6)
Bi32 O32 Bi20 O14 -176.7(5)
Bi29 O32 Bi20 O14 39.4(4)
Bi32 O32 Bi20 O18 -101.0(5)
Bi29 O32 Bi20 O18 115.1(4)
Bi32 O32 Bi20 O89 161.4(16)
Bi29 O32 Bi20 O89 17.5(19)
Bi32 O32 Bi20 O92 115.7(5)
Bi29 O32 Bi20 O92 -28.2(4)
Bi32 O32 Bi20 Bi8 -145.9(4)
Bi29 O32 Bi20 Bi8 70.1(3)
Bi11 O18 Bi20 O14 -172.9(6)
Bi8 O18 Bi20 O14 -19.9(2)
Bi11 O18 Bi20 O32 101.5(5)
Bi8 O18 Bi20 O32 -105.4(3)
Bi11 O18 Bi20 O89 -91.2(5)
Bi8 O18 Bi20 O89 61.8(3)
Bi11 O18 Bi20 O92 -168.7(4)
Bi8 O18 Bi20 O92 -15.7(6)
Bi11 O18 Bi20 Bi8 -153.0(7)
C93 O92 Bi20 O14 -169.9(12)
Bi16 O92 Bi20 O14 10.9(2)
C93 O92 Bi20 O32 -83.8(12)
Bi16 O92 Bi20 O32 97.0(3)
C93 O92 Bi20 O18 -174.3(11)
Bi16 O92 Bi20 O18 6.5(6)
C93 O92 Bi20 O89 105.5(12)
Bi16 O92 Bi20 O89 -73.7(3)
C93 O92 Bi20 Bi8 174.4(11)
Bi16 O92 Bi20 Bi8 -4.8(2)
O15 Bi8 Bi20 O14 76.9(4)
O11 Bi8 Bi20 O14 -13.8(4)
O1 Bi8 Bi20 O14 3.1(6)
O18 Bi8 Bi20 O14 144.3(4)
Bi16 Bi8 Bi20 O14 -22.4(3)
Bi5 Bi8 Bi20 O14 -21.7(3)
O15 Bi8 Bi20 O32 12.6(3)
O11 Bi8 Bi20 O32 -78.2(3)
O14 Bi8 Bi20 O32 -64.4(4)
O1 Bi8 Bi20 O32 -61.2(6)
O18 Bi8 Bi20 O32 80.0(3)
Bi16 Bi8 Bi20 O32 -86.8(2)
Bi5 Bi8 Bi20 O32 -86.0(2)
O15 Bi8 Bi20 O18 -67.4(3)
O11 Bi8 Bi20 O18 -158.2(3)
O14 Bi8 Bi20 O18 -144.3(4)
O1 Bi8 Bi20 O18 -141.2(6)
Bi16 Bi8 Bi20 O18 -166.8(3)
Bi5 Bi8 Bi20 O18 -166.0(3)
O15 Bi8 Bi20 O89 -178.2(4)
O11 Bi8 Bi20 O89 91.0(4)
O14 Bi8 Bi20 O89 104.8(5)
O1 Bi8 Bi20 O89 107.9(6)
O18 Bi8 Bi20 O89 -110.8(4)
Bi16 Bi8 Bi20 O89 82.4(3)
Bi5 Bi8 Bi20 O89 83.1(3)
O15 Bi8 Bi20 O92 103.2(3)
O11 Bi8 Bi20 O92 12.4(3)
O14 Bi8 Bi20 O92 26.3(4)
O1 Bi8 Bi20 O92 29.4(5)
O18 Bi8 Bi20 O92 170.6(3)
Bi16 Bi8 Bi20 O92 3.81(19)
Bi5 Bi8 Bi20 O92 4.59(19)
Bi12 O19 Bi21 O15 -103.5(3)
Bi22 O19 Bi21 O15 122.8(3)
Bi9 O19 Bi21 O15 11.7(2)
Bi12 O19 Bi21 O23 -174.2(4)
Bi22 O19 Bi21 O23 52.1(2)
Bi9 O19 Bi21 O23 -59.0(2)
Bi12 O19 Bi21 O33 117.3(3)
Bi22 O19 Bi21 O33 -16.4(2)
Bi9 O19 Bi21 O33 -127.5(3)
Bi12 O19 Bi21 O30 -176.8(2)
Bi22 O19 Bi21 O30 49.5(4)
Bi9 O19 Bi21 O30 -61.6(4)
Bi12 O19 Bi21 Bi30 155.5(3)
Bi22 O19 Bi21 Bi30 21.8(2)
Bi9 O19 Bi21 Bi30 -89.32(19)
Bi12 O19 Bi21 Bi17 -142.9(3)
Bi22 O19 Bi21 Bi17 83.4(2)
Bi9 O19 Bi21 Bi17 -27.7(2)
Bi12 O19 Bi21 Bi22 133.7(5)
Bi9 O19 Bi21 Bi22 -111.1(3)
Bi8 O15 Bi21 O19 122.6(4)
Bi17 O15 Bi21 O19 -113.6(2)
Bi9 O15 Bi21 O19 -11.0(2)
Bi8 O15 Bi21 O23 -162.2(4)
Bi17 O15 Bi21 O23 -38.4(2)
Bi9 O15 Bi21 O23 64.2(2)
Bi8 O15 Bi21 O33 -165.5(3)
Bi17 O15 Bi21 O33 -41.7(4)
Bi9 O15 Bi21 O33 60.9(4)
Bi8 O15 Bi21 O30 -99.4(4)
Bi17 O15 Bi21 O30 24.4(2)
Bi9 O15 Bi21 O30 127.0(2)
Bi8 O15 Bi21 Bi30 -136.8(3)
Bi17 O15 Bi21 Bi30 -13.0(2)
Bi9 O15 Bi21 Bi30 89.62(18)
Bi8 O15 Bi21 Bi17 -123.8(5)
Bi9 O15 Bi21 Bi17 102.6(3)
Bi8 O15 Bi21 Bi22 156.8(3)
Bi17 O15 Bi21 Bi22 -79.4(2)
Bi9 O15 Bi21 Bi22 23.2(2)
Bi30 O23 Bi21 O19 -131.3(3)
Bi17 O23 Bi21 O19 128.7(3)
Bi18 O23 Bi21 O19 4.5(12)
Bi30 O23 Bi21 O15 140.2(3)
Bi17 O23 Bi21 O15 40.2(2)
Bi18 O23 Bi21 O15 -84.0(12)
Bi30 O23 Bi21 O33 -42.2(2)
Bi17 O23 Bi21 O33 -142.2(3)
Bi18 O23 Bi21 O33 93.5(12)
Bi30 O23 Bi21 O30 46.7(2)
Bi17 O23 Bi21 O30 -53.3(2)
Bi18 O23 Bi21 O30 -177.5(13)
Bi17 O23 Bi21 Bi30 -100.0(3)
Bi18 O23 Bi21 Bi30 135.7(13)
Bi30 O23 Bi21 Bi17 100.0(3)
Bi18 O23 Bi21 Bi17 -124.2(13)
Bi30 O23 Bi21 Bi22 -91.8(2)
Bi17 O23 Bi21 Bi22 168.1(3)
Bi18 O23 Bi21 Bi22 43.9(11)
Bi33 O33 Bi21 O19 -99.5(4)
Bi30 O33 Bi21 O19 116.1(3)
Bi22 O33 Bi21 O19 15.0(2)
Bi33 O33 Bi21 O15 -171.4(3)
Bi30 O33 Bi21 O15 44.2(4)
Bi22 O33 Bi21 O15 -56.9(4)
Bi33 O33 Bi21 O23 -174.8(4)
Bi30 O33 Bi21 O23 40.8(2)
Bi22 O33 Bi21 O23 -60.2(2)
Bi33 O33 Bi21 O30 120.7(4)
Bi30 O33 Bi21 O30 -23.7(2)
Bi22 O33 Bi21 O30 -124.7(2)
Bi33 O33 Bi21 Bi30 144.4(5)
Bi22 O33 Bi21 Bi30 -101.0(3)
Bi33 O33 Bi21 Bi17 161.1(3)
Bi30 O33 Bi21 Bi17 16.7(2)
Bi22 O33 Bi21 Bi17 -84.33(17)
Bi33 O33 Bi21 Bi22 -114.6(4)
Bi30 O33 Bi21 Bi22 101.0(3)
Bi29 O30 Bi21 O19 -166.6(3)
Bi30 O30 Bi21 O19 -43.4(4)
Bi17 O30 Bi21 O19 50.0(4)
Bi29 O30 Bi21 O15 120.4(4)
Bi30 O30 Bi21 O15 -116.4(2)
Bi17 O30 Bi21 O15 -23.1(2)
Bi29 O30 Bi21 O23 -169.4(4)
Bi30 O30 Bi21 O23 -46.2(2)
Bi17 O30 Bi21 O23 47.2(2)
Bi29 O30 Bi21 O33 -99.1(4)
Bi30 O30 Bi21 O33 24.1(2)
Bi17 O30 Bi21 O33 117.4(2)
Bi29 O30 Bi21 Bi30 -123.2(4)
Bi17 O30 Bi21 Bi30 93.3(2)
Bi29 O30 Bi21 Bi17 143.4(4)
Bi30 O30 Bi21 Bi17 -93.3(2)
Bi29 O30 Bi21 Bi22 -136.0(3)
Bi30 O30 Bi21 Bi22 -12.8(2)
Bi17 O30 Bi21 Bi22 80.55(15)
O12 Bi17 Bi21 O19 -0.9(2)
O23 Bi17 Bi21 O19 -49.6(3)
O28 Bi17 Bi21 O19 -83.9(2)
O15 Bi17 Bi21 O19 67.7(3)
O30 Bi17 Bi21 O19 -147.3(3)
O24 Bi17 Bi21 O19 -151.0(3)
O9 Bi17 Bi21 O19 68.1(3)
Bi30 Bi17 Bi21 O19 -97.69(16)
Bi18 Bi17 Bi21 O19 -40.70(16)
O12 Bi17 Bi21 O15 -68.5(3)
O23 Bi17 Bi21 O15 -117.3(3)
O28 Bi17 Bi21 O15 -151.6(3)
O30 Bi17 Bi21 O15 145.1(3)
O24 Bi17 Bi21 O15 141.4(3)
O9 Bi17 Bi21 O15 0.4(3)
Bi30 Bi17 Bi21 O15 -165.3(2)
Bi18 Bi17 Bi21 O15 -108.4(2)
O12 Bi17 Bi21 O23 48.8(3)
O28 Bi17 Bi21 O23 -34.3(3)
O15 Bi17 Bi21 O23 117.3(3)
O30 Bi17 Bi21 O23 -97.7(3)
O24 Bi17 Bi21 O23 -101.3(3)
O9 Bi17 Bi21 O23 117.7(4)
Bi30 Bi17 Bi21 O23 -48.1(2)
Bi18 Bi17 Bi21 O23 8.9(2)
O12 Bi17 Bi21 O33 83.9(2)
O23 Bi17 Bi21 O33 35.2(3)
O28 Bi17 Bi21 O33 0.9(2)
O15 Bi17 Bi21 O33 152.5(3)
O30 Bi17 Bi21 O33 -62.5(3)
O24 Bi17 Bi21 O33 -66.2(3)
O9 Bi17 Bi21 O33 152.9(3)
Bi30 Bi17 Bi21 O33 -12.88(17)
Bi18 Bi17 Bi21 O33 44.10(17)
O12 Bi17 Bi21 O30 146.4(3)
O23 Bi17 Bi21 O30 97.7(3)
O28 Bi17 Bi21 O30 63.4(3)
O15 Bi17 Bi21 O30 -145.1(3)
O24 Bi17 Bi21 O30 -3.7(3)
O9 Bi17 Bi21 O30 -144.7(3)
Bi30 Bi17 Bi21 O30 49.6(2)
Bi18 Bi17 Bi21 O30 106.6(2)
O12 Bi17 Bi21 Bi30 96.82(15)
O23 Bi17 Bi21 Bi30 48.1(2)
O28 Bi17 Bi21 Bi30 13.79(17)
O15 Bi17 Bi21 Bi30 165.3(2)
O30 Bi17 Bi21 Bi30 -49.6(2)
O24 Bi17 Bi21 Bi30 -53.3(2)
O9 Bi17 Bi21 Bi30 165.8(3)
Bi18 Bi17 Bi21 Bi30 56.989(12)
O12 Bi17 Bi21 Bi22 39.22(15)
O23 Bi17 Bi21 Bi22 -9.5(2)
O28 Bi17 Bi21 Bi22 -43.81(17)
O15 Bi17 Bi21 Bi22 107.7(2)
O30 Bi17 Bi21 Bi22 -107.2(2)
O24 Bi17 Bi21 Bi22 -110.9(2)
O9 Bi17 Bi21 Bi22 108.2(3)
Bi30 Bi17 Bi21 Bi22 -57.600(12)
Bi18 Bi17 Bi21 Bi22 -0.611(12)
Bi10 O16 Bi22 O19 -118.7(3)
Bi18 O16 Bi22 O19 111.4(3)
Bi9 O16 Bi22 O19 1.6(2)
Bi10 O16 Bi22 O22 -53.3(3)
Bi18 O16 Bi22 O22 176.8(2)
Bi9 O16 Bi22 O22 67.0(3)
Bi10 O16 Bi22 O20 3.2(2)
Bi18 O16 Bi22 O20 -126.7(3)
Bi9 O16 Bi22 O20 123.5(3)
Bi10 O16 Bi22 O31 117.1(3)
Bi18 O16 Bi22 O31 -12.8(2)
Bi9 O16 Bi22 O31 -122.5(3)
Bi10 O16 Bi22 O33 176.0(2)
Bi18 O16 Bi22 O33 46.1(3)
Bi9 O16 Bi22 O33 -63.6(3)
Bi10 O16 Bi22 O37 53.4(12)
Bi18 O16 Bi22 O37 -76.5(11)
Bi9 O16 Bi22 O37 173.7(9)
Bi10 O16 Bi22 O34 58.2(3)
Bi18 O16 Bi22 O34 -71.7(3)
Bi9 O16 Bi22 O34 178.6(2)
Bi10 O16 Bi22 Bi21 -153.6(2)
Bi18 O16 Bi22 Bi21 76.5(2)
Bi9 O16 Bi22 Bi21 -33.18(19)
Bi18 O16 Bi22 Bi10 -129.9(4)
Bi9 O16 Bi22 Bi10 120.4(4)
Bi10 O16 Bi22 Bi18 129.9(4)
Bi9 O16 Bi22 Bi18 -109.7(3)
Bi10 O16 Bi22 Bi25 -49.5(4)
Bi18 O16 Bi22 Bi25 -179.38(3)
Bi9 O16 Bi22 Bi25 70.9(3)
Bi12 O19 Bi22 O16 116.6(3)
Bi21 O19 Bi22 O16 -110.1(3)
Bi9 O19 Bi22 O16 -1.8(2)
Bi12 O19 Bi22 O22 -0.5(3)
Bi21 O19 Bi22 O22 132.8(3)
Bi9 O19 Bi22 O22 -118.8(3)
Bi12 O19 Bi22 O20 54.2(4)
Bi21 O19 Bi22 O20 -172.5(2)
Bi9 O19 Bi22 O20 -64.2(3)
Bi12 O19 Bi22 O31 -178.8(3)
Bi21 O19 Bi22 O31 -45.5(3)
Bi9 O19 Bi22 O31 62.8(3)
Bi12 O19 Bi22 O33 -118.1(3)
Bi21 O19 Bi22 O33 15.2(2)
Bi9 O19 Bi22 O33 123.6(3)
Bi12 O19 Bi22 O37 -61.7(4)
Bi21 O19 Bi22 O37 71.6(3)
Bi9 O19 Bi22 O37 179.9(2)
Bi12 O19 Bi22 O34 8(4)
Bi21 O19 Bi22 O34 141(4)
Bi9 O19 Bi22 O34 -110(4)
Bi12 O19 Bi22 Bi21 -133.3(5)
Bi9 O19 Bi22 Bi21 108.3(4)
Bi12 O19 Bi22 Bi10 87.1(3)
Bi21 O19 Bi22 Bi10 -139.7(2)
Bi9 O19 Bi22 Bi10 -31.3(2)
Bi12 O19 Bi22 Bi18 150.0(3)
Bi21 O19 Bi22 Bi18 -76.7(2)
Bi9 O19 Bi22 Bi18 31.6(2)
Bi12 O19 Bi22 Bi25 -31.6(3)
Bi21 O19 Bi22 Bi25 101.7(2)
Bi9 O19 Bi22 Bi25 -150.0(2)
Bi25 O22 Bi22 O16 176.2(2)
Bi13 O22 Bi22 O16 49.6(3)
Bi12 O22 Bi22 O16 -69.2(2)
Bi25 O22 Bi22 O19 -114.3(3)
Bi13 O22 Bi22 O19 119.1(3)
Bi12 O22 Bi22 O19 0.3(2)
Bi25 O22 Bi22 O20 118.3(3)
Bi13 O22 Bi22 O20 -8.3(2)
Bi12 O22 Bi22 O20 -127.1(3)
Bi25 O22 Bi22 O31 57.4(12)
Bi13 O22 Bi22 O31 -69.2(12)
Bi12 O22 Bi22 O31 172.0(11)
Bi25 O22 Bi22 O33 -48.4(3)
Bi13 O22 Bi22 O33 -175.0(2)
Bi12 O22 Bi22 O33 66.2(2)
Bi25 O22 Bi22 O37 7.9(2)
Bi13 O22 Bi22 O37 -118.7(3)
Bi12 O22 Bi22 O37 122.6(2)
Bi25 O22 Bi22 O34 66.1(3)
Bi13 O22 Bi22 O34 -60.4(3)
Bi12 O22 Bi22 O34 -179.20(18)
Bi25 O22 Bi22 Bi21 -87.6(2)
Bi13 O22 Bi22 Bi21 145.9(2)
Bi12 O22 Bi22 Bi21 27.10(18)
Bi25 O22 Bi22 Bi10 149.5(2)
Bi13 O22 Bi22 Bi10 22.9(2)
Bi12 O22 Bi22 Bi10 -95.85(16)
Bi25 O22 Bi22 Bi18 179.72(3)
Bi13 O22 Bi22 Bi18 53.2(4)
Bi12 O22 Bi22 Bi18 -65.6(3)
Bi13 O22 Bi22 Bi25 -126.6(4)
Bi12 O22 Bi22 Bi25 114.7(3)
Bi13 O20 Bi22 O16 -115.0(3)
Bi10 O20 Bi22 O16 -2.9(2)
Bi23 O20 Bi22 O16 108.7(3)
Bi13 O20 Bi22 O19 -48.3(3)
Bi10 O20 Bi22 O19 63.8(3)
Bi23 O20 Bi22 O19 175.5(3)
Bi13 O20 Bi22 O22 8.3(2)
Bi10 O20 Bi22 O22 120.4(3)
Bi23 O20 Bi22 O22 -128.0(3)
Bi13 O20 Bi22 O31 178.8(2)
Bi10 O20 Bi22 O31 -69.1(3)
Bi23 O20 Bi22 O31 42.5(3)
Bi13 O20 Bi22 O33 94.9(10)
Bi10 O20 Bi22 O33 -153.0(9)
Bi23 O20 Bi22 O33 -41.4(11)
Bi13 O20 Bi22 O37 74.1(3)
Bi10 O20 Bi22 O37 -173.8(2)
Bi23 O20 Bi22 O37 -62.2(3)
Bi13 O20 Bi22 O34 129.2(3)
Bi10 O20 Bi22 O34 -118.7(3)
Bi23 O20 Bi22 O34 -7.1(2)
Bi13 O20 Bi22 Bi21 -58.0(5)
Bi10 O20 Bi22 Bi21 54.1(4)
Bi23 O20 Bi22 Bi21 165.76(8)
Bi13 O20 Bi22 Bi10 -112.1(3)
Bi23 O20 Bi22 Bi10 111.6(4)
Bi13 O20 Bi22 Bi18 -143.4(2)
Bi10 O20 Bi22 Bi18 -31.3(2)
Bi23 O20 Bi22 Bi18 80.4(3)
Bi13 O20 Bi22 Bi25 38.3(2)
Bi10 O20 Bi22 Bi25 150.4(2)
Bi23 O20 Bi22 Bi25 -97.9(3)
Bi31 O31 Bi22 O16 -122.7(4)
Bi18 O31 Bi22 O16 11.9(2)
Bi30 O31 Bi22 O16 113.4(3)
Bi31 O31 Bi22 O19 170.2(3)
Bi18 O31 Bi22 O19 -55.2(3)
Bi30 O31 Bi22 O19 46.3(3)
Bi31 O31 Bi22 O22 -0.9(14)
Bi18 O31 Bi22 O22 133.8(11)
Bi30 O31 Bi22 O22 -124.7(11)
Bi31 O31 Bi22 O20 -58.7(4)
Bi18 O31 Bi22 O20 76.0(3)
Bi30 O31 Bi22 O20 177.5(2)
Bi31 O31 Bi22 O33 108.3(4)
Bi18 O31 Bi22 O33 -117.0(3)
Bi30 O31 Bi22 O33 -15.5(2)
Bi31 O31 Bi22 O37 46.6(4)
Bi18 O31 Bi22 O37 -178.7(2)
Bi30 O31 Bi22 O37 -77.2(3)
Bi31 O31 Bi22 O34 -10.3(3)
Bi18 O31 Bi22 O34 124.4(3)
Bi30 O31 Bi22 O34 -134.1(3)
Bi31 O31 Bi22 Bi21 144.5(3)
Bi18 O31 Bi22 Bi21 -80.84(19)
Bi30 O31 Bi22 Bi21 20.6(2)
Bi31 O31 Bi22 Bi10 -92.9(3)
Bi18 O31 Bi22 Bi10 41.81(19)
Bi30 O31 Bi22 Bi10 143.3(2)
Bi31 O31 Bi22 Bi18 -134.7(5)
Bi30 O31 Bi22 Bi18 101.5(3)
Bi31 O31 Bi22 Bi25 45.8(4)
Bi18 O31 Bi22 Bi25 -179.50(3)
Bi30 O31 Bi22 Bi25 -78.0(3)
Bi33 O33 Bi22 O16 178.3(2)
Bi21 O33 Bi22 O16 52.6(3)
Bi30 O33 Bi22 O16 -43.8(3)
Bi33 O33 Bi22 O19 111.2(3)
Bi21 O33 Bi22 O19 -14.5(2)
Bi30 O33 Bi22 O19 -110.9(3)
Bi33 O33 Bi22 O22 47.2(3)
Bi21 O33 Bi22 O22 -78.5(3)
Bi30 O33 Bi22 O22 -174.9(2)
Bi33 O33 Bi22 O20 -34.6(11)
Bi21 O33 Bi22 O20 -160.3(9)
Bi30 O33 Bi22 O20 103.3(10)
Bi33 O33 Bi22 O31 -122.3(3)
Bi21 O33 Bi22 O31 112.0(3)
Bi30 O33 Bi22 O31 15.6(2)
Bi33 O33 Bi22 O37 -12.4(2)
Bi21 O33 Bi22 O37 -138.1(3)
Bi30 O33 Bi22 O37 125.5(3)
Bi33 O33 Bi22 O34 -66.2(3)
Bi21 O33 Bi22 O34 168.14(19)
Bi30 O33 Bi22 O34 71.7(3)
Bi33 O33 Bi22 Bi21 125.7(4)
Bi30 O33 Bi22 Bi21 -96.4(3)
Bi33 O33 Bi22 Bi10 -176.71(7)
Bi21 O33 Bi22 Bi10 57.6(4)
Bi30 O33 Bi22 Bi10 -38.8(4)
Bi33 O33 Bi22 Bi18 -156.5(2)
Bi21 O33 Bi22 Bi18 77.80(18)
Bi30 O33 Bi22 Bi18 -18.62(19)
Bi33 O33 Bi22 Bi25 22.0(2)
Bi21 O33 Bi22 Bi25 -103.70(18)
Bi30 O33 Bi22 Bi25 159.9(2)
Bi34 O37 Bi22 O16 8.1(12)
Bi33 O37 Bi22 O16 138.4(10)
Bi25 O37 Bi22 O16 -117.8(10)
Bi34 O37 Bi22 O19 179.7(2)
Bi33 O37 Bi22 O19 -50.0(3)
Bi25 O37 Bi22 O19 53.7(3)
Bi34 O37 Bi22 O22 118.7(3)
Bi33 O37 Bi22 O22 -111.0(3)
Bi25 O37 Bi22 O22 -7.2(2)
Bi34 O37 Bi22 O20 55.9(3)
Bi33 O37 Bi22 O20 -173.8(2)
Bi25 O37 Bi22 O20 -70.1(2)
Bi34 O37 Bi22 O31 -53.2(3)
Bi33 O37 Bi22 O31 77.1(3)
Bi25 O37 Bi22 O31 -179.2(2)
Bi34 O37 Bi22 O33 -119.3(3)
Bi33 O37 Bi22 O33 10.9(2)
Bi25 O37 Bi22 O33 114.7(3)
Bi34 O37 Bi22 O34 2.9(2)
Bi33 O37 Bi22 O34 133.2(3)
Bi25 O37 Bi22 O34 -123.0(3)
Bi34 O37 Bi22 Bi21 -144.7(2)
Bi33 O37 Bi22 Bi21 -14.5(2)
Bi25 O37 Bi22 Bi21 89.32(18)
Bi34 O37 Bi22 Bi10 50.3(3)
Bi33 O37 Bi22 Bi10 -179.40(4)
Bi25 O37 Bi22 Bi10 -75.6(3)
Bi34 O37 Bi22 Bi18 -54.5(3)
Bi33 O37 Bi22 Bi18 75.8(3)
Bi25 O37 Bi22 Bi18 179.58(3)
Bi34 O37 Bi22 Bi25 125.9(4)
Bi33 O37 Bi22 Bi25 -103.8(3)
Bi34 O34 Bi22 O16 178.1(2)
Bi23 O34 Bi22 O16 -53.3(3)
Bi31 O34 Bi22 O16 72.6(2)
Bi34 O34 Bi22 O19 -74(4)
Bi23 O34 Bi22 O19 55(4)
Bi31 O34 Bi22 O19 -180(100)
Bi34 O34 Bi22 O22 -65.6(3)
Bi23 O34 Bi22 O22 63.0(3)
Bi31 O34 Bi22 O22 -171.1(2)
Bi34 O34 Bi22 O20 -121.3(3)
Bi23 O34 Bi22 O20 7.3(2)
Bi31 O34 Bi22 O20 133.2(3)
Bi34 O34 Bi22 O31 112.6(3)
Bi23 O34 Bi22 O31 -118.7(3)
Bi31 O34 Bi22 O31 7.2(2)
Bi34 O34 Bi22 O33 51.4(3)
Bi23 O34 Bi22 O33 -180.0(2)
Bi31 O34 Bi22 O33 -54.1(2)
Bi34 O34 Bi22 O37 -3.0(2)
Bi23 O34 Bi22 O37 125.6(3)
Bi31 O34 Bi22 O37 -108.5(2)
Bi34 O34 Bi22 Bi21 64.6(4)
Bi23 O34 Bi22 Bi21 -166.80(6)
Bi31 O34 Bi22 Bi21 -40.9(3)
Bi34 O34 Bi22 Bi10 -153.3(2)
Bi23 O34 Bi22 Bi10 -24.7(2)
Bi31 O34 Bi22 Bi10 101.19(16)
Bi34 O34 Bi22 Bi18 144.0(2)
Bi23 O34 Bi22 Bi18 -87.4(2)
Bi31 O34 Bi22 Bi18 38.49(16)
Bi34 O34 Bi22 Bi25 -34.3(2)
Bi23 O34 Bi22 Bi25 94.3(2)
Bi31 O34 Bi22 Bi25 -139.83(16)
O19 Bi21 Bi22 O16 67.1(3)
O15 Bi21 Bi22 O16 7.4(2)
O23 Bi21 Bi22 O16 -42.4(2)
O33 Bi21 Bi22 O16 -136.4(3)
O30 Bi21 Bi22 O16 -79.8(2)
Bi30 Bi21 Bi22 O16 -89.14(16)
Bi17 Bi21 Bi22 O16 -34.67(16)
O15 Bi21 Bi22 O19 -59.7(3)
O23 Bi21 Bi22 O19 -109.6(3)
O33 Bi21 Bi22 O19 156.5(4)
O30 Bi21 Bi22 O19 -146.9(3)
Bi30 Bi21 Bi22 O19 -156.2(3)
Bi17 Bi21 Bi22 O19 -101.8(3)
O19 Bi21 Bi22 O22 -44.9(3)
O15 Bi21 Bi22 O22 -104.6(2)
O23 Bi21 Bi22 O22 -154.4(2)
O33 Bi21 Bi22 O22 111.6(3)
O30 Bi21 Bi22 O22 168.2(2)
Bi30 Bi21 Bi22 O22 158.87(16)
Bi17 Bi21 Bi22 O22 -146.67(16)
O19 Bi21 Bi22 O20 14.6(4)
O15 Bi21 Bi22 O20 -45.1(4)
O23 Bi21 Bi22 O20 -95.0(4)
O33 Bi21 Bi22 O20 171.1(4)
O30 Bi21 Bi22 O20 -132.3(4)
Bi30 Bi21 Bi22 O20 -141.7(3)
Bi17 Bi21 Bi22 O20 -87.2(3)
O19 Bi21 Bi22 O31 141.1(3)
O15 Bi21 Bi22 O31 81.4(2)
O23 Bi21 Bi22 O31 31.5(2)
O33 Bi21 Bi22 O31 -62.4(3)
O30 Bi21 Bi22 O31 -5.8(2)
Bi30 Bi21 Bi22 O31 -15.15(16)
Bi17 Bi21 Bi22 O31 39.31(16)
O19 Bi21 Bi22 O33 -156.5(4)
O15 Bi21 Bi22 O33 143.8(3)
O23 Bi21 Bi22 O33 93.9(3)
O30 Bi21 Bi22 O33 56.6(3)
Bi30 Bi21 Bi22 O33 47.2(2)
Bi17 Bi21 Bi22 O33 101.7(2)
O19 Bi21 Bi22 O37 -118.2(3)
O15 Bi21 Bi22 O37 -177.9(2)
O23 Bi21 Bi22 O37 132.3(2)
O33 Bi21 Bi22 O37 38.3(3)
O30 Bi21 Bi22 O37 94.9(2)
Bi30 Bi21 Bi22 O37 85.55(15)
Bi17 Bi21 Bi22 O37 140.02(15)
O19 Bi21 Bi22 O34 -176.6(4)
O15 Bi21 Bi22 O34 123.7(3)
O23 Bi21 Bi22 O34 73.9(3)
O33 Bi21 Bi22 O34 -20.1(3)
O30 Bi21 Bi22 O34 36.5(3)
Bi30 Bi21 Bi22 O34 27.2(2)
Bi17 Bi21 Bi22 O34 81.6(2)
O19 Bi21 Bi22 Bi10 49.9(3)
O15 Bi21 Bi22 Bi10 -9.79(18)
O23 Bi21 Bi22 Bi10 -59.65(19)
O33 Bi21 Bi22 Bi10 -153.6(2)
O30 Bi21 Bi22 Bi10 -96.98(15)
Bi30 Bi21 Bi22 Bi10 -106.347(18)
Bi17 Bi21 Bi22 Bi10 -51.885(18)
O19 Bi21 Bi22 Bi18 102.4(3)
O15 Bi21 Bi22 Bi18 42.68(18)
O23 Bi21 Bi22 Bi18 -7.18(19)
O33 Bi21 Bi22 Bi18 -101.1(2)
O30 Bi21 Bi22 Bi18 -44.50(15)
Bi30 Bi21 Bi22 Bi18 -53.874(12)
Bi17 Bi21 Bi22 Bi18 0.587(12)
O19 Bi21 Bi22 Bi25 -79.6(3)
O15 Bi21 Bi22 Bi25 -139.31(18)
O23 Bi21 Bi22 Bi25 170.83(19)
O33 Bi21 Bi22 Bi25 76.9(2)
O30 Bi21 Bi22 Bi25 133.50(15)
Bi30 Bi21 Bi22 Bi25 124.133(14)
Bi17 Bi21 Bi22 Bi25 178.595(12)
O20 Bi10 Bi22 O16 175.0(4)
O17 Bi10 Bi22 O16 105.2(3)
O8 Bi10 Bi22 O16 -110.7(3)
O103 Bi10 Bi22 O16 179.2(3)
O13 Bi10 Bi22 O16 47.3(3)
O5 Bi10 Bi22 O16 -54.5(3)
Bi13 Bi10 Bi22 O16 -146.7(3)
Bi23 Bi10 Bi22 O16 138.4(3)
O16 Bi10 Bi22 O19 59.7(3)
O20 Bi10 Bi22 O19 -125.3(3)
O17 Bi10 Bi22 O19 164.9(2)
O8 Bi10 Bi22 O19 -51.0(2)
O103 Bi10 Bi22 O19 -121.1(2)
O13 Bi10 Bi22 O19 107.0(2)
O5 Bi10 Bi22 O19 5.2(2)
Bi13 Bi10 Bi22 O19 -86.99(17)
Bi23 Bi10 Bi22 O19 -161.90(17)
O16 Bi10 Bi22 O22 131.6(3)
O20 Bi10 Bi22 O22 -53.4(3)
O17 Bi10 Bi22 O22 -123.2(2)
O8 Bi10 Bi22 O22 20.9(2)
O103 Bi10 Bi22 O22 -49.2(2)
O13 Bi10 Bi22 O22 178.9(2)
O5 Bi10 Bi22 O22 77.1(2)
Bi13 Bi10 Bi22 O22 -15.09(16)
Bi23 Bi10 Bi22 O22 -90.00(16)
O16 Bi10 Bi22 O20 -175.0(4)
O17 Bi10 Bi22 O20 -69.8(3)
O8 Bi10 Bi22 O20 74.3(3)
O103 Bi10 Bi22 O20 4.2(3)
O13 Bi10 Bi22 O20 -127.7(3)
O5 Bi10 Bi22 O20 130.5(3)
Bi13 Bi10 Bi22 O20 38.3(2)
Bi23 Bi10 Bi22 O20 -36.6(2)
O16 Bi10 Bi22 O31 -58.8(3)
O20 Bi10 Bi22 O31 116.2(3)
O17 Bi10 Bi22 O31 46.4(2)
O8 Bi10 Bi22 O31 -169.5(2)
O103 Bi10 Bi22 O31 120.4(2)
O13 Bi10 Bi22 O31 -11.5(2)
O5 Bi10 Bi22 O31 -113.3(2)
Bi13 Bi10 Bi22 O31 154.47(15)
Bi23 Bi10 Bi22 O31 79.56(15)
O16 Bi10 Bi22 O33 -7.8(4)
O20 Bi10 Bi22 O33 167.2(4)
O17 Bi10 Bi22 O33 97.4(4)
O8 Bi10 Bi22 O33 -118.5(4)
O103 Bi10 Bi22 O33 171.4(4)
O13 Bi10 Bi22 O33 39.5(3)
O5 Bi10 Bi22 O33 -62.3(3)
Bi13 Bi10 Bi22 O33 -154.5(3)
Bi23 Bi10 Bi22 O33 130.6(3)
O16 Bi10 Bi22 O37 -165.9(3)
O20 Bi10 Bi22 O37 9.1(3)
O17 Bi10 Bi22 O37 -60.7(3)
O8 Bi10 Bi22 O37 83.4(3)
O103 Bi10 Bi22 O37 13.3(3)
O13 Bi10 Bi22 O37 -118.6(2)
O5 Bi10 Bi22 O37 139.6(3)
Bi13 Bi10 Bi22 O37 47.4(2)
Bi23 Bi10 Bi22 O37 -27.6(2)
O16 Bi10 Bi22 O34 -123.4(3)
O20 Bi10 Bi22 O34 51.6(3)
O17 Bi10 Bi22 O34 -18.2(2)
O8 Bi10 Bi22 O34 125.9(2)
O103 Bi10 Bi22 O34 55.8(2)
O13 Bi10 Bi22 O34 -76.07(19)
O5 Bi10 Bi22 O34 -177.9(2)
Bi13 Bi10 Bi22 O34 89.92(14)
Bi23 Bi10 Bi22 O34 15.01(14)
O16 Bi10 Bi22 Bi21 31.9(3)
O20 Bi10 Bi22 Bi21 -153.1(2)
O17 Bi10 Bi22 Bi21 137.08(18)
O8 Bi10 Bi22 Bi21 -78.81(18)
O103 Bi10 Bi22 Bi21 -148.93(19)
O13 Bi10 Bi22 Bi21 79.19(13)
O5 Bi10 Bi22 Bi21 -22.61(14)
Bi13 Bi10 Bi22 Bi21 -114.826(18)
Bi23 Bi10 Bi22 Bi21 170.261(18)
O16 Bi10 Bi22 Bi18 -30.6(3)
O20 Bi10 Bi22 Bi18 144.4(2)
O17 Bi10 Bi22 Bi18 74.57(18)
O8 Bi10 Bi22 Bi18 -141.32(18)
O103 Bi10 Bi22 Bi18 148.56(19)
O13 Bi10 Bi22 Bi18 16.68(13)
O5 Bi10 Bi22 Bi18 -85.11(14)
Bi13 Bi10 Bi22 Bi18 -177.332(13)
Bi23 Bi10 Bi22 Bi18 107.755(13)
O16 Bi10 Bi22 Bi25 150.8(3)
O20 Bi10 Bi22 Bi25 -34.2(2)
O17 Bi10 Bi22 Bi25 -104.00(18)
O8 Bi10 Bi22 Bi25 40.11(18)
O103 Bi10 Bi22 Bi25 -30.01(19)
O13 Bi10 Bi22 Bi25 -161.89(13)
O5 Bi10 Bi22 Bi25 96.31(14)
Bi13 Bi10 Bi22 Bi25 4.093(14)
Bi23 Bi10 Bi22 Bi25 -70.820(15)
O12 Bi18 Bi22 O16 62.9(3)
O31 Bi18 Bi22 O16 -160.3(4)
O28 Bi18 Bi22 O16 142.0(3)
O23 Bi18 Bi22 O16 108.9(3)
O13 Bi18 Bi22 O16 -47.0(3)
O29 Bi18 Bi22 O16 -110.4(3)
Bi17 Bi18 Bi22 O16 101.9(3)
Bi30 Bi18 Bi22 O16 154.5(3)
O16 Bi18 Bi22 O19 -66.1(3)
O12 Bi18 Bi22 O19 -3.2(2)
O31 Bi18 Bi22 O19 133.6(3)
O28 Bi18 Bi22 O19 76.0(2)
O23 Bi18 Bi22 O19 42.9(2)
O13 Bi18 Bi22 O19 -113.1(2)
O29 Bi18 Bi22 O19 -176.4(2)
Bi17 Bi18 Bi22 O19 35.88(15)
Bi30 Bi18 Bi22 O19 88.48(15)
O16 Bi18 Bi22 O22 -5.6(4)
O12 Bi18 Bi22 O22 57.2(3)
O31 Bi18 Bi22 O22 -165.9(4)
O28 Bi18 Bi22 O22 136.4(3)
O23 Bi18 Bi22 O22 103.3(3)
O13 Bi18 Bi22 O22 -52.6(3)
O29 Bi18 Bi22 O22 -116.0(3)
Bi17 Bi18 Bi22 O22 96.3(3)
Bi30 Bi18 Bi22 O22 148.9(3)
O16 Bi18 Bi22 O20 49.4(3)
O12 Bi18 Bi22 O20 112.2(2)
O31 Bi18 Bi22 O20 -110.9(3)
O28 Bi18 Bi22 O20 -168.6(2)
O23 Bi18 Bi22 O20 158.3(2)
O13 Bi18 Bi22 O20 2.4(2)
O29 Bi18 Bi22 O20 -60.98(19)
Bi17 Bi18 Bi22 O20 151.31(14)
Bi30 Bi18 Bi22 O20 -156.08(14)
O16 Bi18 Bi22 O31 160.3(4)
O12 Bi18 Bi22 O31 -136.8(3)
O28 Bi18 Bi22 O31 -57.7(3)
O23 Bi18 Bi22 O31 -90.8(3)
O13 Bi18 Bi22 O31 113.3(3)
O29 Bi18 Bi22 O31 49.9(3)
Bi17 Bi18 Bi22 O31 -97.8(2)
Bi30 Bi18 Bi22 O31 -45.1(2)
O16 Bi18 Bi22 O33 -141.2(3)
O12 Bi18 Bi22 O33 -78.4(2)
O31 Bi18 Bi22 O33 58.5(3)
O28 Bi18 Bi22 O33 0.8(2)
O23 Bi18 Bi22 O33 -32.3(2)
O13 Bi18 Bi22 O33 171.8(2)
O29 Bi18 Bi22 O33 108.40(19)
Bi17 Bi18 Bi22 O33 -39.30(14)
Bi30 Bi18 Bi22 O33 13.31(14)
O16 Bi18 Bi22 O37 162.3(3)
O12 Bi18 Bi22 O37 -134.9(3)
O31 Bi18 Bi22 O37 2.0(3)
O28 Bi18 Bi22 O37 -55.7(3)
O23 Bi18 Bi22 O37 -88.8(3)
O13 Bi18 Bi22 O37 115.3(3)
O29 Bi18 Bi22 O37 51.9(2)
Bi17 Bi18 Bi22 O37 -95.8(2)
Bi30 Bi18 Bi22 O37 -43.2(2)
O16 Bi18 Bi22 O34 112.0(3)
O12 Bi18 Bi22 O34 174.9(2)
O31 Bi18 Bi22 O34 -48.3(3)
O28 Bi18 Bi22 O34 -106.0(2)
O23 Bi18 Bi22 O34 -139.1(2)
O13 Bi18 Bi22 O34 64.99(19)
O29 Bi18 Bi22 O34 1.64(18)
Bi17 Bi18 Bi22 O34 -146.06(13)
Bi30 Bi18 Bi22 O34 -93.45(13)
O16 Bi18 Bi22 Bi21 -102.5(3)
O12 Bi18 Bi22 Bi21 -39.64(16)
O31 Bi18 Bi22 Bi21 97.2(2)
O28 Bi18 Bi22 Bi21 39.50(15)
O23 Bi18 Bi22 Bi21 6.42(17)
O13 Bi18 Bi22 Bi21 -149.53(14)
O29 Bi18 Bi22 Bi21 147.12(13)
Bi17 Bi18 Bi22 Bi21 -0.580(11)
Bi30 Bi18 Bi22 Bi21 52.028(11)
O16 Bi18 Bi22 Bi10 28.8(3)
O12 Bi18 Bi22 Bi10 91.71(16)
O31 Bi18 Bi22 Bi10 -131.5(2)
O28 Bi18 Bi22 Bi10 170.86(15)
O23 Bi18 Bi22 Bi10 137.77(17)
O13 Bi18 Bi22 Bi10 -18.18(14)
O29 Bi18 Bi22 Bi10 -81.53(13)
Bi17 Bi18 Bi22 Bi10 130.773(13)
Bi30 Bi18 Bi22 Bi10 -176.619(14)
O16 Bi18 Bi22 Bi25 169.8(5)
O12 Bi18 Bi22 Bi25 -127.3(5)
O31 Bi18 Bi22 Bi25 9.5(5)
O28 Bi18 Bi22 Bi25 -48.2(5)
O23 Bi18 Bi22 Bi25 -81.3(5)
O13 Bi18 Bi22 Bi25 122.8(5)
O29 Bi18 Bi22 Bi25 59.4(5)
Bi17 Bi18 Bi22 Bi25 -88.3(4)
Bi30 Bi18 Bi22 Bi25 -35.7(4)
Bi34 O34 Bi23 O17 177.9(3)
Bi31 O34 Bi23 O17 -48.2(3)
Bi22 O34 Bi23 O17 61.8(3)
Bi34 O34 Bi23 O20 108.9(4)
Bi31 O34 Bi23 O20 -117.2(3)
Bi22 O34 Bi23 O20 -7.2(2)
Bi34 O34 Bi23 O79 -106.9(4)
Bi31 O34 Bi23 O79 27.1(3)
Bi22 O34 Bi23 O79 137.1(3)
Bi34 O34 Bi23 O59 -31.3(3)
Bi31 O34 Bi23 O59 102.6(3)
Bi22 O34 Bi23 O59 -147.4(3)
Bi34 O34 Bi23 Bi10 141.2(3)
Bi31 O34 Bi23 Bi10 -84.9(3)
Bi22 O34 Bi23 Bi10 25.1(2)
Bi31 O34 Bi23 Bi34 133.9(5)
Bi22 O34 Bi23 Bi34 -116.1(4)
Bi19 O17 Bi23 O34 92.0(4)
Bi10 O17 Bi23 O34 -95.7(3)
Bi19 O17 Bi23 O20 167.2(5)
Bi10 O17 Bi23 O20 -20.5(3)
Bi19 O17 Bi23 O79 12.1(4)
Bi10 O17 Bi23 O79 -175.6(3)
Bi19 O17 Bi23 O59 29.1(7)
Bi10 O17 Bi23 O59 -158.6(3)
Bi19 O17 Bi23 Bi10 -172.3(7)
Bi19 O17 Bi23 Bi34 93.2(4)
Bi10 O17 Bi23 Bi34 -94.5(3)
Bi13 O20 Bi23 O34 -119.4(4)
Bi10 O20 Bi23 O34 118.2(3)
Bi22 O20 Bi23 O34 8.5(3)
Bi13 O20 Bi23 O17 142.6(4)
Bi10 O20 Bi23 O17 20.3(3)
Bi22 O20 Bi23 O17 -89.4(3)
Bi13 O20 Bi23 O79 -179.5(3)
Bi10 O20 Bi23 O79 58.2(4)
Bi22 O20 Bi23 O79 -51.5(5)
Bi13 O20 Bi23 O59 -65.1(4)
Bi10 O20 Bi23 O59 172.6(2)
Bi22 O20 Bi23 O59 62.9(4)
Bi13 O20 Bi23 Bi10 122.3(4)
Bi22 O20 Bi23 Bi10 -109.7(4)
Bi13 O20 Bi23 Bi34 -92.1(3)
Bi10 O20 Bi23 Bi34 145.6(2)
Bi22 O20 Bi23 Bi34 35.9(2)
C65 O79 Bi23 O34 173.7(7)
C65 O79 Bi23 O17 -90.9(7)
C65 O79 Bi23 O20 -127.5(6)
C65 O79 Bi23 O59 98.3(7)
C65 O79 Bi23 Bi10 -93.8(6)
C65 O79 Bi23 Bi34 146.0(6)
C25 O59 Bi23 O34 -65.0(7)
C25 O59 Bi23 O17 3.0(10)
C25 O59 Bi23 O20 -120.7(7)
C25 O59 Bi23 O79 20.2(7)
C25 O59 Bi23 Bi10 -100.4(9)
C25 O59 Bi23 Bi34 -84.3(7)
O16 Bi10 Bi23 O34 4.7(3)
O20 Bi10 Bi23 O34 -59.7(3)
O17 Bi10 Bi23 O34 87.2(4)
O8 Bi10 Bi23 O34 -85.4(3)
O103 Bi10 Bi23 O34 -147.2(3)
O13 Bi10 Bi23 O34 79.0(2)
O5 Bi10 Bi23 O34 -53.7(4)
Bi13 Bi10 Bi23 O34 -88.13(18)
Bi22 Bi10 Bi23 O34 -19.92(18)
O16 Bi10 Bi23 O17 -82.5(4)
O20 Bi10 Bi23 O17 -146.9(4)
O8 Bi10 Bi23 O17 -172.6(4)
O103 Bi10 Bi23 O17 125.6(4)
O13 Bi10 Bi23 O17 -8.2(3)
O5 Bi10 Bi23 O17 -140.9(5)
Bi13 Bi10 Bi23 O17 -175.3(3)
Bi22 Bi10 Bi23 O17 -107.1(3)
O16 Bi10 Bi23 O20 64.4(3)
O17 Bi10 Bi23 O20 146.9(4)
O8 Bi10 Bi23 O20 -25.7(3)
O103 Bi10 Bi23 O20 -87.5(4)
O13 Bi10 Bi23 O20 138.7(3)
O5 Bi10 Bi23 O20 6.0(4)
Bi13 Bi10 Bi23 O20 -28.4(3)
Bi22 Bi10 Bi23 O20 39.8(3)
O16 Bi10 Bi23 O79 -77.8(3)
O20 Bi10 Bi23 O79 -142.3(3)
O17 Bi10 Bi23 O79 4.7(4)
O8 Bi10 Bi23 O79 -167.9(3)
O103 Bi10 Bi23 O79 130.3(3)
O13 Bi10 Bi23 O79 -3.6(2)
O5 Bi10 Bi23 O79 -136.3(4)
Bi13 Bi10 Bi23 O79 -170.70(19)
Bi22 Bi10 Bi23 O79 -102.49(19)
O16 Bi10 Bi23 O59 38.7(7)
O20 Bi10 Bi23 O59 -25.7(8)
O17 Bi10 Bi23 O59 121.2(8)
O8 Bi10 Bi23 O59 -51.4(7)
O103 Bi10 Bi23 O59 -113.2(8)
O13 Bi10 Bi23 O59 112.9(7)
O5 Bi10 Bi23 O59 -19.7(8)
Bi13 Bi10 Bi23 O59 -54.2(7)
Bi22 Bi10 Bi23 O59 14.0(7)
O16 Bi10 Bi23 Bi34 24.84(19)
O20 Bi10 Bi23 Bi34 -39.6(3)
O17 Bi10 Bi23 Bi34 107.3(3)
O8 Bi10 Bi23 Bi34 -65.27(19)
O103 Bi10 Bi23 Bi34 -127.1(2)
O13 Bi10 Bi23 Bi34 99.08(13)
O5 Bi10 Bi23 Bi34 -33.6(3)
Bi13 Bi10 Bi23 Bi34 -68.036(15)
Bi22 Bi10 Bi23 Bi34 0.176(14)
Bi32 O35 Bi24 O21 95.7(5)
Bi33 O35 Bi24 O21 -101.6(3)
Bi32 O35 Bi24 O36 176.5(5)
Bi33 O35 Bi24 O36 -20.9(2)
Bi32 O35 Bi24 O63 24.4(5)
Bi33 O35 Bi24 O63 -173.0(3)
Bi32 O35 Bi24 O60 -102.3(5)
Bi33 O35 Bi24 O60 60.4(3)
Bi32 O35 Bi24 Bi33 -162.6(7)
Bi11 O21 Bi24 O35 -104.2(4)
Bi12 O21 Bi24 O35 120.5(3)
Bi11 O21 Bi24 O36 -178.9(4)
Bi12 O21 Bi24 O36 45.7(3)
Bi11 O21 Bi24 O63 -13.7(4)
Bi12 O21 Bi24 O63 -149.0(4)
Bi11 O21 Bi24 O60 167.5(7)
Bi12 O21 Bi24 O60 32.2(11)
Bi11 O21 Bi24 Bi33 -146.2(3)
Bi12 O21 Bi24 Bi33 78.5(3)
Bi25 O36 Bi24 O35 154.4(4)
Bi33 O36 Bi24 O35 23.5(3)
Bi25 O36 Bi24 O21 -111.8(4)
Bi33 O36 Bi24 O21 117.4(3)
Bi25 O36 Bi24 O63 -139.8(4)
Bi33 O36 Bi24 O63 89.3(5)
Bi25 O36 Bi24 O60 64.1(4)
Bi33 O36 Bi24 O60 -66.8(3)
Bi25 O36 Bi24 Bi33 130.9(6)
C33 O63 Bi24 O35 -29.4(13)
Bi11 O63 Bi24 O35 100.2(3)
C33 O63 Bi24 O21 -120.7(13)
Bi11 O63 Bi24 O21 8.9(2)
C33 O63 Bi24 O36 -91.3(13)
Bi11 O63 Bi24 O36 38.3(6)
C33 O63 Bi24 O60 58.8(14)
Bi11 O63 Bi24 O60 -171.6(3)
C33 O63 Bi24 Bi33 -35.9(14)
Bi11 O63 Bi24 Bi33 93.7(2)
C29 O60 Bi24 O35 -105.0(11)
C29 O60 Bi24 O21 -16.2(17)
C29 O60 Bi24 O36 -29.7(10)
C29 O60 Bi24 O63 165.3(10)
C29 O60 Bi24 Bi33 -66.1(10)
Bi13 O22 Bi25 O36 179.2(4)
Bi22 O22 Bi25 O36 61.1(3)
Bi12 O22 Bi25 O36 -44.3(3)
Bi13 O22 Bi25 O37 109.4(3)
Bi22 O22 Bi25 O37 -8.8(3)
Bi12 O22 Bi25 O37 -114.1(3)
Bi13 O22 Bi25 O56 -111.2(3)
Bi22 O22 Bi25 O56 130.7(3)
Bi12 O22 Bi25 O56 25.4(3)
Bi13 O22 Bi25 O61 146.8(5)
Bi22 O22 Bi25 O61 28.7(7)
Bi12 O22 Bi25 O61 -76.6(6)
Bi13 O22 Bi25 O54 41.0(3)
Bi22 O22 Bi25 O54 -77.1(3)
Bi12 O22 Bi25 O54 177.5(3)
Bi13 O22 Bi25 Bi33 145.8(3)
Bi22 O22 Bi25 Bi33 27.7(2)
Bi12 O22 Bi25 Bi33 -77.6(2)
Bi13 O22 Bi25 Bi22 118.1(4)
Bi12 O22 Bi25 Bi22 -105.4(3)
Bi24 O36 Bi25 O22 116.2(4)
Bi33 O36 Bi25 O22 -113.2(3)
Bi24 O36 Bi25 O37 -156.1(5)
Bi33 O36 Bi25 O37 -25.6(3)
Bi24 O36 Bi25 O56 22.5(4)
Bi33 O36 Bi25 O56 153.1(4)
Bi24 O36 Bi25 O61 -76.0(4)
Bi33 O36 Bi25 O61 54.5(3)
Bi24 O36 Bi25 O54 -176.4(3)
Bi33 O36 Bi25 O54 -45.9(5)
Bi24 O36 Bi25 Bi33 -130.5(6)
Bi24 O36 Bi25 Bi22 154.2(4)
Bi33 O36 Bi25 Bi22 -75.2(2)
Bi34 O37 Bi25 O22 -103.4(4)
Bi33 O37 Bi25 O22 109.1(3)
Bi22 O37 Bi25 O22 7.9(2)
Bi34 O37 Bi25 O36 171.7(4)
Bi33 O37 Bi25 O36 24.2(2)
Bi22 O37 Bi25 O36 -77.0(2)
Bi34 O37 Bi25 O56 169.7(3)
Bi33 O37 Bi25 O56 22.3(5)
Bi22 O37 Bi25 O56 -79.0(4)
Bi34 O37 Bi25 O61 90.6(4)
Bi33 O37 Bi25 O61 -56.9(3)
Bi22 O37 Bi25 O61 -158.1(2)
Bi34 O37 Bi25 O54 -23.7(3)
Bi33 O37 Bi25 O54 -171.1(4)
Bi22 O37 Bi25 O54 87.6(3)
Bi34 O37 Bi25 Bi33 147.5(5)
Bi22 O37 Bi25 Bi33 -101.3(3)
Bi34 O37 Bi25 Bi22 -111.3(4)
Bi33 O37 Bi25 Bi22 101.3(3)
C21 O56 Bi25 O22 142.3(6)
C21 O56 Bi25 O36 -134.9(7)
C21 O56 Bi25 O37 -132.9(6)
C21 O56 Bi25 O61 -60.0(6)
C21 O56 Bi25 O54 73.0(9)
C21 O56 Bi25 Bi33 -119.0(6)
C21 O56 Bi25 Bi22 175.3(6)
C29 O61 Bi25 O22 99.9(10)
C29 O61 Bi25 O36 66.9(8)
C29 O61 Bi25 O37 138.6(8)
C29 O61 Bi25 O56 -1.6(8)
C29 O61 Bi25 O54 -159.7(8)
C29 O61 Bi25 Bi33 101.1(8)
C29 O61 Bi25 Bi22 120.7(8)
C17 O54 Bi25 O22 -103.4(11)
Bi34 O54 Bi25 O22 105.7(3)
C17 O54 Bi25 O36 -172.6(10)
Bi34 O54 Bi25 O36 36.5(5)
C17 O54 Bi25 O37 166.8(11)
Bi34 O54 Bi25 O37 15.9(2)
C17 O54 Bi25 O56 -31.1(14)
Bi34 O54 Bi25 O56 178.0(4)
C17 O54 Bi25 O61 99.4(11)
Bi34 O54 Bi25 O61 -51.5(3)
C17 O54 Bi25 Bi33 161.1(10)
Bi34 O54 Bi25 Bi33 10.2(3)
C17 O54 Bi25 Bi22 -144.6(11)
Bi34 O54 Bi25 Bi22 64.54(19)
O16 Bi22 Bi25 O22 -6.4(4)
O19 Bi22 Bi25 O22 60.1(3)
O20 Bi22 Bi25 O22 -55.1(3)
O31 Bi22 Bi25 O22 -166.5(4)
O33 Bi22 Bi25 O22 135.3(3)
O37 Bi22 Bi25 O22 -167.8(3)
O34 Bi22 Bi25 O22 -117.9(3)
Bi21 Bi22 Bi25 O22 96.9(3)
Bi10 Bi22 Bi25 O22 -35.4(3)
Bi18 Bi22 Bi25 O22 -175.7(5)
O16 Bi22 Bi25 O36 -115.1(3)
O19 Bi22 Bi25 O36 -48.6(2)
O22 Bi22 Bi25 O36 -108.8(3)
O20 Bi22 Bi25 O36 -163.9(2)
O31 Bi22 Bi25 O36 84.7(3)
O33 Bi22 Bi25 O36 26.5(2)
O37 Bi22 Bi25 O36 83.4(3)
O34 Bi22 Bi25 O36 133.4(2)
Bi21 Bi22 Bi25 O36 -11.90(19)
Bi10 Bi22 Bi25 O36 -144.12(19)
Bi18 Bi22 Bi25 O36 75.6(5)
O16 Bi22 Bi25 O37 161.5(4)
O19 Bi22 Bi25 O37 -132.1(3)
O22 Bi22 Bi25 O37 167.8(3)
O20 Bi22 Bi25 O37 112.7(3)
O31 Bi22 Bi25 O37 1.3(3)
O33 Bi22 Bi25 O37 -56.9(3)
O34 Bi22 Bi25 O37 49.9(3)
Bi21 Bi22 Bi25 O37 -95.3(2)
Bi10 Bi22 Bi25 O37 132.4(2)
Bi18 Bi22 Bi25 O37 -7.9(5)
O16 Bi22 Bi25 O56 -63.8(3)
O19 Bi22 Bi25 O56 2.7(2)
O22 Bi22 Bi25 O56 -57.5(3)
O20 Bi22 Bi25 O56 -112.6(2)
O31 Bi22 Bi25 O56 136.0(3)
O33 Bi22 Bi25 O56 77.8(2)
O37 Bi22 Bi25 O56 134.7(3)
O34 Bi22 Bi25 O56 -175.3(2)
Bi21 Bi22 Bi25 O56 39.37(19)
Bi10 Bi22 Bi25 O56 -92.84(19)
Bi18 Bi22 Bi25 O56 126.9(5)
O16 Bi22 Bi25 O61 -174.1(3)
O19 Bi22 Bi25 O61 -107.6(2)
O22 Bi22 Bi25 O61 -167.7(3)
O20 Bi22 Bi25 O61 137.1(2)
O31 Bi22 Bi25 O61 25.7(3)
O33 Bi22 Bi25 O61 -32.4(2)
O37 Bi22 Bi25 O61 24.4(3)
O34 Bi22 Bi25 O61 74.4(2)
Bi21 Bi22 Bi25 O61 -70.88(17)
Bi10 Bi22 Bi25 O61 156.90(17)
Bi18 Bi22 Bi25 O61 16.6(5)
O16 Bi22 Bi25 O54 86.1(3)
O19 Bi22 Bi25 O54 152.6(3)
O22 Bi22 Bi25 O54 92.5(3)
O20 Bi22 Bi25 O54 37.4(2)
O31 Bi22 Bi25 O54 -74.1(3)
O33 Bi22 Bi25 O54 -132.2(2)
O37 Bi22 Bi25 O54 -75.3(3)
O34 Bi22 Bi25 O54 -25.4(2)
Bi21 Bi22 Bi25 O54 -170.7(2)
Bi10 Bi22 Bi25 O54 57.1(2)
Bi18 Bi22 Bi25 O54 -83.2(5)
O16 Bi22 Bi25 Bi33 -155.2(3)
O19 Bi22 Bi25 Bi33 -88.71(15)
O22 Bi22 Bi25 Bi33 -148.8(3)
O20 Bi22 Bi25 Bi33 156.03(14)
O31 Bi22 Bi25 Bi33 44.6(2)
O33 Bi22 Bi25 Bi33 -13.55(14)
O37 Bi22 Bi25 Bi33 43.3(2)
O34 Bi22 Bi25 Bi33 93.29(13)
Bi21 Bi22 Bi25 Bi33 -51.988(12)
Bi10 Bi22 Bi25 Bi33 175.794(17)
Bi18 Bi22 Bi25 Bi33 35.5(4)
Bi35 O38 Bi26 O24 84.0(6)
Bi29 O38 Bi26 O24 -99.6(4)
Bi35 O38 Bi26 O27 173.5(7)
Bi29 O38 Bi26 O27 -10.1(3)
Bi27 O24 Bi26 O38 -45.0(4)
Bi14 O24 Bi26 O38 -178.1(3)
Bi17 O24 Bi26 O38 66.6(3)
Bi27 O24 Bi26 O27 -121.7(4)
Bi14 O24 Bi26 O27 105.2(4)
Bi17 O24 Bi26 O27 -10.1(3)
Bi16 O27 Bi26 O38 164.4(5)
Bi29 O27 Bi26 O38 8.5(3)
Bi16 O27 Bi26 O24 -103.9(4)
Bi29 O27 Bi26 O24 100.3(3)
Bi17 O28 Bi27 O25 -54.5(3)
Bi30 O28 Bi27 O25 -174.8(4)
Bi18 O28 Bi27 O25 57.4(3)
Bi17 O28 Bi27 O24 15.9(3)
Bi30 O28 Bi27 O24 -104.4(4)
Bi18 O28 Bi27 O24 127.8(3)
Bi17 O28 Bi27 O26 -121.3(3)
Bi30 O28 Bi27 O26 118.4(4)
Bi18 O28 Bi27 O26 -9.4(3)
Bi17 O28 Bi27 O39 123.5(3)
Bi30 O28 Bi27 O39 3.2(3)
Bi18 O28 Bi27 O39 -124.6(3)
Bi17 O28 Bi27 Bi15 -87.3(3)
Bi30 O28 Bi27 Bi15 152.4(3)
Bi18 O28 Bi27 Bi15 24.6(3)
Bi17 O28 Bi27 Bi14 -21.2(3)
Bi30 O28 Bi27 Bi14 -141.5(3)
Bi18 O28 Bi27 Bi14 90.7(3)
Bi15 O25 Bi27 O28 -109.9(3)
Bi14 O25 Bi27 O28 109.8(3)
Bi15 O25 Bi27 O24 167.2(4)
Bi14 O25 Bi27 O24 26.9(3)
Bi15 O25 Bi27 O26 -24.8(3)
Bi14 O25 Bi27 O26 -165.1(4)
Bi15 O25 Bi27 O39 -115.2(5)
Bi14 O25 Bi27 O39 104.5(6)
Bi14 O25 Bi27 Bi15 -140.3(5)
Bi15 O25 Bi27 Bi14 140.3(5)
Bi26 O24 Bi27 O28 108.4(4)
Bi14 O24 Bi27 O28 -111.3(3)
Bi17 O24 Bi27 O28 -11.9(2)
Bi26 O24 Bi27 O25 -164.4(5)
Bi14 O24 Bi27 O25 -24.0(2)
Bi17 O24 Bi27 O25 75.3(2)
Bi26 O24 Bi27 O26 -179.8(3)
Bi14 O24 Bi27 O26 -39.5(4)
Bi17 O24 Bi27 O26 59.9(4)
Bi26 O24 Bi27 O39 37.4(4)
Bi14 O24 Bi27 O39 177.7(2)
Bi17 O24 Bi27 O39 -82.9(2)
Bi26 O24 Bi27 Bi15 -156.8(3)
Bi14 O24 Bi27 Bi15 -16.5(2)
Bi17 O24 Bi27 Bi15 82.86(16)
Bi26 O24 Bi27 Bi14 -140.3(5)
Bi17 O24 Bi27 Bi14 99.4(3)
Bi15 O26 Bi27 O28 110.7(3)
Bi28 O26 Bi27 O28 -90.9(3)
Bi15 O26 Bi27 O25 23.8(2)
Bi28 O26 Bi27 O25 -177.8(4)
Bi15 O26 Bi27 O24 39.7(4)
Bi28 O26 Bi27 O24 -162.0(3)
Bi15 O26 Bi27 O39 -179.6(2)
Bi28 O26 Bi27 O39 -21.2(4)
Bi28 O26 Bi27 Bi15 158.4(5)
Bi15 O26 Bi27 Bi14 15.1(2)
Bi28 O26 Bi27 Bi14 173.4(3)
Bi35 O39 Bi27 O28 -110.7(4)
Bi36 O39 Bi27 O28 101.2(3)
Bi35 O39 Bi27 O25 -105.2(6)
Bi36 O39 Bi27 O25 106.7(6)
Bi35 O39 Bi27 O24 -34.1(4)
Bi36 O39 Bi27 O24 177.8(3)
Bi35 O39 Bi27 O26 173.6(3)
Bi36 O39 Bi27 O26 25.4(4)
Bi35 O39 Bi27 Bi15 173.11(8)
Bi36 O39 Bi27 Bi15 25.0(5)
Bi35 O39 Bi27 Bi14 -31.6(5)
Bi36 O39 Bi27 Bi14 -179.74(6)
O26 Bi15 Bi27 O28 -69.3(3)
O25 Bi15 Bi27 O28 70.4(4)
O10 Bi15 Bi27 O28 9.2(3)
O83 Bi15 Bi27 O28 177.3(3)
O77 Bi15 Bi27 O28 -65.9(3)
O80 Bi15 Bi27 O28 96.1(2)
O26 Bi15 Bi27 O25 -139.7(4)
O10 Bi15 Bi27 O25 -61.3(4)
O83 Bi15 Bi27 O25 106.9(4)
O77 Bi15 Bi27 O25 -136.4(4)
O80 Bi15 Bi27 O25 25.7(4)
O26 Bi15 Bi27 O24 -152.1(3)
O25 Bi15 Bi27 O24 -12.4(4)
O10 Bi15 Bi27 O24 -73.7(3)
O83 Bi15 Bi27 O24 94.5(3)
O77 Bi15 Bi27 O24 -148.8(3)
O80 Bi15 Bi27 O24 13.3(2)
O25 Bi15 Bi27 O26 139.7(4)
O10 Bi15 Bi27 O26 78.5(3)
O83 Bi15 Bi27 O26 -113.4(3)
O77 Bi15 Bi27 O26 3.4(3)
O80 Bi15 Bi27 O26 165.4(3)
O26 Bi15 Bi27 O39 0.7(4)
O25 Bi15 Bi27 O39 140.4(4)
O10 Bi15 Bi27 O39 79.2(3)
O83 Bi15 Bi27 O39 -112.7(3)
O77 Bi15 Bi27 O39 4.1(3)
O80 Bi15 Bi27 O39 166.1(3)
O26 Bi15 Bi27 Bi14 -163.7(3)
O25 Bi15 Bi27 Bi14 -24.0(3)
O10 Bi15 Bi27 Bi14 -85.24(19)
O83 Bi15 Bi27 Bi14 82.92(18)
O77 Bi15 Bi27 Bi14 -160.3(2)
O80 Bi15 Bi27 Bi14 1.71(16)
O9 Bi14 Bi27 O28 -6.7(3)
O25 Bi14 Bi27 O28 -70.6(3)
O24 Bi14 Bi27 O28 68.1(3)
O80 Bi14 Bi27 O28 -96.2(3)
O82 Bi14 Bi27 O28 175.5(3)
O101 Bi14 Bi27 O28 -17.4(14)
Bi5 Bi14 Bi27 O28 13.70(18)
O9 Bi14 Bi27 O25 63.9(3)
O24 Bi14 Bi27 O25 138.7(4)
O80 Bi14 Bi27 O25 -25.6(3)
O82 Bi14 Bi27 O25 -113.9(4)
O101 Bi14 Bi27 O25 53.2(14)
Bi5 Bi14 Bi27 O25 84.3(3)
O9 Bi14 Bi27 O24 -74.8(3)
O25 Bi14 Bi27 O24 -138.7(4)
O80 Bi14 Bi27 O24 -164.3(3)
O82 Bi14 Bi27 O24 107.4(3)
O101 Bi14 Bi27 O24 -85.5(14)
Bi5 Bi14 Bi27 O24 -54.4(3)
O9 Bi14 Bi27 O26 77.8(3)
O25 Bi14 Bi27 O26 13.9(3)
O24 Bi14 Bi27 O26 152.6(3)
O80 Bi14 Bi27 O26 -11.7(2)
O82 Bi14 Bi27 O26 -100.0(3)
O101 Bi14 Bi27 O26 67.1(14)
Bi5 Bi14 Bi27 O26 98.20(17)
O9 Bi14 Bi27 O39 -78.6(3)
O25 Bi14 Bi27 O39 -142.4(4)
O24 Bi14 Bi27 O39 -3.7(4)
O80 Bi14 Bi27 O39 -168.0(3)
O82 Bi14 Bi27 O39 103.7(3)
O101 Bi14 Bi27 O39 -89.2(14)
Bi5 Bi14 Bi27 O39 -58.1(3)
O9 Bi14 Bi27 Bi15 87.53(19)
O25 Bi14 Bi27 Bi15 23.7(3)
O24 Bi14 Bi27 Bi15 162.4(3)
O80 Bi14 Bi27 Bi15 -1.90(18)
O82 Bi14 Bi27 Bi15 -90.2(2)
O101 Bi14 Bi27 Bi15 76.9(14)
Bi5 Bi14 Bi27 Bi15 107.960(17)
Bi36 O40 Bi28 O26 -112.1(4)
Bi31 O40 Bi28 O26 122.2(3)
Bi36 O40 Bi28 O29 153.8(4)
Bi31 O40 Bi28 O29 28.1(3)
Bi36 O40 Bi28 O74 45.4(4)
Bi31 O40 Bi28 O74 -80.3(3)
Bi36 O40 Bi28 O72 -29.1(3)
Bi31 O40 Bi28 O72 -154.8(3)
Bi15 O26 Bi28 O40 -178.6(5)
Bi27 O26 Bi28 O40 35.4(3)
Bi15 O26 Bi28 O29 -104.1(5)
Bi27 O26 Bi28 O29 109.9(3)
Bi15 O26 Bi28 O74 112.7(7)
Bi27 O26 Bi28 O74 -33.2(8)
Bi15 O26 Bi28 O72 112.8(5)
Bi27 O26 Bi28 O72 -33.1(3)
Bi19 O29 Bi28 O40 177.6(4)
Bi31 O29 Bi28 O40 -24.7(2)
Bi18 O29 Bi28 O40 66.7(2)
Bi19 O29 Bi28 O26 92.0(4)
Bi31 O29 Bi28 O26 -110.4(3)
Bi18 O29 Bi28 O26 -18.9(3)
Bi19 O29 Bi28 O74 -102.8(4)
Bi31 O29 Bi28 O74 54.8(3)
Bi18 O29 Bi28 O74 146.3(2)
Bi19 O29 Bi28 O72 173.2(3)
Bi31 O29 Bi28 O72 -29.2(5)
Bi18 O29 Bi28 O72 62.3(4)
C57 O74 Bi28 O40 23.7(12)
C57 O74 Bi28 O26 92.8(14)
C57 O74 Bi28 O29 -48.7(12)
C57 O74 Bi28 O72 92.7(12)
C53 O72 Bi28 O40 133.3(8)
Bi36 O72 Bi28 O40 18.7(2)
C53 O72 Bi28 O26 -137.3(8)
Bi36 O72 Bi28 O26 108.1(2)
C53 O72 Bi28 O29 137.9(7)
Bi36 O72 Bi28 O29 23.2(4)
C53 O72 Bi28 O74 42.7(7)
Bi36 O72 Bi28 O74 -72.0(2)
Bi30 O30 Bi29 O41 5.3(3)
Bi17 O30 Bi29 O41 -116.5(4)
Bi21 O30 Bi29 O41 117.6(3)
Bi30 O30 Bi29 O43 -61.4(3)
Bi17 O30 Bi29 O43 176.9(4)
Bi21 O30 Bi29 O43 50.9(3)
Bi30 O30 Bi29 O38 71.4(3)
Bi17 O30 Bi29 O38 -50.3(4)
Bi21 O30 Bi29 O38 -176.3(3)
Bi30 O30 Bi29 O27 133.0(4)
Bi17 O30 Bi29 O27 11.3(4)
Bi21 O30 Bi29 O27 -114.7(3)
Bi30 O30 Bi29 O32 -124.0(4)
Bi17 O30 Bi29 O32 114.3(4)
Bi21 O30 Bi29 O32 -11.7(3)
Bi30 O30 Bi29 Bi37 -30.0(3)
Bi17 O30 Bi29 Bi37 -151.8(3)
Bi21 O30 Bi29 Bi37 82.3(3)
Bi30 O30 Bi29 Bi35 37.6(3)
Bi17 O30 Bi29 Bi35 -84.1(4)
Bi21 O30 Bi29 Bi35 149.9(3)
Bi30 O30 Bi29 Bi32 -93.1(3)
Bi17 O30 Bi29 Bi32 145.2(4)
Bi21 O30 Bi29 Bi32 19.2(3)
Bi17 O30 Bi29 Bi30 -121.7(6)
Bi21 O30 Bi29 Bi30 112.3(5)
Bi35 O41 Bi29 O30 101.0(3)
Bi37 O41 Bi29 O30 -106.1(3)
Bi35 O41 Bi29 O43 -174.4(4)
Bi37 O41 Bi29 O43 -21.4(2)
Bi35 O41 Bi29 O38 11.3(3)
Bi37 O41 Bi29 O38 164.3(4)
Bi35 O41 Bi29 O27 30.3(4)
Bi37 O41 Bi29 O27 -176.8(2)
Bi35 O41 Bi29 O32 175.2(2)
Bi37 O41 Bi29 O32 -31.8(4)
Bi35 O41 Bi29 Bi37 -153.0(5)
Bi37 O41 Bi29 Bi35 153.0(5)
Bi35 O41 Bi29 Bi32 -166.2(2)
Bi37 O41 Bi29 Bi32 -13.2(3)
Bi35 O41 Bi29 Bi30 104.6(3)
Bi37 O41 Bi29 Bi30 -102.4(3)
Bi37 O43 Bi29 O30 112.7(3)
Bi32 O43 Bi29 O30 -105.3(3)
Bi37 O43 Bi29 O41 22.9(3)
Bi32 O43 Bi29 O41 165.0(4)
Bi37 O43 Bi29 O38 30.0(5)
Bi32 O43 Bi29 O38 172.0(3)
Bi37 O43 Bi29 O27 148.3(4)
Bi32 O43 Bi29 O27 -69.7(6)
Bi37 O43 Bi29 O32 -166.4(4)
Bi32 O43 Bi29 O32 -24.3(3)
Bi32 O43 Bi29 Bi37 142.1(5)
Bi37 O43 Bi29 Bi35 19.8(3)
Bi32 O43 Bi29 Bi35 161.9(2)
Bi37 O43 Bi29 Bi32 -142.1(5)
Bi37 O43 Bi29 Bi30 81.0(2)
Bi32 O43 Bi29 Bi30 -137.0(3)
Bi26 O38 Bi29 O30 83.8(4)
Bi35 O38 Bi29 O30 -98.7(3)
Bi26 O38 Bi29 O41 171.6(5)
Bi35 O38 Bi29 O41 -10.9(3)
Bi26 O38 Bi29 O43 164.5(3)
Bi35 O38 Bi29 O43 -18.0(5)
Bi26 O38 Bi29 O27 8.9(3)
Bi35 O38 Bi29 O27 -173.6(4)
Bi26 O38 Bi29 O32 32.5(10)
Bi35 O38 Bi29 O32 -150.0(6)
Bi26 O38 Bi29 Bi37 -178.9(3)
Bi35 O38 Bi29 Bi37 -1.5(3)
Bi26 O38 Bi29 Bi35 -177.5(6)
Bi26 O38 Bi29 Bi32 -179.2(4)
Bi35 O38 Bi29 Bi32 -1.7(10)
Bi26 O38 Bi29 Bi30 116.6(4)
Bi35 O38 Bi29 Bi30 -65.9(3)
Bi16 O27 Bi29 O30 99.9(4)
Bi26 O27 Bi29 O30 -104.1(3)
Bi16 O27 Bi29 O41 176.2(3)
Bi26 O27 Bi29 O41 -27.8(4)
Bi16 O27 Bi29 O43 63.2(7)
Bi26 O27 Bi29 O43 -140.8(4)
Bi16 O27 Bi29 O38 -164.2(5)
Bi26 O27 Bi29 O38 -8.2(3)
Bi16 O27 Bi29 O32 23.6(4)
Bi26 O27 Bi29 O32 179.6(3)
Bi16 O27 Bi29 Bi37 169.90(16)
Bi26 O27 Bi29 Bi37 -34.1(7)
Bi16 O27 Bi29 Bi35 -167.8(3)
Bi26 O27 Bi29 Bi35 -11.8(3)
Bi16 O27 Bi29 Bi32 18.8(5)
Bi26 O27 Bi29 Bi32 174.82(10)
Bi16 O27 Bi29 Bi30 124.4(3)
Bi26 O27 Bi29 Bi30 -79.6(2)
Bi32 O32 Bi29 O30 112.7(3)
Bi20 O32 Bi29 O30 -95.3(4)
Bi32 O32 Bi29 O41 34.6(4)
Bi20 O32 Bi29 O41 -173.5(3)
Bi32 O32 Bi29 O43 23.8(2)
Bi20 O32 Bi29 O43 175.7(5)
Bi32 O32 Bi29 O38 165.3(6)
Bi20 O32 Bi29 O38 -42.7(9)
Bi32 O32 Bi29 O27 -173.7(3)
Bi20 O32 Bi29 O27 -21.7(4)
Bi32 O32 Bi29 Bi37 16.2(2)
Bi20 O32 Bi29 Bi37 168.1(3)
Bi32 O32 Bi29 Bi35 42.4(6)
Bi20 O32 Bi29 Bi35 -165.67(15)
Bi20 O32 Bi29 Bi32 151.9(6)
Bi32 O32 Bi29 Bi30 84.7(2)
Bi20 O32 Bi29 Bi30 -123.3(3)
Bi17 O23 Bi30 O30 48.7(2)
Bi21 O23 Bi30 O30 -50.2(2)
Bi18 O23 Bi30 O30 139.9(3)
Bi17 O23 Bi30 O33 140.8(3)
Bi21 O23 Bi30 O33 41.9(2)
Bi18 O23 Bi30 O33 -128.0(3)
Bi17 O23 Bi30 O31 -130.5(3)
Bi21 O23 Bi30 O31 130.6(3)
Bi18 O23 Bi30 O31 -39.4(2)
Bi17 O23 Bi30 O28 -42.9(2)
Bi21 O23 Bi30 O28 -141.8(3)
Bi18 O23 Bi30 O28 48.3(2)
Bi17 O23 Bi30 Bi21 98.9(3)
Bi18 O23 Bi30 Bi21 -169.9(3)
Bi21 O23 Bi30 Bi17 -98.9(3)
Bi18 O23 Bi30 Bi17 91.2(2)
Bi17 O23 Bi30 Bi18 -91.2(2)
Bi21 O23 Bi30 Bi18 169.9(3)
Bi17 O23 Bi30 Bi31 -128.99(16)
Bi21 O23 Bi30 Bi31 132.11(16)
Bi18 O23 Bi30 Bi31 -37.81(18)
Bi17 O23 Bi30 Bi29 51.0(2)
Bi21 O23 Bi30 Bi29 -47.9(2)
Bi18 O23 Bi30 Bi29 142.19(14)
Bi29 O30 Bi30 O23 175.5(4)
Bi17 O30 Bi30 O23 -43.3(2)
Bi21 O30 Bi30 O23 45.2(2)
Bi29 O30 Bi30 O33 106.6(3)
Bi17 O30 Bi30 O33 -112.3(2)
Bi21 O30 Bi30 O33 -23.8(2)
Bi29 O30 Bi30 O31 176.5(3)
Bi17 O30 Bi30 O31 -42.3(4)
Bi21 O30 Bi30 O31 46.2(4)
Bi29 O30 Bi30 O28 -117.9(4)
Bi17 O30 Bi30 O28 23.3(2)
Bi21 O30 Bi30 O28 111.8(2)
Bi29 O30 Bi30 Bi21 130.3(4)
Bi17 O30 Bi30 Bi21 -88.5(2)
Bi29 O30 Bi30 Bi17 -141.2(5)
Bi21 O30 Bi30 Bi17 88.5(2)
Bi29 O30 Bi30 Bi18 -155.4(3)
Bi17 O30 Bi30 Bi18 -14.2(2)
Bi21 O30 Bi30 Bi18 74.31(17)
Bi29 O30 Bi30 Bi31 -173.9(5)
Bi17 O30 Bi30 Bi31 -32.8(10)
Bi21 O30 Bi30 Bi31 55.7(9)
Bi17 O30 Bi30 Bi29 141.2(5)
Bi21 O30 Bi30 Bi29 -130.3(4)
Bi33 O33 Bi30 O23 178.8(5)
Bi21 O33 Bi30 O23 -41.4(2)
Bi22 O33 Bi30 O23 55.2(2)
Bi33 O33 Bi30 O30 -114.2(4)
Bi21 O33 Bi30 O30 25.6(2)
Bi22 O33 Bi30 O30 122.3(2)
Bi33 O33 Bi30 O31 107.1(4)
Bi21 O33 Bi30 O31 -113.1(2)
Bi22 O33 Bi30 O31 -16.4(2)
Bi33 O33 Bi30 O28 174.2(3)
Bi21 O33 Bi30 O28 -46.1(4)
Bi22 O33 Bi30 O28 50.6(4)
Bi33 O33 Bi30 Bi21 -139.8(5)
Bi22 O33 Bi30 Bi21 96.7(3)
Bi33 O33 Bi30 Bi17 -156.4(3)
Bi21 O33 Bi30 Bi17 -16.6(2)
Bi22 O33 Bi30 Bi17 80.02(18)
Bi33 O33 Bi30 Bi18 142.9(4)
Bi21 O33 Bi30 Bi18 -77.31(18)
Bi22 O33 Bi30 Bi18 19.4(2)
Bi33 O33 Bi30 Bi31 78.1(4)
Bi21 O33 Bi30 Bi31 -142.17(17)
Bi22 O33 Bi30 Bi31 -45.50(18)
Bi33 O33 Bi30 Bi29 -85.0(4)
Bi21 O33 Bi30 Bi29 54.78(18)
Bi22 O33 Bi30 Bi29 151.45(17)
Bi31 O31 Bi30 O23 177.1(4)
Bi18 O31 Bi30 O23 46.4(2)
Bi22 O31 Bi30 O23 -53.0(2)
Bi31 O31 Bi30 O30 176.1(3)
Bi18 O31 Bi30 O30 45.4(4)
Bi22 O31 Bi30 O30 -54.0(4)
Bi31 O31 Bi30 O33 -113.3(3)
Bi18 O31 Bi30 O33 116.0(3)
Bi22 O31 Bi30 O33 16.6(2)
Bi31 O31 Bi30 O28 109.8(3)
Bi18 O31 Bi30 O28 -20.9(2)
Bi22 O31 Bi30 O28 -120.3(3)
Bi31 O31 Bi30 Bi21 -152.1(3)
Bi18 O31 Bi30 Bi21 77.3(2)
Bi22 O31 Bi30 Bi21 -22.1(2)
Bi31 O31 Bi30 Bi17 147.1(3)
Bi18 O31 Bi30 Bi17 16.4(2)
Bi22 O31 Bi30 Bi17 -83.0(2)
Bi31 O31 Bi30 Bi18 130.7(4)
Bi22 O31 Bi30 Bi18 -99.4(3)
Bi18 O31 Bi30 Bi31 -130.7(4)
Bi22 O31 Bi30 Bi31 129.9(4)
Bi31 O31 Bi30 Bi29 -176.3(5)
Bi18 O31 Bi30 Bi29 53.0(9)
Bi22 O31 Bi30 Bi29 -46.4(9)
Bi27 O28 Bi30 O23 170.1(5)
Bi17 O28 Bi30 O23 42.2(2)
Bi18 O28 Bi30 O23 -52.9(2)
Bi27 O28 Bi30 O30 102.5(4)
Bi17 O28 Bi30 O30 -25.3(2)
Bi18 O28 Bi30 O30 -120.5(2)
Bi27 O28 Bi30 O33 174.8(3)
Bi17 O28 Bi30 O33 46.9(4)
Bi18 O28 Bi30 O33 -48.2(4)
Bi27 O28 Bi30 O31 -117.5(4)
Bi17 O28 Bi30 O31 114.7(3)
Bi18 O28 Bi30 O31 19.5(2)
Bi27 O28 Bi30 Bi21 145.3(3)
Bi17 O28 Bi30 Bi21 17.5(2)
Bi18 O28 Bi30 Bi21 -77.65(17)
Bi27 O28 Bi30 Bi17 127.8(5)
Bi18 O28 Bi30 Bi17 -95.1(3)
Bi27 O28 Bi30 Bi18 -137.0(5)
Bi17 O28 Bi30 Bi18 95.1(3)
Bi27 O28 Bi30 Bi31 -87.7(4)
Bi17 O28 Bi30 Bi31 144.41(18)
Bi18 O28 Bi30 Bi31 49.26(17)
Bi27 O28 Bi30 Bi29 75.6(4)
Bi17 O28 Bi30 Bi29 -52.20(19)
Bi18 O28 Bi30 Bi29 -147.34(15)
O19 Bi21 Bi30 O23 47.5(3)
O15 Bi21 Bi30 O23 -37.8(3)
O33 Bi21 Bi30 O23 113.1(3)
O30 Bi21 Bi30 O23 -103.4(3)
Bi17 Bi21 Bi30 O23 -48.0(2)
Bi22 Bi21 Bi30 O23 62.9(2)
O19 Bi21 Bi30 O30 150.8(3)
O15 Bi21 Bi30 O30 65.5(3)
O23 Bi21 Bi30 O30 103.4(3)
O33 Bi21 Bi30 O30 -143.6(3)
Bi17 Bi21 Bi30 O30 55.4(2)
Bi22 Bi21 Bi30 O30 166.3(2)
O19 Bi21 Bi30 O33 -65.6(3)
O15 Bi21 Bi30 O33 -150.9(3)
O23 Bi21 Bi30 O33 -113.1(3)
O30 Bi21 Bi30 O33 143.6(3)
Bi17 Bi21 Bi30 O33 -161.1(2)
Bi22 Bi21 Bi30 O33 -50.2(2)
O19 Bi21 Bi30 O31 1.3(3)
O15 Bi21 Bi30 O31 -84.0(2)
O23 Bi21 Bi30 O31 -46.2(3)
O33 Bi21 Bi30 O31 66.9(3)
O30 Bi21 Bi30 O31 -149.5(3)
Bi17 Bi21 Bi30 O31 -94.15(18)
Bi22 Bi21 Bi30 O31 16.74(18)
O19 Bi21 Bi30 O28 82.2(2)
O15 Bi21 Bi30 O28 -3.1(2)
O23 Bi21 Bi30 O28 34.7(3)
O33 Bi21 Bi30 O28 147.8(3)
O30 Bi21 Bi30 O28 -68.6(3)
Bi17 Bi21 Bi30 O28 -13.24(16)
Bi22 Bi21 Bi30 O28 97.65(16)
O19 Bi21 Bi30 Bi17 95.45(18)
O15 Bi21 Bi30 Bi17 10.15(18)
O23 Bi21 Bi30 Bi17 48.0(2)
O33 Bi21 Bi30 Bi17 161.1(2)
O30 Bi21 Bi30 Bi17 -55.4(2)
Bi22 Bi21 Bi30 Bi17 110.887(13)
O19 Bi21 Bi30 Bi18 40.10(18)
O15 Bi21 Bi30 Bi18 -45.20(18)
O23 Bi21 Bi30 Bi18 -7.4(2)
O33 Bi21 Bi30 Bi18 105.7(2)
O30 Bi21 Bi30 Bi18 -110.7(2)
Bi17 Bi21 Bi30 Bi18 -55.347(12)
Bi22 Bi21 Bi30 Bi18 55.540(12)
O19 Bi21 Bi30 Bi31 -16.49(18)
O15 Bi21 Bi30 Bi31 -101.79(18)
O23 Bi21 Bi30 Bi31 -64.0(2)
O33 Bi21 Bi30 Bi31 49.1(2)
O30 Bi21 Bi30 Bi31 -167.3(2)
Bi17 Bi21 Bi30 Bi31 -111.937(18)
Bi22 Bi21 Bi30 Bi31 -1.050(16)
O19 Bi21 Bi30 Bi29 175.36(18)
O15 Bi21 Bi30 Bi29 90.06(18)
O23 Bi21 Bi30 Bi29 127.9(2)
O33 Bi21 Bi30 Bi29 -119.0(2)
O30 Bi21 Bi30 Bi29 24.5(2)
Bi17 Bi21 Bi30 Bi29 79.913(13)
Bi22 Bi21 Bi30 Bi29 -169.200(14)
O12 Bi17 Bi30 O23 -45.4(3)
O28 Bi17 Bi30 O23 -110.6(3)
O15 Bi17 Bi30 O23 39.8(3)
O30 Bi17 Bi30 O23 105.8(3)
O24 Bi17 Bi30 O23 -160.8(3)
O9 Bi17 Bi30 O23 -113.5(4)
Bi21 Bi17 Bi30 O23 49.4(2)
Bi18 Bi17 Bi30 O23 -58.2(2)
O12 Bi17 Bi30 O30 -151.2(3)
O23 Bi17 Bi30 O30 -105.8(3)
O28 Bi17 Bi30 O30 143.7(3)
O15 Bi17 Bi30 O30 -66.0(3)
O24 Bi17 Bi30 O30 93.5(3)
O9 Bi17 Bi30 O30 140.8(4)
Bi21 Bi17 Bi30 O30 -56.3(2)
Bi18 Bi17 Bi30 O30 -164.0(2)
O12 Bi17 Bi30 O33 -82.0(2)
O23 Bi17 Bi30 O33 -36.6(3)
O28 Bi17 Bi30 O33 -147.2(3)
O15 Bi17 Bi30 O33 3.2(2)
O30 Bi17 Bi30 O33 69.2(3)
O24 Bi17 Bi30 O33 162.7(2)
O9 Bi17 Bi30 O33 -150.0(3)
Bi21 Bi17 Bi30 O33 12.85(16)
Bi18 Bi17 Bi30 O33 -94.79(16)
O12 Bi17 Bi30 O31 0.7(2)
O23 Bi17 Bi30 O31 46.1(3)
O28 Bi17 Bi30 O31 -64.5(3)
O15 Bi17 Bi30 O31 85.8(2)
O30 Bi17 Bi30 O31 151.8(3)
O24 Bi17 Bi30 O31 -114.7(2)
O9 Bi17 Bi30 O31 -67.4(4)
Bi21 Bi17 Bi30 O31 95.50(17)
Bi18 Bi17 Bi30 O31 -12.13(17)
O12 Bi17 Bi30 O28 65.2(3)
O23 Bi17 Bi30 O28 110.6(3)
O15 Bi17 Bi30 O28 150.3(3)
O30 Bi17 Bi30 O28 -143.7(3)
O24 Bi17 Bi30 O28 -50.2(3)
O9 Bi17 Bi30 O28 -2.9(4)
Bi21 Bi17 Bi30 O28 160.0(2)
Bi18 Bi17 Bi30 O28 52.4(2)
O12 Bi17 Bi30 Bi21 -94.84(17)
O23 Bi17 Bi30 Bi21 -49.4(2)
O28 Bi17 Bi30 Bi21 -160.0(2)
O15 Bi17 Bi30 Bi21 -9.67(16)
O30 Bi17 Bi30 Bi21 56.3(2)
O24 Bi17 Bi30 Bi21 149.80(13)
O9 Bi17 Bi30 Bi21 -162.9(3)
Bi18 Bi17 Bi30 Bi21 -107.636(14)
O12 Bi17 Bi30 Bi18 12.80(17)
O23 Bi17 Bi30 Bi18 58.2(2)
O28 Bi17 Bi30 Bi18 -52.4(2)
O15 Bi17 Bi30 Bi18 97.97(16)
O30 Bi17 Bi30 Bi18 164.0(2)
O24 Bi17 Bi30 Bi18 -102.56(13)
O9 Bi17 Bi30 Bi18 -55.3(3)
Bi21 Bi17 Bi30 Bi18 107.636(14)
O12 Bi17 Bi30 Bi31 20.79(17)
O23 Bi17 Bi30 Bi31 66.2(2)
O28 Bi17 Bi30 Bi31 -44.4(2)
O15 Bi17 Bi30 Bi31 105.96(16)
O30 Bi17 Bi30 Bi31 172.0(2)
O24 Bi17 Bi30 Bi31 -94.57(13)
O9 Bi17 Bi30 Bi31 -47.3(3)
Bi21 Bi17 Bi30 Bi31 115.631(18)
Bi18 Bi17 Bi30 Bi31 7.995(16)
O12 Bi17 Bi30 Bi29 -170.83(17)
O23 Bi17 Bi30 Bi29 -125.4(2)
O28 Bi17 Bi30 Bi29 124.0(2)
O15 Bi17 Bi30 Bi29 -85.66(16)
O30 Bi17 Bi30 Bi29 -19.7(2)
O24 Bi17 Bi30 Bi29 73.81(13)
O9 Bi17 Bi30 Bi29 121.1(3)
Bi21 Bi17 Bi30 Bi29 -75.990(12)
Bi18 Bi17 Bi30 Bi29 176.374(14)
O16 Bi18 Bi30 O23 -46.9(3)
O12 Bi18 Bi30 O23 36.7(3)
O31 Bi18 Bi30 O23 -112.0(3)
O28 Bi18 Bi30 O23 98.8(3)
O13 Bi18 Bi30 O23 -122.9(4)
O29 Bi18 Bi30 O23 -156.7(3)
Bi17 Bi18 Bi30 O23 49.1(2)
Bi22 Bi18 Bi30 O23 -62.7(2)
O16 Bi18 Bi30 O30 -84.2(2)
O12 Bi18 Bi30 O30 -0.6(2)
O31 Bi18 Bi30 O30 -149.4(3)
O28 Bi18 Bi30 O30 61.4(3)
O23 Bi18 Bi30 O30 -37.4(3)
O13 Bi18 Bi30 O30 -160.3(4)
O29 Bi18 Bi30 O30 165.9(2)
Bi17 Bi18 Bi30 O30 11.71(18)
Bi22 Bi18 Bi30 O30 -100.07(19)
O16 Bi18 Bi30 O33 0.9(2)
O12 Bi18 Bi30 O33 84.5(2)
O31 Bi18 Bi30 O33 -64.2(3)
O28 Bi18 Bi30 O33 146.5(3)
O23 Bi18 Bi30 O33 47.8(3)
O13 Bi18 Bi30 O33 -75.2(4)
O29 Bi18 Bi30 O33 -108.9(2)
Bi17 Bi18 Bi30 O33 96.85(16)
Bi22 Bi18 Bi30 O33 -14.94(16)
O16 Bi18 Bi30 O31 65.1(3)
O12 Bi18 Bi30 O31 148.7(3)
O28 Bi18 Bi30 O31 -149.2(3)
O23 Bi18 Bi30 O31 112.0(3)
O13 Bi18 Bi30 O31 -10.9(4)
O29 Bi18 Bi30 O31 -44.7(3)
Bi17 Bi18 Bi30 O31 161.1(3)
Bi22 Bi18 Bi30 O31 49.3(3)
O16 Bi18 Bi30 O28 -145.7(3)
O12 Bi18 Bi30 O28 -62.0(3)
O31 Bi18 Bi30 O28 149.2(3)
O23 Bi18 Bi30 O28 -98.8(3)
O13 Bi18 Bi30 O28 138.3(4)
O29 Bi18 Bi30 O28 104.5(3)
Bi17 Bi18 Bi30 O28 -49.7(2)
Bi22 Bi18 Bi30 O28 -161.5(2)
O16 Bi18 Bi30 Bi21 -40.17(17)
O12 Bi18 Bi30 Bi21 43.44(16)
O31 Bi18 Bi30 Bi21 -105.3(3)
O28 Bi18 Bi30 Bi21 105.5(2)
O23 Bi18 Bi30 Bi21 6.7(2)
O13 Bi18 Bi30 Bi21 -116.2(4)
O29 Bi18 Bi30 Bi21 -150.01(13)
Bi17 Bi18 Bi30 Bi21 55.777(12)
Bi22 Bi18 Bi30 Bi21 -56.008(12)
O16 Bi18 Bi30 Bi17 -95.95(17)
O12 Bi18 Bi30 Bi17 -12.34(16)
O31 Bi18 Bi30 Bi17 -161.1(3)
O28 Bi18 Bi30 Bi17 49.7(2)
O23 Bi18 Bi30 Bi17 -49.1(2)
O13 Bi18 Bi30 Bi17 -172.0(4)
O29 Bi18 Bi30 Bi17 154.21(13)
Bi22 Bi18 Bi30 Bi17 -111.785(13)
O16 Bi18 Bi30 Bi31 91.42(17)
O12 Bi18 Bi30 Bi31 175.03(16)
O31 Bi18 Bi30 Bi31 26.3(3)
O28 Bi18 Bi30 Bi31 -122.9(2)
O23 Bi18 Bi30 Bi31 138.3(2)
O13 Bi18 Bi30 Bi31 15.4(4)
O29 Bi18 Bi30 Bi31 -18.42(13)
Bi17 Bi18 Bi30 Bi31 -172.633(14)
Bi22 Bi18 Bi30 Bi31 75.581(12)
O16 Bi18 Bi30 Bi29 -100.49(17)
O12 Bi18 Bi30 Bi29 -16.88(16)
O31 Bi18 Bi30 Bi29 -165.6(3)
O28 Bi18 Bi30 Bi29 45.2(2)
O23 Bi18 Bi30 Bi29 -53.6(2)
O13 Bi18 Bi30 Bi29 -176.5(4)
O29 Bi18 Bi30 Bi29 149.67(13)
Bi17 Bi18 Bi30 Bi29 -4.543(17)
Bi22 Bi18 Bi30 Bi29 -116.33(2)
O30 Bi29 Bi30 O23 -4.2(4)
O41 Bi29 Bi30 O23 -177.6(3)
O43 Bi29 Bi30 O23 106.9(2)
O38 Bi29 Bi30 O23 -108.9(2)
O27 Bi29 Bi30 O23 -50.2(2)
O32 Bi29 Bi30 O23 51.4(2)
Bi37 Bi29 Bi30 O23 143.49(17)
Bi35 Bi29 Bi30 O23 -142.79(17)
Bi32 Bi29 Bi30 O23 85.07(17)
O41 Bi29 Bi30 O30 -173.4(4)
O43 Bi29 Bi30 O30 111.1(4)
O38 Bi29 Bi30 O30 -104.8(4)
O27 Bi29 Bi30 O30 -46.0(4)
O32 Bi29 Bi30 O30 55.5(4)
Bi37 Bi29 Bi30 O30 147.6(4)
Bi35 Bi29 Bi30 O30 -138.6(4)
Bi32 Bi29 Bi30 O30 89.2(4)
O30 Bi29 Bi30 O33 -72.2(4)
O41 Bi29 Bi30 O33 114.3(3)
O43 Bi29 Bi30 O33 38.8(2)
O38 Bi29 Bi30 O33 -177.0(2)
O27 Bi29 Bi30 O33 -118.3(2)
O32 Bi29 Bi30 O33 -16.7(2)
Bi37 Bi29 Bi30 O33 75.40(16)
Bi35 Bi29 Bi30 O33 149.12(16)
Bi32 Bi29 Bi30 O33 16.98(16)
O30 Bi29 Bi30 O31 -10.4(8)
O41 Bi29 Bi30 O31 176.2(8)
O43 Bi29 Bi30 O31 100.7(8)
O38 Bi29 Bi30 O31 -115.2(8)
O27 Bi29 Bi30 O31 -56.4(8)
O32 Bi29 Bi30 O31 45.1(8)
Bi37 Bi29 Bi30 O31 137.3(8)
Bi35 Bi29 Bi30 O31 -149.0(8)
Bi32 Bi29 Bi30 O31 78.9(8)
O30 Bi29 Bi30 O28 61.6(4)
O41 Bi29 Bi30 O28 -111.8(3)
O43 Bi29 Bi30 O28 172.7(2)
O38 Bi29 Bi30 O28 -43.2(2)
O27 Bi29 Bi30 O28 15.6(2)
O32 Bi29 Bi30 O28 117.1(2)
Bi37 Bi29 Bi30 O28 -150.72(16)
Bi35 Bi29 Bi30 O28 -77.00(16)
Bi32 Bi29 Bi30 O28 150.86(16)
O30 Bi29 Bi30 Bi21 -36.1(3)
O41 Bi29 Bi30 Bi21 150.4(2)
O43 Bi29 Bi30 Bi21 74.93(18)
O38 Bi29 Bi30 Bi21 -140.94(18)
O27 Bi29 Bi30 Bi21 -82.17(16)
O32 Bi29 Bi30 Bi21 19.36(16)
Bi37 Bi29 Bi30 Bi21 111.490(14)
Bi35 Bi29 Bi30 Bi21 -174.788(14)
Bi32 Bi29 Bi30 Bi21 53.076(12)
O30 Bi29 Bi30 Bi17 28.2(3)
O41 Bi29 Bi30 Bi17 -145.3(2)
O43 Bi29 Bi30 Bi17 139.27(18)
O38 Bi29 Bi30 Bi17 -76.60(18)
O27 Bi29 Bi30 Bi17 -17.83(16)
O32 Bi29 Bi30 Bi17 83.70(16)
Bi37 Bi29 Bi30 Bi17 175.831(14)
Bi35 Bi29 Bi30 Bi17 -110.447(14)
Bi32 Bi29 Bi30 Bi17 117.417(13)
O30 Bi29 Bi30 Bi18 32.3(4)
O41 Bi29 Bi30 Bi18 -141.1(2)
O43 Bi29 Bi30 Bi18 143.41(18)
O38 Bi29 Bi30 Bi18 -72.46(18)
O27 Bi29 Bi30 Bi18 -13.69(16)
O32 Bi29 Bi30 Bi18 87.84(16)
Bi37 Bi29 Bi30 Bi18 179.97(2)
Bi35 Bi29 Bi30 Bi18 -106.31(2)
Bi32 Bi29 Bi30 Bi18 121.554(19)
O30 Bi29 Bi30 Bi31 175.9(4)
O41 Bi29 Bi30 Bi31 2.4(2)
O43 Bi29 Bi30 Bi31 -73.07(18)
O38 Bi29 Bi30 Bi31 71.06(19)
O27 Bi29 Bi30 Bi31 129.84(17)
O32 Bi29 Bi30 Bi31 -128.63(16)
Bi37 Bi29 Bi30 Bi31 -36.50(5)
Bi35 Bi29 Bi30 Bi31 37.22(5)
Bi32 Bi29 Bi30 Bi31 -94.92(5)
Bi18 O31 Bi31 O42 118.6(4)
Bi30 O31 Bi31 O42 0.6(3)
Bi22 O31 Bi31 O42 -117.9(3)
Bi18 O31 Bi31 O45 -175.9(4)
Bi30 O31 Bi31 O45 66.1(3)
Bi22 O31 Bi31 O45 -52.4(3)
Bi18 O31 Bi31 O40 53.4(3)
Bi30 O31 Bi31 O40 -64.6(3)
Bi22 O31 Bi31 O40 176.9(4)
Bi18 O31 Bi31 O34 -113.1(4)
Bi30 O31 Bi31 O34 128.9(3)
Bi22 O31 Bi31 O34 10.4(3)
Bi18 O31 Bi31 O29 -8.6(3)
Bi30 O31 Bi31 O29 -126.6(3)
Bi22 O31 Bi31 O29 114.9(3)
Bi18 O31 Bi31 Bi36 84.7(3)
Bi30 O31 Bi31 Bi36 -33.3(3)
Bi22 O31 Bi31 Bi36 -151.8(3)
Bi18 O31 Bi31 Bi38 151.2(3)
Bi30 O31 Bi31 Bi38 33.2(3)
Bi22 O31 Bi31 Bi38 -85.3(3)
Bi18 O31 Bi31 Bi30 118.0(5)
Bi22 O31 Bi31 Bi30 -118.5(5)
Bi18 O31 Bi31 Bi34 -144.0(3)
Bi30 O31 Bi31 Bi34 98.0(3)
Bi22 O31 Bi31 Bi34 -20.5(3)
Bi38 O42 Bi31 O31 104.3(3)
Bi36 O42 Bi31 O31 -103.0(3)
Bi38 O42 Bi31 O45 17.1(2)
Bi36 O42 Bi31 O45 169.9(3)
Bi38 O42 Bi31 O40 -175.3(4)
Bi36 O42 Bi31 O40 -22.5(2)
Bi38 O42 Bi31 O34 33.5(4)
Bi36 O42 Bi31 O34 -173.7(2)
Bi38 O42 Bi31 O29 179.8(2)
Bi36 O42 Bi31 O29 -27.5(4)
Bi38 O42 Bi31 Bi36 -152.8(5)
Bi36 O42 Bi31 Bi38 152.8(5)
Bi38 O42 Bi31 Bi30 104.8(3)
Bi36 O42 Bi31 Bi30 -102.5(3)
Bi38 O42 Bi31 Bi34 14.7(3)
Bi36 O42 Bi31 Bi34 167.5(2)
Bi34 O45 Bi31 O31 94.2(3)
Bi38 O45 Bi31 O31 -107.0(3)
Bi34 O45 Bi31 O42 -175.5(4)
Bi38 O45 Bi31 O42 -16.7(2)
Bi34 O45 Bi31 O40 169.9(2)
Bi38 O45 Bi31 O40 -31.4(4)
Bi34 O45 Bi31 O34 19.3(2)
Bi38 O45 Bi31 O34 178.1(3)
Bi34 O45 Bi31 O29 52.4(8)
Bi38 O45 Bi31 O29 -148.8(5)
Bi34 O45 Bi31 Bi36 -169.7(2)
Bi38 O45 Bi31 Bi36 -10.9(3)
Bi34 O45 Bi31 Bi38 -158.8(5)
Bi34 O45 Bi31 Bi30 128.6(3)
Bi38 O45 Bi31 Bi30 -72.6(2)
Bi38 O45 Bi31 Bi34 158.8(5)
Bi28 O40 Bi31 O31 -107.7(3)
Bi36 O40 Bi31 O31 115.5(3)
Bi28 O40 Bi31 O42 159.2(4)
Bi36 O40 Bi31 O42 22.4(2)
Bi28 O40 Bi31 O45 173.8(2)
Bi36 O40 Bi31 O45 37.1(4)
Bi28 O40 Bi31 O34 -78.3(5)
Bi36 O40 Bi31 O34 144.9(4)
Bi28 O40 Bi31 O29 -25.4(2)
Bi36 O40 Bi31 O29 -162.1(3)
Bi28 O40 Bi31 Bi36 136.7(4)
Bi28 O40 Bi31 Bi38 156.5(2)
Bi36 O40 Bi31 Bi38 19.8(2)
Bi28 O40 Bi31 Bi30 -143.1(3)
Bi36 O40 Bi31 Bi30 80.2(2)
Bi28 O40 Bi31 Bi34 -170.11(19)
Bi36 O40 Bi31 Bi34 53.2(6)
Bi34 O34 Bi31 O31 -112.6(3)
Bi23 O34 Bi31 O31 106.4(4)
Bi22 O34 Bi31 O31 -8.2(2)
Bi34 O34 Bi31 O42 -35.2(4)
Bi23 O34 Bi31 O42 -176.2(3)
Bi22 O34 Bi31 O42 69.3(3)
Bi34 O34 Bi31 O45 -18.4(2)
Bi23 O34 Bi31 O45 -159.4(4)
Bi22 O34 Bi31 O45 86.1(2)
Bi34 O34 Bi31 O40 -142.7(4)
Bi23 O34 Bi31 O40 76.3(6)
Bi22 O34 Bi31 O40 -38.3(5)
Bi34 O34 Bi31 O29 172.0(2)
Bi23 O34 Bi31 O29 31.0(4)
Bi22 O34 Bi31 O29 -83.6(2)
Bi34 O34 Bi31 Bi36 -46.1(6)
Bi23 O34 Bi31 Bi36 172.94(13)
Bi22 O34 Bi31 Bi36 58.4(5)
Bi34 O34 Bi31 Bi38 -17.3(2)
Bi23 O34 Bi31 Bi38 -158.3(3)
Bi22 O34 Bi31 Bi38 87.15(15)
Bi34 O34 Bi31 Bi30 -84.8(2)
Bi23 O34 Bi31 Bi30 134.2(3)
Bi22 O34 Bi31 Bi30 19.63(17)
Bi23 O34 Bi31 Bi34 -141.0(5)
Bi22 O34 Bi31 Bi34 104.4(3)
Bi19 O29 Bi31 O31 -94.6(4)
Bi28 O29 Bi31 O31 108.8(3)
Bi18 O29 Bi31 O31 5.8(2)
Bi19 O29 Bi31 O42 -175.2(3)
Bi28 O29 Bi31 O42 28.2(4)
Bi18 O29 Bi31 O42 -74.7(3)
Bi19 O29 Bi31 O45 -51.9(8)
Bi28 O29 Bi31 O45 151.5(6)
Bi18 O29 Bi31 O45 48.6(7)
Bi19 O29 Bi31 O40 179.7(4)
Bi28 O29 Bi31 O40 23.1(2)
Bi18 O29 Bi31 O40 -79.8(2)
Bi19 O29 Bi31 O34 -22.2(4)
Bi28 O29 Bi31 O34 -178.8(2)
Bi18 O29 Bi31 O34 78.3(2)
Bi19 O29 Bi31 Bi36 169.6(3)
Bi28 O29 Bi31 Bi36 13.0(2)
Bi18 O29 Bi31 Bi36 -89.94(13)
Bi19 O29 Bi31 Bi38 -174.79(7)
Bi28 O29 Bi31 Bi38 28.6(6)
Bi18 O29 Bi31 Bi38 -74.3(4)
Bi19 O29 Bi31 Bi30 -123.6(3)
Bi28 O29 Bi31 Bi30 79.8(2)
Bi18 O29 Bi31 Bi30 -23.16(15)
Bi19 O29 Bi31 Bi34 -16.0(5)
Bi28 O29 Bi31 Bi34 -172.65(7)
Bi18 O29 Bi31 Bi34 84.4(2)
O23 Bi30 Bi31 O31 -2.8(4)
O30 Bi30 Bi31 O31 -12.6(9)
O33 Bi30 Bi31 O31 65.7(4)
O28 Bi30 Bi31 O31 -67.8(4)
Bi21 Bi30 Bi31 O31 35.0(3)
Bi17 Bi30 Bi31 O31 -40.3(3)
Bi18 Bi30 Bi31 O31 -32.7(3)
Bi29 Bi30 Bi31 O31 177.2(3)
O23 Bi30 Bi31 O42 178.0(3)
O30 Bi30 Bi31 O42 168.2(9)
O33 Bi30 Bi31 O42 -113.5(3)
O31 Bi30 Bi31 O42 -179.2(4)
O28 Bi30 Bi31 O42 113.0(3)
Bi21 Bi30 Bi31 O42 -144.2(2)
Bi17 Bi30 Bi31 O42 140.5(2)
Bi18 Bi30 Bi31 O42 148.2(2)
Bi29 Bi30 Bi31 O42 -2.0(2)
O23 Bi30 Bi31 O45 -110.7(2)
O30 Bi30 Bi31 O45 -120.5(9)
O33 Bi30 Bi31 O45 -42.2(2)
O31 Bi30 Bi31 O45 -107.9(4)
O28 Bi30 Bi31 O45 -175.7(2)
Bi21 Bi30 Bi31 O45 -72.94(17)
Bi17 Bi30 Bi31 O45 -148.19(17)
Bi18 Bi30 Bi31 O45 -140.55(17)
Bi29 Bi30 Bi31 O45 69.33(17)
O23 Bi30 Bi31 O40 102.7(2)
O30 Bi30 Bi31 O40 92.9(9)
O33 Bi30 Bi31 O40 171.1(2)
O31 Bi30 Bi31 O40 105.5(4)
O28 Bi30 Bi31 O40 37.7(2)
Bi21 Bi30 Bi31 O40 140.44(16)
Bi17 Bi30 Bi31 O40 65.19(16)
Bi18 Bi30 Bi31 O40 72.83(16)
Bi29 Bi30 Bi31 O40 -77.29(17)
O23 Bi30 Bi31 O34 -52.4(2)
O30 Bi30 Bi31 O34 -62.2(9)
O33 Bi30 Bi31 O34 16.1(2)
O31 Bi30 Bi31 O34 -49.6(4)
O28 Bi30 Bi31 O34 -117.4(2)
Bi21 Bi30 Bi31 O34 -14.65(14)
Bi17 Bi30 Bi31 O34 -89.90(14)
Bi18 Bi30 Bi31 O34 -82.26(14)
Bi29 Bi30 Bi31 O34 127.62(15)
O23 Bi30 Bi31 O29 50.6(2)
O30 Bi30 Bi31 O29 40.8(9)
O33 Bi30 Bi31 O29 119.0(2)
O31 Bi30 Bi31 O29 53.4(4)
O28 Bi30 Bi31 O29 -14.4(2)
Bi21 Bi30 Bi31 O29 88.34(14)
Bi17 Bi30 Bi31 O29 13.09(14)
Bi18 Bi30 Bi31 O29 20.73(14)
Bi29 Bi30 Bi31 O29 -129.39(15)
O23 Bi30 Bi31 Bi36 140.69(17)
O30 Bi30 Bi31 Bi36 130.8(8)
O33 Bi30 Bi31 Bi36 -150.89(16)
O31 Bi30 Bi31 Bi36 143.5(3)
O28 Bi30 Bi31 Bi36 75.63(16)
Bi21 Bi30 Bi31 Bi36 178.409(18)
Bi17 Bi30 Bi31 Bi36 103.159(18)
Bi18 Bi30 Bi31 Bi36 110.802(14)
Bi29 Bi30 Bi31 Bi36 -39.32(5)
O23 Bi30 Bi31 Bi38 -146.50(17)
O30 Bi30 Bi31 Bi38 -156.4(8)
O33 Bi30 Bi31 Bi38 -78.08(16)
O31 Bi30 Bi31 Bi38 -143.7(3)
O28 Bi30 Bi31 Bi38 148.43(16)
Bi21 Bi30 Bi31 Bi38 -108.785(19)
Bi17 Bi30 Bi31 Bi38 175.965(18)
Bi18 Bi30 Bi31 Bi38 -176.393(14)
Bi29 Bi30 Bi31 Bi38 33.49(5)
O23 Bi30 Bi31 Bi34 -86.11(17)
O30 Bi30 Bi31 Bi34 -96.0(8)
O33 Bi30 Bi31 Bi34 -17.69(16)
O31 Bi30 Bi31 Bi34 -83.4(3)
O28 Bi30 Bi31 Bi34 -151.18(16)
Bi21 Bi30 Bi31 Bi34 -48.393(19)
Bi17 Bi30 Bi31 Bi34 -123.643(16)
Bi18 Bi30 Bi31 Bi34 -116.001(13)
Bi29 Bi30 Bi31 Bi34 93.88(5)
Bi20 O32 Bi32 O43 -174.2(5)
Bi29 O32 Bi32 O43 -24.3(3)
Bi20 O32 Bi32 O35 101.0(5)
Bi29 O32 Bi32 O35 -109.1(3)
Bi20 O32 Bi32 O66 -92.1(5)
Bi29 O32 Bi32 O66 57.7(3)
Bi20 O32 Bi32 Bi29 -149.9(6)
Bi37 O43 Bi32 O32 159.9(5)
Bi29 O43 Bi32 O32 28.5(3)
Bi37 O43 Bi32 O35 -105.1(5)
Bi29 O43 Bi32 O35 123.6(3)
Bi37 O43 Bi32 O66 72.5(5)
Bi29 O43 Bi32 O66 -58.8(4)
Bi37 O43 Bi32 Bi29 131.3(6)
Bi24 O35 Bi32 O32 -94.9(5)
Bi33 O35 Bi32 O32 105.3(4)
Bi24 O35 Bi32 O43 -171.4(5)
Bi33 O35 Bi32 O43 28.8(4)
Bi24 O35 Bi32 O66 178.1(12)
Bi33 O35 Bi32 O66 18.3(16)
Bi24 O35 Bi32 Bi29 -139.3(4)
Bi33 O35 Bi32 Bi29 60.9(3)
C41 O66 Bi32 O32 -116.9(12)
C41 O66 Bi32 O43 -39.5(11)
C41 O66 Bi32 O35 -29(2)
C41 O66 Bi32 Bi29 -75.1(11)
O30 Bi29 Bi32 O32 -65.1(3)
O41 Bi29 Bi32 O32 -153.0(3)
O43 Bi29 Bi32 O32 -139.1(4)
O38 Bi29 Bi32 O32 -161.6(8)
O27 Bi29 Bi32 O32 8.6(3)
Bi37 Bi29 Bi32 O32 -161.8(3)
Bi35 Bi29 Bi32 O32 -162.8(3)
Bi30 Bi29 Bi32 O32 -99.3(3)
O30 Bi29 Bi32 O43 74.0(4)
O41 Bi29 Bi32 O43 -13.9(4)
O38 Bi29 Bi32 O43 -22.5(8)
O27 Bi29 Bi32 O43 147.7(4)
O32 Bi29 Bi32 O43 139.1(4)
Bi37 Bi29 Bi32 O43 -22.7(3)
Bi35 Bi29 Bi32 O43 -23.7(3)
Bi30 Bi29 Bi32 O43 39.8(3)
O30 Bi29 Bi32 O35 14.0(2)
O41 Bi29 Bi32 O35 -73.9(3)
O43 Bi29 Bi32 O35 -60.0(4)
O38 Bi29 Bi32 O35 -82.4(8)
O27 Bi29 Bi32 O35 87.7(3)
O32 Bi29 Bi32 O35 79.1(3)
Bi37 Bi29 Bi32 O35 -82.68(18)
Bi35 Bi29 Bi32 O35 -83.67(18)
Bi30 Bi29 Bi32 O35 -20.13(18)
O30 Bi29 Bi32 O66 -175.8(3)
O41 Bi29 Bi32 O66 96.3(3)
O43 Bi29 Bi32 O66 110.2(4)
O38 Bi29 Bi32 O66 87.7(8)
O27 Bi29 Bi32 O66 -102.1(3)
O32 Bi29 Bi32 O66 -110.7(4)
Bi37 Bi29 Bi32 O66 87.5(3)
Bi35 Bi29 Bi32 O66 86.5(3)
Bi30 Bi29 Bi32 O66 150.0(3)
Bi21 O33 Bi33 O36 52.5(3)
Bi30 O33 Bi33 O36 -176.6(4)
Bi22 O33 Bi33 O36 -55.9(3)
Bi21 O33 Bi33 O37 121.8(4)
Bi30 O33 Bi33 O37 -107.3(4)
Bi22 O33 Bi33 O37 13.4(2)
Bi21 O33 Bi33 O35 -15.7(3)
Bi30 O33 Bi33 O35 115.2(4)
Bi22 O33 Bi33 O35 -124.0(3)
Bi21 O33 Bi33 O44 -128.0(4)
Bi30 O33 Bi33 O44 3.0(3)
Bi22 O33 Bi33 O44 123.7(3)
Bi21 O33 Bi33 Bi24 19.0(3)
Bi30 O33 Bi33 Bi24 150.0(3)
Bi22 O33 Bi33 Bi24 -89.3(2)
Bi21 O33 Bi33 Bi25 85.4(3)
Bi30 O33 Bi33 Bi25 -143.6(3)
Bi22 O33 Bi33 Bi25 -22.9(2)
Bi24 O36 Bi33 O33 -109.0(3)
Bi25 O36 Bi33 O33 110.6(3)
Bi24 O36 Bi33 O37 166.3(4)
Bi25 O36 Bi33 O37 25.9(3)
Bi24 O36 Bi33 O35 -21.4(3)
Bi25 O36 Bi33 O35 -161.8(4)
Bi24 O36 Bi33 O44 -110.2(6)
Bi25 O36 Bi33 O44 109.4(6)
Bi25 O36 Bi33 Bi24 -140.4(5)
Bi24 O36 Bi33 Bi25 140.4(5)
Bi34 O37 Bi33 O33 102.8(4)
Bi25 O37 Bi33 O33 -110.7(3)
Bi22 O37 Bi33 O33 -12.6(2)
Bi34 O37 Bi33 O36 -170.1(5)
Bi25 O37 Bi33 O36 -23.6(2)
Bi22 O37 Bi33 O36 74.5(3)
Bi34 O37 Bi33 O35 179.5(3)
Bi25 O37 Bi33 O35 -34.1(5)
Bi22 O37 Bi33 O35 64.0(4)
Bi34 O37 Bi33 O44 30.7(4)
Bi25 O37 Bi33 O44 177.1(2)
Bi22 O37 Bi33 O44 -84.8(2)
Bi34 O37 Bi33 Bi24 -162.0(3)
Bi25 O37 Bi33 Bi24 -15.6(3)
Bi22 O37 Bi33 Bi24 82.53(18)
Bi34 O37 Bi33 Bi25 -146.4(5)
Bi22 O37 Bi33 Bi25 98.1(3)
Bi24 O35 Bi33 O33 107.1(3)
Bi32 O35 Bi33 O33 -87.5(4)
Bi24 O35 Bi33 O36 20.9(3)
Bi32 O35 Bi33 O36 -173.6(4)
Bi24 O35 Bi33 O37 31.4(5)
Bi32 O35 Bi33 O37 -163.1(3)
Bi24 O35 Bi33 O44 179.7(2)
Bi32 O35 Bi33 O44 -14.9(4)
Bi32 O35 Bi33 Bi24 165.5(6)
Bi24 O35 Bi33 Bi25 10.3(3)
Bi32 O35 Bi33 Bi25 175.8(3)
Bi38 O44 Bi33 O33 -105.6(4)
Bi37 O44 Bi33 O33 102.9(3)
Bi38 O44 Bi33 O36 -104.3(7)
Bi37 O44 Bi33 O36 104.2(6)
Bi38 O44 Bi33 O37 -27.8(4)
Bi37 O44 Bi33 O37 -179.3(3)
Bi38 O44 Bi33 O35 174.6(3)
Bi37 O44 Bi33 O35 23.1(4)
Bi38 O44 Bi33 Bi24 174.94(8)
Bi37 O44 Bi33 Bi24 23.5(5)
Bi38 O44 Bi33 Bi25 -24.5(5)
Bi37 O44 Bi33 Bi25 -175.98(5)
O35 Bi24 Bi33 O33 -73.7(3)
O21 Bi24 Bi33 O33 8.7(3)
O36 Bi24 Bi33 O33 71.5(4)
O63 Bi24 Bi33 O33 -64.0(3)
O60 Bi24 Bi33 O33 174.9(3)
O35 Bi24 Bi33 O36 -145.1(4)
O21 Bi24 Bi33 O36 -62.8(4)
O63 Bi24 Bi33 O36 -135.5(4)
O60 Bi24 Bi33 O36 103.4(4)
O35 Bi24 Bi33 O37 -158.2(3)
O21 Bi24 Bi33 O37 -75.8(3)
O36 Bi24 Bi33 O37 -13.1(4)
O63 Bi24 Bi33 O37 -148.6(3)
O60 Bi24 Bi33 O37 90.3(3)
O21 Bi24 Bi33 O35 82.4(3)
O36 Bi24 Bi33 O35 145.1(4)
O63 Bi24 Bi33 O35 9.6(4)
O60 Bi24 Bi33 O35 -111.4(3)
O35 Bi24 Bi33 O44 -0.5(4)
O21 Bi24 Bi33 O44 81.9(3)
O36 Bi24 Bi33 O44 144.6(4)
O63 Bi24 Bi33 O44 9.1(4)
O60 Bi24 Bi33 O44 -112.0(3)
O35 Bi24 Bi33 Bi25 -168.9(3)
O21 Bi24 Bi33 Bi25 -86.50(19)
O36 Bi24 Bi33 Bi25 -23.7(3)
O63 Bi24 Bi33 Bi25 -159.2(3)
O60 Bi24 Bi33 Bi25 79.66(19)
O22 Bi25 Bi33 O33 -2.7(2)
O36 Bi25 Bi33 O33 -70.0(4)
O37 Bi25 Bi33 O33 69.5(3)
O56 Bi25 Bi33 O33 -95.9(3)
O61 Bi25 Bi33 O33 177.8(2)
O54 Bi25 Bi33 O33 78.0(3)
Bi22 Bi25 Bi33 O33 17.06(18)
O22 Bi25 Bi33 O36 67.4(4)
O37 Bi25 Bi33 O36 139.5(4)
O56 Bi25 Bi33 O36 -25.9(4)
O61 Bi25 Bi33 O36 -112.2(4)
O54 Bi25 Bi33 O36 148.1(4)
Bi22 Bi25 Bi33 O36 87.1(3)
O22 Bi25 Bi33 O37 -72.2(3)
O36 Bi25 Bi33 O37 -139.5(4)
O56 Bi25 Bi33 O37 -165.4(3)
O61 Bi25 Bi33 O37 108.3(3)
O54 Bi25 Bi33 O37 8.5(3)
Bi22 Bi25 Bi33 O37 -52.4(3)
O22 Bi25 Bi33 O35 84.5(2)
O36 Bi25 Bi33 O35 17.2(4)
O37 Bi25 Bi33 O35 156.7(3)
O56 Bi25 Bi33 O35 -8.7(2)
O61 Bi25 Bi33 O35 -95.0(2)
O54 Bi25 Bi33 O35 165.2(3)
Bi22 Bi25 Bi33 O35 104.27(17)
O22 Bi25 Bi33 O44 -77.2(3)
O36 Bi25 Bi33 O44 -144.6(4)
O37 Bi25 Bi33 O44 -5.0(4)
O56 Bi25 Bi33 O44 -170.4(3)
O61 Bi25 Bi33 O44 103.2(3)
O54 Bi25 Bi33 O44 3.5(3)
Bi22 Bi25 Bi33 O44 -57.5(3)
O22 Bi25 Bi33 Bi24 91.21(17)
O36 Bi25 Bi33 Bi24 23.9(3)
O37 Bi25 Bi33 Bi24 163.4(3)
O56 Bi25 Bi33 Bi24 -2.00(18)
O61 Bi25 Bi33 Bi24 -88.34(18)
O54 Bi25 Bi33 Bi24 171.9(2)
Bi22 Bi25 Bi33 Bi24 110.958(13)
Bi38 O45 Bi34 O34 -172.1(5)
Bi31 O45 Bi34 O34 -21.8(3)
Bi38 O45 Bi34 O37 99.4(5)
Bi31 O45 Bi34 O37 -110.4(3)
Bi38 O45 Bi34 O58 -85.2(5)
Bi31 O45 Bi34 O58 65.1(3)
Bi38 O45 Bi34 O54 142.7(4)
Bi31 O45 Bi34 O54 -67.0(5)
Bi38 O45 Bi34 Bi31 -150.2(6)
Bi38 O45 Bi34 Bi23 -162.0(4)
Bi31 O45 Bi34 Bi23 -11.8(3)
Bi23 O34 Bi34 O45 159.7(4)
Bi31 O34 Bi34 O45 18.9(2)
Bi22 O34 Bi34 O45 -82.1(3)
Bi23 O34 Bi34 O37 -114.9(4)
Bi31 O34 Bi34 O37 104.3(3)
Bi22 O34 Bi34 O37 3.3(2)
Bi23 O34 Bi34 O58 78.1(4)
Bi31 O34 Bi34 O58 -62.7(3)
Bi22 O34 Bi34 O58 -163.7(3)
Bi23 O34 Bi34 O54 -44.8(3)
Bi31 O34 Bi34 O54 174.4(3)
Bi22 O34 Bi34 O54 73.4(2)
Bi23 O34 Bi34 Bi31 140.8(5)
Bi22 O34 Bi34 Bi31 -101.0(3)
Bi31 O34 Bi34 Bi23 -140.8(5)
Bi22 O34 Bi34 Bi23 118.2(4)
Bi33 O37 Bi34 O45 -41.0(4)
Bi25 O37 Bi34 O45 178.9(4)
Bi22 O37 Bi34 O45 72.2(3)
Bi33 O37 Bi34 O34 -116.7(4)
Bi25 O37 Bi34 O34 103.2(4)
Bi22 O37 Bi34 O34 -3.5(3)
Bi33 O37 Bi34 O58 -58.4(11)
Bi25 O37 Bi34 O58 161.5(7)
Bi22 O37 Bi34 O58 54.8(10)
Bi33 O37 Bi34 O54 163.7(5)
Bi25 O37 Bi34 O54 23.7(3)
Bi22 O37 Bi34 O54 -83.1(3)
Bi33 O37 Bi34 Bi31 -75.0(4)
Bi25 O37 Bi34 Bi31 144.9(3)
Bi22 O37 Bi34 Bi31 38.2(2)
Bi33 O37 Bi34 Bi23 -143.4(3)
Bi25 O37 Bi34 Bi23 76.5(3)
Bi22 O37 Bi34 Bi23 -30.2(2)
C25 O58 Bi34 O45 -145.6(7)
C25 O58 Bi34 O34 -69.4(7)
C25 O58 Bi34 O37 -128.0(10)
C25 O58 Bi34 O54 4.6(8)
C25 O58 Bi34 Bi31 -110.2(7)
C25 O58 Bi34 Bi23 -40.4(6)
C17 O54 Bi34 O45 145.6(10)
Bi25 O54 Bi34 O45 -63.2(5)
C17 O54 Bi34 O34 101.2(11)
Bi25 O54 Bi34 O34 -107.5(3)
C17 O54 Bi34 O37 -167.8(11)
Bi25 O54 Bi34 O37 -16.5(2)
C17 O54 Bi34 O58 24.1(12)
Bi25 O54 Bi34 O58 175.4(2)
C17 O54 Bi34 Bi31 105.7(10)
Bi25 O54 Bi34 Bi31 -103.1(2)
C17 O54 Bi34 Bi23 77.7(10)
Bi25 O54 Bi34 Bi23 -131.0(3)
O31 Bi31 Bi34 O45 -84.8(3)
O42 Bi31 Bi34 O45 4.1(3)
O40 Bi31 Bi34 O45 -23.8(5)
O34 Bi31 Bi34 O45 -148.0(4)
O29 Bi31 Bi34 O45 -159.0(4)
Bi36 Bi31 Bi34 O45 13.6(3)
Bi38 Bi31 Bi34 O45 13.0(3)
Bi30 Bi31 Bi34 O45 -48.8(3)
O31 Bi31 Bi34 O34 63.2(3)
O42 Bi31 Bi34 O34 152.2(3)
O45 Bi31 Bi34 O34 148.0(4)
O40 Bi31 Bi34 O34 124.2(5)
O29 Bi31 Bi34 O34 -11.0(3)
Bi36 Bi31 Bi34 O34 161.6(3)
Bi38 Bi31 Bi34 O34 161.0(3)
Bi30 Bi31 Bi34 O34 99.3(3)
O31 Bi31 Bi34 O37 -14.4(2)
O42 Bi31 Bi34 O37 74.6(2)
O45 Bi31 Bi34 O37 70.4(3)
O40 Bi31 Bi34 O37 46.6(5)
O34 Bi31 Bi34 O37 -77.6(3)
O29 Bi31 Bi34 O37 -88.6(3)
Bi36 Bi31 Bi34 O37 84.00(18)
Bi38 Bi31 Bi34 O37 83.44(18)
Bi30 Bi31 Bi34 O37 21.66(18)
O31 Bi31 Bi34 O58 170.3(3)
O42 Bi31 Bi34 O58 -100.8(2)
O45 Bi31 Bi34 O58 -104.9(3)
O40 Bi31 Bi34 O58 -128.7(5)
O34 Bi31 Bi34 O58 107.1(3)
O29 Bi31 Bi34 O58 96.1(3)
Bi36 Bi31 Bi34 O58 -91.34(18)
Bi38 Bi31 Bi34 O58 -91.89(18)
Bi30 Bi31 Bi34 O58 -153.67(18)
O31 Bi31 Bi34 O54 56.7(3)
O42 Bi31 Bi34 O54 145.7(3)
O45 Bi31 Bi34 O54 141.5(4)
O40 Bi31 Bi34 O54 117.7(5)
O34 Bi31 Bi34 O54 -6.5(3)
O29 Bi31 Bi34 O54 -17.5(3)
Bi36 Bi31 Bi34 O54 155.1(2)
Bi38 Bi31 Bi34 O54 154.6(2)
Bi30 Bi31 Bi34 O54 92.8(2)
O31 Bi31 Bi34 Bi23 82.69(18)
O42 Bi31 Bi34 Bi23 171.67(16)
O45 Bi31 Bi34 Bi23 167.5(3)
O40 Bi31 Bi34 Bi23 143.7(4)
O34 Bi31 Bi34 Bi23 19.5(3)
O29 Bi31 Bi34 Bi23 8.5(2)
Bi36 Bi31 Bi34 Bi23 -178.898(17)
Bi38 Bi31 Bi34 Bi23 -179.453(12)
Bi30 Bi31 Bi34 Bi23 118.765(12)
O34 Bi23 Bi34 O45 -20.2(4)
O17 Bi23 Bi34 O45 -22.7(3)
O20 Bi23 Bi34 O45 -87.6(2)
O79 Bi23 Bi34 O45 50.7(2)
O59 Bi23 Bi34 O45 119.1(3)
Bi10 Bi23 Bi34 O45 -64.96(18)
O17 Bi23 Bi34 O34 -2.5(4)
O20 Bi23 Bi34 O34 -67.4(4)
O79 Bi23 Bi34 O34 70.9(4)
O59 Bi23 Bi34 O34 139.3(4)
Bi10 Bi23 Bi34 O34 -44.7(4)
O34 Bi23 Bi34 O37 66.7(4)
O17 Bi23 Bi34 O37 64.2(3)
O20 Bi23 Bi34 O37 -0.7(3)
O79 Bi23 Bi34 O37 137.6(2)
O59 Bi23 Bi34 O37 -154.0(3)
Bi10 Bi23 Bi34 O37 21.95(19)
O34 Bi23 Bi34 O58 -97.8(4)
O17 Bi23 Bi34 O58 -100.3(3)
O20 Bi23 Bi34 O58 -165.2(3)
O79 Bi23 Bi34 O58 -26.9(2)
O59 Bi23 Bi34 O58 41.5(3)
Bi10 Bi23 Bi34 O58 -142.57(18)
O34 Bi23 Bi34 O54 126.8(4)
O17 Bi23 Bi34 O54 124.3(3)
O20 Bi23 Bi34 O54 59.4(3)
O79 Bi23 Bi34 O54 -162.3(3)
O59 Bi23 Bi34 O54 -94.0(3)
Bi10 Bi23 Bi34 O54 82.0(2)
O34 Bi23 Bi34 Bi31 -27.7(4)
O17 Bi23 Bi34 Bi31 -30.2(2)
O20 Bi23 Bi34 Bi31 -95.15(17)
O79 Bi23 Bi34 Bi31 43.17(17)
O59 Bi23 Bi34 Bi31 111.5(2)
Bi10 Bi23 Bi34 Bi31 -72.489(15)
Bi36 O39 Bi35 O41 -101.5(4)
Bi27 O39 Bi35 O41 112.3(3)
Bi36 O39 Bi35 O38 -175.4(4)
Bi27 O39 Bi35 O38 38.4(4)
Bi36 O39 Bi35 Bi29 -136.1(3)
Bi27 O39 Bi35 Bi29 77.7(3)
Bi27 O39 Bi35 Bi36 -146.2(6)
Bi37 O41 Bi35 O39 112.5(4)
Bi29 O41 Bi35 O39 -104.8(3)
Bi37 O41 Bi35 O38 -155.0(5)
Bi29 O41 Bi35 O38 -12.2(3)
Bi37 O41 Bi35 Bi29 -142.8(6)
Bi37 O41 Bi35 Bi36 82.0(4)
Bi29 O41 Bi35 Bi36 -135.2(2)
Bi26 O38 Bi35 O39 -83.3(6)
Bi29 O38 Bi35 O39 100.2(3)
Bi26 O38 Bi35 O41 -172.3(7)
Bi29 O38 Bi35 O41 11.1(3)
Bi26 O38 Bi35 Bi29 176.6(9)
Bi26 O38 Bi35 Bi36 -86.1(6)
Bi29 O38 Bi35 Bi36 97.3(3)
O30 Bi29 Bi35 O39 -1.6(3)
O41 Bi29 Bi35 O39 77.7(4)
O43 Bi29 Bi35 O39 83.0(3)
O38 Bi29 Bi35 O39 -83.6(4)
O27 Bi29 Bi35 O39 -77.9(3)
O32 Bi29 Bi35 O39 66.4(5)
Bi37 Bi29 Bi35 O39 94.8(2)
Bi32 Bi29 Bi35 O39 95.8(2)
Bi30 Bi29 Bi35 O39 20.1(2)
O30 Bi29 Bi35 O41 -79.4(4)
O43 Bi29 Bi35 O41 5.2(4)
O38 Bi29 Bi35 O41 -161.4(5)
O27 Bi29 Bi35 O41 -155.7(4)
O32 Bi29 Bi35 O41 -11.4(6)
Bi37 Bi29 Bi35 O41 17.1(3)
Bi32 Bi29 Bi35 O41 18.0(3)
Bi30 Bi29 Bi35 O41 -57.6(3)
O30 Bi29 Bi35 O38 82.0(4)
O41 Bi29 Bi35 O38 161.4(5)
O43 Bi29 Bi35 O38 166.6(4)
O27 Bi29 Bi35 O38 5.7(4)
O32 Bi29 Bi35 O38 150.0(6)
Bi37 Bi29 Bi35 O38 178.5(4)
Bi32 Bi29 Bi35 O38 179.4(4)
Bi30 Bi29 Bi35 O38 103.8(4)
O30 Bi29 Bi35 Bi36 -25.85(19)
O41 Bi29 Bi35 Bi36 53.5(3)
O43 Bi29 Bi35 Bi36 58.76(17)
O38 Bi29 Bi35 Bi36 -107.8(4)
O27 Bi29 Bi35 Bi36 -102.13(16)
O32 Bi29 Bi35 Bi36 42.2(5)
Bi37 Bi29 Bi35 Bi36 70.610(16)
Bi32 Bi29 Bi35 Bi36 71.56(2)
Bi30 Bi29 Bi35 Bi36 -4.072(15)
Bi28 O40 Bi36 O39 116.9(4)
Bi31 O40 Bi36 O39 -114.4(3)
Bi28 O40 Bi36 O42 -151.0(4)
Bi31 O40 Bi36 O42 -22.3(2)
Bi28 O40 Bi36 O72 29.3(3)
Bi31 O40 Bi36 O72 158.1(3)
Bi28 O40 Bi36 O70 -173.3(3)
Bi31 O40 Bi36 O70 -44.5(5)
Bi28 O40 Bi36 Bi31 -128.8(5)
Bi28 O40 Bi36 Bi35 121.9(3)
Bi31 O40 Bi36 Bi35 -109.35(18)
Bi35 O39 Bi36 O40 170.9(4)
Bi27 O39 Bi36 O40 -40.4(3)
Bi35 O39 Bi36 O42 98.0(4)
Bi27 O39 Bi36 O42 -113.4(3)
Bi35 O39 Bi36 O72 -120.7(4)
Bi27 O39 Bi36 O72 27.9(3)
Bi35 O39 Bi36 O70 31.9(4)
Bi27 O39 Bi36 O70 -179.4(3)
Bi35 O39 Bi36 Bi31 133.0(3)
Bi27 O39 Bi36 Bi31 -78.4(3)
Bi27 O39 Bi36 Bi35 148.6(6)
Bi38 O42 Bi36 O40 169.4(5)
Bi31 O42 Bi36 O40 24.9(2)
Bi38 O42 Bi36 O39 -105.7(4)
Bi31 O42 Bi36 O39 109.7(3)
Bi38 O42 Bi36 O72 170.0(3)
Bi31 O42 Bi36 O72 25.4(5)
Bi38 O42 Bi36 O70 -27.1(4)
Bi31 O42 Bi36 O70 -171.6(4)
Bi38 O42 Bi36 Bi31 144.6(6)
Bi38 O42 Bi36 Bi35 -75.8(4)
Bi31 O42 Bi36 Bi35 139.7(2)
C53 O72 Bi36 O40 -140.7(7)
Bi28 O72 Bi36 O40 -18.3(2)
C53 O72 Bi36 O39 132.9(7)
Bi28 O72 Bi36 O39 -104.8(2)
C53 O72 Bi36 O42 -141.2(7)
Bi28 O72 Bi36 O42 -18.9(4)
C53 O72 Bi36 O70 70.5(8)
Bi28 O72 Bi36 O70 -167.1(4)
C53 O72 Bi36 Bi31 -125.7(7)
Bi28 O72 Bi36 Bi31 -3.39(19)
C53 O72 Bi36 Bi35 106.7(7)
Bi28 O72 Bi36 Bi35 -130.93(13)
C49 O70 Bi36 O40 -176.4(10)
C49 O70 Bi36 O39 -104.6(11)
C49 O70 Bi36 O42 160.3(11)
C49 O70 Bi36 O72 -40.8(13)
C49 O70 Bi36 Bi31 155.2(10)
C49 O70 Bi36 Bi35 -85.7(11)
O31 Bi31 Bi36 O40 -63.7(3)
O42 Bi31 Bi36 O40 -142.5(4)
O45 Bi31 Bi36 O40 -151.8(3)
O34 Bi31 Bi36 O40 -127.0(5)
O29 Bi31 Bi36 O40 15.6(3)
Bi38 Bi31 Bi36 O40 -158.5(3)
Bi30 Bi31 Bi36 O40 -84.5(3)
Bi34 Bi31 Bi36 O40 -159.1(3)
O31 Bi31 Bi36 O39 4.4(3)
O42 Bi31 Bi36 O39 -74.3(3)
O45 Bi31 Bi36 O39 -83.6(2)
O40 Bi31 Bi36 O39 68.2(3)
O34 Bi31 Bi36 O39 -58.8(5)
O29 Bi31 Bi36 O39 83.8(2)
Bi38 Bi31 Bi36 O39 -90.33(19)
Bi30 Bi31 Bi36 O39 -16.37(19)
Bi34 Bi31 Bi36 O39 -90.88(19)
O31 Bi31 Bi36 O42 78.7(3)
O45 Bi31 Bi36 O42 -9.3(3)
O40 Bi31 Bi36 O42 142.5(4)
O34 Bi31 Bi36 O42 15.5(5)
O29 Bi31 Bi36 O42 158.1(3)
Bi38 Bi31 Bi36 O42 -16.0(3)
Bi30 Bi31 Bi36 O42 57.9(3)
Bi34 Bi31 Bi36 O42 -16.6(3)
O31 Bi31 Bi36 O72 -84.9(3)
O42 Bi31 Bi36 O72 -163.7(3)
O45 Bi31 Bi36 O72 -173.0(2)
O40 Bi31 Bi36 O72 -21.2(3)
O34 Bi31 Bi36 O72 -148.2(5)
O29 Bi31 Bi36 O72 -5.6(2)
Bi38 Bi31 Bi36 O72 -179.72(15)
Bi30 Bi31 Bi36 O72 -105.76(15)
Bi34 Bi31 Bi36 O72 179.73(15)
O31 Bi31 Bi36 O70 86.6(3)
O42 Bi31 Bi36 O70 7.9(3)
O45 Bi31 Bi36 O70 -1.5(2)
O40 Bi31 Bi36 O70 150.3(3)
O34 Bi31 Bi36 O70 23.4(5)
O29 Bi31 Bi36 O70 166.0(2)
Bi38 Bi31 Bi36 O70 -8.16(19)
Bi30 Bi31 Bi36 O70 65.81(19)
Bi34 Bi31 Bi36 O70 -8.71(19)
O31 Bi31 Bi36 Bi35 29.9(2)
O42 Bi31 Bi36 Bi35 -48.9(3)
O45 Bi31 Bi36 Bi35 -58.20(16)
O40 Bi31 Bi36 Bi35 93.6(3)
O34 Bi31 Bi36 Bi35 -33.4(4)
O29 Bi31 Bi36 Bi35 109.21(14)
Bi38 Bi31 Bi36 Bi35 -64.902(15)
Bi30 Bi31 Bi36 Bi35 9.060(15)
Bi34 Bi31 Bi36 Bi35 -65.45(2)
O39 Bi35 Bi36 O40 -10.0(4)
O41 Bi35 Bi36 O40 70.0(3)
O38 Bi35 Bi36 O40 -4.4(3)
Bi29 Bi35 Bi36 O40 42.0(2)
O41 Bi35 Bi36 O39 80.0(4)
O38 Bi35 Bi36 O39 5.5(5)
Bi29 Bi35 Bi36 O39 52.0(4)
O39 Bi35 Bi36 O42 -83.4(4)
O41 Bi35 Bi36 O42 -3.4(2)
O38 Bi35 Bi36 O42 -77.8(3)
Bi29 Bi35 Bi36 O42 -31.39(17)
O39 Bi35 Bi36 O72 61.0(4)
O41 Bi35 Bi36 O72 141.0(2)
O38 Bi35 Bi36 O72 66.5(3)
Bi29 Bi35 Bi36 O72 112.97(15)
O39 Bi35 Bi36 O70 -140.6(4)
O41 Bi35 Bi36 O70 -60.6(3)
O38 Bi35 Bi36 O70 -135.0(3)
Bi29 Bi35 Bi36 O70 -88.6(2)
O39 Bi35 Bi36 Bi31 -56.6(4)
O41 Bi35 Bi36 Bi31 23.34(18)
O38 Bi35 Bi36 Bi31 -51.1(3)
Bi29 Bi35 Bi36 Bi31 -4.66(2)
Bi32 O43 Bi37 O44 115.8(5)
Bi29 O43 Bi37 O44 -111.9(3)
Bi32 O43 Bi37 O41 -154.6(5)
Bi29 O43 Bi37 O41 -22.3(2)
Bi32 O43 Bi37 O64 26.9(4)
Bi29 O43 Bi37 O64 159.2(3)
Bi32 O43 Bi37 O67 -77.9(5)
Bi29 O43 Bi37 O67 54.4(3)
Bi32 O43 Bi37 Bi29 -132.3(6)
Bi32 O43 Bi37 Bi38 121.7(4)
Bi29 O43 Bi37 Bi38 -106.0(2)
Bi38 O44 Bi37 O43 168.8(4)
Bi33 O44 Bi37 O43 -40.8(3)
Bi38 O44 Bi37 O41 96.7(4)
Bi33 O44 Bi37 O41 -113.0(3)
Bi38 O44 Bi37 O64 -118.6(4)
Bi33 O44 Bi37 O64 31.8(3)
Bi38 O44 Bi37 O67 134.7(6)
Bi33 O44 Bi37 O67 -75.0(8)
Bi38 O44 Bi37 Bi29 132.0(3)
Bi33 O44 Bi37 Bi29 -77.7(3)
Bi33 O44 Bi37 Bi38 150.3(6)
Bi35 O41 Bi37 O43 167.7(5)
Bi29 O41 Bi37 O43 23.6(3)
Bi35 O41 Bi37 O44 -105.9(4)
Bi29 O41 Bi37 O44 110.0(3)
Bi35 O41 Bi37 O64 170.2(4)
Bi29 O41 Bi37 O64 26.1(6)
Bi35 O41 Bi37 O67 89.4(5)
Bi29 O41 Bi37 O67 -54.7(3)
Bi35 O41 Bi37 Bi29 144.1(6)
Bi35 O41 Bi37 Bi38 -77.3(4)
Bi29 O41 Bi37 Bi38 138.6(2)
C37 O64 Bi37 O43 -130.8(8)
C37 O64 Bi37 O44 142.6(8)
C37 O64 Bi37 O41 -133.3(7)
C37 O64 Bi37 O67 -60.6(8)
C37 O64 Bi37 Bi29 -116.9(7)
C37 O64 Bi37 Bi38 117.0(7)
C41 O67 Bi37 O43 71.2(11)
C41 O67 Bi37 O44 106.8(13)
C41 O67 Bi37 O41 146.9(12)
C41 O67 Bi37 O64 2.3(11)
C41 O67 Bi37 Bi29 110.1(11)
C41 O67 Bi37 Bi38 -171.1(9)
O30 Bi29 Bi37 O43 -67.8(3)
O41 Bi29 Bi37 O43 -143.2(4)
O38 Bi29 Bi37 O43 -157.9(4)
O27 Bi29 Bi37 O43 -134.6(6)
O32 Bi29 Bi37 O43 12.0(3)
Bi35 Bi29 Bi37 O43 -158.8(3)
Bi32 Bi29 Bi37 O43 22.1(3)
Bi30 Bi29 Bi37 O43 -85.4(3)
O30 Bi29 Bi37 O44 2.6(3)
O41 Bi29 Bi37 O44 -72.8(4)
O43 Bi29 Bi37 O44 70.4(3)
O38 Bi29 Bi37 O44 -87.5(3)
O27 Bi29 Bi37 O44 -64.2(6)
O32 Bi29 Bi37 O44 82.4(2)
Bi35 Bi29 Bi37 O44 -88.37(19)
Bi32 Bi29 Bi37 O44 92.45(19)
Bi30 Bi29 Bi37 O44 -14.97(19)
O30 Bi29 Bi37 O41 75.5(4)
O43 Bi29 Bi37 O41 143.2(4)
O38 Bi29 Bi37 O41 -14.6(4)
O27 Bi29 Bi37 O41 8.6(6)
O32 Bi29 Bi37 O41 155.3(3)
Bi35 Bi29 Bi37 O41 -15.5(3)
Bi32 Bi29 Bi37 O41 165.3(3)
Bi30 Bi29 Bi37 O41 57.9(3)
O30 Bi29 Bi37 O64 -88.8(3)
O41 Bi29 Bi37 O64 -164.3(4)
O43 Bi29 Bi37 O64 -21.1(4)
O38 Bi29 Bi37 O64 -178.9(3)
O27 Bi29 Bi37 O64 -155.7(6)
O32 Bi29 Bi37 O64 -9.0(3)
Bi35 Bi29 Bi37 O64 -179.8(2)
Bi32 Bi29 Bi37 O64 1.0(2)
Bi30 Bi29 Bi37 O64 -106.4(2)
O30 Bi29 Bi37 O67 -176.0(3)
O41 Bi29 Bi37 O67 108.5(4)
O43 Bi29 Bi37 O67 -108.2(4)
O38 Bi29 Bi37 O67 93.9(3)
O27 Bi29 Bi37 O67 117.1(6)
O32 Bi29 Bi37 O67 -96.2(3)
Bi35 Bi29 Bi37 O67 93.0(3)
Bi32 Bi29 Bi37 O67 -86.2(3)
Bi30 Bi29 Bi37 O67 166.4(3)
O30 Bi29 Bi37 Bi38 26.71(19)
O41 Bi29 Bi37 Bi38 -48.8(3)
O43 Bi29 Bi37 Bi38 94.5(3)
O38 Bi29 Bi37 Bi38 -63.4(2)
O27 Bi29 Bi37 Bi38 -40.2(5)
O32 Bi29 Bi37 Bi38 106.50(16)
Bi35 Bi29 Bi37 Bi38 -64.294(15)
Bi32 Bi29 Bi37 Bi38 116.522(17)
Bi30 Bi29 Bi37 Bi38 9.105(15)
Bi37 O44 Bi38 O42 -103.2(4)
Bi33 O44 Bi38 O42 107.8(3)
Bi37 O44 Bi38 O45 -174.9(4)
Bi33 O44 Bi38 O45 36.1(3)
Bi37 O44 Bi38 O94 117.2(4)
Bi33 O44 Bi38 O94 -31.8(3)
Bi37 O44 Bi38 Bi31 -138.0(3)
Bi33 O44 Bi38 Bi31 73.0(3)
Bi33 O44 Bi38 Bi37 -149.0(6)
Bi36 O42 Bi38 O44 109.1(4)
Bi31 O42 Bi38 O44 -106.8(3)
Bi36 O42 Bi38 O45 -162.2(5)
Bi31 O42 Bi38 O45 -18.1(3)
Bi36 O42 Bi38 O94 -168.8(3)
Bi31 O42 Bi38 O94 -24.7(5)
Bi36 O42 Bi38 Bi31 -144.1(6)
Bi36 O42 Bi38 Bi37 80.1(4)
Bi31 O42 Bi38 Bi37 -135.8(2)
Bi34 O45 Bi38 O44 -100.7(5)
Bi31 O45 Bi38 O44 108.2(3)
Bi34 O45 Bi38 O42 168.2(5)
Bi31 O45 Bi38 O42 17.0(2)
Bi34 O45 Bi38 O94 -16.5(4)
Bi31 O45 Bi38 O94 -167.6(3)
Bi34 O45 Bi38 Bi31 151.1(6)
Bi34 O45 Bi38 Bi37 -103.6(4)
Bi31 O45 Bi38 Bi37 105.3(2)
S1 O94 Bi38 O44 -104.5(5)
S1 O94 Bi38 O42 171.0(4)
S1 O94 Bi38 O45 164.2(6)
S1 O94 Bi38 Bi31 156.2(5)
S1 O94 Bi38 Bi37 -78.2(5)
O31 Bi31 Bi38 O44 -0.8(3)
O42 Bi31 Bi38 O44 76.7(4)
O45 Bi31 Bi38 O44 -75.0(3)
O40 Bi31 Bi38 O44 81.0(3)
O34 Bi31 Bi38 O44 -76.7(3)
O29 Bi31 Bi38 O44 76.1(4)
Bi36 Bi31 Bi38 O44 93.2(2)
Bi30 Bi31 Bi38 O44 19.9(2)
Bi34 Bi31 Bi38 O44 -87.2(2)
O31 Bi31 Bi38 O42 -77.5(3)
O45 Bi31 Bi38 O42 -151.7(4)
O40 Bi31 Bi38 O42 4.3(3)
O34 Bi31 Bi38 O42 -153.4(3)
O29 Bi31 Bi38 O42 -0.5(5)
Bi36 Bi31 Bi38 O42 16.6(3)
Bi30 Bi31 Bi38 O42 -56.8(3)
Bi34 Bi31 Bi38 O42 -163.9(3)
O31 Bi31 Bi38 O45 74.2(3)
O42 Bi31 Bi38 O45 151.7(4)
O40 Bi31 Bi38 O45 156.0(3)
O34 Bi31 Bi38 O45 -1.7(3)
O29 Bi31 Bi38 O45 151.1(5)
Bi36 Bi31 Bi38 O45 168.2(3)
Bi30 Bi31 Bi38 O45 94.9(3)
Bi34 Bi31 Bi38 O45 -12.2(3)
O31 Bi31 Bi38 O94 86.1(3)
O42 Bi31 Bi38 O94 163.6(3)
O45 Bi31 Bi38 O94 11.9(3)
O40 Bi31 Bi38 O94 167.9(2)
O34 Bi31 Bi38 O94 10.2(2)
O29 Bi31 Bi38 O94 163.0(4)
Bi36 Bi31 Bi38 O94 -179.86(16)
Bi30 Bi31 Bi38 O94 106.77(16)
Bi34 Bi31 Bi38 O94 -0.32(16)
O31 Bi31 Bi38 Bi37 -23.5(2)
O42 Bi31 Bi38 Bi37 54.0(3)
O45 Bi31 Bi38 Bi37 -97.7(3)
O40 Bi31 Bi38 Bi37 58.29(15)
O34 Bi31 Bi38 Bi37 -99.43(15)
O29 Bi31 Bi38 Bi37 53.4(4)
Bi36 Bi31 Bi38 Bi37 70.533(16)
Bi30 Bi31 Bi38 Bi37 -2.837(15)
Bi34 Bi31 Bi38 Bi37 -109.925(16)
O43 Bi37 Bi38 O44 -12.2(5)
O41 Bi37 Bi38 O44 -83.3(4)
O64 Bi37 Bi38 O44 63.5(4)
O67 Bi37 Bi38 O44 -123.1(7)
Bi29 Bi37 Bi38 O44 -56.3(4)
O43 Bi37 Bi38 O42 66.6(3)
O44 Bi37 Bi38 O42 78.9(4)
O41 Bi37 Bi38 O42 -4.5(2)
O64 Bi37 Bi38 O42 142.4(2)
O67 Bi37 Bi38 O42 -44.2(6)
Bi29 Bi37 Bi38 O42 22.55(18)
O43 Bi37 Bi38 O45 -6.5(3)
O44 Bi37 Bi38 O45 5.8(5)
O41 Bi37 Bi38 O45 -77.6(3)
O64 Bi37 Bi38 O45 69.3(3)
O67 Bi37 Bi38 O45 -117.3(6)
Bi29 Bi37 Bi38 O45 -50.5(2)
O43 Bi37 Bi38 O94 -75.5(3)
O44 Bi37 Bi38 O94 -63.3(4)
O41 Bi37 Bi38 O94 -146.6(2)
O64 Bi37 Bi38 O94 0.2(2)
O67 Bi37 Bi38 O94 173.6(6)
Bi29 Bi37 Bi38 O94 -119.60(15)
O43 Bi37 Bi38 Bi31 38.1(2)
O44 Bi37 Bi38 Bi31 50.3(4)
O41 Bi37 Bi38 Bi31 -33.02(17)
O64 Bi37 Bi38 Bi31 113.85(17)
O67 Bi37 Bi38 Bi31 -72.8(6)
Bi29 Bi37 Bi38 Bi31 -5.99(2)
O89 C81 O88 Bi16 -34(2)
C82 C81 O88 Bi16 140.8(9)
O27 Bi16 O88 C81 76.3(13)
O14 Bi16 O88 C81 57.5(10)
O11 Bi16 O88 C81 130.7(11)
O92 Bi16 O88 C81 -11.6(10)
O84 Bi16 O88 C81 -173.7(10)
Bi8 Bi16 O88 C81 95.8(10)
C112 S8 O101 S8' 35.0(13)
C111 S8 O101 S8' -70.4(7)
C112 S8 O101 Bi14 133.0(13)
C111 S8 O101 Bi14 27.6(9)
C112 S8 O101 Bi5 -114.4(13)
C111 S8 O101 Bi5 140.2(6)
C112 S8' O101 S8 -57.7(16)
C111 S8' O101 S8 56.3(6)
C112 S8' O101 Bi14 -179.0(15)
C111 S8' O101 Bi14 -65.0(8)
C112 S8' O101 Bi5 24(2)
C111 S8' O101 Bi5 137.7(12)
O9 Bi14 O101 S8 153.5(7)
O25 Bi14 O101 S8 -149.0(6)
O24 Bi14 O101 S8 87.3(7)
O80 Bi14 O101 S8 -115.2(7)
O82 Bi14 O101 S8 -29.9(8)
Bi27 Bi14 O101 S8 164.4(8)
Bi5 Bi14 O101 S8 130.6(8)
O9 Bi14 O101 S8' -147.8(7)
O25 Bi14 O101 S8' -90.2(7)
O24 Bi14 O101 S8' 146.1(6)
O80 Bi14 O101 S8' -56.4(6)
O82 Bi14 O101 S8' 28.9(8)
Bi27 Bi14 O101 S8' -136.8(11)
Bi5 Bi14 O101 S8' -170.6(7)
O9 Bi14 O101 Bi5 22.8(2)
O25 Bi14 O101 Bi5 80.4(4)
O24 Bi14 O101 Bi5 -43.3(4)
O80 Bi14 O101 Bi5 114.2(2)
O82 Bi14 O101 Bi5 -160.5(2)
Bi27 Bi14 O101 Bi5 33.8(15)
O9 Bi5 O101 S8 -161.1(6)
O1 Bi5 O101 S8 138.1(5)
O11 Bi5 O101 S8 -88.9(6)
O96 Bi5 O101 S8 108.4(5)
O84 Bi5 O101 S8 -78.2(5)
O105 Bi5 O101 S8 19.3(6)
Bi8 Bi5 O101 S8 -111.3(7)
Bi14 Bi5 O101 S8 -137.8(6)
O9 Bi5 O101 S8' 137.7(14)
O1 Bi5 O101 S8' 76.9(14)
O11 Bi5 O101 S8' -150.2(13)
O96 Bi5 O101 S8' 47.1(13)
O84 Bi5 O101 S8' -139.5(14)
O105 Bi5 O101 S8' -42.0(14)
Bi8 Bi5 O101 S8' -172.6(9)
Bi14 Bi5 O101 S8' 161.0(15)
O9 Bi5 O101 Bi14 -23.3(2)
O1 Bi5 O101 Bi14 -84.1(4)
O11 Bi5 O101 Bi14 48.8(4)
O96 Bi5 O101 Bi14 -113.9(2)
O84 Bi5 O101 Bi14 59.5(2)
O105 Bi5 O101 Bi14 157.05(19)
Bi8 Bi5 O101 Bi14 26.4(9)
O88 C81 O89 Bi20 7(3)
C82 C81 O89 Bi20 -167.3(11)
O14 Bi20 O89 C81 -12.5(17)
O32 Bi20 O89 C81 10(3)
O18 Bi20 O89 C81 -88.2(18)
O92 Bi20 O89 C81 55.8(17)
Bi8 Bi20 O89 C81 -46.0(17)
O101 S8 C111 S8' 63.6(6)
C112 S8 C111 S8' -48.3(11)
C112 S8' C111 S8 72.7(17)
O101 S8' C111 S8 -57.6(6)
O101 S8' C112 S8 51.0(12)
C111 S8' C112 S8 -60.0(8)
O101 S8 C112 S8' -42.7(12)
C111 S8 C112 S8' 68.3(10)
O8 Bi4 O91 C89 58.3(8)
O5 Bi4 O91 C89 125.8(8)
O7 Bi4 O91 C89 178.3(6)
O90 Bi4 O91 C89 9.3(7)
O46 Bi4 O91 C89 -144.9(8)
O99 Bi4 O91 C89 -22.0(10)
Bi9 Bi4 O91 C89 143.0(7)
O8 Bi4 O91 Bi1 -116.3(3)
O5 Bi4 O91 Bi1 -48.8(2)
O7 Bi4 O91 Bi1 3.7(4)
O90 Bi4 O91 Bi1 -165.3(7)
O46 Bi4 O91 Bi1 40.52(19)
O99 Bi4 O91 Bi1 163.4(4)
Bi9 Bi4 O91 Bi1 -31.52(13)
O1 Bi1 O91 C89 36(2)
O4 Bi1 O91 C89 -22(2)
O2 Bi1 O91 C89 67(2)
O49 Bi1 O91 C89 -92(2)
O47 Bi1 O91 C89 -162(3)
O48 Bi1 O91 C89 -92(2)
O96 Bi1 O91 C89 121(2)
Bi9 Bi1 O91 C89 16(2)
O1 Bi1 O91 Bi4 53.1(4)
O4 Bi1 O91 Bi4 -4.8(3)
O2 Bi1 O91 Bi4 83.8(3)
O49 Bi1 O91 Bi4 -75.2(4)
O47 Bi1 O91 Bi4 -144.3(6)
O48 Bi1 O91 Bi4 -75.2(3)
O96 Bi1 O91 Bi4 138.4(2)
Bi9 Bi1 O91 Bi4 33.42(18)
O5 Bi2 O86 C85 77(3)
O3 Bi2 O86 C85 165(3)
O2 Bi2 O86 C85 147(3)
O50 Bi2 O86 C85 -129(3)
O47 Bi2 O86 C85 -14(4)
Bi6 Bi2 O86 C85 173(3)
Bi4 O91 C89 O90 -17.3(11)
Bi1 O91 C89 O90 -1(3)
Bi4 O91 C89 C90' 166(5)
Bi1 O91 C89 C90' -178(5)
Bi4 O91 C89 C90 158.8(13)
Bi1 O91 C89 C90 175(2)
O91 C89 O90 Bi4 18.2(12)
C90' C89 O90 Bi4 -164(3)
C90 C89 O90 Bi4 -157.4(15)
O8 Bi4 O90 C89 -147.3(11)
O5 Bi4 O90 C89 -71.5(11)
O7 Bi4 O90 C89 -136(2)
O91 Bi4 O90 C89 -10.0(7)
O46 Bi4 O90 C89 16.8(12)
O99 Bi4 O90 C89 152.0(10)
Bi9 Bi4 O90 C89 -84.7(11)
Bi2 O86 C85 O87 -92(4)
Bi2 O86 C85 C86 76(4)
C87 C86 C85 O87 -6(2)
C88 C86 C85 O87 178.4(14)
C87 C86 C85 O86 -177.7(13)
C88 C86 C85 O86 6.8(14)
O90 C89 C90 C92 -178.2(18)
O91 C89 C90 C92 6(3)
C90' C89 C90 C92 -163(9)
O90 C89 C90 C91 -9(3)
O91 C89 C90 C91 175(2)
C90' C89 C90 C91 6(7)
O90 C89 C90' C92' 174(5)
O91 C89 C90' C92' -9(8)
C90 C89 C90' C92' 6(5)
O90 C89 C90' C91' 3(6)
O91 C89 C90' C91' -180(3)
C90 C89 C90' C91' -165(12)
Bi16 O92 C93 O93 -18.5(14)
Bi20 O92 C93 O93 162.5(15)
Bi16 O92 C93 C94 159.0(9)
Bi20 O92 C93 C94 -20.0(16)
O92 C93 C94 C95 -3(2)
O93 C93 C94 C95 174.7(17)
O92 C93 C94 C96 173.3(13)
O93 C93 C94 C96 -9(2)
